data_7043908
loop_
_publ_author_name
'Erker, Gerhard'
'Jian, Zhongbao'
'Kehr, Gerald'
'Daniliuc, Constantin Gabriel'
'Wibbeling, Birgit'

_publ_section_title
;
 Hydroboration route to geminal P/B frustrated Lewis pairs with a bulky
 secondary phosphane component and their reaction with carbon dioxide
;
_journal_name_full 'Dalton Trans.'
_journal_paper_doi 10.1039/C7DT02315D
_journal_year 2017
_chemical_formula_sum 'C55 H44 B2 F20 O2 P2'
_chemical_formula_weight 1200.46
_chemical_name_systematic
; 
 ? 
;
_space_group_IT_number 14
_symmetry_cell_setting monoclinic
_symmetry_space_group_name_Hall '-P 2ybc'
_symmetry_space_group_name_H-M 'P 1 21/c 1'
_atom_sites_solution_hydrogens geom
_atom_sites_solution_primary direct
_atom_sites_solution_secondary difmap
_audit_creation_method SHELXL-97
_audit_update_record
;
2017-07-18 deposited with the CCDC.
2017-07-24 downloaded from the CCDC.
;
_cell_angle_alpha 90.00
_cell_angle_beta 93.073(3)
_cell_angle_gamma 90.00
_cell_formula_units_Z 4
_cell_length_a 15.8307(4)
_cell_length_b 16.0409(5)
_cell_length_c 24.4074(8)
_cell_measurement_reflns_used 13685
_cell_measurement_temperature 173(2)
_cell_measurement_theta_max 28.28
_cell_measurement_theta_min 4.08
_cell_volume 6189.1(3)
_computing_cell_refinement 'Collect (Nonius B.V., 1998)'
_computing_data_collection 'Collect (Nonius B.V., 1998)'
_computing_data_reduction 'Denzo-SMN (Otwinowski & Minor, 1997)'
_computing_molecular_graphics 'XP (BrukerAXS, 2000)'
_computing_publication_material 'SHELXL-97 (Sheldrick, 1997)'
_computing_structure_refinement 'SHELXL-97 (Sheldrick, 1997)'
_computing_structure_solution 'SHELXS-97 (Sheldrick, 1990)'
_diffrn_ambient_temperature 173(2)
_diffrn_measured_fraction_theta_full 0.988
_diffrn_measured_fraction_theta_max 0.988
_diffrn_measurement_device_type 'Nonius KappaCCD APEXII'
_diffrn_measurement_method '\w and \f scans'
_diffrn_radiation_monochromator 'Montel mirror'
_diffrn_radiation_source 'rotating anode Nonius FR591'
_diffrn_radiation_type MoK\a
_diffrn_radiation_wavelength 0.71073
_diffrn_reflns_av_R_equivalents 0.130
_diffrn_reflns_av_unetI/netI 0.1114
_diffrn_reflns_limit_h_max 18
_diffrn_reflns_limit_h_min -18
_diffrn_reflns_limit_k_max 17
_diffrn_reflns_limit_k_min -19
_diffrn_reflns_limit_l_max 28
_diffrn_reflns_limit_l_min -28
_diffrn_reflns_number 53014
_diffrn_reflns_theta_full 25.00
_diffrn_reflns_theta_max 25.00
_diffrn_reflns_theta_min 4.10
_exptl_absorpt_coefficient_mu 0.167
_exptl_absorpt_correction_T_max 0.9983
_exptl_absorpt_correction_T_min 0.9802
_exptl_absorpt_correction_type multi-scan
_exptl_absorpt_process_details 'Denzo (Otwinowski, Borek, Majewski & Minor, 2003)'
_exptl_crystal_colour colourless
_exptl_crystal_density_diffrn 1.288
_exptl_crystal_density_method 'not measured'
_exptl_crystal_description plate
_exptl_crystal_F_000 2440
_exptl_crystal_size_max 0.12
_exptl_crystal_size_mid 0.07
_exptl_crystal_size_min 0.01
_platon_squeeze_details
;
TITL 16b in P2(1)/c
CELL   15.8307   16.0409   24.4074     90.00     93.07     90.00
SPGR P21/c
# Solvent Accessible Volume =      1253
# Electrons Found in S.A.V. =       286
# Note: Atoms in Void as Cxxx and Qxxx all others
C101 0.649 0.437 0.478 !       2.58 eA-3
C102 0.520 0.535 0.353 !       2.43 eA-3
C103 0.671 0.126-0.003 !       2.15 eA-3
C104 0.671 0.364 0.459 !       2.12 eA-3
C105 0.575 0.552 0.310 !       2.11 eA-3
C106 0.624 0.437 0.409 !       2.07 eA-3
C107 0.325 0.806 0.074 !       2.05 eA-3
C108 0.578 0.532 0.366 !       1.99 eA-3
C109 0.551 0.533 0.403 !       1.92 eA-3
C110 0.683 0.188-0.004 !       1.82 eA-3
C111 0.596 0.485 0.422 !       1.76 eA-3
C112 0.436 0.594 0.366 !       1.63 eA-3
C113 0.495 0.061 0.170 !       1.63 eA-3
C114 0.422 1.001 0.053 !       1.44 eA-3
C115 0.291 0.857 0.019 !       1.42 eA-3
C116 0.611 0.062 0.047 !       1.41 eA-3
C117 0.349 0.704 0.459 !       1.39 eA-3
C118 0.353 0.601 0.472 !       1.37 eA-3
C119 0.588 0.140 0.132 !       1.37 eA-3
C120 0.661 0.299 0.464 !       1.31 eA-3
C121 0.461 0.558 0.386 !       1.30 eA-3
C122 0.480 0.488 0.347 !       1.24 eA-3
C123 0.638 0.497 0.377 !       1.21 eA-3
C124 0.334 0.780 0.452 !       1.15 eA-3
C125 0.301 0.887 0.063 !       1.15 eA-3
C126 0.588 0.533 0.276 !       1.14 eA-3
C127 0.651 0.254-0.003 !       1.10 eA-3
C128 0.456 0.643 0.388 !       1.09 eA-3
C129 0.403 0.963 0.009 !       1.03 eA-3
C130 0.400 0.622 0.492 !       1.01 eA-3
Q131 0.275 0.671 0.125 !       1.00 eA-3
Q132 0.717 0.174 0.031 !       0.99 eA-3
C133 0.366 0.625 0.438 !       0.99 eA-3
C134 0.647 0.203 0.086 !       0.99 eA-3
C135 0.605 0.393 0.461 !       0.98 eA-3
Q136 0.611 0.221 0.011 !       0.97 eA-3
C137 0.545 0.080 0.073 !       0.97 eA-3
C138 0.401 0.747 0.406 !       0.97 eA-3
C139 0.646 0.204 0.109 !       0.96 eA-3
Q140 0.732 0.293 0.486 !       0.95 eA-3
Q141 0.347 0.830 0.112 !       0.94 eA-3
C142 0.452 0.093 0.242 !       0.93 eA-3
C143 0.776 0.280 0.149 !       0.92 eA-3
Q144 0.662 0.488 0.319 !       0.92 eA-3
Q145 0.324 0.095 0.227 !       0.92 eA-3
Q146 0.654 0.175 0.441 !       0.91 eA-3
C147 0.572 0.119 0.053 !       0.90 eA-3
Q148 0.678 0.904 0.024 !       0.90 eA-3
Q149 0.659 0.034 0.063 !       0.89 eA-3
Q150 0.441 0.451 0.367 !       0.89 eA-3
C151 0.708 0.280 0.137 !       0.89 eA-3
C152 0.629 0.333 0.455 !       0.89 eA-3
C153 0.530 0.516 0.278 !       0.88 eA-3
C154 0.332 0.987 0.092 !       0.88 eA-3
C155 0.700 0.501 0.444 !       0.87 eA-3
C156 0.677 0.205 0.484 !       0.87 eA-3
C157 0.593 0.097 0.091 !       0.87 eA-3
C158 0.379 0.048 0.054 !       0.87 eA-3
C159 0.396 0.893 0.104 !       0.86 eA-3
C160 0.642 0.542 0.263 !       0.86 eA-3
Q161 0.356 0.073 0.132 !       0.85 eA-3
C162 0.544 0.450 0.464 !       0.84 eA-3
C163 0.462 0.653 0.353 !       0.83 eA-3
C164 0.280 0.704 0.406 !       0.82 eA-3
Q165 0.789 0.106 0.323 !       0.81 eA-3
C166 0.638 0.980 0.005 !       0.81 eA-3
Q167 0.579 0.670 0.287 !       0.81 eA-3
Q168 0.520 0.658 0.409 !       0.80 eA-3
Q169 0.034 0.279 0.398 !       0.80 eA-3
C170 0.546 0.455 0.345 !       0.80 eA-3
C171 0.402 0.699 0.409 !       0.79 eA-3
Q172 0.592 0.109 0.425 !       0.79 eA-3
C173 0.256 0.646 0.429 !       0.79 eA-3
Q174 0.286 0.626 0.242 !       0.79 eA-3
Q175 0.253 0.626 0.156 !       0.78 eA-3
Q176 0.919 0.126 0.386 !       0.78 eA-3
C177 0.515 0.610 0.350 !       0.77 eA-3
Q178 0.213 0.612 0.217 !       0.77 eA-3
Q179 0.389 0.717 0.117 !       0.77 eA-3
Q180 0.351 0.499 0.368 !       0.77 eA-3
C181 0.621 0.144 0.106 !       0.77 eA-3
Q182 0.367 0.141 0.140 !       0.77 eA-3
C183 0.500 0.490 0.306 !       0.77 eA-3
C184 0.559 0.043 0.178 !       0.76 eA-3
Q185 0.294 0.932 0.092 !       0.76 eA-3
C186 0.688 0.250 0.415 !       0.76 eA-3
Q187 0.778 0.406 0.445 !       0.76 eA-3
C188 0.406 0.501 0.343 !       0.76 eA-3
C189 0.353 0.482 0.452 !       0.75 eA-3
Q190 0.328 0.845 0.466 !       0.75 eA-3
Q191 0.672 0.155 0.534 !       0.75 eA-3
Q192 0.593 0.249 0.148 !       0.75 eA-3
Q193 0.725 0.182 0.133 !       0.75 eA-3
C194 0.439 0.531 0.432 !       0.75 eA-3
C195 0.383 0.546 0.388 !       0.74 eA-3
C196 0.565 0.078 0.025 !       0.74 eA-3
Q197 0.297 0.675 0.080 !       0.74 eA-3
Q198 0.278 0.502 0.076 !       0.74 eA-3
Q199 0.797 0.421 0.071 !       0.74 eA-3
;
_refine_diff_density_max 0.416
_refine_diff_density_min -0.313
_refine_diff_density_rms 0.071
_refine_ls_extinction_method none
_refine_ls_goodness_of_fit_ref 1.028
_refine_ls_hydrogen_treatment mixed
_refine_ls_matrix_type full
_refine_ls_number_parameters 748
_refine_ls_number_reflns 10750
_refine_ls_number_restraints 1
_refine_ls_restrained_S_all 1.028
_refine_ls_R_factor_all 0.1577
_refine_ls_R_factor_gt 0.0899
_refine_ls_shift/su_max 0.000
_refine_ls_shift/su_mean 0.000
_refine_ls_structure_factor_coef Fsqd
_refine_ls_weighting_details 'calc w=1/[\s^2^(Fo^2^)+(0.0649P)^2^+14.9008P] where P=(Fo^2^+2Fc^2^)/3'
_refine_ls_weighting_scheme calc
_refine_ls_wR_factor_gt 0.1843
_refine_ls_wR_factor_ref 0.2112
_reflns_number_gt 5926
_reflns_number_total 10750
_reflns_threshold_expression >2sigma(I)
_cod_data_source_file c7dt02315d2.cif
_cod_data_source_block 16b
_cod_original_sg_symbol_H-M P21/c
_cod_database_code 7043908
_res_file
;
TITL 16b in P2(1)/c
CELL 0.71073  15.8307  16.0409  24.4074  90.000  93.073  90.000
ZERR    4.00   0.0004   0.0005   0.0008   0.000   0.003   0.000
LATT  1
SYMM -X, 0.5+Y, 0.5-Z
SFAC C H B O F P
UNIT 220 176 8 8 80 8
SIZE 0.12 0.07 0.01
TEMP -100
 
ACTA
CONF
 
OMIT -3 50
OMIT -3 0 2
OMIT 2 3 1
OMIT 2 3 2
OMIT -2 0 4
OMIT 5 2 1
OMIT -3 1 3
OMIT 4 1 2
OMIT -6 2 4
OMIT -2 2 3
 
L.S. 15
BOND $H
FMAP 2
PLAN 10
WGHT    0.064900   14.900800
FVAR       1.06849
P1    6    0.262419    0.364549    0.046798    11.00000    0.03883    0.03166 =
         0.03565    0.00067    0.00845   -0.00598
O1    4    0.154039    0.279684    0.104652    11.00000    0.03875    0.02202 =
         0.03306   -0.00090    0.00211   -0.00210
O2    4    0.202411    0.394161    0.147415    11.00000    0.03556    0.02337 =
         0.03210   -0.00027    0.00625   -0.00071
C1    1    0.248463    0.257461    0.025484    11.00000    0.03701    0.03289 =
         0.02931    0.00385    0.00582   -0.00592
C2    1    0.289588    0.209691   -0.008810    11.00000    0.04662    0.03918 =
         0.04804   -0.00600    0.01375   -0.00548
AFIX  43
H2    2    0.267345    0.154999   -0.013507    11.00000   -1.20000
AFIX   0
C3    1    0.366858    0.228258   -0.041977    11.00000    0.04756    0.05476 =
         0.05758   -0.00938    0.02471   -0.00475
C4    1    0.450039    0.210213   -0.008228    11.00000    0.06058    0.13743 =
         0.09112   -0.01996    0.02718    0.00640
AFIX 137
H4A   2    0.498183    0.221329   -0.030772    11.00000   -1.50000
H4B   2    0.451080    0.151665    0.003258    11.00000   -1.50000
H4C   2    0.453694    0.246183    0.024268    11.00000   -1.50000
AFIX   0
C5    1    0.368179    0.319047   -0.062027    11.00000    0.10313    0.06203 =
         0.07337   -0.01437    0.05529   -0.03229
AFIX 137
H5A   2    0.378745    0.356313   -0.030587    11.00000   -1.50000
H5B   2    0.313494    0.332795   -0.080545    11.00000   -1.50000
H5C   2    0.413141    0.325926   -0.087735    11.00000   -1.50000
AFIX   0
C6    1    0.362159    0.171904   -0.092184    11.00000    0.10902    0.06594 =
         0.07704   -0.02912    0.04854   -0.02245
AFIX 137
H6A   2    0.410199    0.183507   -0.114720    11.00000   -1.50000
H6B   2    0.309207    0.182427   -0.113728    11.00000   -1.50000
H6C   2    0.364043    0.113479   -0.080446    11.00000   -1.50000
AFIX   0
C7    1    0.201768    0.343878    0.106990    11.00000    0.03100    0.03023 =
         0.03288    0.00357   -0.00565    0.00272
C11   1    0.366438    0.390923    0.078146    11.00000    0.03693    0.04933 =
         0.04101   -0.00580    0.01751   -0.00928
C12   1    0.399233    0.469683    0.063711    11.00000    0.04865    0.05958 =
         0.05423   -0.01503    0.01527   -0.02863
C13   1    0.477169    0.493718    0.085973    11.00000    0.05754    0.07658 =
         0.08090    0.00076    0.01853   -0.02772
AFIX  43
H13   2    0.499102    0.546593    0.076462    11.00000   -1.20000
AFIX   0
C14   1    0.524531    0.443118    0.121812    11.00000    0.04809    0.09452 =
         0.08004   -0.02242    0.02166   -0.03929
C15   1    0.492038    0.366124    0.135390    11.00000    0.04082    0.08882 =
         0.06227   -0.01136   -0.00641   -0.00338
AFIX  43
H15   2    0.524490    0.331125    0.159844    11.00000   -1.20000
AFIX   0
C16   1    0.414409    0.338494    0.114723    11.00000    0.05675    0.05102 =
         0.04516   -0.01785    0.01522   -0.00718
C17   1    0.352939    0.529768    0.026058    11.00000    0.07587    0.03978 =
         0.07450    0.00767    0.01072   -0.01750
AFIX 137
H17A  2    0.304397    0.552710    0.044281    11.00000   -1.50000
H17B  2    0.333044    0.500784   -0.007546    11.00000   -1.50000
H17C  2    0.391054    0.575168    0.016777    11.00000   -1.50000
AFIX   0
C18   1    0.610444    0.472321    0.147770    11.00000    0.05956    0.15717 =
         0.12750    0.00166   -0.00631   -0.05639
AFIX 137
H18A  2    0.601294    0.503710    0.181385    11.00000   -1.50000
H18B  2    0.638564    0.508122    0.121787    11.00000   -1.50000
H18C  2    0.646071    0.423688    0.156634    11.00000   -1.50000
AFIX   0
C19   1    0.381253    0.255157    0.133436    11.00000    0.05850    0.05843 =
         0.05207    0.00187   -0.00413    0.00892
AFIX 137
H19A  2    0.330676    0.264016    0.154154    11.00000   -1.50000
H19B  2    0.424823    0.227350    0.156903    11.00000   -1.50000
H19C  2    0.366821    0.220215    0.101352    11.00000   -1.50000
AFIX   0
B1    3    0.157759    0.229509    0.049143    11.00000    0.05429    0.01969 =
         0.02543   -0.00218    0.00079   -0.00517
C21   1    0.073427    0.261816    0.014023    11.00000    0.04557    0.02050 =
         0.03089   -0.00064    0.00511   -0.00636
F22   5    0.139653    0.310079   -0.065121    11.00000    0.06105    0.06732 =
         0.04393    0.01839    0.00372   -0.01109
C22   1    0.069486    0.298751   -0.037744    11.00000    0.04372    0.03793 =
         0.04025    0.00423    0.00531   -0.00795
F23   5   -0.003183    0.360669   -0.114247    11.00000    0.08145    0.06456 =
         0.04553    0.02065   -0.01303   -0.00056
C23   1   -0.004037    0.324487   -0.064265    11.00000    0.07355    0.02784 =
         0.03878    0.00335   -0.01265   -0.00574
F24   5   -0.152129    0.342557   -0.065668    11.00000    0.05927    0.07790 =
         0.07206    0.00811   -0.01895    0.01233
C24   1   -0.080087    0.316756   -0.039765    11.00000    0.06126    0.04264 =
         0.04073   -0.00175   -0.01415    0.00070
F25   5   -0.153285    0.270546    0.035826    11.00000    0.03700    0.09215 =
         0.07199   -0.00145    0.00389    0.00174
C25   1   -0.080223    0.279171    0.011529    11.00000    0.03442    0.04554 =
         0.05645   -0.00484   -0.00090   -0.00353
F26   5   -0.009546    0.217954    0.086266    11.00000    0.04412    0.05235 =
         0.04150    0.00686    0.00776   -0.00462
C26   1   -0.004177    0.254045    0.036223    11.00000    0.04392    0.02784 =
         0.03320   -0.00271   -0.00156   -0.00649
C31   1    0.152340    0.130657    0.062575    11.00000    0.03919    0.02802 =
         0.03278    0.00378    0.00878   -0.00435
F32   5    0.095107    0.100988   -0.027229    11.00000    0.07080    0.03576 =
         0.03231    0.00167    0.00207   -0.00716
C32   1    0.120991    0.074089    0.023472    11.00000    0.04260    0.04135 =
         0.02999    0.01078    0.01089    0.00514
F33   5    0.080611   -0.061223   -0.007119    11.00000    0.07953    0.03432 =
         0.05438   -0.00897    0.00265   -0.01077
C33   1    0.112317   -0.009378    0.033032    11.00000    0.05772    0.03286 =
         0.03589   -0.00209    0.00021   -0.00249
F34   5    0.127105   -0.124407    0.092850    11.00000    0.13053    0.02317 =
         0.06275    0.00597    0.00658   -0.01004
C34   1    0.136255   -0.042119    0.083237    11.00000    0.05149    0.02772 =
         0.05361   -0.00043    0.01007    0.00150
F35   5    0.194088   -0.020949    0.172528    11.00000    0.11310    0.04242 =
         0.04378    0.01445   -0.00733    0.00562
C35   1    0.169278    0.009385    0.123455    11.00000    0.05741    0.03821 =
         0.03826    0.01092    0.00020    0.00349
F36   5    0.213878    0.140398    0.153226    11.00000    0.07143    0.03253 =
         0.04102   -0.00120   -0.00644    0.00376
C36   1    0.177955    0.093848    0.112050    11.00000    0.04048    0.03144 =
         0.03420   -0.00276    0.00285    0.00025
P2    6    0.169114    0.566404    0.195060    11.00000    0.04437    0.02343 =
         0.03516    0.00061    0.00243    0.00142
SADI P2 h1a p2 h1b
H1A   2    0.165965    0.544006    0.144156    11.00000   -1.50000
H1B   2    0.101534    0.610576    0.201627    11.00000   -1.50000
C41   1    0.159433    0.471756    0.233199    11.00000    0.03929    0.02147 =
         0.03176    0.00369    0.00427    0.00233
C42   1    0.150351    0.467298    0.287089    11.00000    0.03665    0.03407 =
         0.03622    0.00818    0.00979    0.00323
AFIX  43
H42   2    0.146212    0.411125    0.298981    11.00000   -1.20000
AFIX   0
C43   1    0.144859    0.527589    0.334428    11.00000    0.06154    0.03203 =
         0.03406   -0.00360    0.00431    0.00391
C44   1    0.055199    0.517977    0.355077    11.00000    0.05922    0.06485 =
         0.04310   -0.00597    0.01138    0.00066
AFIX 137
H44A  2    0.013509    0.535441    0.326217    11.00000   -1.50000
H44B  2    0.049614    0.552854    0.387649    11.00000   -1.50000
H44C  2    0.045389    0.459515    0.364511    11.00000   -1.50000
AFIX   0
C45   1    0.210183    0.500906    0.379477    11.00000    0.06745    0.06221 =
         0.03930    0.00329   -0.00234   -0.00665
AFIX 137
H45A  2    0.204771    0.536205    0.411873    11.00000   -1.50000
H45B  2    0.267180    0.506848    0.366157    11.00000   -1.50000
H45C  2    0.200449    0.442570    0.389264    11.00000   -1.50000
AFIX   0
C46   1    0.160177    0.618442    0.320722    11.00000    0.07552    0.04201 =
         0.04562   -0.00678    0.01839    0.00529
AFIX 137
H46A  2    0.118242    0.636711    0.292239    11.00000   -1.50000
H46B  2    0.217114    0.624764    0.307371    11.00000   -1.50000
H46C  2    0.155067    0.652518    0.353706    11.00000   -1.50000
AFIX   0
C51   1    0.257146    0.637804    0.204355    11.00000    0.03734    0.02544 =
         0.03846    0.00073    0.00462   -0.00036
C52   1    0.339598    0.605990    0.209844    11.00000    0.04505    0.03250 =
         0.04901   -0.00133    0.00710   -0.00614
C53   1    0.405428    0.662933    0.212946    11.00000    0.04098    0.05123 =
         0.05712   -0.00515    0.01107   -0.00062
AFIX  43
H53   2    0.461884    0.642696    0.215960    11.00000   -1.20000
AFIX   0
C54   1    0.391996    0.748919    0.211814    11.00000    0.05735    0.04311 =
         0.05964   -0.01193    0.00975   -0.01356
C55   1    0.309509    0.775980    0.208229    11.00000    0.05723    0.02861 =
         0.06092   -0.00143    0.01300    0.00094
AFIX  43
H55   2    0.299533    0.834353    0.209091    11.00000   -1.20000
AFIX   0
C56   1    0.240788    0.724113    0.203492    11.00000    0.05896    0.02446 =
         0.04112   -0.00208    0.01046   -0.00038
C57   1    0.359082    0.514225    0.212111    11.00000    0.03518    0.03386 =
         0.08567   -0.00896    0.00076    0.00208
AFIX 137
H57A  2    0.338155    0.490478    0.245805    11.00000   -1.50000
H57B  2    0.420390    0.505956    0.211801    11.00000   -1.50000
H57C  2    0.331392    0.486463    0.180202    11.00000   -1.50000
AFIX   0
C58   1    0.465613    0.807741    0.214315    11.00000    0.08039    0.05493 =
         0.10078   -0.00342    0.01530   -0.02789
AFIX 137
H58A  2    0.476246    0.827066    0.177222    11.00000   -1.50000
H58B  2    0.515906    0.778981    0.229988    11.00000   -1.50000
H58C  2    0.452841    0.855653    0.237371    11.00000   -1.50000
AFIX   0
C59   1    0.153275    0.760750    0.197162    11.00000    0.05523    0.03133 =
         0.05006    0.00519    0.00225    0.00393
AFIX 137
H59A  2    0.157052    0.821729    0.197571    11.00000   -1.50000
H59B  2    0.119896    0.742023    0.227519    11.00000   -1.50000
H59C  2    0.125898    0.742351    0.162276    11.00000   -1.50000
AFIX   0
B2    3    0.137337    0.391840    0.193124    11.00000    0.03470    0.02091 =
         0.04286    0.00401    0.00614   -0.00045
C61   1    0.041521    0.409506    0.164797    11.00000    0.03411    0.01933 =
         0.03671   -0.00005    0.00642    0.00303
F62   5    0.082395    0.449450    0.075439    11.00000    0.04300    0.04291 =
         0.03731    0.01108    0.00553    0.00279
C62   1    0.020715    0.435931    0.111846    11.00000    0.04246    0.02394 =
         0.03959    0.00493    0.00949    0.00551
F63   5   -0.073573    0.477269    0.038402    11.00000    0.05955    0.05546 =
         0.03659    0.00453   -0.00236    0.01217
C63   1   -0.059883    0.452103    0.090964    11.00000    0.03840    0.03129 =
         0.03333    0.00195   -0.00301    0.00335
F64   5   -0.205706    0.454639    0.103727    11.00000    0.04117    0.07291 =
         0.06315   -0.00189   -0.00259    0.01167
C64   1   -0.125993    0.440624    0.123813    11.00000    0.03234    0.03506 =
         0.05083   -0.00408   -0.00527    0.00507
F65   5   -0.174805    0.409590    0.210309    11.00000    0.04117    0.06242 =
         0.05512    0.00570    0.01382    0.00379
C65   1   -0.109193    0.418696    0.177185    11.00000    0.03229    0.03897 =
         0.04619   -0.00201    0.01418    0.00254
F66   5   -0.017134    0.386374    0.250537    11.00000    0.04290    0.04383 =
         0.03681    0.00386    0.00786   -0.00233
C66   1   -0.028145    0.405203    0.196964    11.00000    0.04369    0.02721 =
         0.03759   -0.00113    0.00194   -0.00192
C71   1    0.152799    0.302172    0.225444    11.00000    0.03832    0.02928 =
         0.03143    0.00223    0.00487    0.00088
F72   5    0.017065    0.241064    0.205671    11.00000    0.03931    0.03420 =
         0.05031    0.00381   -0.00150   -0.00549
C72   1    0.095696    0.238156    0.230758    11.00000    0.03666    0.03383 =
         0.03915   -0.00249    0.00276   -0.00223
F73   5    0.053670    0.107283    0.264695    11.00000    0.06501    0.03591 =
         0.06080    0.01599    0.00030   -0.01586
C73   1    0.113218    0.166155    0.260337    11.00000    0.05690    0.02305 =
         0.04348    0.00427    0.00467   -0.00596
F74   5    0.212106    0.083896    0.311890    11.00000    0.07900    0.03818 =
         0.07320    0.02415   -0.01311   -0.00438
C74   1    0.192316    0.154576    0.284445    11.00000    0.06531    0.02520 =
         0.04242    0.00943   -0.00776    0.00182
F75   5    0.332981    0.200999    0.298746    11.00000    0.05496    0.04133 =
         0.07386    0.01583   -0.01715   -0.00108
C75   1    0.253280    0.214099    0.278362    11.00000    0.04502    0.03459 =
         0.04186    0.00523   -0.00337    0.00244
F76   5    0.295292    0.342588    0.247145    11.00000    0.04281    0.03322 =
         0.05857    0.00911   -0.00189   -0.00155
C76   1    0.231892    0.286704    0.250201    11.00000    0.02919    0.02669 =
         0.03906    0.00223    0.00307   -0.00095
 
HKLF 4
 
REM  16b in P2(1)/c
REM R1 =  0.0899 for   5926 Fo > 4sig(Fo)  and  0.1577 for all  10750 data
REM    748 parameters refined using      1 restraints
 
END  
     
WGHT      0.0644     15.1235 
REM Highest difference peak  0.416,  deepest hole -0.313,  1-sigma level  0.071
Q1    1  -0.1995  0.4187  0.0673  11.00000  0.05    0.32
Q2    1   0.1307  0.3693  0.0257  11.00000  0.05    0.30
Q3    1   0.6195  0.4403  0.1906  11.00000  0.05    0.28
Q4    1   0.3922  0.6004  0.0476  11.00000  0.05    0.27
Q5    1   0.2639  0.1265  0.0824  11.00000  0.05    0.27
Q6    1   0.3827  0.6173  0.0281  11.00000  0.05    0.26
Q7    1   0.2962  0.4594  0.3773  11.00000  0.05    0.26
Q8    1   0.3210  0.3612  0.0594  11.00000  0.05    0.26
Q9    1  -0.2529  0.4786  0.0683  11.00000  0.05    0.25
Q10   1   0.2911  0.5362  0.3426  11.00000  0.05    0.25
;
_fab_file
;
    0    0    6      5.47      0.00
    0    0    8      7.34      0.00
    0    0   10      1.67      0.00
    0    0   12      0.57      0.00
    0    0   14     -0.77      0.00
    0    0   16      3.75      0.00
    0    0   18     -1.76      0.00
    0    0   20      0.40      0.00
    0    0   22      1.89      0.00
    0    0   24      0.23      0.00
    0    0   26      0.84      0.00
    0    0   28      1.97      0.00
    0    1    5      3.26      0.00
    0    1    6      7.52      0.00
    0    1    7      7.15      0.00
    0    1    8     -2.20      0.00
    0    1    9      2.46      0.00
    0    1   10     -1.60      0.00
    0    1   11     -1.03      0.00
    0    1   12      1.46      0.00
    0    1   13      3.06      0.00
    0    1   14      0.75      0.00
    0    1   15      0.34      0.00
    0    1   16     -0.08      0.00
    0    1   17     -0.19      0.00
    0    1   18      0.87      0.00
    0    1   19     -1.76      0.00
    0    1   20      0.81      0.00
    0    1   21      2.45      0.00
    0    1   22     -1.85      0.00
    0    1   23      0.25      0.00
    0    1   24     -1.58      0.00
    0    1   25     -1.24      0.00
    0    1   26      1.37      0.00
    0    1   27     -1.44      0.00
    0    1   28      0.46      0.00
    0    2    4     -9.98      0.00
    0    2    5     21.84      0.00
    0    2    6      6.46      0.00
    0    2    7      6.18      0.00
    0    2    8     -0.52      0.00
    0    2    9     -3.01      0.00
    0    2   10     -5.58      0.00
    0    2   11     -0.91      0.00
    0    2   12      3.66      0.00
    0    2   13      2.17      0.00
    0    2   14      1.17      0.00
    0    2   15      3.20      0.00
    0    2   16     -1.20      0.00
    0    2   17     -0.48      0.00
    0    2   18     -2.03      0.00
    0    2   19     -1.19      0.00
    0    2   20      1.34      0.00
    0    2   21      1.66      0.00
    0    2   22      0.82      0.00
    0    2   23     -1.26      0.00
    0    2   24      0.91      0.00
    0    2   25     -0.85      0.00
    0    2   26     -2.32      0.00
    0    2   27     -0.45      0.00
    0    2   28     -3.80      0.00
    0    3    2    -15.33      0.00
    0    3    3    -27.83      0.00
    0    3    4     20.13      0.00
    0    3    5     -4.19      0.00
    0    3    6      8.33      0.00
    0    3    7      0.00      0.00
    0    3    8     -3.21      0.00
    0    3    9     -2.17      0.00
    0    3   10     -3.15      0.00
    0    3   11     -0.34      0.00
    0    3   12      3.01      0.00
    0    3   13      1.38      0.00
    0    3   14      4.16      0.00
    0    3   15     -0.89      0.00
    0    3   16      2.07      0.00
    0    3   17     -1.18      0.00
    0    3   18     -4.85      0.00
    0    3   19      1.12      0.00
    0    3   20     -0.61      0.00
    0    3   21      1.60      0.00
    0    3   22      2.82      0.00
    0    3   23      0.59      0.00
    0    3   24      1.83      0.00
    0    3   25      3.20      0.00
    0    3   26     -1.02      0.00
    0    3   27     -3.27      0.00
    0    3   28     -0.72      0.00
    0    4    0     22.75      0.00
    0    4    1    -19.10      0.00
    0    4    2     -9.60      0.00
    0    4    3      5.03      0.00
    0    4    4    -14.16      0.00
    0    4    5     16.48      0.00
    0    4    6      3.04      0.00
    0    4    7     -2.34      0.00
    0    4    8      0.75      0.00
    0    4    9     -4.64      0.00
    0    4   10      2.38      0.00
    0    4   11      2.71      0.00
    0    4   12      3.12      0.00
    0    4   13      1.31      0.00
    0    4   14      0.99      0.00
    0    4   15      2.27      0.00
    0    4   16     -0.14      0.00
    0    4   17     -1.72      0.00
    0    4   18     -1.49      0.00
    0    4   19     -2.09      0.00
    0    4   20      4.18      0.00
    0    4   21      0.29      0.00
    0    4   22     -0.40      0.00
    0    4   23      1.01      0.00
    0    4   24      1.17      0.00
    0    4   25      2.07      0.00
    0    4   26      0.50      0.00
    0    4   27     -1.81      0.00
    0    4   28     -2.52      0.00
    0    5    1      7.05      0.00
    0    5    2     -9.53      0.00
    0    5    3     -6.84      0.00
    0    5    4     14.03      0.00
    0    5    5     -4.29      0.00
    0    5    6      6.97      0.00
    0    5    7     -2.52      0.00
    0    5    8     -1.06      0.00
    0    5    9     -1.45      0.00
    0    5   10      2.74      0.00
    0    5   11      1.78      0.00
    0    5   12      1.22      0.00
    0    5   13      2.06      0.00
    0    5   14      1.22      0.00
    0    5   15      2.76      0.00
    0    5   16      1.13      0.00
    0    5   17     -0.76      0.00
    0    5   18     -0.17      0.00
    0    5   19      0.66      0.00
    0    5   20     -0.24      0.00
    0    5   21      0.26      0.00
    0    5   22     -1.02      0.00
    0    5   23      0.66      0.00
    0    5   24      0.23      0.00
    0    5   25      3.19      0.00
    0    5   26     -0.24      0.00
    0    5   27     -0.55      0.00
    0    6    0      7.60      0.00
    0    6    1     -5.91      0.00
    0    6    2      2.65      0.00
    0    6    3      2.56      0.00
    0    6    4     -4.74      0.00
    0    6    5     10.17      0.00
    0    6    6     -1.93      0.00
    0    6    7      0.95      0.00
    0    6    8     -2.40      0.00
    0    6    9      0.59      0.00
    0    6   10     -3.13      0.00
    0    6   11      1.34      0.00
    0    6   12     -1.33      0.00
    0    6   13      0.38      0.00
    0    6   14      1.74      0.00
    0    6   15      1.23      0.00
    0    6   16      2.48      0.00
    0    6   17      0.86      0.00
    0    6   18     -0.18      0.00
    0    6   19     -1.36      0.00
    0    6   20     -0.37      0.00
    0    6   21      1.34      0.00
    0    6   22     -0.24      0.00
    0    6   23      2.31      0.00
    0    6   24      4.39      0.00
    0    6   25      0.56      0.00
    0    6   26      2.55      0.00
    0    6   27     -0.26      0.00
    0    7    1     -3.80      0.00
    0    7    2     -7.06      0.00
    0    7    3     -3.61      0.00
    0    7    4     10.09      0.00
    0    7    5     -0.38      0.00
    0    7    6      5.21      0.00
    0    7    7      1.53      0.00
    0    7    8     -1.65      0.00
    0    7    9     -3.30      0.00
    0    7   10      1.28      0.00
    0    7   11     -1.41      0.00
    0    7   12     -0.61      0.00
    0    7   13      0.82      0.00
    0    7   14     -0.73      0.00
    0    7   15      1.31      0.00
    0    7   16      0.62      0.00
    0    7   17     -0.03      0.00
    0    7   18     -0.59      0.00
    0    7   19      1.58      0.00
    0    7   20     -0.10      0.00
    0    7   21      1.67      0.00
    0    7   22      2.78      0.00
    0    7   23      1.84      0.00
    0    7   24      2.78      0.00
    0    7   25      0.79      0.00
    0    7   26      1.20      0.00
    0    8    0     -6.14      0.00
    0    8    1     -9.67      0.00
    0    8    2     -2.96      0.00
    0    8    3     -3.05      0.00
    0    8    4     -4.45      0.00
    0    8    5      7.10      0.00
    0    8    6     -1.79      0.00
    0    8    7     -1.86      0.00
    0    8    8     -0.32      0.00
    0    8    9      1.80      0.00
    0    8   10     -1.29      0.00
    0    8   11      2.13      0.00
    0    8   12      0.43      0.00
    0    8   13      1.15      0.00
    0    8   14     -0.42      0.00
    0    8   15      1.36      0.00
    0    8   16      0.55      0.00
    0    8   17      1.66      0.00
    0    8   18      2.31      0.00
    0    8   19     -0.58      0.00
    0    8   20      2.68      0.00
    0    8   21     -1.20      0.00
    0    8   22     -0.05      0.00
    0    8   23     -0.49      0.00
    0    8   24      1.56      0.00
    0    8   25      2.39      0.00
    0    8   26      0.93      0.00
    0    9    1     -3.73      0.00
    0    9    2     -8.88      0.00
    0    9    3     -1.33      0.00
    0    9    4      2.01      0.00
    0    9    5     -4.90      0.00
    0    9    6      1.92      0.00
    0    9    7      0.00      0.00
    0    9    8     -0.28      0.00
    0    9    9      0.63      0.00
    0    9   10      2.34      0.00
    0    9   11      1.35      0.00
    0    9   12      1.85      0.00
    0    9   13     -0.21      0.00
    0    9   14      0.08      0.00
    0    9   15      0.80      0.00
    0    9   16      0.66      0.00
    0    9   17      0.03      0.00
    0    9   18     -0.54      0.00
    0    9   19      1.22      0.00
    0    9   20     -2.82      0.00
    0    9   21     -3.75      0.00
    0    9   22     -1.66      0.00
    0    9   23     -0.49      0.00
    0    9   24      1.12      0.00
    0    9   25      0.58      0.00
    0   10    0     -6.09      0.00
    0   10    1     -4.56      0.00
    0   10    2     -2.05      0.00
    0   10    3     -1.94      0.00
    0   10    4     -2.76      0.00
    0   10    5      5.39      0.00
    0   10    6     -3.61      0.00
    0   10    7      2.34      0.00
    0   10    8     -1.73      0.00
    0   10    9      1.19      0.00
    0   10   10     -0.08      0.00
    0   10   11      1.82      0.00
    0   10   12      1.38      0.00
    0   10   13     -0.84      0.00
    0   10   14      1.29      0.00
    0   10   15     -2.66      0.00
    0   10   16     -1.76      0.00
    0   10   17     -0.91      0.00
    0   10   18     -2.71      0.00
    0   10   19     -0.78      0.00
    0   10   20     -3.28      0.00
    0   10   21     -1.42      0.00
    0   10   22     -3.13      0.00
    0   10   23      1.33      0.00
    0   10   24     -1.45      0.00
    0   11    1     -2.40      0.00
    0   11    2     -4.72      0.00
    0   11    3     -1.53      0.00
    0   11    4      1.28      0.00
    0   11    5     -5.04      0.00
    0   11    6      3.30      0.00
    0   11    7     -3.04      0.00
    0   11    8     -1.00      0.00
    0   11    9     -2.66      0.00
    0   11   10     -0.40      0.00
    0   11   11     -3.10      0.00
    0   11   12      1.39      0.00
    0   11   13     -1.15      0.00
    0   11   14     -0.78      0.00
    0   11   15      0.11      0.00
    0   11   16      0.23      0.00
    0   11   17     -1.04      0.00
    0   11   18      3.97      0.00
    0   11   19     -0.98      0.00
    0   11   20      1.36      0.00
    0   11   21     -3.58      0.00
    0   11   22     -0.47      0.00
    0   11   23      1.32      0.00
    0   12    0     -4.30      0.00
    0   12    1     -2.22      0.00
    0   12    2     -0.18      0.00
    0   12    3     -2.28      0.00
    0   12    4      0.13      0.00
    0   12    5      1.22      0.00
    0   12    6     -4.00      0.00
    0   12    7      1.36      0.00
    0   12    8     -1.23      0.00
    0   12    9     -3.46      0.00
    0   12   10     -0.73      0.00
    0   12   11     -1.48      0.00
    0   12   12     -1.55      0.00
    0   12   13     -2.16      0.00
    0   12   14      1.05      0.00
    0   12   15     -2.76      0.00
    0   12   16     -1.65      0.00
    0   12   17      2.84      0.00
    0   12   18      0.62      0.00
    0   12   19      2.90      0.00
    0   12   20     -1.26      0.00
    0   12   21      1.14      0.00
    0   12   22      1.53      0.00
    0   13    1     -2.66      0.00
    0   13    2     -1.08      0.00
    0   13    3      3.11      0.00
    0   13    4     -1.26      0.00
    0   13    5     -1.34      0.00
    0   13    6      1.87      0.00
    0   13    7     -4.17      0.00
    0   13    8      1.75      0.00
    0   13    9      1.27      0.00
    0   13   10     -2.54      0.00
    0   13   11      0.80      0.00
    0   13   12     -2.39      0.00
    0   13   13      0.79      0.00
    0   13   14     -5.54      0.00
    0   13   15     -1.53      0.00
    0   13   16     -2.94      0.00
    0   13   17     -4.94      0.00
    0   13   18      1.70      0.00
    0   13   19     -0.54      0.00
    0   13   20      0.76      0.00
    0   13   21      0.22      0.00
    0   14    0     -0.68      0.00
    0   14    1     -2.10      0.00
    0   14    2      1.55      0.00
    0   14    3     -2.26      0.00
    0   14    4     -0.44      0.00
    0   14    5     -1.24      0.00
    0   14    6     -2.52      0.00
    0   14    7      2.54      0.00
    0   14    8      0.30      0.00
    0   14    9      0.21      0.00
    0   14   10     -0.05      0.00
    0   14   11      1.17      0.00
    0   14   12     -3.92      0.00
    0   14   13      2.21      0.00
    0   14   14     -3.08      0.00
    0   14   15     -2.71      0.00
    0   14   16     -1.98      0.00
    0   14   17      0.56      0.00
    0   14   18     -0.91      0.00
    0   14   19      1.63      0.00
    0   15    1     -0.37      0.00
    0   15    2     -2.31      0.00
    0   15    3      2.84      0.00
    0   15    4     -1.94      0.00
    0   15    5     -1.05      0.00
    0   15    6      2.44      0.00
    0   15    7     -0.70      0.00
    0   15    8      1.46      0.00
    0   15    9     -0.36      0.00
    0   15   10      0.53      0.00
    0   15   11      0.61      0.00
    0   15   12      5.09      0.00
    0   15   13     -2.51      0.00
    0   15   14      1.80      0.00
    0   15   15     -1.42      0.00
    0   15   16     -1.24      0.00
    0   15   17      2.74      0.00
    0   16    0     -5.55      0.00
    0   16    1      2.05      0.00
    0   16    2      1.60      0.00
    0   16    3     -1.78      0.00
    0   16    4      3.84      0.00
    0   16    5     -0.34      0.00
    0   16    6      0.16      0.00
    0   16    7      3.53      0.00
    0   16    8     -2.62      0.00
    0   16    9      0.44      0.00
    0   16   10      0.59      0.00
    0   16   11      1.37      0.00
    0   16   12      4.74      0.00
    0   16   13      1.08      0.00
    0   16   14      1.47      0.00
    0   16   15     -0.22      0.00
    0   17    1     -2.38      0.00
    0   17    2      0.65      0.00
    0   17    3      1.15      0.00
    0   17    4     -4.15      0.00
    0   17    5      2.62      0.00
    0   17    6      0.29      0.00
    0   17    7      1.60      0.00
    0   17    8      0.39      0.00
    0   17    9     -1.36      0.00
    0   17   10      2.60      0.00
    0   17   11      0.06      0.00
    0   17   12      1.74      0.00
    0   17   13      1.40      0.00
    0   18    0      2.94      0.00
    0   18    1      1.41      0.00
    0   18    2      0.29      0.00
    0   18    3      0.06      0.00
    0   18    4     -0.37      0.00
    0   18    5      0.15      0.00
    0   18    6     -0.12      0.00
    0   18    7     -3.36      0.00
    0   18    8     -0.18      0.00
    0   18    9     -0.99      0.00
    0   19    1      2.19      0.00
    0   19    2      3.27      0.00
   -1    0   28     -0.96      0.00
   -1    0   26      1.32      0.00
   -1    0   24     -2.81      0.00
   -1    0   22     -2.44      0.00
   -1    0   20     -0.80      0.00
   -1    0   18      3.97      0.00
   -1    0   16     -2.89      0.00
   -1    0   14      1.17      0.00
   -1    0   12     -0.85      0.00
   -1    0   10      0.02      0.00
   -1    0    8     -7.02      0.00
   -1    0    6     19.92      0.00
    1    0    6    -14.13      0.00
    1    0    8      2.60      0.00
    1    0   10      0.25      0.00
    1    0   12     -3.53      0.00
    1    0   14     -4.05      0.00
    1    0   16      0.30      0.00
    1    0   18     -1.85      0.00
    1    0   20     -0.32      0.00
    1    0   22     -1.10      0.00
    1    0   24      0.44      0.00
    1    0   26     -3.12      0.00
    1    0   28     -3.69      0.00
   -1    1   28     -2.71      0.00
   -1    1   27      1.39      0.00
   -1    1   26     -1.13      0.00
   -1    1   25     -0.32      0.00
   -1    1   24      0.30      0.00
   -1    1   23     -1.03      0.00
   -1    1   22      1.76      0.00
   -1    1   21     -1.29      0.00
   -1    1   20      0.39      0.00
   -1    1   19      1.05      0.00
   -1    1   18      1.53      0.00
   -1    1   17      1.12      0.00
   -1    1   16     -1.13      0.00
   -1    1   15     -1.63      0.00
   -1    1   14     -0.67      0.00
   -1    1   13      0.33      0.00
   -1    1   12      0.70      0.00
   -1    1   11      0.75      0.00
   -1    1   10     -1.39      0.00
   -1    1    9     -1.57      0.00
   -1    1    8      1.48      0.00
   -1    1    7     -0.68      0.00
   -1    1    6     -5.50      0.00
   -1    1    5     19.94      0.00
    1    1    5     -9.39      0.00
    1    1    6     -5.52      0.00
    1    1    7     -7.89      0.00
    1    1    8      7.59      0.00
    1    1    9      0.04      0.00
    1    1   10      5.56      0.00
    1    1   11      2.14      0.00
    1    1   12     -0.66      0.00
    1    1   13     -6.20      0.00
    1    1   14      0.03      0.00
    1    1   15      0.01      0.00
    1    1   16      0.83      0.00
    1    1   17     -0.18      0.00
    1    1   18     -0.43      0.00
    1    1   19      1.32      0.00
    1    1   20      0.02      0.00
    1    1   21     -2.29      0.00
    1    1   22      0.24      0.00
    1    1   23     -0.98      0.00
    1    1   24      0.70      0.00
    1    1   25      0.77      0.00
    1    1   26      0.09      0.00
    1    1   27     -1.45      0.00
    1    1   28      3.59      0.00
   -1    2   28      0.74      0.00
   -1    2   27      0.03      0.00
   -1    2   26      1.56      0.00
   -1    2   25      3.33      0.00
   -1    2   24      0.30      0.00
   -1    2   23      2.83      0.00
   -1    2   22      1.70      0.00
   -1    2   21     -0.22      0.00
   -1    2   20     -1.89      0.00
   -1    2   19      1.47      0.00
   -1    2   18      1.05      0.00
   -1    2   17      2.89      0.00
   -1    2   16     -0.81      0.00
   -1    2   15     -4.01      0.00
   -1    2   14      0.61      0.00
   -1    2   13     -2.73      0.00
   -1    2   12      0.10      0.00
   -1    2   11     -0.72      0.00
   -1    2   10      4.28      0.00
   -1    2    9      2.54      0.00
   -1    2    8     -1.63      0.00
   -1    2    7     -8.12      0.00
   -1    2    6     -6.59      0.00
   -1    2    5    -24.46      0.00
   -1    2    4     21.69      0.00
    1    2    4     20.98      0.00
    1    2    5    -13.04      0.00
    1    2    6     -8.55      0.00
    1    2    7      2.20      0.00
    1    2    8     -0.97      0.00
    1    2    9      7.13      0.00
    1    2   10      3.55      0.00
    1    2   11      3.72      0.00
    1    2   12     -4.58      0.00
    1    2   13      0.32      0.00
    1    2   14     -1.97      0.00
    1    2   15     -1.89      0.00
    1    2   16      0.68      0.00
    1    2   17     -1.50      0.00
    1    2   18      3.81      0.00
    1    2   19      0.52      0.00
    1    2   20      0.27      0.00
    1    2   21     -1.31      0.00
    1    2   22     -3.63      0.00
    1    2   23      0.13      0.00
    1    2   24     -0.65      0.00
    1    2   25     -1.34      0.00
    1    2   26      0.89      0.00
    1    2   27      1.01      0.00
    1    2   28      3.51      0.00
   -1    3   28     -0.09      0.00
   -1    3   27      1.58      0.00
   -1    3   26      1.67      0.00
   -1    3   25     -0.01      0.00
   -1    3   24      0.98      0.00
   -1    3   23     -0.70      0.00
   -1    3   22      0.47      0.00
   -1    3   21     -0.41      0.00
   -1    3   20     -0.39      0.00
   -1    3   19     -1.30      0.00
   -1    3   18      3.82      0.00
   -1    3   17      1.00      0.00
   -1    3   16      0.78      0.00
   -1    3   15     -0.64      0.00
   -1    3   14     -3.41      0.00
   -1    3   13      0.83      0.00
   -1    3   12     -2.83      0.00
   -1    3   11      0.82      0.00
   -1    3   10      2.88      0.00
   -1    3    9      1.74      0.00
   -1    3    8      1.73      0.00
   -1    3    7     -5.65      0.00
   -1    3    6     -8.41      0.00
   -1    3    5     -1.20      0.00
   -1    3    4    -24.47      0.00
   -1    3    3     28.09      0.00
   -1    3    2     -7.22      0.00
   -1    3    1    -11.20      0.00
    1    3    1    -41.50      0.00
    1    3    2     38.56      0.00
    1    3    3     14.41      0.00
    1    3    4     -4.10      0.00
    1    3    5      6.47      0.00
    1    3    6     -4.60      0.00
    1    3    7      1.53      0.00
    1    3    8      3.97      0.00
    1    3    9      1.13      0.00
    1    3   10      2.57      0.00
    1    3   11     -2.16      0.00
    1    3   12     -1.77      0.00
    1    3   13     -3.13      0.00
    1    3   14     -2.11      0.00
    1    3   15      1.93      0.00
    1    3   16     -2.47      0.00
    1    3   17      0.88      0.00
    1    3   18      2.21      0.00
    1    3   19      0.62      0.00
    1    3   20      0.12      0.00
    1    3   21     -1.84      0.00
    1    3   22     -3.30      0.00
    1    3   23      0.52      0.00
    1    3   24     -0.34      0.00
    1    3   25     -2.35      0.00
    1    3   26     -1.49      0.00
    1    3   27      3.14      0.00
    1    3   28      0.55      0.00
   -1    4   28      0.15      0.00
   -1    4   27      1.28      0.00
   -1    4   26      0.29      0.00
   -1    4   25      0.22      0.00
   -1    4   24     -3.65      0.00
   -1    4   23     -0.16      0.00
   -1    4   22     -1.44      0.00
   -1    4   21     -1.59      0.00
   -1    4   20     -0.60      0.00
   -1    4   19      0.65      0.00
   -1    4   18      1.23      0.00
   -1    4   17      3.63      0.00
   -1    4   16      0.26      0.00
   -1    4   15      0.53      0.00
   -1    4   14     -0.84      0.00
   -1    4   13     -0.93      0.00
   -1    4   12     -2.08      0.00
   -1    4   11     -3.59      0.00
   -1    4   10      0.34      0.00
   -1    4    9      1.61      0.00
   -1    4    8      0.67      0.00
   -1    4    7     -0.50      0.00
   -1    4    6     -2.97      0.00
   -1    4    5     -8.96      0.00
   -1    4    4      8.22      0.00
   -1    4    3    -10.78      0.00
   -1    4    2      8.58      0.00
   -1    4    1      4.42      0.00
    1    4    0    -18.29      0.00
    1    4    1     17.66      0.00
    1    4    2     -3.88      0.00
    1    4    3      0.99      0.00
    1    4    4      6.26      0.00
    1    4    5    -11.17      0.00
    1    4    6     -0.56      0.00
    1    4    7      3.63      0.00
    1    4    8     -2.86      0.00
    1    4    9      5.67      0.00
    1    4   10     -2.64      0.00
    1    4   11     -1.25      0.00
    1    4   12     -2.41      0.00
    1    4   13     -1.55      0.00
    1    4   14     -0.86      0.00
    1    4   15     -1.66      0.00
    1    4   16      0.28      0.00
    1    4   17      0.15      0.00
    1    4   18     -0.92      0.00
    1    4   19      2.11      0.00
    1    4   20     -3.31      0.00
    1    4   21     -0.75      0.00
    1    4   22      2.36      0.00
    1    4   23     -2.46      0.00
    1    4   24      1.15      0.00
    1    4   25     -1.65      0.00
    1    4   26     -1.25      0.00
    1    4   27      0.11      0.00
    1    4   28      2.87      0.00
   -1    5   28      1.71      0.00
   -1    5   27     -0.56      0.00
   -1    5   26      2.92      0.00
   -1    5   25     -2.38      0.00
   -1    5   24      0.66      0.00
   -1    5   23     -1.40      0.00
   -1    5   22     -0.96      0.00
   -1    5   21      2.57      0.00
   -1    5   20     -1.89      0.00
   -1    5   19     -0.12      0.00
   -1    5   18      2.30      0.00
   -1    5   17      1.12      0.00
   -1    5   16      2.12      0.00
   -1    5   15     -1.03      0.00
   -1    5   14     -1.47      0.00
   -1    5   13     -2.09      0.00
   -1    5   12     -3.74      0.00
   -1    5   11     -1.92      0.00
   -1    5   10     -4.91      0.00
   -1    5    9      2.30      0.00
   -1    5    8      1.81      0.00
   -1    5    7      3.24      0.00
   -1    5    6     -5.72      0.00
   -1    5    5     -1.04      0.00
   -1    5    4    -13.41      0.00
   -1    5    3      5.22      0.00
   -1    5    2      7.47      0.00
   -1    5    1     -0.91      0.00
    1    5    0     -3.59      0.00
    1    5    1     -8.31      0.00
    1    5    2     14.02      0.00
    1    5    3      3.59      0.00
    1    5    4     -7.07      0.00
    1    5    5      6.19      0.00
    1    5    6     -6.85      0.00
    1    5    7     -0.44      0.00
    1    5    8      2.64      0.00
    1    5    9     -0.30      0.00
    1    5   10      3.39      0.00
    1    5   11     -0.47      0.00
    1    5   12      2.85      0.00
    1    5   13     -2.63      0.00
    1    5   14      0.44      0.00
    1    5   15     -2.59      0.00
    1    5   16     -1.85      0.00
    1    5   17     -0.61      0.00
    1    5   18     -1.67      0.00
    1    5   19     -0.47      0.00
    1    5   20      1.70      0.00
    1    5   21     -1.58      0.00
    1    5   22      0.21      0.00
    1    5   23      0.66      0.00
    1    5   24     -2.99      0.00
    1    5   25     -1.63      0.00
    1    5   26     -2.46      0.00
    1    5   27      0.02      0.00
   -1    6   27      1.51      0.00
   -1    6   26     -1.14      0.00
   -1    6   25     -2.33      0.00
   -1    6   24     -0.61      0.00
   -1    6   23     -2.33      0.00
   -1    6   22      2.72      0.00
   -1    6   21      0.47      0.00
   -1    6   20      1.35      0.00
   -1    6   19      1.24      0.00
   -1    6   18     -0.21      0.00
   -1    6   17      0.84      0.00
   -1    6   16     -0.17      0.00
   -1    6   15     -0.29      0.00
   -1    6   14     -1.75      0.00
   -1    6   13     -0.82      0.00
   -1    6   12     -0.83      0.00
   -1    6   11     -2.01      0.00
   -1    6   10      0.19      0.00
   -1    6    9     -0.23      0.00
   -1    6    8      1.93      0.00
   -1    6    7      4.49      0.00
   -1    6    6      0.05      0.00
   -1    6    5     -9.46      0.00
   -1    6    4      0.83      0.00
   -1    6    3     -8.50      0.00
   -1    6    2      0.88      0.00
   -1    6    1      7.59      0.00
    1    6    0     -4.86      0.00
    1    6    1     12.29      0.00
    1    6    2     -0.62      0.00
    1    6    3     10.14      0.00
    1    6    4      7.01      0.00
    1    6    5    -12.16      0.00
    1    6    6      2.66      0.00
    1    6    7     -4.43      0.00
    1    6    8      2.61      0.00
    1    6    9     -0.02      0.00
    1    6   10      3.10      0.00
    1    6   11      2.24      0.00
    1    6   12      1.62      0.00
    1    6   13      3.01      0.00
    1    6   14     -0.02      0.00
    1    6   15     -0.24      0.00
    1    6   16     -2.09      0.00
    1    6   17     -1.34      0.00
    1    6   18      0.80      0.00
    1    6   19     -1.49      0.00
    1    6   20     -0.85      0.00
    1    6   21     -0.93      0.00
    1    6   22     -0.66      0.00
    1    6   23      0.76      0.00
    1    6   24     -2.11      0.00
    1    6   25     -1.49      0.00
    1    6   26     -1.33      0.00
    1    6   27     -2.68      0.00
   -1    7   27     -0.75      0.00
   -1    7   26     -2.72      0.00
   -1    7   25      0.38      0.00
   -1    7   24     -4.91      0.00
   -1    7   23     -1.48      0.00
   -1    7   22     -1.99      0.00
   -1    7   21     -0.84      0.00
   -1    7   20      1.23      0.00
   -1    7   19     -0.58      0.00
   -1    7   18      1.88      0.00
   -1    7   17      1.86      0.00
   -1    7   16     -0.71      0.00
   -1    7   15      0.31      0.00
   -1    7   14      0.24      0.00
   -1    7   13     -0.41      0.00
   -1    7   12     -0.36      0.00
   -1    7   11      1.23      0.00
   -1    7   10     -0.31      0.00
   -1    7    9      1.53      0.00
   -1    7    8      2.17      0.00
   -1    7    7     -1.57      0.00
   -1    7    6     -1.97      0.00
   -1    7    5     -1.56      0.00
   -1    7    4    -12.62      0.00
   -1    7    3      1.40      0.00
   -1    7    2     -0.37      0.00
   -1    7    1      0.73      0.00
    1    7    0      2.48      0.00
    1    7    1      3.31      0.00
    1    7    2     14.29      0.00
    1    7    3      5.29      0.00
    1    7    4     -3.25      0.00
    1    7    5      5.13      0.00
    1    7    6     -5.10      0.00
    1    7    7      1.29      0.00
    1    7    8      0.59      0.00
    1    7    9      1.47      0.00
    1    7   10     -3.19      0.00
    1    7   11      0.38      0.00
    1    7   12      1.97      0.00
    1    7   13      0.86      0.00
    1    7   14      1.11      0.00
    1    7   15     -0.41      0.00
    1    7   16      0.75      0.00
    1    7   17      0.24      0.00
    1    7   18     -0.69      0.00
    1    7   19     -0.41      0.00
    1    7   20     -1.96      0.00
    1    7   21     -0.05      0.00
    1    7   22     -0.92      0.00
    1    7   23      1.32      0.00
    1    7   24      1.49      0.00
    1    7   25     -1.69      0.00
    1    7   26     -1.21      0.00
   -1    8   26     -1.05      0.00
   -1    8   25     -1.95      0.00
   -1    8   24     -0.10      0.00
   -1    8   23     -2.33      0.00
   -1    8   22     -2.68      0.00
   -1    8   21     -3.07      0.00
   -1    8   20     -2.35      0.00
   -1    8   19     -0.38      0.00
   -1    8   18     -0.07      0.00
   -1    8   17     -0.75      0.00
   -1    8   16      0.74      0.00
   -1    8   15     -0.78      0.00
   -1    8   14     -0.03      0.00
   -1    8   13     -1.69      0.00
   -1    8   12     -0.04      0.00
   -1    8   11     -2.43      0.00
   -1    8   10      1.41      0.00
   -1    8    9      1.48      0.00
   -1    8    8      0.12      0.00
   -1    8    7      1.56      0.00
   -1    8    6     -1.63      0.00
   -1    8    5     -7.85      0.00
   -1    8    4     -0.21      0.00
   -1    8    3     -3.59      0.00
   -1    8    2      0.80      0.00
   -1    8    1      7.49      0.00
    1    8    0      3.37      0.00
    1    8    1      6.30      0.00
    1    8    2      2.62      0.00
    1    8    3      7.01      0.00
    1    8    4      6.79      0.00
    1    8    5     -4.22      0.00
    1    8    6      5.21      0.00
    1    8    7      2.08      0.00
    1    8    8     -0.18      0.00
    1    8    9     -2.39      0.00
    1    8   10      0.61      0.00
    1    8   11     -2.39      0.00
    1    8   12     -1.65      0.00
    1    8   13     -0.33      0.00
    1    8   14      0.53      0.00
    1    8   15     -0.50      0.00
    1    8   16     -0.10      0.00
    1    8   17     -0.27      0.00
    1    8   18     -0.15      0.00
    1    8   19      1.39      0.00
    1    8   20     -0.65      0.00
    1    8   21      1.54      0.00
    1    8   22      1.20      0.00
    1    8   23      1.43      0.00
    1    8   24     -2.55      0.00
    1    8   25     -0.61      0.00
    1    8   26     -0.29      0.00
   -1    9   25      1.39      0.00
   -1    9   24     -2.40      0.00
   -1    9   23      0.25      0.00
   -1    9   22      0.20      0.00
   -1    9   21      1.40      0.00
   -1    9   20     -1.03      0.00
   -1    9   19      1.36      0.00
   -1    9   18     -2.80      0.00
   -1    9   17     -0.46      0.00
   -1    9   16     -2.08      0.00
   -1    9   15     -3.27      0.00
   -1    9   14      1.93      0.00
   -1    9   13     -1.62      0.00
   -1    9   12     -0.86      0.00
   -1    9   11     -0.87      0.00
   -1    9   10     -1.48      0.00
   -1    9    9      1.36      0.00
   -1    9    8      0.51      0.00
   -1    9    7     -0.75      0.00
   -1    9    6     -1.35      0.00
   -1    9    5      1.12      0.00
   -1    9    4     -5.98      0.00
   -1    9    3      1.66      0.00
   -1    9    2      4.96      0.00
   -1    9    1      3.22      0.00
    1    9    0     -3.23      0.00
    1    9    1      2.02      0.00
    1    9    2      9.74      0.00
    1    9    3     -0.47      0.00
    1    9    4     -0.50      0.00
    1    9    5      3.65      0.00
    1    9    6     -3.17      0.00
    1    9    7     -1.41      0.00
    1    9    8      2.79      0.00
    1    9    9      0.43      0.00
    1    9   10     -2.20      0.00
    1    9   11      0.84      0.00
    1    9   12     -1.64      0.00
    1    9   13      1.80      0.00
    1    9   14     -0.02      0.00
    1    9   15      2.36      0.00
    1    9   16      0.82      0.00
    1    9   17     -0.23      0.00
    1    9   18      1.89      0.00
    1    9   19     -1.52      0.00
    1    9   20      2.30      0.00
    1    9   21      1.96      0.00
    1    9   22      2.22      0.00
    1    9   23     -2.79      0.00
    1    9   24      1.96      0.00
    1    9   25     -1.96      0.00
   -1   10   24      0.34      0.00
   -1   10   23     -0.09      0.00
   -1   10   22      1.51      0.00
   -1   10   21      3.14      0.00
   -1   10   20      7.40      0.00
   -1   10   19      0.88      0.00
   -1   10   18      4.97      0.00
   -1   10   17     -0.87      0.00
   -1   10   16      1.13      0.00
   -1   10   15     -0.38      0.00
   -1   10   14     -1.97      0.00
   -1   10   13      0.86      0.00
   -1   10   12     -0.76      0.00
   -1   10   11     -2.53      0.00
   -1   10   10      0.41      0.00
   -1   10    9     -2.75      0.00
   -1   10    8     -0.08      0.00
   -1   10    7     -2.06      0.00
   -1   10    6      1.20      0.00
   -1   10    5     -5.07      0.00
   -1   10    4      2.55      0.00
   -1   10    3     -0.90      0.00
   -1   10    2      1.08      0.00
   -1   10    1      7.46      0.00
    1   10    0      4.70      0.00
    1   10    1      2.04      0.00
    1   10    2      0.74      0.00
    1   10    3      5.16      0.00
    1   10    4      0.19      0.00
    1   10    5     -3.76      0.00
    1   10    6      2.72      0.00
    1   10    7     -0.99      0.00
    1   10    8      1.49      0.00
    1   10    9      1.09      0.00
    1   10   10      1.89      0.00
    1   10   11      0.83      0.00
    1   10   12      0.81      0.00
    1   10   13      3.26      0.00
    1   10   14      1.87      0.00
    1   10   15      2.72      0.00
    1   10   16      1.42      0.00
    1   10   17      0.62      0.00
    1   10   18     -1.47      0.00
    1   10   19     -0.66      0.00
    1   10   20     -0.55      0.00
    1   10   21     -0.08      0.00
    1   10   22      3.42      0.00
    1   10   23      0.11      0.00
    1   10   24     -1.17      0.00
   -1   11   23     -0.47      0.00
   -1   11   22      1.79      0.00
   -1   11   21      5.92      0.00
   -1   11   20      1.96      0.00
   -1   11   19      3.19      0.00
   -1   11   18     -0.24      0.00
   -1   11   17      2.92      0.00
   -1   11   16     -1.70      0.00
   -1   11   15      0.90      0.00
   -1   11   14     -1.31      0.00
   -1   11   13     -1.13      0.00
   -1   11   12     -1.65      0.00
   -1   11   11      0.60      0.00
   -1   11   10     -0.08      0.00
   -1   11    9     -1.80      0.00
   -1   11    8      0.84      0.00
   -1   11    7      0.54      0.00
   -1   11    6     -1.84      0.00
   -1   11    5      4.39      0.00
   -1   11    4     -0.73      0.00
   -1   11    3     -1.20      0.00
   -1   11    2      4.66      0.00
   -1   11    1      1.54      0.00
    1   11    0     -3.59      0.00
    1   11    1      2.69      0.00
    1   11    2      2.71      0.00
    1   11    3     -0.28      0.00
    1   11    4      0.42      0.00
    1   11    5      2.92      0.00
    1   11    6     -2.73      0.00
    1   11    7      5.87      0.00
    1   11    8     -0.74      0.00
    1   11    9      4.55      0.00
    1   11   10      0.16      0.00
    1   11   11      2.19      0.00
    1   11   12      2.21      0.00
    1   11   13      2.08      0.00
    1   11   14      2.96      0.00
    1   11   15      0.88      0.00
    1   11   16      0.22      0.00
    1   11   17      1.40      0.00
    1   11   18     -3.46      0.00
    1   11   19     -2.75      0.00
    1   11   20     -2.80      0.00
    1   11   21      1.73      0.00
    1   11   22     -1.11      0.00
    1   11   23      1.14      0.00
   -1   12   22      1.96      0.00
   -1   12   21      0.56      0.00
   -1   12   20      2.77      0.00
   -1   12   19     -0.82      0.00
   -1   12   18     -1.78      0.00
   -1   12   17     -4.36      0.00
   -1   12   16      0.72      0.00
   -1   12   15      1.36      0.00
   -1   12   14     -4.21      0.00
   -1   12   13      0.94      0.00
   -1   12   12     -1.62      0.00
   -1   12   11      0.76      0.00
   -1   12   10     -0.28      0.00
   -1   12    9      4.57      0.00
   -1   12    8     -0.20      0.00
   -1   12    7     -1.04      0.00
   -1   12    6      3.04      0.00
   -1   12    5      0.63      0.00
   -1   12    4     -0.17      0.00
   -1   12    3      2.98      0.00
   -1   12    2      0.32      0.00
   -1   12    1      3.79      0.00
    1   12    0      2.77      0.00
    1   12    1     -0.44      0.00
    1   12    2     -1.10      0.00
    1   12    3      0.93      0.00
    1   12    4     -0.41      0.00
    1   12    5     -2.24      0.00
    1   12    6      3.49      0.00
    1   12    7     -1.40      0.00
    1   12    8      3.19      0.00
    1   12    9     -0.11      0.00
    1   12   10     -0.12      0.00
    1   12   11     -1.44      0.00
    1   12   12      2.31      0.00
    1   12   13      1.10      0.00
    1   12   14      1.91      0.00
    1   12   15      3.43      0.00
    1   12   16      3.25      0.00
    1   12   17      1.45      0.00
    1   12   18      0.47      0.00
    1   12   19     -3.64      0.00
    1   12   20     -0.35      0.00
    1   12   21     -3.15      0.00
    1   12   22     -0.36      0.00
   -1   13   21      1.85      0.00
   -1   13   20     -0.59      0.00
   -1   13   19      3.44      0.00
   -1   13   18     -2.37      0.00
   -1   13   17      3.18      0.00
   -1   13   16      1.73      0.00
   -1   13   15      0.06      0.00
   -1   13   14      3.50      0.00
   -1   13   13     -0.41      0.00
   -1   13   12     -3.44      0.00
   -1   13   11      1.66      0.00
   -1   13   10      2.08      0.00
   -1   13    9      1.33      0.00
   -1   13    8      1.43      0.00
   -1   13    7      1.46      0.00
   -1   13    6     -2.03      0.00
   -1   13    5      0.25      0.00
   -1   13    4      1.01      0.00
   -1   13    3     -1.18      0.00
   -1   13    2      2.34      0.00
   -1   13    1      1.86      0.00
    1   13    0     -5.01      0.00
    1   13    1      1.03      0.00
    1   13    2      0.91      0.00
    1   13    3     -0.51      0.00
    1   13    4      0.68      0.00
    1   13    5      2.30      0.00
    1   13    6     -3.54      0.00
    1   13    7      3.10      0.00
    1   13    8     -2.21      0.00
    1   13    9     -3.01      0.00
    1   13   10      1.53      0.00
    1   13   11     -2.46      0.00
    1   13   12      0.62      0.00
    1   13   13      0.01      0.00
    1   13   14      3.36      0.00
    1   13   15      0.99      0.00
    1   13   16      4.08      0.00
    1   13   17      1.99      0.00
    1   13   18     -0.57      0.00
    1   13   19      0.55      0.00
    1   13   20     -1.89      0.00
    1   13   21      2.95      0.00
   -1   14   19     -0.52      0.00
   -1   14   18      2.95      0.00
   -1   14   17      0.04      0.00
   -1   14   16      3.30      0.00
   -1   14   15      3.46      0.00
   -1   14   14      3.41      0.00
   -1   14   13     -2.71      0.00
   -1   14   12      5.24      0.00
   -1   14   11     -2.02      0.00
   -1   14   10      1.87      0.00
   -1   14    9      1.69      0.00
   -1   14    8      0.74      0.00
   -1   14    7     -1.40      0.00
   -1   14    6      2.06      0.00
   -1   14    5      2.06      0.00
   -1   14    4      1.23      0.00
   -1   14    3      1.47      0.00
   -1   14    2     -1.89      0.00
   -1   14    1      1.82      0.00
    1   14    0      2.79      0.00
    1   14    1     -1.79      0.00
    1   14    2      0.84      0.00
    1   14    3      1.08      0.00
    1   14    4     -0.30      0.00
    1   14    5      0.79      0.00
    1   14    6      2.23      0.00
    1   14    7     -3.07      0.00
    1   14    8     -0.49      0.00
    1   14    9     -0.82      0.00
    1   14   10     -2.13      0.00
    1   14   11     -1.60      0.00
    1   14   12      1.00      0.00
    1   14   13     -1.46      0.00
    1   14   14      0.82      0.00
    1   14   15      2.03      0.00
    1   14   16     -0.46      0.00
    1   14   17     -2.66      0.00
    1   14   18     -0.48      0.00
    1   14   19     -2.48      0.00
   -1   15   17      1.10      0.00
   -1   15   16      0.71      0.00
   -1   15   15      2.28      0.00
   -1   15   14      1.54      0.00
   -1   15   13      0.30      0.00
   -1   15   12      0.71      0.00
   -1   15   11     -1.63      0.00
   -1   15   10      1.12      0.00
   -1   15    9      0.60      0.00
   -1   15    8     -2.68      0.00
   -1   15    7      2.23      0.00
   -1   15    6     -0.79      0.00
   -1   15    5      2.75      0.00
   -1   15    4      4.74      0.00
   -1   15    3     -1.60      0.00
   -1   15    2     -0.09      0.00
   -1   15    1      2.50      0.00
    1   15    0      1.86      0.00
    1   15    1      3.14      0.00
    1   15    2     -0.06      0.00
    1   15    3     -4.78      0.00
    1   15    4      0.84      0.00
    1   15    5     -0.91      0.00
    1   15    6      0.35      0.00
    1   15    7      1.36      0.00
    1   15    8     -0.63      0.00
    1   15    9      0.08      0.00
    1   15   10     -3.94      0.00
    1   15   11      0.66      0.00
    1   15   12     -6.57      0.00
    1   15   13      2.58      0.00
    1   15   14     -1.32      0.00
    1   15   15      0.66      0.00
    1   15   16     -2.06      0.00
    1   15   17     -2.89      0.00
   -1   16   15      0.78      0.00
   -1   16   14      0.00      0.00
   -1   16   13      0.41      0.00
   -1   16   12     -4.85      0.00
   -1   16   11      0.66      0.00
   -1   16   10     -2.69      0.00
   -1   16    9     -0.13      0.00
   -1   16    8      2.13      0.00
   -1   16    7     -1.51      0.00
   -1   16    6     -0.20      0.00
   -1   16    5     -0.46      0.00
   -1   16    4     -2.37      0.00
   -1   16    3      1.69      0.00
   -1   16    2     -0.70      0.00
   -1   16    1     -1.27      0.00
    1   16    0      5.37      0.00
    1   16    1      1.06      0.00
    1   16    2     -1.77      0.00
    1   16    3      4.02      0.00
    1   16    4     -4.89      0.00
    1   16    5      0.00      0.00
    1   16    6      0.13      0.00
    1   16    7     -2.99      0.00
    1   16    8      2.70      0.00
    1   16    9      0.37      0.00
    1   16   10     -0.12      0.00
    1   16   11     -1.82      0.00
    1   16   12     -2.19      0.00
    1   16   13     -0.18      0.00
    1   16   14      0.11      0.00
    1   16   15     -3.03      0.00
   -1   17   13      1.71      0.00
   -1   17   12     -3.33      0.00
   -1   17   11     -2.84      0.00
   -1   17   10     -1.18      0.00
   -1   17    9     -2.36      0.00
   -1   17    8      2.20      0.00
   -1   17    7     -2.43      0.00
   -1   17    6     -1.13      0.00
   -1   17    5     -1.26      0.00
   -1   17    4      0.10      0.00
   -1   17    3     -0.03      0.00
   -1   17    2      1.19      0.00
   -1   17    1      0.58      0.00
    1   17    0     -1.41      0.00
    1   17    1      0.97      0.00
    1   17    2      1.95      0.00
    1   17    3     -2.14      0.00
    1   17    4      5.99      0.00
    1   17    5     -5.46      0.00
    1   17    6     -1.08      0.00
    1   17    7     -0.03      0.00
    1   17    8      0.72      0.00
    1   17    9      2.94      0.00
    1   17   10      0.22      0.00
    1   17   11     -0.94      0.00
    1   17   12      0.73      0.00
   -1   18    9      0.44      0.00
   -1   18    8     -3.69      0.00
   -1   18    7      1.45      0.00
   -1   18    6     -0.01      0.00
   -1   18    5     -0.75      0.00
   -1   18    4      3.64      0.00
   -1   18    3      0.64      0.00
   -1   18    2      1.95      0.00
   -1   18    1     -1.55      0.00
    1   18    0     -3.62      0.00
    1   18    1     -2.19      0.00
    1   18    2     -2.48      0.00
    1   18    3      0.17      0.00
    1   18    4     -3.60      0.00
    1   18    5      2.39      0.00
    1   18    6     -3.17      0.00
    1   18    7      4.94      0.00
    1   18    8      2.40      0.00
    1   18    9      2.69      0.00
   -1   19    2     -3.80      0.00
   -1   19    1     -0.52      0.00
    1   19    0      2.24      0.00
    1   19    1     -2.69      0.00
    1   19    2     -1.76      0.00
   -2    0   28      1.05      0.00
   -2    0   26     -0.40      0.00
   -2    0   24      2.53      0.00
   -2    0   22      1.48      0.00
   -2    0   20      1.74      0.00
   -2    0   18     -2.89      0.00
   -2    0   16      2.51      0.00
   -2    0   14      1.09      0.00
   -2    0   12      0.51      0.00
   -2    0   10     -2.30      0.00
   -2    0    8      8.45      0.00
   -2    0    6    -12.91      0.00
    2    0    4    -30.28      0.00
    2    0    6      6.42      0.00
    2    0    8    -10.38      0.00
    2    0   10     -5.61      0.00
    2    0   12      5.17      0.00
    2    0   14      1.98      0.00
    2    0   16     -3.26      0.00
    2    0   18      3.41      0.00
    2    0   20      0.34      0.00
    2    0   22      0.91      0.00
    2    0   24     -2.07      0.00
    2    0   26      1.46      0.00
    2    0   28      2.19      0.00
   -2    1   28      1.51      0.00
   -2    1   27      1.44      0.00
   -2    1   26      1.48      0.00
   -2    1   25      2.50      0.00
   -2    1   24      1.59      0.00
   -2    1   23      2.60      0.00
   -2    1   22     -0.27      0.00
   -2    1   21     -0.03      0.00
   -2    1   20     -0.60      0.00
   -2    1   19     -0.15      0.00
   -2    1   18     -1.81      0.00
   -2    1   17     -1.28      0.00
   -2    1   16     -0.69      0.00
   -2    1   15      2.22      0.00
   -2    1   14     -1.04      0.00
   -2    1   13     -3.15      0.00
   -2    1   12     -0.34      0.00
   -2    1   11      0.04      0.00
   -2    1   10      0.92      0.00
   -2    1    9      1.96      0.00
   -2    1    8      0.28      0.00
   -2    1    7      1.57      0.00
   -2    1    6     -6.66      0.00
   -2    1    5    -32.06      0.00
   -2    1    4     -8.37      0.00
    2    1    4     -4.21      0.00
    2    1    5     -3.37      0.00
    2    1    6     -1.08      0.00
    2    1    7      3.17      0.00
    2    1    8     -5.36      0.00
    2    1    9     -6.81      0.00
    2    1   10     -5.23      0.00
    2    1   11     -3.67      0.00
    2    1   12      1.86      0.00
    2    1   13      6.34      0.00
    2    1   14     -1.41      0.00
    2    1   15     -0.53      0.00
    2    1   16     -2.29      0.00
    2    1   17      1.03      0.00
    2    1   18     -2.03      0.00
    2    1   19      0.08      0.00
    2    1   20     -1.89      0.00
    2    1   21      1.07      0.00
    2    1   22      1.89      0.00
    2    1   23      0.61      0.00
    2    1   24     -0.57      0.00
    2    1   25     -1.08      0.00
    2    1   26     -2.09      0.00
    2    1   27      2.67      0.00
    2    1   28     -5.14      0.00
   -2    2   28      1.56      0.00
   -2    2   27      0.81      0.00
   -2    2   26      0.29      0.00
   -2    2   25     -1.65      0.00
   -2    2   24      1.37      0.00
   -2    2   23     -1.80      0.00
   -2    2   22     -0.06      0.00
   -2    2   21     -0.62      0.00
   -2    2   20     -0.89      0.00
   -2    2   19     -0.38      0.00
   -2    2   18     -1.34      0.00
   -2    2   17     -3.46      0.00
   -2    2   16      0.72      0.00
   -2    2   15      1.08      0.00
   -2    2   14     -1.05      0.00
   -2    2   13      0.97      0.00
   -2    2   12     -2.19      0.00
   -2    2   11      0.00      0.00
   -2    2   10      0.74      0.00
   -2    2    9     -2.33      0.00
   -2    2    8      3.18      0.00
   -2    2    7      3.88      0.00
   -2    2    6     -4.54      0.00
   -2    2    5      0.19      0.00
   -2    2    4    -25.28      0.00
   -2    2    3      7.39      0.00
    2    2    3    -38.26      0.00
    2    2    4    -16.57      0.00
    2    2    5      4.09      0.00
    2    2    6      5.91      0.00
    2    2    7     -8.40      0.00
    2    2    8     -0.50      0.00
    2    2    9     -7.80      0.00
    2    2   10     -3.15      0.00
    2    2   11     -1.46      0.00
    2    2   12      3.26      0.00
    2    2   13     -0.15      0.00
    2    2   14      6.16      0.00
    2    2   15     -1.28      0.00
    2    2   16      0.08      0.00
    2    2   17      0.74      0.00
    2    2   18     -3.06      0.00
    2    2   19     -0.47      0.00
    2    2   20     -1.36      0.00
    2    2   21     -0.86      0.00
    2    2   22      2.89      0.00
    2    2   23      0.75      0.00
    2    2   24      0.50      0.00
    2    2   25      0.05      0.00
    2    2   26      1.18      0.00
    2    2   27     -2.18      0.00
    2    2   28      0.65      0.00
   -2    3   28      0.70      0.00
   -2    3   27      0.18      0.00
   -2    3   26     -0.93      0.00
   -2    3   25     -2.36      0.00
   -2    3   24     -3.60      0.00
   -2    3   23      0.92      0.00
   -2    3   22     -2.69      0.00
   -2    3   21     -1.45      0.00
   -2    3   20      1.71      0.00
   -2    3   19     -0.40      0.00
   -2    3   18     -2.49      0.00
   -2    3   17     -1.61      0.00
   -2    3   16     -4.09      0.00
   -2    3   15      2.38      0.00
   -2    3   14      2.13      0.00
   -2    3   13      0.44      0.00
   -2    3   12      0.68      0.00
   -2    3   11     -0.71      0.00
   -2    3   10     -2.66      0.00
   -2    3    9     -0.92      0.00
   -2    3    8     -4.72      0.00
   -2    3    7      4.46      0.00
   -2    3    6      5.22      0.00
   -2    3    5      4.38      0.00
   -2    3    4     13.14      0.00
   -2    3    3    -13.27      0.00
   -2    3    2     -0.68      0.00
   -2    3    1      3.05      0.00
    2    3    0    -14.02      0.00
    2    3    3     12.59      0.00
    2    3    4      0.10      0.00
    2    3    5     -3.79      0.00
    2    3    6      6.29      0.00
    2    3    7     -1.67      0.00
    2    3    8     -4.46      0.00
    2    3    9      0.38      0.00
    2    3   10     -2.76      0.00
    2    3   11      2.06      0.00
    2    3   12     -1.78      0.00
    2    3   13      6.14      0.00
    2    3   14     -0.44      0.00
    2    3   15     -0.35      0.00
    2    3   16      1.31      0.00
    2    3   17     -1.69      0.00
    2    3   18      1.89      0.00
    2    3   19     -2.32      0.00
    2    3   20      0.63      0.00
    2    3   21      1.13      0.00
    2    3   22     -0.04      0.00
    2    3   23      0.11      0.00
    2    3   24     -0.74      0.00
    2    3   25      0.44      0.00
    2    3   26      2.37      0.00
    2    3   27      0.44      0.00
    2    3   28     -0.83      0.00
   -2    4   28      1.64      0.00
   -2    4   27     -0.58      0.00
   -2    4   26      1.25      0.00
   -2    4   25     -1.70      0.00
   -2    4   24      1.51      0.00
   -2    4   23     -1.08      0.00
   -2    4   22     -0.78      0.00
   -2    4   21      2.15      0.00
   -2    4   20     -1.74      0.00
   -2    4   19      1.30      0.00
   -2    4   18      0.66      0.00
   -2    4   17     -4.88      0.00
   -2    4   16     -0.42      0.00
   -2    4   15     -2.39      0.00
   -2    4   14      1.10      0.00
   -2    4   13      0.67      0.00
   -2    4   12     -0.04      0.00
   -2    4   11      0.79      0.00
   -2    4   10     -2.23      0.00
   -2    4    9     -2.34      0.00
   -2    4    8     -0.67      0.00
   -2    4    7     -1.64      0.00
   -2    4    6      5.95      0.00
   -2    4    5      8.30      0.00
   -2    4    4     -1.28      0.00
   -2    4    3     11.92      0.00
   -2    4    2     -9.22      0.00
   -2    4    1     -3.94      0.00
    2    4    0     17.77      0.00
    2    4    1    -19.90      0.00
    2    4    2     20.03      0.00
    2    4    3    -19.31      0.00
    2    4    4     -2.88      0.00
    2    4    5      8.32      0.00
    2    4    6     -0.95      0.00
    2    4    7      0.86      0.00
    2    4    8      3.66      0.00
    2    4    9     -4.93      0.00
    2    4   10      1.10      0.00
    2    4   11     -2.27      0.00
    2    4   12      1.28      0.00
    2    4   13     -1.31      0.00
    2    4   14     -0.64      0.00
    2    4   15      1.16      0.00
    2    4   16     -1.04      0.00
    2    4   17      0.06      0.00
    2    4   18      1.43      0.00
    2    4   19      0.47      0.00
    2    4   20      0.95      0.00
    2    4   21      1.29      0.00
    2    4   22     -1.00      0.00
    2    4   23      0.87      0.00
    2    4   24     -2.47      0.00
    2    4   25      0.51      0.00
    2    4   26      1.90      0.00
    2    4   27      3.03      0.00
    2    4   28     -0.95      0.00
   -2    5   27      1.17      0.00
   -2    5   26     -1.12      0.00
   -2    5   25     -0.82      0.00
   -2    5   24      0.52      0.00
   -2    5   23     -0.32      0.00
   -2    5   22      2.75      0.00
   -2    5   21     -2.76      0.00
   -2    5   20      2.91      0.00
   -2    5   19      0.58      0.00
   -2    5   18     -1.88      0.00
   -2    5   17     -0.25      0.00
   -2    5   16     -2.82      0.00
   -2    5   15     -0.34      0.00
   -2    5   14      0.09      0.00
   -2    5   13      1.56      0.00
   -2    5   12      1.88      0.00
   -2    5   11      1.53      0.00
   -2    5   10      1.82      0.00
   -2    5    9     -0.96      0.00
   -2    5    8     -2.29      0.00
   -2    5    7      2.47      0.00
   -2    5    6      1.68      0.00
   -2    5    5      3.93      0.00
   -2    5    4      8.56      0.00
   -2    5    3     -9.72      0.00
   -2    5    2     -1.01      0.00
   -2    5    1      0.47      0.00
    2    5    0      1.32      0.00
    2    5    1     11.33      0.00
    2    5    2    -19.71      0.00
    2    5    3     -4.46      0.00
    2    5    4     -4.80      0.00
    2    5    5     -5.48      0.00
    2    5    6      5.01      0.00
    2    5    7      2.88      0.00
    2    5    8     -5.13      0.00
    2    5    9      3.09      0.00
    2    5   10     -5.81      0.00
    2    5   11      1.29      0.00
    2    5   12     -3.92      0.00
    2    5   13     -0.61      0.00
    2    5   14     -2.43      0.00
    2    5   15     -0.40      0.00
    2    5   16      0.46      0.00
    2    5   17      1.02      0.00
    2    5   18      0.66      0.00
    2    5   19      0.07      0.00
    2    5   20     -0.64      0.00
    2    5   21      1.88      0.00
    2    5   22      1.81      0.00
    2    5   23     -2.47      0.00
    2    5   24      0.63      0.00
    2    5   25     -0.50      0.00
    2    5   26      2.54      0.00
    2    5   27      1.45      0.00
   -2    6   27      0.65      0.00
   -2    6   26     -2.98      0.00
   -2    6   25      2.01      0.00
   -2    6   24     -3.84      0.00
   -2    6   23      0.27      0.00
   -2    6   22     -0.82      0.00
   -2    6   21      0.47      0.00
   -2    6   20     -0.86      0.00
   -2    6   19      0.26      0.00
   -2    6   18      0.28      0.00
   -2    6   17     -0.83      0.00
   -2    6   16     -1.70      0.00
   -2    6   15     -0.92      0.00
   -2    6   14      0.56      0.00
   -2    6   13      0.39      0.00
   -2    6   12      3.28      0.00
   -2    6   11      2.35      0.00
   -2    6   10      0.97      0.00
   -2    6    9     -1.01      0.00
   -2    6    8     -0.30      0.00
   -2    6    7     -6.65      0.00
   -2    6    6      2.32      0.00
   -2    6    5      3.98      0.00
   -2    6    4     -0.16      0.00
   -2    6    3      7.68      0.00
   -2    6    2     -6.98      0.00
   -2    6    1     -1.84      0.00
    2    6    0      0.11      0.00
    2    6    1    -13.67      0.00
    2    6    2      0.56      0.00
    2    6    3    -14.27      0.00
    2    6    4     -4.32      0.00
    2    6    5      6.88      0.00
    2    6    6     -4.19      0.00
    2    6    7      1.87      0.00
    2    6    8     -0.60      0.00
    2    6    9     -2.18      0.00
    2    6   10      1.80      0.00
    2    6   11     -2.40      0.00
    2    6   12     -0.19      0.00
    2    6   13     -3.95      0.00
    2    6   14     -1.27      0.00
    2    6   15     -1.42      0.00
    2    6   16      0.34      0.00
    2    6   17      0.28      0.00
    2    6   18     -0.55      0.00
    2    6   19      1.01      0.00
    2    6   20     -0.36      0.00
    2    6   21      0.14      0.00
    2    6   22      0.63      0.00
    2    6   23     -1.65      0.00
    2    6   24     -1.38      0.00
    2    6   25      0.54      0.00
    2    6   26     -1.18      0.00
    2    6   27      2.89      0.00
   -2    7   26      2.13      0.00
   -2    7   25     -1.51      0.00
   -2    7   24      2.47      0.00
   -2    7   23      0.60      0.00
   -2    7   22     -1.19      0.00
   -2    7   21     -0.07      0.00
   -2    7   20     -0.87      0.00
   -2    7   19     -1.91      0.00
   -2    7   18     -0.64      0.00
   -2    7   17     -2.21      0.00
   -2    7   16      0.07      0.00
   -2    7   15     -2.75      0.00
   -2    7   14     -0.92      0.00
   -2    7   13     -0.38      0.00
   -2    7   12      0.74      0.00
   -2    7   11      0.11      0.00
   -2    7   10     -0.45      0.00
   -2    7    9     -0.51      0.00
   -2    7    8     -3.68      0.00
   -2    7    7     -0.52      0.00
   -2    7    6     -1.97      0.00
   -2    7    5      1.84      0.00
   -2    7    4     10.18      0.00
   -2    7    3      1.66      0.00
   -2    7    2      2.22      0.00
   -2    7    1     -0.85      0.00
    2    7    0     -0.43      0.00
    2    7    1      0.63      0.00
    2    7    2    -15.70      0.00
    2    7    3     -0.90      0.00
    2    7    4     -3.61      0.00
    2    7    5     -6.49      0.00
    2    7    6      3.52      0.00
    2    7    7     -2.42      0.00
    2    7    8     -0.99      0.00
    2    7    9      0.54      0.00
    2    7   10      3.86      0.00
    2    7   11      0.38      0.00
    2    7   12     -0.38      0.00
    2    7   13      0.68      0.00
    2    7   14     -0.34      0.00
    2    7   15     -1.23      0.00
    2    7   16     -1.91      0.00
    2    7   17      0.18      0.00
    2    7   18      1.06      0.00
    2    7   19     -1.94      0.00
    2    7   20      2.17      0.00
    2    7   21     -3.79      0.00
    2    7   22      0.36      0.00
    2    7   23     -0.55      0.00
    2    7   24     -1.87      0.00
    2    7   25      1.26      0.00
    2    7   26      2.53      0.00
   -2    8   26      0.92      0.00
   -2    8   25      2.88      0.00
   -2    8   24      0.42      0.00
   -2    8   23      3.06      0.00
   -2    8   22      3.91      0.00
   -2    8   21      1.05      0.00
   -2    8   20     -1.07      0.00
   -2    8   19      1.51      0.00
   -2    8   18     -3.58      0.00
   -2    8   17     -0.50      0.00
   -2    8   16     -0.98      0.00
   -2    8   15     -0.48      0.00
   -2    8   14      0.46      0.00
   -2    8   13     -0.26      0.00
   -2    8   12      1.17      0.00
   -2    8   11     -0.70      0.00
   -2    8   10     -0.87      0.00
   -2    8    9     -3.06      0.00
   -2    8    8     -0.02      0.00
   -2    8    7     -1.32      0.00
   -2    8    6      2.08      0.00
   -2    8    5      4.87      0.00
   -2    8    4      3.24      0.00
   -2    8    3      7.08      0.00
   -2    8    2      1.69      0.00
   -2    8    1     -7.32      0.00
    2    8    0      1.84      0.00
    2    8    1     -2.09      0.00
    2    8    2      0.44      0.00
    2    8    3     -9.56      0.00
    2    8    4     -3.16      0.00
    2    8    5      3.59      0.00
    2    8    6     -3.72      0.00
    2    8    7     -0.61      0.00
    2    8    8      0.54      0.00
    2    8    9      1.99      0.00
    2    8   10     -1.43      0.00
    2    8   11      1.93      0.00
    2    8   12      1.88      0.00
    2    8   13     -1.57      0.00
    2    8   14     -0.98      0.00
    2    8   15     -1.17      0.00
    2    8   16     -1.72      0.00
    2    8   17      0.35      0.00
    2    8   18     -0.29      0.00
    2    8   19      2.42      0.00
    2    8   20     -1.83      0.00
    2    8   21      1.71      0.00
    2    8   22     -3.09      0.00
    2    8   23     -0.66      0.00
    2    8   24      2.20      0.00
    2    8   25      0.84      0.00
   -2    9   25     -0.86      0.00
   -2    9   24      1.79      0.00
   -2    9   23      1.11      0.00
   -2    9   22      0.39      0.00
   -2    9   21      1.66      0.00
   -2    9   20      5.28      0.00
   -2    9   19     -1.82      0.00
   -2    9   18      4.22      0.00
   -2    9   17      0.41      0.00
   -2    9   16      1.37      0.00
   -2    9   15      2.54      0.00
   -2    9   14     -1.31      0.00
   -2    9   13      1.64      0.00
   -2    9   12     -0.66      0.00
   -2    9   11      0.19      0.00
   -2    9   10     -0.46      0.00
   -2    9    9     -2.53      0.00
   -2    9    8     -1.04      0.00
   -2    9    7      1.41      0.00
   -2    9    6      1.12      0.00
   -2    9    5      1.50      0.00
   -2    9    4      7.19      0.00
   -2    9    3      0.58      0.00
   -2    9    2     -0.96      0.00
   -2    9    1      0.80      0.00
    2    9    0      5.92      0.00
    2    9    1     -0.01      0.00
    2    9    2     -6.88      0.00
    2    9    3      2.27      0.00
    2    9    4     -0.62      0.00
    2    9    5      0.21      0.00
    2    9    6      2.82      0.00
    2    9    7      0.53      0.00
    2    9    8     -2.59      0.00
    2    9    9     -0.59      0.00
    2    9   10      1.85      0.00
    2    9   11     -2.52      0.00
    2    9   12     -1.68      0.00
    2    9   13     -3.05      0.00
    2    9   14     -1.69      0.00
    2    9   15     -4.52      0.00
    2    9   16     -0.25      0.00
    2    9   17     -0.95      0.00
    2    9   18      0.46      0.00
    2    9   19      2.21      0.00
    2    9   20      1.75      0.00
    2    9   21      1.06      0.00
    2    9   22     -1.79      0.00
    2    9   23      0.88      0.00
    2    9   24     -3.82      0.00
    2    9   25      2.24      0.00
   -2   10   24      0.38      0.00
   -2   10   23     -2.14      0.00
   -2   10   22     -0.42      0.00
   -2   10   21      0.52      0.00
   -2   10   20     -4.73      0.00
   -2   10   19      1.80      0.00
   -2   10   18     -2.56      0.00
   -2   10   17      1.15      0.00
   -2   10   16     -0.79      0.00
   -2   10   15      2.83      0.00
   -2   10   14      0.00      0.00
   -2   10   13     -1.26      0.00
   -2   10   12     -0.81      0.00
   -2   10   11      2.47      0.00
   -2   10   10     -1.09      0.00
   -2   10    9      0.08      0.00
   -2   10    8      1.28      0.00
   -2   10    7      0.15      0.00
   -2   10    6      1.81      0.00
   -2   10    5      5.07      0.00
   -2   10    4      0.60      0.00
   -2   10    3      2.63      0.00
   -2   10    2      1.38      0.00
   -2   10    1     -7.44      0.00
    2   10    0     -1.81      0.00
    2   10    1      0.55      0.00
    2   10    2      1.12      0.00
    2   10    3     -5.23      0.00
    2   10    4      2.68      0.00
    2   10    5      1.14      0.00
    2   10    6     -1.62      0.00
    2   10    7     -1.95      0.00
    2   10    8      0.08      0.00
    2   10    9     -3.63      0.00
    2   10   10     -0.96      0.00
    2   10   11     -0.89      0.00
    2   10   12     -2.36      0.00
    2   10   13     -1.94      0.00
    2   10   14     -3.74      0.00
    2   10   15     -0.10      0.00
    2   10   16     -1.45      0.00
    2   10   17     -1.54      0.00
    2   10   18      1.78      0.00
    2   10   19      0.06      0.00
    2   10   20      2.03      0.00
    2   10   21      2.43      0.00
    2   10   22     -1.78      0.00
    2   10   23     -2.95      0.00
    2   10   24      3.60      0.00
   -2   11   23      0.42      0.00
   -2   11   22     -1.63      0.00
   -2   11   21     -3.77      0.00
   -2   11   20     -2.73      0.00
   -2   11   19     -5.46      0.00
   -2   11   18     -3.45      0.00
   -2   11   17     -4.95      0.00
   -2   11   16      1.18      0.00
   -2   11   15      0.73      0.00
   -2   11   14     -0.12      0.00
   -2   11   13      3.42      0.00
   -2   11   12     -0.44      0.00
   -2   11   11     -0.38      0.00
   -2   11   10      1.61      0.00
   -2   11    9      2.01      0.00
   -2   11    8     -1.70      0.00
   -2   11    7      2.47      0.00
   -2   11    6      0.54      0.00
   -2   11    5      0.30      0.00
   -2   11    4      1.11      0.00
   -2   11    3      2.50      0.00
   -2   11    2     -1.98      0.00
   -2   11    1     -1.61      0.00
    2   11    0      5.18      0.00
    2   11    1     -0.62      0.00
    2   11    2     -0.68      0.00
    2   11    3      3.25      0.00
    2   11    4     -1.06      0.00
    2   11    5     -0.09      0.00
    2   11    6      2.06      0.00
    2   11    7     -4.03      0.00
    2   11    8     -1.01      0.00
    2   11    9     -1.46      0.00
    2   11   10     -0.97      0.00
    2   11   11      0.89      0.00
    2   11   12     -0.25      0.00
    2   11   13     -1.52      0.00
    2   11   14     -1.23      0.00
    2   11   15     -1.09      0.00
    2   11   16     -1.21      0.00
    2   11   17     -0.41      0.00
    2   11   18     -0.78      0.00
    2   11   19      2.93      0.00
    2   11   20      3.50      0.00
    2   11   21     -2.80      0.00
    2   11   22      2.56      0.00
    2   11   23     -1.38      0.00
   -2   12   22     -2.25      0.00
   -2   12   21     -2.72      0.00
   -2   12   20     -3.93      0.00
   -2   12   19     -0.90      0.00
   -2   12   18     -1.69      0.00
   -2   12   17      3.30      0.00
   -2   12   16     -0.83      0.00
   -2   12   15      0.56      0.00
   -2   12   14      6.96      0.00
   -2   12   13     -0.71      0.00
   -2   12   12      1.80      0.00
   -2   12   11      1.00      0.00
   -2   12   10     -1.42      0.00
   -2   12    9     -0.58      0.00
   -2   12    8      1.06      0.00
   -2   12    7      1.12      0.00
   -2   12    6     -0.94      0.00
   -2   12    5     -2.83      0.00
   -2   12    4      0.15      0.00
   -2   12    3     -1.27      0.00
   -2   12    2      1.92      0.00
   -2   12    1     -2.03      0.00
    2   12    0     -0.87      0.00
    2   12    1      3.12      0.00
    2   12    2      0.98      0.00
    2   12    3     -1.10      0.00
    2   12    4      1.60      0.00
    2   12    5     -0.19      0.00
    2   12    6      0.10      0.00
    2   12    7      1.80      0.00
    2   12    8     -2.31      0.00
    2   12    9      3.66      0.00
    2   12   10      0.37      0.00
    2   12   11      4.22      0.00
    2   12   12     -0.81      0.00
    2   12   13      0.33      0.00
    2   12   14     -0.38      0.00
    2   12   15     -3.60      0.00
    2   12   16     -1.37      0.00
    2   12   17     -1.76      0.00
    2   12   18     -0.11      0.00
    2   12   19      3.28      0.00
    2   12   20      0.07      0.00
    2   12   21      1.94      0.00
    2   12   22     -2.95      0.00
   -2   13   21     -5.28      0.00
   -2   13   20     -1.80      0.00
   -2   13   19     -3.46      0.00
   -2   13   18      1.86      0.00
   -2   13   17     -0.73      0.00
   -2   13   16      2.88      0.00
   -2   13   15     -0.92      0.00
   -2   13   14      1.89      0.00
   -2   13   13      0.45      0.00
   -2   13   12      5.58      0.00
   -2   13   11     -1.59      0.00
   -2   13   10     -0.20      0.00
   -2   13    9     -1.04      0.00
   -2   13    8     -0.56      0.00
   -2   13    7     -0.29      0.00
   -2   13    6      3.02      0.00
   -2   13    5     -0.94      0.00
   -2   13    4     -1.50      0.00
   -2   13    3      1.79      0.00
   -2   13    2     -1.76      0.00
   -2   13    1      0.59      0.00
    2   13    0      4.73      0.00
    2   13    1     -1.72      0.00
    2   13    2     -0.61      0.00
    2   13    3      0.12      0.00
    2   13    4     -1.00      0.00
    2   13    5     -0.59      0.00
    2   13    6      1.15      0.00
    2   13    7     -1.93      0.00
    2   13    8      1.94      0.00
    2   13    9      1.65      0.00
    2   13   10      2.90      0.00
    2   13   11      2.84      0.00
    2   13   12      1.84      0.00
    2   13   13      1.47      0.00
    2   13   14     -3.80      0.00
    2   13   15      1.87      0.00
    2   13   16     -2.92      0.00
    2   13   17      0.78      0.00
    2   13   18      2.01      0.00
    2   13   19      0.24      0.00
    2   13   20      1.82      0.00
   -2   14   19     -3.98      0.00
   -2   14   18     -0.83      0.00
   -2   14   17     -0.63      0.00
   -2   14   16     -3.22      0.00
   -2   14   15     -0.75      0.00
   -2   14   14     -4.15      0.00
   -2   14   13      1.75      0.00
   -2   14   12     -1.16      0.00
   -2   14   11      1.60      0.00
   -2   14   10      1.64      0.00
   -2   14    9     -3.84      0.00
   -2   14    8     -2.56      0.00
   -2   14    7      0.22      0.00
   -2   14    6     -0.37      0.00
   -2   14    5      1.43      0.00
   -2   14    4      0.65      0.00
   -2   14    3     -0.45      0.00
   -2   14    2      0.34      0.00
   -2   14    1     -1.88      0.00
    2   14    0     -4.73      0.00
    2   14    1      2.98      0.00
    2   14    2     -0.52      0.00
    2   14    3      0.21      0.00
    2   14    4      1.32      0.00
    2   14    5      1.34      0.00
    2   14    6     -4.31      0.00
    2   14    7      0.55      0.00
    2   14    8     -1.85      0.00
    2   14    9     -1.14      0.00
    2   14   10      6.37      0.00
    2   14   11      2.00      0.00
    2   14   12      3.57      0.00
    2   14   13     -0.59      0.00
    2   14   14     -1.01      0.00
    2   14   15     -2.37      0.00
    2   14   16      1.81      0.00
    2   14   17      3.44      0.00
    2   14   18      4.58      0.00
    2   14   19      2.77      0.00
   -2   15   17     -1.28      0.00
   -2   15   16     -1.11      0.00
   -2   15   15     -2.83      0.00
   -2   15   14     -4.48      0.00
   -2   15   13     -0.37      0.00
   -2   15   12     -2.94      0.00
   -2   15   11      3.90      0.00
   -2   15   10     -2.65      0.00
   -2   15    9      0.61      0.00
   -2   15    8     -2.10      0.00
   -2   15    7     -2.46      0.00
   -2   15    6     -1.06      0.00
   -2   15    5     -0.13      0.00
   -2   15    4     -3.41      0.00
   -2   15    3     -0.98      0.00
   -2   15    2      0.05      0.00
   -2   15    1     -2.61      0.00
    2   15    0      0.38      0.00
    2   15    1     -3.80      0.00
    2   15    2      2.41      0.00
    2   15    3      1.48      0.00
    2   15    4     -0.66      0.00
    2   15    5      1.10      0.00
    2   15    6      0.05      0.00
    2   15    7     -2.23      0.00
    2   15    8     -1.09      0.00
    2   15    9     -0.11      0.00
    2   15   10      1.00      0.00
    2   15   11      1.90      0.00
    2   15   12      5.85      0.00
    2   15   13     -3.33      0.00
    2   15   14      0.77      0.00
    2   15   15     -2.32      0.00
    2   15   16      3.78      0.00
    2   15   17      5.54      0.00
   -2   16   15     -2.28      0.00
   -2   16   14     -1.25      0.00
   -2   16   13     -1.31      0.00
   -2   16   12      0.87      0.00
   -2   16   11     -1.74      0.00
   -2   16   10      2.96      0.00
   -2   16    9     -2.57      0.00
   -2   16    8      0.85      0.00
   -2   16    7     -1.71      0.00
   -2   16    6      1.94      0.00
   -2   16    5     -1.33      0.00
   -2   16    4     -0.25      0.00
   -2   16    3     -4.06      0.00
   -2   16    2      0.18      0.00
   -2   16    1     -0.14      0.00
    2   16    0     -1.88      0.00
    2   16    1      0.81      0.00
    2   16    2     -1.51      0.00
    2   16    3     -2.45      0.00
    2   16    4      1.27      0.00
    2   16    5     -0.56      0.00
    2   16    6      1.57      0.00
    2   16    7      3.14      0.00
    2   16    8     -1.73      0.00
    2   16    9     -2.55      0.00
    2   16   10     -1.52      0.00
    2   16   11      2.27      0.00
    2   16   12     -2.20      0.00
    2   16   13      1.55      0.00
    2   16   14     -2.75      0.00
    2   16   15      1.71      0.00
   -2   17   12      0.98      0.00
   -2   17   11      0.83      0.00
   -2   17   10     -1.43      0.00
   -2   17    9      3.58      0.00
   -2   17    8     -2.63      0.00
   -2   17    7      3.24      0.00
   -2   17    6      0.15      0.00
   -2   17    5      1.19      0.00
   -2   17    4      0.17      0.00
   -2   17    3      0.25      0.00
   -2   17    2     -1.88      0.00
   -2   17    1     -0.54      0.00
    2   17    0      1.83      0.00
    2   17    1     -0.47      0.00
    2   17    2      0.28      0.00
    2   17    3      2.58      0.00
    2   17    4     -4.78      0.00
    2   17    5      3.33      0.00
    2   17    6      0.33      0.00
    2   17    7     -1.59      0.00
    2   17    8     -1.88      0.00
    2   17    9     -0.87      0.00
    2   17   10     -1.50      0.00
    2   17   11      0.91      0.00
    2   17   12     -0.31      0.00
   -2   18    9      1.44      0.00
   -2   18    8      3.85      0.00
   -2   18    7     -0.30      0.00
   -2   18    6     -0.77      0.00
   -2   18    5      1.15      0.00
   -2   18    4     -2.41      0.00
   -2   18    3      0.68      0.00
   -2   18    2     -2.51      0.00
   -2   18    1      1.09      0.00
    2   18    0     -0.32      0.00
    2   18    1      1.54      0.00
    2   18    2      2.74      0.00
    2   18    3     -1.67      0.00
    2   18    4      5.57      0.00
    2   18    5     -4.76      0.00
    2   18    6      3.65      0.00
    2   18    7     -5.68      0.00
    2   18    8     -2.22      0.00
   -3    0   28      1.87      0.00
   -3    0   26     -1.19      0.00
   -3    0   24     -0.25      0.00
   -3    0   22     -1.19      0.00
   -3    0   20     -1.73      0.00
   -3    0   18     -0.04      0.00
   -3    0   16     -1.74      0.00
   -3    0   14     -3.82      0.00
   -3    0   12      0.33      0.00
   -3    0   10     -2.96      0.00
   -3    0    8    -13.66      0.00
   -3    0    6      2.74      0.00
   -3    0    4     33.55      0.00
    3    0    2     36.44      0.00
    3    0    4     31.69      0.00
    3    0    6      2.48      0.00
    3    0    8     11.17      0.00
    3    0   10     13.27      0.00
    3    0   12     -1.77      0.00
    3    0   14     -2.73      0.00
    3    0   16      3.43      0.00
    3    0   18      0.12      0.00
    3    0   20      0.96      0.00
    3    0   22      1.35      0.00
    3    0   24      3.25      0.00
    3    0   26      2.27      0.00
    3    0   28      1.85      0.00
   -3    1   28     -1.06      0.00
   -3    1   27     -1.99      0.00
   -3    1   26     -1.74      0.00
   -3    1   25     -2.82      0.00
   -3    1   24     -0.77      0.00
   -3    1   23     -2.18      0.00
   -3    1   22     -0.20      0.00
   -3    1   21     -0.16      0.00
   -3    1   20     -0.54      0.00
   -3    1   19     -0.82      0.00
   -3    1   18      1.73      0.00
   -3    1   17      1.35      0.00
   -3    1   16      1.36      0.00
   -3    1   15     -2.43      0.00
   -3    1   14     -1.69      0.00
   -3    1   13      1.63      0.00
   -3    1   12     -1.08      0.00
   -3    1   11     -1.04      0.00
   -3    1   10      1.11      0.00
   -3    1    9     -5.32      0.00
   -3    1    8      2.81      0.00
   -3    1    7     -5.92      0.00
   -3    1    6      5.66      0.00
   -3    1    5     19.57      0.00
   -3    1    4     12.33      0.00
   -3    1    3     39.05      0.00
   -3    1    2      2.85      0.00
   -3    1    1     48.15      0.00
    3    1    1     11.48      0.00
    3    1    2     19.91      0.00
    3    1    3     25.45      0.00
    3    1    4      2.50      0.00
    3    1    5     11.35      0.00
    3    1    6     -5.64      0.00
    3    1    7      2.13      0.00
    3    1    8      0.99      0.00
    3    1    9     12.20      0.00
    3    1   10     -0.35      0.00
    3    1   11      6.64      0.00
    3    1   12     -0.13      0.00
    3    1   13     -5.19      0.00
    3    1   14      0.93      0.00
    3    1   15      0.25      0.00
    3    1   16     -0.58      0.00
    3    1   17     -0.67      0.00
    3    1   18      2.74      0.00
    3    1   19     -0.09      0.00
    3    1   20      2.51      0.00
    3    1   21      0.54      0.00
    3    1   22      0.50      0.00
    3    1   23      1.65      0.00
    3    1   24     -1.45      0.00
    3    1   25      2.11      0.00
    3    1   26     -0.30      0.00
    3    1   27     -1.03      0.00
    3    1   28      2.94      0.00
   -3    2   28     -0.01      0.00
   -3    2   27     -1.82      0.00
   -3    2   26     -2.41      0.00
   -3    2   25     -1.95      0.00
   -3    2   24     -3.10      0.00
   -3    2   23      0.20      0.00
   -3    2   22     -1.34      0.00
   -3    2   21      0.35      0.00
   -3    2   20      2.19      0.00
   -3    2   19     -0.37      0.00
   -3    2   18      0.68      0.00
   -3    2   17      3.03      0.00
   -3    2   16     -0.61      0.00
   -3    2   15      0.84      0.00
   -3    2   14     -0.38      0.00
   -3    2   13      0.75      0.00
   -3    2   12      2.65      0.00
   -3    2   11      0.88      0.00
   -3    2   10     -1.71      0.00
   -3    2    9      1.61      0.00
   -3    2    8     -3.83      0.00
   -3    2    7      2.34      0.00
   -3    2    6      0.29      0.00
   -3    2    5     14.83      0.00
   -3    2    4     19.16      0.00
   -3    2    3     19.17      0.00
   -3    2    2     21.00      0.00
   -3    2    1      0.43      0.00
    3    2    0    -23.37      0.00
    3    2    1     25.04      0.00
    3    2    2    -24.90      0.00
    3    2    3     15.50      0.00
    3    2    4     10.11      0.00
    3    2    5     -5.71      0.00
    3    2    6     -2.88      0.00
    3    2    7      4.76      0.00
    3    2    8      2.21      0.00
    3    2    9      2.10      0.00
    3    2   10      5.06      0.00
    3    2   11     -3.67      0.00
    3    2   12     -1.25      0.00
    3    2   13      0.01      0.00
    3    2   14     -4.52      0.00
    3    2   15      1.31      0.00
    3    2   16     -0.28      0.00
    3    2   17      0.95      0.00
    3    2   18      0.31      0.00
    3    2   19      1.32      0.00
    3    2   20      0.15      0.00
    3    2   21      2.05      0.00
    3    2   22     -1.62      0.00
    3    2   23     -1.05      0.00
    3    2   24      1.02      0.00
    3    2   25      0.24      0.00
    3    2   26     -2.47      0.00
    3    2   27      0.09      0.00
    3    2   28     -4.26      0.00
   -3    3   28      2.28      0.00
   -3    3   27     -1.15      0.00
   -3    3   26      0.34      0.00
   -3    3   25      0.93      0.00
   -3    3   24      2.46      0.00
   -3    3   23     -1.55      0.00
   -3    3   22      1.05      0.00
   -3    3   21      2.50      0.00
   -3    3   20     -1.37      0.00
   -3    3   19      1.76      0.00
   -3    3   18      2.61      0.00
   -3    3   17     -0.09      0.00
   -3    3   16      4.09      0.00
   -3    3   15     -2.50      0.00
   -3    3   14     -0.12      0.00
   -3    3   13     -0.40      0.00
   -3    3   12      1.38      0.00
   -3    3   11      1.24      0.00
   -3    3   10      1.89      0.00
   -3    3    9      0.71      0.00
   -3    3    8      2.19      0.00
   -3    3    7     -5.60      0.00
   -3    3    6      2.94      0.00
   -3    3    5     -2.52      0.00
   -3    3    4     10.35      0.00
   -3    3    3     18.66      0.00
   -3    3    2      5.58      0.00
   -3    3    1      6.22      0.00
    3    3    0     12.81      0.00
    3    3    1    -39.51      0.00
    3    3    2     27.91      0.00
    3    3    3    -16.41      0.00
    3    3    4     -0.72      0.00
    3    3    5      3.03      0.00
    3    3    6     -4.44      0.00
    3    3    7     -2.01      0.00
    3    3    8      2.91      0.00
    3    3    9      0.29      0.00
    3    3   10      2.57      0.00
    3    3   11     -0.97      0.00
    3    3   12     -0.40      0.00
    3    3   13     -4.55      0.00
    3    3   14      2.84      0.00
    3    3   15      0.20      0.00
    3    3   16      1.45      0.00
    3    3   17      1.98      0.00
    3    3   18     -2.28      0.00
    3    3   19      2.20      0.00
    3    3   20     -0.80      0.00
    3    3   21     -2.28      0.00
    3    3   22      0.17      0.00
    3    3   23     -1.19      0.00
    3    3   24      1.42      0.00
    3    3   25      1.14      0.00
    3    3   26      0.14      0.00
    3    3   27     -4.81      0.00
    3    3   28     -0.38      0.00
   -3    4   28     -2.15      0.00
   -3    4   27      1.86      0.00
   -3    4   26     -1.20      0.00
   -3    4   25      1.72      0.00
   -3    4   24      2.31      0.00
   -3    4   23      2.08      0.00
   -3    4   22      0.83      0.00
   -3    4   21     -2.67      0.00
   -3    4   20      2.56      0.00
   -3    4   19     -1.51      0.00
   -3    4   18     -0.74      0.00
   -3    4   17      4.50      0.00
   -3    4   16      2.45      0.00
   -3    4   15      3.12      0.00
   -3    4   14     -0.36      0.00
   -3    4   13     -0.47      0.00
   -3    4   12     -0.61      0.00
   -3    4   11      2.02      0.00
   -3    4   10      1.89      0.00
   -3    4    9      2.58      0.00
   -3    4    8      0.95      0.00
   -3    4    7      1.96      0.00
   -3    4    6     -4.21      0.00
   -3    4    5     -0.59      0.00
   -3    4    4      0.54      0.00
   -3    4    3     -3.47      0.00
   -3    4    2     11.00      0.00
   -3    4    1      0.22      0.00
    3    4    0     -8.65      0.00
    3    4    1     19.38      0.00
    3    4    2    -21.01      0.00
    3    4    3     23.04      0.00
    3    4    4     -0.13      0.00
    3    4    5     -4.76      0.00
    3    4    6      2.11      0.00
    3    4    7     -2.72      0.00
    3    4    8     -1.02      0.00
    3    4    9      5.24      0.00
    3    4   10      0.13      0.00
    3    4   11      2.45      0.00
    3    4   12     -1.13      0.00
    3    4   13      1.79      0.00
    3    4   14      0.51      0.00
    3    4   15      1.41      0.00
    3    4   16      2.00      0.00
    3    4   17      0.18      0.00
    3    4   18     -0.31      0.00
    3    4   19     -1.78      0.00
    3    4   20      1.56      0.00
    3    4   21     -0.53      0.00
    3    4   22     -1.39      0.00
    3    4   23     -0.46      0.00
    3    4   24      1.63      0.00
    3    4   25      0.74      0.00
    3    4   26     -0.62      0.00
    3    4   27     -2.59      0.00
   -3    5   27      0.52      0.00
   -3    5   26     -1.98      0.00
   -3    5   25      3.49      0.00
   -3    5   24     -1.09      0.00
   -3    5   23      0.28      0.00
   -3    5   22      0.06      0.00
   -3    5   21      0.47      0.00
   -3    5   20     -2.34      0.00
   -3    5   19      0.14      0.00
   -3    5   18     -0.78      0.00
   -3    5   17      1.25      0.00
   -3    5   16      2.68      0.00
   -3    5   15      2.44      0.00
   -3    5   14      0.82      0.00
   -3    5   13     -2.20      0.00
   -3    5   12     -0.51      0.00
   -3    5   11     -0.94      0.00
   -3    5   10      2.24      0.00
   -3    5    9      0.42      0.00
   -3    5    8      3.57      0.00
   -3    5    7     -3.69      0.00
   -3    5    6      2.41      0.00
   -3    5    5     -3.04      0.00
   -3    5    4     -5.84      0.00
   -3    5    3      4.83      0.00
   -3    5    2      0.10      0.00
   -3    5    1      4.24      0.00
    3    5    0      1.15      0.00
    3    5    1     -5.72      0.00
    3    5    2     23.74      0.00
    3    5    3     -3.66      0.00
    3    5    4      9.16      0.00
    3    5    5      1.86      0.00
    3    5    6     -3.76      0.00
    3    5    7     -1.68      0.00
    3    5    8      5.75      0.00
    3    5    9     -3.67      0.00
    3    5   10      3.83      0.00
    3    5   11     -0.36      0.00
    3    5   12      2.85      0.00
    3    5   13      0.65      0.00
    3    5   14      2.01      0.00
    3    5   15      1.32      0.00
    3    5   16      0.17      0.00
    3    5   17     -0.68      0.00
    3    5   18     -0.40      0.00
    3    5   19      0.02      0.00
    3    5   20     -0.81      0.00
    3    5   21      1.70      0.00
    3    5   22     -0.82      0.00
    3    5   23      0.50      0.00
    3    5   24      1.14      0.00
    3    5   25      0.85      0.00
    3    5   26     -1.66      0.00
    3    5   27     -0.92      0.00
   -3    6   27     -1.03      0.00
   -3    6   26      4.63      0.00
   -3    6   25     -1.29      0.00
   -3    6   24      3.17      0.00
   -3    6   23      0.94      0.00
   -3    6   22     -2.30      0.00
   -3    6   21      1.67      0.00
   -3    6   20     -0.15      0.00
   -3    6   19     -1.68      0.00
   -3    6   18     -0.13      0.00
   -3    6   17     -1.31      0.00
   -3    6   16      1.62      0.00
   -3    6   15     -0.56      0.00
   -3    6   14     -0.40      0.00
   -3    6   13     -2.61      0.00
   -3    6   12     -3.27      0.00
   -3    6   11     -0.70      0.00
   -3    6   10     -0.12      0.00
   -3    6    9      3.91      0.00
   -3    6    8     -2.22      0.00
   -3    6    7      5.75      0.00
   -3    6    6     -2.91      0.00
   -3    6    5     -1.83      0.00
   -3    6    4      1.40      0.00
   -3    6    3     -3.94      0.00
   -3    6    2      8.07      0.00
   -3    6    1      5.40      0.00
    3    6    0     -0.62      0.00
    3    6    1      7.97      0.00
    3    6    2     -5.46      0.00
    3    6    3     15.33      0.00
    3    6    4      0.72      0.00
    3    6    5     -0.93      0.00
    3    6    6      3.46      0.00
    3    6    7      0.76      0.00
    3    6    8     -3.00      0.00
    3    6    9      2.79      0.00
    3    6   10     -5.18      0.00
    3    6   11      1.38      0.00
    3    6   12     -1.98      0.00
    3    6   13      2.64      0.00
    3    6   14     -0.51      0.00
    3    6   15      0.80      0.00
    3    6   16      1.46      0.00
    3    6   17      0.74      0.00
    3    6   18     -0.86      0.00
    3    6   19     -1.73      0.00
    3    6   20      0.81      0.00
    3    6   21     -0.22      0.00
    3    6   22     -0.12      0.00
    3    6   23      2.48      0.00
    3    6   24      0.85      0.00
    3    6   25      1.17      0.00
    3    6   26      0.43      0.00
   -3    7   26      0.25      0.00
   -3    7   25      2.84      0.00
   -3    7   24      1.04      0.00
   -3    7   23      1.59      0.00
   -3    7   22      3.38      0.00
   -3    7   21     -0.91      0.00
   -3    7   20     -0.64      0.00
   -3    7   19      0.34      0.00
   -3    7   18     -2.07      0.00
   -3    7   17      0.39      0.00
   -3    7   16     -0.20      0.00
   -3    7   15      2.26      0.00
   -3    7   14      0.66      0.00
   -3    7   13      0.56      0.00
   -3    7   12     -0.57      0.00
   -3    7   11     -1.90      0.00
   -3    7   10      2.52      0.00
   -3    7    9     -0.77      0.00
   -3    7    8      4.44      0.00
   -3    7    7     -0.38      0.00
   -3    7    6      2.75      0.00
   -3    7    5     -0.55      0.00
   -3    7    4     -3.84      0.00
   -3    7    3      0.05      0.00
   -3    7    2      2.15      0.00
   -3    7    1     -1.24      0.00
    3    7    0     -6.47      0.00
    3    7    1     -8.63      0.00
    3    7    2      9.72      0.00
    3    7    3     -3.65      0.00
    3    7    4      7.18      0.00
    3    7    5      2.66      0.00
    3    7    6     -1.83      0.00
    3    7    7      2.78      0.00
    3    7    8      2.43      0.00
    3    7    9     -2.97      0.00
    3    7   10     -2.46      0.00
    3    7   11     -3.46      0.00
    3    7   12     -0.72      0.00
    3    7   13     -1.65      0.00
    3    7   14      0.12      0.00
    3    7   15      2.27      0.00
    3    7   16      2.02      0.00
    3    7   17      0.10      0.00
    3    7   18     -0.33      0.00
    3    7   19      0.09      0.00
    3    7   20     -2.29      0.00
    3    7   21      1.82      0.00
    3    7   22     -1.82      0.00
    3    7   23     -1.14      0.00
    3    7   24      2.59      0.00
    3    7   25     -0.99      0.00
    3    7   26     -2.43      0.00
   -3    8   26     -0.54      0.00
   -3    8   25     -1.92      0.00
   -3    8   24      0.59      0.00
   -3    8   23      1.09      0.00
   -3    8   22     -1.87      0.00
   -3    8   21      0.02      0.00
   -3    8   20      1.94      0.00
   -3    8   19     -3.05      0.00
   -3    8   18      3.41      0.00
   -3    8   17      1.93      0.00
   -3    8   16     -0.01      0.00
   -3    8   15      1.94      0.00
   -3    8   14      0.22      0.00
   -3    8   13      2.59      0.00
   -3    8   12     -1.64      0.00
   -3    8   11      0.90      0.00
   -3    8   10     -0.26      0.00
   -3    8    9      2.72      0.00
   -3    8    8     -0.11      0.00
   -3    8    7      2.96      0.00
   -3    8    6     -1.05      0.00
   -3    8    5      0.13      0.00
   -3    8    4     -2.81      0.00
   -3    8    3     -4.63      0.00
   -3    8    2     -2.00      0.00
   -3    8    1      6.49      0.00
    3    8    0     -4.70      0.00
    3    8    1     -1.74      0.00
    3    8    2     -4.95      0.00
    3    8    3      7.76      0.00
    3    8    4     -4.27      0.00
    3    8    5     -3.90      0.00
    3    8    6      1.91      0.00
    3    8    7      0.12      0.00
    3    8    8      0.46      0.00
    3    8    9      1.44      0.00
    3    8   10     -0.16      0.00
    3    8   11     -1.31      0.00
    3    8   12     -0.03      0.00
    3    8   13      2.48      0.00
    3    8   14      1.40      0.00
    3    8   15      1.75      0.00
    3    8   16      1.31      0.00
    3    8   17     -0.96      0.00
    3    8   18     -1.16      0.00
    3    8   19     -2.64      0.00
    3    8   20      2.58      0.00
    3    8   21     -6.07      0.00
    3    8   22      3.17      0.00
    3    8   23     -1.86      0.00
    3    8   24     -0.99      0.00
    3    8   25      1.04      0.00
   -3    9   25     -0.86      0.00
   -3    9   24     -0.30      0.00
   -3    9   23     -3.18      0.00
   -3    9   22     -0.59      0.00
   -3    9   21     -3.02      0.00
   -3    9   20     -5.41      0.00
   -3    9   19      2.80      0.00
   -3    9   18     -1.84      0.00
   -3    9   17      1.28      0.00
   -3    9   16     -0.39      0.00
   -3    9   15     -1.33      0.00
   -3    9   14     -1.24      0.00
   -3    9   13     -1.62      0.00
   -3    9   12      1.20      0.00
   -3    9   11      0.14      0.00
   -3    9   10     -0.03      0.00
   -3    9    9      3.43      0.00
   -3    9    8      2.33      0.00
   -3    9    7     -1.34      0.00
   -3    9    6      0.98      0.00
   -3    9    5     -2.09      0.00
   -3    9    4     -4.47      0.00
   -3    9    3     -3.37      0.00
   -3    9    2     -0.75      0.00
   -3    9    1     -2.49      0.00
    3    9    0     -6.48      0.00
    3    9    1     -0.64      0.00
    3    9    2      4.93      0.00
    3    9    3     -3.64      0.00
    3    9    4      2.13      0.00
    3    9    5     -2.32      0.00
    3    9    6     -3.72      0.00
    3    9    7      1.18      0.00
    3    9    8      2.38      0.00
    3    9    9     -0.36      0.00
    3    9   10     -0.29      0.00
    3    9   11      3.10      0.00
    3    9   12      1.14      0.00
    3    9   13      1.33      0.00
    3    9   14      2.25      0.00
    3    9   15      2.30      0.00
    3    9   16     -0.45      0.00
    3    9   17      0.04      0.00
    3    9   18     -2.12      0.00
    3    9   19     -0.14      0.00
    3    9   20     -2.59      0.00
    3    9   21      1.76      0.00
    3    9   22     -1.27      0.00
    3    9   23      1.82      0.00
    3    9   24      2.70      0.00
   -3   10   24      0.27      0.00
   -3   10   23      0.71      0.00
   -3   10   22     -2.46      0.00
   -3   10   21     -1.70      0.00
   -3   10   20     -0.96      0.00
   -3   10   19     -2.53      0.00
   -3   10   18      0.37      0.00
   -3   10   17     -1.68      0.00
   -3   10   16      0.31      0.00
   -3   10   15     -4.04      0.00
   -3   10   14     -1.03      0.00
   -3   10   13      2.10      0.00
   -3   10   12     -0.56      0.00
   -3   10   11      1.23      0.00
   -3   10   10      2.24      0.00
   -3   10    9      1.86      0.00
   -3   10    8     -0.75      0.00
   -3   10    7      0.34      0.00
   -3   10    6     -4.35      0.00
   -3   10    5     -3.16      0.00
   -3   10    4     -2.90      0.00
   -3   10    3     -3.36      0.00
   -3   10    2     -2.75      0.00
   -3   10    1      3.94      0.00
    3   10    0     -0.08      0.00
    3   10    1     -2.90      0.00
    3   10    2     -0.69      0.00
    3   10    3      3.86      0.00
    3   10    4     -3.71      0.00
    3   10    5      1.03      0.00
    3   10    6     -0.24      0.00
    3   10    7      2.35      0.00
    3   10    8     -1.68      0.00
    3   10    9      2.46      0.00
    3   10   10     -0.37      0.00
    3   10   11     -1.96      0.00
    3   10   12      0.99      0.00
    3   10   13     -0.84      0.00
    3   10   14      1.26      0.00
    3   10   15      0.25      0.00
    3   10   16      0.96      0.00
    3   10   17     -0.02      0.00
    3   10   18     -0.21      0.00
    3   10   19     -1.26      0.00
    3   10   20     -0.36      0.00
    3   10   21     -0.54      0.00
    3   10   22      0.87      0.00
    3   10   23      4.83      0.00
   -3   11   23      0.30      0.00
   -3   11   22      0.82      0.00
   -3   11   21     -0.10      0.00
   -3   11   20      2.09      0.00
   -3   11   19      2.91      0.00
   -3   11   18      3.01      0.00
   -3   11   17      2.51      0.00
   -3   11   16      0.07      0.00
   -3   11   15     -1.76      0.00
   -3   11   14      1.63      0.00
   -3   11   13     -2.76      0.00
   -3   11   12      3.74      0.00
   -3   11   11      0.32      0.00
   -3   11   10     -0.74      0.00
   -3   11    9     -0.46      0.00
   -3   11    8      1.65      0.00
   -3   11    7     -3.54      0.00
   -3   11    6     -1.62      0.00
   -3   11    5     -3.62      0.00
   -3   11    4     -2.26      0.00
   -3   11    3     -1.82      0.00
   -3   11    2     -0.83      0.00
   -3   11    1      0.21      0.00
    3   11    0     -4.60      0.00
    3   11    1     -0.55      0.00
    3   11    2     -1.18      0.00
    3   11    3     -3.12      0.00
    3   11    4      0.54      0.00
    3   11    5     -1.57      0.00
    3   11    6     -0.31      0.00
    3   11    7      0.43      0.00
    3   11    8      1.88      0.00
    3   11    9     -3.71      0.00
    3   11   10      0.17      0.00
    3   11   11     -3.37      0.00
    3   11   12     -2.36      0.00
    3   11   13      0.14      0.00
    3   11   14     -0.42      0.00
    3   11   15      0.30      0.00
    3   11   16      1.01      0.00
    3   11   17     -0.21      0.00
    3   11   18      0.61      0.00
    3   11   19     -2.16      0.00
    3   11   20     -3.35      0.00
    3   11   21      1.64      0.00
    3   11   22     -0.85      0.00
   -3   12   22      0.85      0.00
   -3   12   21      0.68      0.00
   -3   12   20      2.98      0.00
   -3   12   19     -0.04      0.00
   -3   12   18      2.53      0.00
   -3   12   17      1.02      0.00
   -3   12   16      0.56      0.00
   -3   12   15     -0.73      0.00
   -3   12   14     -3.07      0.00
   -3   12   13     -0.29      0.00
   -3   12   12      1.08      0.00
   -3   12   11     -2.03      0.00
   -3   12   10      0.92      0.00
   -3   12    9     -1.04      0.00
   -3   12    8     -0.46      0.00
   -3   12    7      0.27      0.00
   -3   12    6      0.27      0.00
   -3   12    5     -0.40      0.00
   -3   12    4     -0.56      0.00
   -3   12    3     -1.17      0.00
   -3   12    2     -3.28      0.00
   -3   12    1      1.68      0.00
    3   12    0     -0.81      0.00
    3   12    1     -3.04      0.00
    3   12    2     -0.76      0.00
    3   12    3      2.26      0.00
    3   12    4     -2.37      0.00
    3   12    5      0.99      0.00
    3   12    6     -0.98      0.00
    3   12    7     -0.96      0.00
    3   12    8      1.04      0.00
    3   12    9     -1.93      0.00
    3   12   10     -2.89      0.00
    3   12   11     -3.76      0.00
    3   12   12     -2.27      0.00
    3   12   13     -3.17      0.00
    3   12   14      0.25      0.00
    3   12   15      1.04      0.00
    3   12   16     -0.17      0.00
    3   12   17      1.62      0.00
    3   12   18     -1.74      0.00
    3   12   19      0.22      0.00
    3   12   20     -1.24      0.00
    3   12   21     -2.70      0.00
   -3   13   20      0.55      0.00
   -3   13   19      1.92      0.00
   -3   13   18     -0.81      0.00
   -3   13   17     -1.29      0.00
   -3   13   16     -2.36      0.00
   -3   13   15      0.30      0.00
   -3   13   14     -4.53      0.00
   -3   13   13     -1.76      0.00
   -3   13   12     -4.33      0.00
   -3   13   11      0.60      0.00
   -3   13   10     -0.58      0.00
   -3   13    9     -0.46      0.00
   -3   13    8      0.43      0.00
   -3   13    7     -0.40      0.00
   -3   13    6     -2.59      0.00
   -3   13    5      0.46      0.00
   -3   13    4      0.45      0.00
   -3   13    3     -0.74      0.00
   -3   13    2     -1.79      0.00
   -3   13    1     -2.41      0.00
    3   13    0     -1.26      0.00
    3   13    1     -0.06      0.00
    3   13    2     -0.97      0.00
    3   13    3     -2.20      0.00
    3   13    4      1.81      0.00
    3   13    5     -1.89      0.00
    3   13    6      2.11      0.00
    3   13    7      2.32      0.00
    3   13    8      0.21      0.00
    3   13    9      2.02      0.00
    3   13   10     -3.77      0.00
    3   13   11     -3.53      0.00
    3   13   12     -4.47      0.00
    3   13   13     -2.09      0.00
    3   13   14      2.76      0.00
    3   13   15     -1.63      0.00
    3   13   16      3.64      0.00
    3   13   17     -4.00      0.00
    3   13   18     -1.04      0.00
    3   13   19     -3.16      0.00
    3   13   20     -1.78      0.00
   -3   14   19      6.73      0.00
   -3   14   18     -1.28      0.00
   -3   14   17     -0.03      0.00
   -3   14   16      0.73      0.00
   -3   14   15     -1.80      0.00
   -3   14   14     -1.11      0.00
   -3   14   13      0.00      0.00
   -3   14   12     -4.75      0.00
   -3   14   11      0.96      0.00
   -3   14   10     -2.97      0.00
   -3   14    9      3.36      0.00
   -3   14    8      0.76      0.00
   -3   14    7     -1.34      0.00
   -3   14    6     -3.36      0.00
   -3   14    5     -1.79      0.00
   -3   14    4     -1.67      0.00
   -3   14    3     -0.06      0.00
   -3   14    2      0.11      0.00
   -3   14    1     -3.58      0.00
    3   14    0      1.57      0.00
    3   14    1     -1.86      0.00
    3   14    2     -0.57      0.00
    3   14    3     -1.88      0.00
    3   14    4     -1.26      0.00
    3   14    5     -0.17      0.00
    3   14    6      3.46      0.00
    3   14    7      1.62      0.00
    3   14    8      1.32      0.00
    3   14    9      3.13      0.00
    3   14   10     -5.22      0.00
    3   14   11     -1.42      0.00
    3   14   12     -3.54      0.00
    3   14   13      1.22      0.00
    3   14   14     -0.77      0.00
    3   14   15      7.48      0.00
    3   14   16     -5.40      0.00
    3   14   17     -1.06      0.00
    3   14   18     -8.17      0.00
   -3   15   17     -0.26      0.00
   -3   15   16     -2.68      0.00
   -3   15   15      3.28      0.00
   -3   15   14      3.24      0.00
   -3   15   13     -0.77      0.00
   -3   15   12      3.95      0.00
   -3   15   11     -4.92      0.00
   -3   15   10      2.59      0.00
   -3   15    9     -2.36      0.00
   -3   15    8      3.46      0.00
   -3   15    7      2.55      0.00
   -3   15    6      1.13      0.00
   -3   15    5     -2.60      0.00
   -3   15    4      0.65      0.00
   -3   15    3     -2.22      0.00
   -3   15    2     -0.13      0.00
   -3   15    1     -1.09      0.00
    3   15    0     -0.10      0.00
    3   15    1      4.76      0.00
    3   15    2     -1.89      0.00
    3   15    3      1.59      0.00
    3   15    4      1.43      0.00
    3   15    5     -0.43      0.00
    3   15    6     -0.89      0.00
    3   15    7      0.67      0.00
    3   15    8      2.14      0.00
    3   15    9     -2.79      0.00
    3   15   10      4.04      0.00
    3   15   11     -2.44      0.00
    3   15   12     -2.82      0.00
    3   15   13      2.23      0.00
    3   15   14      2.95      0.00
    3   15   15     -0.47      0.00
    3   15   16     -0.03      0.00
    3   15   17     -6.92      0.00
   -3   16   15     -0.41      0.00
   -3   16   14      4.64      0.00
   -3   16   13      1.29      0.00
   -3   16   12      2.44      0.00
   -3   16   11      0.84      0.00
   -3   16   10     -4.25      0.00
   -3   16    9      2.55      0.00
   -3   16    8     -0.47      0.00
   -3   16    7      4.77      0.00
   -3   16    6      1.15      0.00
   -3   16    5     -0.09      0.00
   -3   16    4     -1.03      0.00
   -3   16    3      1.26      0.00
   -3   16    2     -1.93      0.00
   -3   16    1      2.44      0.00
    3   16    0      1.21      0.00
    3   16    1     -2.13      0.00
    3   16    2      4.36      0.00
    3   16    3      1.20      0.00
    3   16    4      0.51      0.00
    3   16    5      1.99      0.00
    3   16    6     -1.11      0.00
    3   16    7     -1.30      0.00
    3   16    8      2.27      0.00
    3   16    9      1.86      0.00
    3   16   10     -0.50      0.00
    3   16   11     -2.29      0.00
    3   16   12      1.67      0.00
    3   16   13      0.46      0.00
    3   16   14      4.78      0.00
   -3   17   12      0.65      0.00
   -3   17   11      1.72      0.00
   -3   17   10      3.13      0.00
   -3   17    9     -2.17      0.00
   -3   17    8      2.52      0.00
   -3   17    7     -0.57      0.00
   -3   17    6     -0.57      0.00
   -3   17    5     -1.30      0.00
   -3   17    4     -3.57      0.00
   -3   17    3      2.53      0.00
   -3   17    2      1.25      0.00
   -3   17    1      3.70      0.00
    3   17    0     -1.86      0.00
    3   17    1      0.17      0.00
    3   17    2     -1.55      0.00
    3   17    3      0.23      0.00
    3   17    4      2.05      0.00
    3   17    5      1.16      0.00
    3   17    6      0.82      0.00
    3   17    7      4.10      0.00
    3   17    8      1.34      0.00
    3   17    9      0.71      0.00
    3   17   10     -0.24      0.00
    3   17   11     -4.34      0.00
    3   17   12     -0.91      0.00
   -3   18    8     -0.71      0.00
   -3   18    7     -1.71      0.00
   -3   18    6      0.59      0.00
   -3   18    5     -3.08      0.00
   -3   18    4      2.46      0.00
   -3   18    3     -2.18      0.00
   -3   18    2      5.63      0.00
   -3   18    1     -0.87      0.00
    3   18    0      2.93      0.00
    3   18    1     -0.38      0.00
    3   18    2     -0.68      0.00
    3   18    3      2.32      0.00
    3   18    4     -0.93      0.00
    3   18    5      3.33      0.00
    3   18    6     -1.45      0.00
    3   18    7      2.26      0.00
    3   18    8      1.02      0.00
   -4    0   28     -6.38      0.00
   -4    0   26     -0.19      0.00
   -4    0   24     -0.27      0.00
   -4    0   22      0.40      0.00
   -4    0   20      0.71      0.00
   -4    0   18      3.19      0.00
   -4    0   16      2.19      0.00
   -4    0   14      2.96      0.00
   -4    0   12     -1.96      0.00
   -4    0   10      4.49      0.00
   -4    0    8     12.40      0.00
   -4    0    6      9.21      0.00
   -4    0    4     -3.56      0.00
   -4    0    2    -28.95      0.00
    4    0    0    -45.37      0.00
    4    0    2    -22.40      0.00
    4    0    4    -19.66      0.00
    4    0    6      0.39      0.00
    4    0    8     -6.95      0.00
    4    0   10    -13.67      0.00
    4    0   12      2.37      0.00
    4    0   14      1.37      0.00
    4    0   16     -2.09      0.00
    4    0   18     -2.86      0.00
    4    0   20     -1.19      0.00
    4    0   22     -3.28      0.00
    4    0   24     -4.64      0.00
    4    0   26     -0.59      0.00
   -4    1   28     -1.86      0.00
   -4    1   27     -1.49      0.00
   -4    1   26     -0.17      0.00
   -4    1   25      0.65      0.00
   -4    1   24     -0.21      0.00
   -4    1   23      0.24      0.00
   -4    1   22      0.28      0.00
   -4    1   21      0.77      0.00
   -4    1   20      1.06      0.00
   -4    1   19      0.99      0.00
   -4    1   18      0.18      0.00
   -4    1   17      0.61      0.00
   -4    1   16      0.80      0.00
   -4    1   15      2.72      0.00
   -4    1   14      2.67      0.00
   -4    1   13      0.84      0.00
   -4    1   12      1.16      0.00
   -4    1   11      0.18      0.00
   -4    1   10     -0.29      0.00
   -4    1    9      6.02      0.00
   -4    1    8      4.82      0.00
   -4    1    7      9.59      0.00
   -4    1    6      0.77      0.00
   -4    1    5      1.56      0.00
   -4    1    4    -19.78      0.00
   -4    1    3     -6.19      0.00
   -4    1    2    -26.50      0.00
   -4    1    1    -30.12      0.00
    4    1    0     24.02      0.00
    4    1    1    -21.56      0.00
    4    1    2     12.44      0.00
    4    1    3    -10.96      0.00
    4    1    4     10.33      0.00
    4    1    5     -8.02      0.00
    4    1    6      7.42      0.00
    4    1    7     -0.81      0.00
    4    1    8      0.73      0.00
    4    1    9    -11.77      0.00
    4    1   10      1.49      0.00
    4    1   11     -6.39      0.00
    4    1   12      2.68      0.00
    4    1   13      4.44      0.00
    4    1   14      1.24      0.00
    4    1   15     -0.14      0.00
    4    1   16      0.85      0.00
    4    1   17     -0.50      0.00
    4    1   18     -2.15      0.00
    4    1   19     -1.78      0.00
    4    1   20     -2.78      0.00
    4    1   21      0.16      0.00
    4    1   22      0.32      0.00
    4    1   23     -3.41      0.00
    4    1   24      4.89      0.00
    4    1   25     -2.38      0.00
    4    1   26      2.28      0.00
    4    1   27      0.62      0.00
   -4    2   28     -3.03      0.00
   -4    2   27     -0.71      0.00
   -4    2   26      2.78      0.00
   -4    2   25      2.04      0.00
   -4    2   24      0.90      0.00
   -4    2   23     -0.45      0.00
   -4    2   22      1.80      0.00
   -4    2   21      0.70      0.00
   -4    2   20     -0.54      0.00
   -4    2   19      1.45      0.00
   -4    2   18      0.45      0.00
   -4    2   17     -1.74      0.00
   -4    2   16     -0.32      0.00
   -4    2   15     -0.57      0.00
   -4    2   14      1.90      0.00
   -4    2   13      0.14      0.00
   -4    2   12     -0.81      0.00
   -4    2   11     -0.46      0.00
   -4    2   10      1.93      0.00
   -4    2    9      1.78      0.00
   -4    2    8      5.62      0.00
   -4    2    7      2.30      0.00
   -4    2    6      2.58      0.00
   -4    2    5    -13.48      0.00
   -4    2    4     -5.98      0.00
   -4    2    3    -23.46      0.00
   -4    2    2    -11.44      0.00
   -4    2    1    -17.85      0.00
    4    2    0    -12.35      0.00
    4    2    1     11.68      0.00
    4    2    2      5.32      0.00
    4    2    3      6.79      0.00
    4    2    4      0.01      0.00
    4    2    5      9.87      0.00
    4    2    6      1.03      0.00
    4    2    7      2.04      0.00
    4    2    8     -1.17      0.00
    4    2    9      1.61      0.00
    4    2   10     -9.66      0.00
    4    2   11      7.09      0.00
    4    2   12     -2.91      0.00
    4    2   13      2.93      0.00
    4    2   14      3.32      0.00
    4    2   15     -0.88      0.00
    4    2   16      0.31      0.00
    4    2   17     -2.59      0.00
    4    2   18      0.10      0.00
    4    2   19     -2.41      0.00
    4    2   20      0.70      0.00
    4    2   21     -2.00      0.00
    4    2   22      1.46      0.00
    4    2   23      2.79      0.00
    4    2   24     -1.69      0.00
    4    2   25      2.80      0.00
    4    2   26     -0.04      0.00
    4    2   27      3.23      0.00
   -4    3   28     -4.54      0.00
   -4    3   27      0.17      0.00
   -4    3   26     -0.45      0.00
   -4    3   25      1.61      0.00
   -4    3   24      0.43      0.00
   -4    3   23      1.41      0.00
   -4    3   22     -0.66      0.00
   -4    3   21     -1.03      0.00
   -4    3   20     -0.20      0.00
   -4    3   19     -0.92      0.00
   -4    3   18     -1.27      0.00
   -4    3   17     -0.36      0.00
   -4    3   16     -0.82      0.00
   -4    3   15     -0.29      0.00
   -4    3   14      1.14      0.00
   -4    3   13      1.41      0.00
   -4    3   12     -1.07      0.00
   -4    3   11     -0.83      0.00
   -4    3   10     -0.87      0.00
   -4    3    9      1.78      0.00
   -4    3    8      0.46      0.00
   -4    3    7      3.63      0.00
   -4    3    6     -4.27      0.00
   -4    3    5     -3.81      0.00
   -4    3    4    -10.36      0.00
   -4    3    3    -16.35      0.00
   -4    3    2     -9.62      0.00
   -4    3    1    -12.91      0.00
    4    3    0      3.26      0.00
    4    3    1      8.11      0.00
    4    3    2     -8.95      0.00
    4    3    3      7.50      0.00
    4    3    4      1.46      0.00
    4    3    5      0.12      0.00
    4    3    6      4.82      0.00
    4    3    7      4.19      0.00
    4    3    8     -0.88      0.00
    4    3    9     -2.66      0.00
    4    3   10      2.55      0.00
    4    3   11     -5.63      0.00
    4    3   12      3.51      0.00
    4    3   13      0.30      0.00
    4    3   14     -3.90      0.00
    4    3   15      0.70      0.00
    4    3   16     -1.88      0.00
    4    3   17     -1.24      0.00
    4    3   18      0.78      0.00
    4    3   19     -0.38      0.00
    4    3   20      1.04      0.00
    4    3   21      0.81      0.00
    4    3   22     -2.22      0.00
    4    3   23      1.42      0.00
    4    3   24     -0.99      0.00
    4    3   25     -0.78      0.00
    4    3   26     -0.09      0.00
    4    3   27      3.55      0.00
   -4    4   27     -2.12      0.00
   -4    4   26     -1.63      0.00
   -4    4   25      0.15      0.00
   -4    4   24     -2.72      0.00
   -4    4   23     -0.59      0.00
   -4    4   22      0.48      0.00
   -4    4   21      0.17      0.00
   -4    4   20     -1.68      0.00
   -4    4   19     -0.43      0.00
   -4    4   18     -1.25      0.00
   -4    4   17     -1.85      0.00
   -4    4   16     -4.26      0.00
   -4    4   15     -0.33      0.00
   -4    4   14      0.74      0.00
   -4    4   13      1.23      0.00
   -4    4   12      1.12      0.00
   -4    4   11     -2.14      0.00
   -4    4   10     -2.35      0.00
   -4    4    9     -2.09      0.00
   -4    4    8      0.90      0.00
   -4    4    7     -3.23      0.00
   -4    4    6      4.84      0.00
   -4    4    5     -3.31      0.00
   -4    4    4     -5.42      0.00
   -4    4    3     -3.01      0.00
   -4    4    2    -15.39      0.00
   -4    4    1     -6.64      0.00
    4    4    0      0.90      0.00
    4    4    1    -11.44      0.00
    4    4    2     12.36      0.00
    4    4    3    -15.42      0.00
    4    4    4     -0.05      0.00
    4    4    5      3.13      0.00
    4    4    6     -1.39      0.00
    4    4    7      1.22      0.00
    4    4    8     -1.46      0.00
    4    4    9     -0.81      0.00
    4    4   10     -0.98      0.00
    4    4   11      0.63      0.00
    4    4   12      0.01      0.00
    4    4   13     -2.70      0.00
    4    4   14     -0.36      0.00
    4    4   15     -2.20      0.00
    4    4   16     -1.27      0.00
    4    4   17      0.03      0.00
    4    4   18     -0.73      0.00
    4    4   19      1.80      0.00
    4    4   20     -1.55      0.00
    4    4   21     -0.19      0.00
    4    4   22      1.38      0.00
    4    4   23     -0.66      0.00
    4    4   24     -0.19      0.00
    4    4   25     -1.05      0.00
    4    4   26      0.83      0.00
    4    4   27      0.59      0.00
   -4    5   27     -3.29      0.00
   -4    5   26      2.30      0.00
   -4    5   25     -4.13      0.00
   -4    5   24     -0.02      0.00
   -4    5   23     -1.05      0.00
   -4    5   22     -1.85      0.00
   -4    5   21      1.32      0.00
   -4    5   20      1.78      0.00
   -4    5   19     -0.29      0.00
   -4    5   18     -0.33      0.00
   -4    5   17     -2.63      0.00
   -4    5   16     -3.25      0.00
   -4    5   15     -4.51      0.00
   -4    5   14     -0.58      0.00
   -4    5   13      0.28      0.00
   -4    5   12      0.91      0.00
   -4    5   11     -0.69      0.00
   -4    5   10     -3.65      0.00
   -4    5    9     -0.69      0.00
   -4    5    8     -3.88      0.00
   -4    5    7      6.74      0.00
   -4    5    6     -3.68      0.00
   -4    5    5      3.69      0.00
   -4    5    4      0.40      0.00
   -4    5    3     -7.57      0.00
   -4    5    2     -4.29      0.00
   -4    5    1     -7.83      0.00
    4    5    0      1.48      0.00
    4    5    1      9.25      0.00
    4    5    2    -14.20      0.00
    4    5    3      9.45      0.00
    4    5    4     -6.43      0.00
    4    5    5     -0.78      0.00
    4    5    6      1.90      0.00
    4    5    7     -1.25      0.00
    4    5    8     -2.56      0.00
    4    5    9      0.41      0.00
    4    5   10     -0.82      0.00
    4    5   11      2.33      0.00
    4    5   12     -0.43      0.00
    4    5   13      0.56      0.00
    4    5   14     -0.30      0.00
    4    5   15     -0.50      0.00
    4    5   16     -0.02      0.00
    4    5   17     -0.74      0.00
    4    5   18     -0.14      0.00
    4    5   19     -0.11      0.00
    4    5   20      0.71      0.00
    4    5   21     -1.34      0.00
    4    5   22      1.96      0.00
    4    5   23      1.68      0.00
    4    5   24     -0.57      0.00
    4    5   25     -1.90      0.00
    4    5   26      0.56      0.00
   -4    6   27     -0.33      0.00
   -4    6   26     -3.27      0.00
   -4    6   25      1.35      0.00
   -4    6   24     -2.13      0.00
   -4    6   23     -1.58      0.00
   -4    6   22      2.25      0.00
   -4    6   21     -1.69      0.00
   -4    6   20     -0.36      0.00
   -4    6   19      1.43      0.00
   -4    6   18      0.25      0.00
   -4    6   17     -1.05      0.00
   -4    6   16     -1.34      0.00
   -4    6   15      0.25      0.00
   -4    6   14     -0.98      0.00
   -4    6   13      3.04      0.00
   -4    6   12      2.29      0.00
   -4    6   11     -0.17      0.00
   -4    6   10     -0.06      0.00
   -4    6    9     -5.22      0.00
   -4    6    8      2.23      0.00
   -4    6    7     -2.88      0.00
   -4    6    6      2.05      0.00
   -4    6    5     -0.73      0.00
   -4    6    4     -0.73      0.00
   -4    6    3     -2.83      0.00
   -4    6    2     -3.66      0.00
   -4    6    1    -10.40      0.00
    4    6    0      2.72      0.00
    4    6    1      1.72      0.00
    4    6    2     11.49      0.00
    4    6    3    -10.16      0.00
    4    6    4      4.29      0.00
    4    6    5     -0.01      0.00
    4    6    6     -2.02      0.00
    4    6    7     -0.71      0.00
    4    6    8      1.61      0.00
    4    6    9     -4.70      0.00
    4    6   10      4.92      0.00
    4    6   11      0.88      0.00
    4    6   12      3.95      0.00
    4    6   13      0.26      0.00
    4    6   14      1.81      0.00
    4    6   15     -1.27      0.00
    4    6   16     -2.12      0.00
    4    6   17     -0.04      0.00
    4    6   18      0.88      0.00
    4    6   19      1.26      0.00
    4    6   20     -1.30      0.00
    4    6   21      0.55      0.00
    4    6   22      0.66      0.00
    4    6   23     -0.03      0.00
    4    6   24      2.12      0.00
    4    6   25     -2.06      0.00
    4    6   26     -0.70      0.00
   -4    7   26     -1.52      0.00
   -4    7   25     -5.28      0.00
   -4    7   24     -0.98      0.00
   -4    7   23     -0.52      0.00
   -4    7   22     -2.17      0.00
   -4    7   21      1.43      0.00
   -4    7   20      1.07      0.00
   -4    7   19     -0.80      0.00
   -4    7   18      1.75      0.00
   -4    7   17      1.53      0.00
   -4    7   16     -1.11      0.00
   -4    7   15      0.84      0.00
   -4    7   14      0.26      0.00
   -4    7   13      1.48      0.00
   -4    7   12      1.26      0.00
   -4    7   11      2.64      0.00
   -4    7   10     -3.37      0.00
   -4    7    9     -0.49      0.00
   -4    7    8     -4.36      0.00
   -4    7    7      0.63      0.00
   -4    7    6     -1.90      0.00
   -4    7    5     -0.94      0.00
   -4    7    4     -1.20      0.00
   -4    7    3      1.47      0.00
   -4    7    2     -6.55      0.00
   -4    7    1      1.42      0.00
    4    7    0     12.25      0.00
    4    7    1      8.20      0.00
    4    7    2     -2.53      0.00
    4    7    3      8.70      0.00
    4    7    4     -5.82      0.00
    4    7    5      2.87      0.00
    4    7    6      3.83      0.00
    4    7    7     -1.76      0.00
    4    7    8     -4.69      0.00
    4    7    9      3.84      0.00
    4    7   10     -1.53      0.00
    4    7   11      2.67      0.00
    4    7   12      0.88      0.00
    4    7   13      1.87      0.00
    4    7   14     -1.19      0.00
    4    7   15     -1.96      0.00
    4    7   16     -2.08      0.00
    4    7   17      0.23      0.00
    4    7   18      1.20      0.00
    4    7   19      2.63      0.00
    4    7   20      0.35      0.00
    4    7   21     -1.23      0.00
    4    7   22      1.16      0.00
    4    7   23      3.79      0.00
    4    7   24     -2.64      0.00
    4    7   25      2.67      0.00
   -4    8   25     -1.38      0.00
   -4    8   24     -2.41      0.00
   -4    8   23     -2.70      0.00
   -4    8   22      1.54      0.00
   -4    8   21     -0.65      0.00
   -4    8   20     -0.84      0.00
   -4    8   19      2.73      0.00
   -4    8   18     -1.27      0.00
   -4    8   17     -0.50      0.00
   -4    8   16      1.02      0.00
   -4    8   15     -1.72      0.00
   -4    8   14     -0.30      0.00
   -4    8   13     -1.20      0.00
   -4    8   12      0.66      0.00
   -4    8   11     -0.40      0.00
   -4    8   10     -0.42      0.00
   -4    8    9     -2.94      0.00
   -4    8    8      0.13      0.00
   -4    8    7     -2.81      0.00
   -4    8    6      1.48      0.00
   -4    8    5     -1.89      0.00
   -4    8    4     -0.11      0.00
   -4    8    3     -0.05      0.00
   -4    8    2      0.20      0.00
   -4    8    1     -5.78      0.00
    4    8    0      3.82      0.00
    4    8    1      4.68      0.00
    4    8    2      5.22      0.00
    4    8    3     -6.07      0.00
    4    8    4      5.90      0.00
    4    8    5      1.52      0.00
    4    8    6     -0.04      0.00
    4    8    7      0.91      0.00
    4    8    8      1.07      0.00
    4    8    9     -3.86      0.00
    4    8   10      1.39      0.00
    4    8   11     -0.04      0.00
    4    8   12     -1.31      0.00
    4    8   13     -1.06      0.00
    4    8   14      0.76      0.00
    4    8   15     -2.18      0.00
    4    8   16     -0.90      0.00
    4    8   17      0.23      0.00
    4    8   18      3.25      0.00
    4    8   19      1.72      0.00
    4    8   20     -0.35      0.00
    4    8   21      3.94      0.00
    4    8   22     -2.73      0.00
    4    8   23      0.75      0.00
    4    8   24      0.37      0.00
    4    8   25     -3.91      0.00
   -4    9   25      2.00      0.00
   -4    9   24     -0.15      0.00
   -4    9   23      2.07      0.00
   -4    9   22     -0.76      0.00
   -4    9   21      2.15      0.00
   -4    9   20      1.03      0.00
   -4    9   19     -0.72      0.00
   -4    9   18      1.05      0.00
   -4    9   17     -1.81      0.00
   -4    9   16      0.50      0.00
   -4    9   15      0.42      0.00
   -4    9   14      1.47      0.00
   -4    9   13      0.72      0.00
   -4    9   12     -1.61      0.00
   -4    9   11      0.67      0.00
   -4    9   10      0.25      0.00
   -4    9    9     -1.39      0.00
   -4    9    8     -2.67      0.00
   -4    9    7      1.29      0.00
   -4    9    6     -2.54      0.00
   -4    9    5      0.59      0.00
   -4    9    4     -0.48      0.00
   -4    9    3      1.24      0.00
   -4    9    2      1.19      0.00
   -4    9    1      1.88      0.00
    4    9    0      3.26      0.00
    4    9    1      2.04      0.00
    4    9    2     -2.52      0.00
    4    9    3      2.06      0.00
    4    9    4     -3.73      0.00
    4    9    5      1.59      0.00
    4    9    6      2.48      0.00
    4    9    7     -2.96      0.00
    4    9    8     -1.38      0.00
    4    9    9      3.52      0.00
    4    9   10      0.99      0.00
    4    9   11     -0.23      0.00
    4    9   12      2.29      0.00
    4    9   13      1.45      0.00
    4    9   14     -2.26      0.00
    4    9   15      1.56      0.00
    4    9   16     -1.66      0.00
    4    9   17      0.20      0.00
    4    9   18      1.70      0.00
    4    9   19     -0.30      0.00
    4    9   20      0.47      0.00
    4    9   21     -2.89      0.00
    4    9   22      3.36      0.00
    4    9   23     -4.71      0.00
    4    9   24     -1.54      0.00
   -4   10   24      0.01      0.00
   -4   10   23      0.62      0.00
   -4   10   22      2.56      0.00
   -4   10   21      0.81      0.00
   -4   10   20      4.17      0.00
   -4   10   19      2.35      0.00
   -4   10   18      1.40      0.00
   -4   10   17      0.22      0.00
   -4   10   16      0.71      0.00
   -4   10   15      0.53      0.00
   -4   10   14      3.56      0.00
   -4   10   13     -2.29      0.00
   -4   10   12      2.01      0.00
   -4   10   11     -2.71      0.00
   -4   10   10     -0.24      0.00
   -4   10    9     -0.99      0.00
   -4   10    8      0.99      0.00
   -4   10    7     -2.21      0.00
   -4   10    6      2.81      0.00
   -4   10    5     -0.09      0.00
   -4   10    4      1.86      0.00
   -4   10    3      4.08      0.00
   -4   10    2      2.00      0.00
   -4   10    1      1.31      0.00
    4   10    0      0.30      0.00
    4   10    1      3.62      0.00
    4   10    2      0.84      0.00
    4   10    3     -1.88      0.00
    4   10    4      5.68      0.00
    4   10    5     -1.33      0.00
    4   10    6     -0.51      0.00
    4   10    7     -0.46      0.00
    4   10    8      0.09      0.00
    4   10    9     -0.11      0.00
    4   10   10      3.36      0.00
    4   10   11      3.99      0.00
    4   10   12      0.73      0.00
    4   10   13      1.93      0.00
    4   10   14      1.49      0.00
    4   10   15     -1.68      0.00
    4   10   16      1.47      0.00
    4   10   17      1.54      0.00
    4   10   18     -0.61      0.00
    4   10   19     -0.57      0.00
    4   10   20     -0.83      0.00
    4   10   21     -1.11      0.00
    4   10   22      0.42      0.00
    4   10   23     -0.12      0.00
   -4   11   23     -0.66      0.00
   -4   11   22      0.26      0.00
   -4   11   21      2.91      0.00
   -4   11   20      0.74      0.00
   -4   11   19     -0.63      0.00
   -4   11   18     -0.47      0.00
   -4   11   17     -0.33      0.00
   -4   11   16     -2.93      0.00
   -4   11   15      2.70      0.00
   -4   11   14     -1.09      0.00
   -4   11   13      2.37      0.00
   -4   11   12     -3.09      0.00
   -4   11   11     -1.10      0.00
   -4   11   10     -0.52      0.00
   -4   11    9     -1.31      0.00
   -4   11    8     -0.66      0.00
   -4   11    7      2.91      0.00
   -4   11    6      2.52      0.00
   -4   11    5      3.19      0.00
   -4   11    4      3.04      0.00
   -4   11    3      1.22      0.00
   -4   11    2      2.64      0.00
   -4   11    1      2.07      0.00
    4   11    0      2.77      0.00
    4   11    1     -0.54      0.00
    4   11    2      1.85      0.00
    4   11    3      1.21      0.00
    4   11    4     -0.60      0.00
    4   11    5      2.92      0.00
    4   11    6      0.93      0.00
    4   11    7      0.60      0.00
    4   11    8     -1.34      0.00
    4   11    9      4.27      0.00
    4   11   10     -1.65      0.00
    4   11   11      3.27      0.00
    4   11   12      3.02      0.00
    4   11   13      1.30      0.00
    4   11   14      2.03      0.00
    4   11   15      1.36      0.00
    4   11   16     -0.44      0.00
    4   11   17      2.29      0.00
    4   11   18      0.43      0.00
    4   11   19     -1.01      0.00
    4   11   20      0.83      0.00
    4   11   21     -0.34      0.00
    4   11   22      1.23      0.00
   -4   12   22      1.77      0.00
   -4   12   21      0.90      0.00
   -4   12   20     -0.31      0.00
   -4   12   19     -0.06      0.00
   -4   12   18     -2.79      0.00
   -4   12   17     -2.46      0.00
   -4   12   16     -0.46      0.00
   -4   12   15      0.81      0.00
   -4   12   14     -0.57      0.00
   -4   12   13      0.60      0.00
   -4   12   12     -1.66      0.00
   -4   12   11     -1.11      0.00
   -4   12   10     -1.55      0.00
   -4   12    9      0.25      0.00
   -4   12    8     -1.37      0.00
   -4   12    7      1.22      0.00
   -4   12    6      0.31      0.00
   -4   12    5      4.38      0.00
   -4   12    4      0.20      0.00
   -4   12    3      1.31      0.00
   -4   12    2      2.57      0.00
   -4   12    1     -0.69      0.00
    4   12    0      2.54      0.00
    4   12    1      1.70      0.00
    4   12    2     -0.71      0.00
    4   12    3     -1.15      0.00
    4   12    4      0.56      0.00
    4   12    5     -0.01      0.00
    4   12    6     -0.42      0.00
    4   12    7     -0.45      0.00
    4   12    8      1.44      0.00
    4   12    9     -3.20      0.00
    4   12   10      4.40      0.00
    4   12   11      1.46      0.00
    4   12   12      1.95      0.00
    4   12   13      6.24      0.00
    4   12   14     -1.18      0.00
    4   12   15     -0.62      0.00
    4   12   16      1.99      0.00
    4   12   17     -2.57      0.00
    4   12   18      2.16      0.00
    4   12   19      0.15      0.00
    4   12   20     -0.72      0.00
    4   12   21      3.61      0.00
   -4   13   20      0.16      0.00
   -4   13   19      2.31      0.00
   -4   13   18     -1.42      0.00
   -4   13   17      3.78      0.00
   -4   13   16      1.21      0.00
   -4   13   15     -1.45      0.00
   -4   13   14      3.47      0.00
   -4   13   13      1.04      0.00
   -4   13   12     -1.29      0.00
   -4   13   11      1.74      0.00
   -4   13   10     -1.44      0.00
   -4   13    9      1.98      0.00
   -4   13    8     -1.00      0.00
   -4   13    7     -1.38      0.00
   -4   13    6      1.11      0.00
   -4   13    5     -0.41      0.00
   -4   13    4      2.42      0.00
   -4   13    3     -0.59      0.00
   -4   13    2      4.11      0.00
   -4   13    1      1.97      0.00
    4   13    0     -0.70      0.00
    4   13    1      0.78      0.00
    4   13    2      1.18      0.00
    4   13    3      3.21      0.00
    4   13    4     -2.70      0.00
    4   13    5      1.75      0.00
    4   13    6     -3.59      0.00
    4   13    7     -2.92      0.00
    4   13    8     -1.33      0.00
    4   13    9     -0.79      0.00
    4   13   10      2.75      0.00
    4   13   11      1.46      0.00
    4   13   12      4.93      0.00
    4   13   13     -1.44      0.00
    4   13   14     -0.99      0.00
    4   13   15     -0.71      0.00
    4   13   16     -4.65      0.00
    4   13   17      4.63      0.00
    4   13   18      1.46      0.00
    4   13   19      4.85      0.00
   -4   14   19     -4.88      0.00
   -4   14   18      5.23      0.00
   -4   14   17     -0.48      0.00
   -4   14   16      2.12      0.00
   -4   14   15      3.62      0.00
   -4   14   14      1.30      0.00
   -4   14   13      1.32      0.00
   -4   14   12      5.96      0.00
   -4   14   11     -1.42      0.00
   -4   14   10      4.10      0.00
   -4   14    9     -1.97      0.00
   -4   14    8      1.17      0.00
   -4   14    7      0.05      0.00
   -4   14    6      2.28      0.00
   -4   14    5      1.40      0.00
   -4   14    4      1.71      0.00
   -4   14    3      2.27      0.00
   -4   14    2     -0.10      0.00
   -4   14    1      4.76      0.00
    4   14    0      0.80      0.00
    4   14    1     -1.48      0.00
    4   14    2     -0.89      0.00
    4   14    3     -1.77      0.00
    4   14    4      1.73      0.00
    4   14    5     -2.40      0.00
    4   14    6     -0.33      0.00
    4   14    7     -0.93      0.00
    4   14    8     -1.39      0.00
    4   14    9     -0.29      0.00
    4   14   10      0.26      0.00
    4   14   11      1.73      0.00
    4   14   12      2.11      0.00
    4   14   13     -2.04      0.00
    4   14   14      1.55      0.00
    4   14   15     -8.96      0.00
    4   14   16      4.10      0.00
    4   14   17     -0.65      0.00
    4   14   18      7.64      0.00
   -4   15   17      2.74      0.00
   -4   15   16      4.93      0.00
   -4   15   15     -1.46      0.00
   -4   15   14      2.74      0.00
   -4   15   13      1.07      0.00
   -4   15   12      2.74      0.00
   -4   15   11      2.14      0.00
   -4   15   10     -0.24      0.00
   -4   15    9      1.43      0.00
   -4   15    8     -2.07      0.00
   -4   15    7     -1.43      0.00
   -4   15    6      1.15      0.00
   -4   15    5      3.96      0.00
   -4   15    4      1.93      0.00
   -4   15    3      2.04      0.00
   -4   15    2      0.72      0.00
   -4   15    1      3.25      0.00
    4   15    0     -3.21      0.00
    4   15    1     -1.87      0.00
    4   15    2     -2.09      0.00
    4   15    3     -3.89      0.00
    4   15    4     -2.48      0.00
    4   15    5     -0.01      0.00
    4   15    6      0.41      0.00
    4   15    7      1.11      0.00
    4   15    8     -2.65      0.00
    4   15    9      2.67      0.00
    4   15   10     -5.47      0.00
    4   15   11      3.89      0.00
    4   15   12      1.58      0.00
    4   15   13      1.65      0.00
    4   15   14     -5.77      0.00
    4   15   15      1.25      0.00
    4   15   16     -6.63      0.00
   -4   16   14     -3.22      0.00
   -4   16   13      2.10      0.00
   -4   16   12     -2.07      0.00
   -4   16   11      3.05      0.00
   -4   16   10      1.76      0.00
   -4   16    9     -1.24      0.00
   -4   16    8     -1.15      0.00
   -4   16    7     -2.71      0.00
   -4   16    6     -2.55      0.00
   -4   16    5      1.53      0.00
   -4   16    4      1.75      0.00
   -4   16    3      2.97      0.00
   -4   16    2      1.19      0.00
   -4   16    1      2.65      0.00
    4   16    0      0.61      0.00
    4   16    1     -0.41      0.00
    4   16    2     -3.06      0.00
    4   16    3      0.09      0.00
    4   16    4     -1.85      0.00
    4   16    5     -4.26      0.00
    4   16    6     -0.51      0.00
    4   16    7     -1.02      0.00
    4   16    8     -0.68      0.00
    4   16    9     -3.23      0.00
    4   16   10      5.31      0.00
    4   16   11     -0.06      0.00
    4   16   12      1.14      0.00
    4   16   13      1.31      0.00
    4   16   14     -4.62      0.00
   -4   17   11     -0.84      0.00
   -4   17   10     -2.49      0.00
   -4   17    9      1.54      0.00
   -4   17    8      0.16      0.00
   -4   17    7     -2.44      0.00
   -4   17    6      0.40      0.00
   -4   17    5     -0.61      0.00
   -4   17    4      4.64      0.00
   -4   17    3     -2.06      0.00
   -4   17    2      3.67      0.00
   -4   17    1     -4.16      0.00
    4   17    0     -1.33      0.00
    4   17    1     -1.64      0.00
    4   17    2      1.67      0.00
    4   17    3     -1.50      0.00
    4   17    4     -1.13      0.00
    4   17    5     -2.88      0.00
    4   17    6     -1.92      0.00
    4   17    7     -3.37      0.00
    4   17    8      1.00      0.00
    4   17    9      0.62      0.00
    4   17   10     -0.11      0.00
    4   17   11      4.01      0.00
   -4   18    7      1.89      0.00
   -4   18    6     -1.45      0.00
   -4   18    5      2.99      0.00
   -4   18    4     -1.98      0.00
   -4   18    3      4.10      0.00
   -4   18    2     -4.45      0.00
   -4   18    1     -1.26      0.00
    4   18    0     -3.70      0.00
    4   18    1      0.59      0.00
    4   18    2     -0.84      0.00
    4   18    3     -2.29      0.00
    4   18    4     -2.51      0.00
    4   18    5      0.11      0.00
    4   18    6     -0.41      0.00
    4   18    7      0.87      0.00
   -5    0   28      7.29      0.00
   -5    0   26      0.17      0.00
   -5    0   24      1.28      0.00
   -5    0   22      1.22      0.00
   -5    0   20     -1.20      0.00
   -5    0   18     -2.65      0.00
   -5    0   16      1.12      0.00
   -5    0   14      0.19      0.00
   -5    0   12      2.57      0.00
   -5    0   10     -0.83      0.00
   -5    0    8     -6.82      0.00
   -5    0    6     -4.72      0.00
   -5    0    4    -14.61      0.00
   -5    0    2    -18.41      0.00
    5    0    0      3.33      0.00
    5    0    2      4.10      0.00
    5    0    4     -1.76      0.00
    5    0    6     -6.89      0.00
    5    0    8     -0.80      0.00
    5    0   10     10.09      0.00
    5    0   12     -0.15      0.00
    5    0   14     -2.83      0.00
    5    0   16     -1.07      0.00
    5    0   18      2.95      0.00
    5    0   20      2.48      0.00
    5    0   22      2.73      0.00
    5    0   24     -0.10      0.00
    5    0   26     -4.74      0.00
   -5    1   28      2.99      0.00
   -5    1   27      4.17      0.00
   -5    1   26      0.91      0.00
   -5    1   25      0.71      0.00
   -5    1   24     -0.69      0.00
   -5    1   23      1.29      0.00
   -5    1   22     -0.37      0.00
   -5    1   21     -0.42      0.00
   -5    1   20     -0.42      0.00
   -5    1   19     -1.32      0.00
   -5    1   18     -1.65      0.00
   -5    1   17     -1.50      0.00
   -5    1   16     -2.30      0.00
   -5    1   15     -0.33      0.00
   -5    1   14     -2.60      0.00
   -5    1   13     -1.52      0.00
   -5    1   12     -1.14      0.00
   -5    1   11      1.67      0.00
   -5    1   10     -2.38      0.00
   -5    1    9     -3.80      0.00
   -5    1    8     -5.28      0.00
   -5    1    7     -6.85      0.00
   -5    1    6     -1.05      0.00
   -5    1    5     -7.47      0.00
   -5    1    4      7.36      0.00
   -5    1    3    -11.25      0.00
   -5    1    2     13.91      0.00
   -5    1    1      2.28      0.00
    5    1    0    -18.01      0.00
    5    1    1      8.89      0.00
    5    1    2    -14.22      0.00
    5    1    3      1.02      0.00
    5    1    4    -13.33      0.00
    5    1    5     -1.38      0.00
    5    1    6     -4.47      0.00
    5    1    7     -5.31      0.00
    5    1    8      0.67      0.00
    5    1    9      5.82      0.00
    5    1   10     -3.85      0.00
    5    1   11      4.99      0.00
    5    1   12     -1.77      0.00
    5    1   13     -4.49      0.00
    5    1   14      0.93      0.00
    5    1   15     -1.31      0.00
    5    1   16     -1.25      0.00
    5    1   17      1.14      0.00
    5    1   18      0.66      0.00
    5    1   19      2.80      0.00
    5    1   20      0.18      0.00
    5    1   21     -1.35      0.00
    5    1   22     -0.10      0.00
    5    1   23      2.65      0.00
    5    1   24     -4.07      0.00
    5    1   25     -1.01      0.00
    5    1   26     -3.77      0.00
    5    1   27     -2.64      0.00
   -5    2   28      3.79      0.00
   -5    2   27      2.11      0.00
   -5    2   26      1.40      0.00
   -5    2   25      0.82      0.00
   -5    2   24      0.97      0.00
   -5    2   23      0.41      0.00
   -5    2   22     -1.86      0.00
   -5    2   21     -1.66      0.00
   -5    2   20     -1.44      0.00
   -5    2   19     -0.50      0.00
   -5    2   18     -1.51      0.00
   -5    2   17     -0.17      0.00
   -5    2   16      1.13      0.00
   -5    2   15     -3.17      0.00
   -5    2   14     -1.64      0.00
   -5    2   13     -1.48      0.00
   -5    2   12     -0.93      0.00
   -5    2   11     -0.06      0.00
   -5    2   10     -0.17      0.00
   -5    2    9     -3.77      0.00
   -5    2    8     -6.02      0.00
   -5    2    7     -6.79      0.00
   -5    2    6     -7.78      0.00
   -5    2    5      1.64      0.00
   -5    2    4     -0.01      0.00
   -5    2    3      9.04      0.00
   -5    2    2     12.34      0.00
   -5    2    1     15.48      0.00
    5    2    0     15.77      0.00
    5    2    2      3.88      0.00
    5    2    3    -11.97      0.00
    5    2    4      1.48      0.00
    5    2    5    -11.46      0.00
    5    2    6     -3.01      0.00
    5    2    7     -2.30      0.00
    5    2    8     -0.45      0.00
    5    2    9     -3.05      0.00
    5    2   10      8.46      0.00
    5    2   11     -7.30      0.00
    5    2   12      0.91      0.00
    5    2   13     -1.31      0.00
    5    2   14     -1.55      0.00
    5    2   15      1.63      0.00
    5    2   16     -0.28      0.00
    5    2   17      1.61      0.00
    5    2   18      0.64      0.00
    5    2   19      1.55      0.00
    5    2   20     -2.98      0.00
    5    2   21      2.38      0.00
    5    2   22     -1.62      0.00
    5    2   23     -1.15      0.00
    5    2   24      4.58      0.00
    5    2   25     -5.18      0.00
    5    2   26      1.90      0.00
    5    2   27     -4.15      0.00
   -5    3   27      3.50      0.00
   -5    3   26      0.32      0.00
   -5    3   25      0.14      0.00
   -5    3   24     -0.39      0.00
   -5    3   23      0.19      0.00
   -5    3   22      0.21      0.00
   -5    3   21     -1.53      0.00
   -5    3   20     -0.59      0.00
   -5    3   19     -0.62      0.00
   -5    3   18     -0.35      0.00
   -5    3   17      1.02      0.00
   -5    3   16     -2.24      0.00
   -5    3   15      0.92      0.00
   -5    3   14     -2.29      0.00
   -5    3   13     -1.49      0.00
   -5    3   12      0.97      0.00
   -5    3   11      1.35      0.00
   -5    3   10      0.12      0.00
   -5    3    9     -2.13      0.00
   -5    3    8     -5.02      0.00
   -5    3    7     -6.88      0.00
   -5    3    6     -1.62      0.00
   -5    3    5     -1.99      0.00
   -5    3    4      6.71      0.00
   -5    3    3     12.40      0.00
   -5    3    2      8.79      0.00
   -5    3    1     16.80      0.00
    5    3    0     -9.15      0.00
    5    3    1      7.35      0.00
    5    3    2     -3.21      0.00
    5    3    3      1.01      0.00
    5    3    4     -5.78      0.00
    5    3    5      0.61      0.00
    5    3    6     -4.63      0.00
    5    3    7     -2.81      0.00
    5    3    8     -0.39      0.00
    5    3    9      4.97      0.00
    5    3   10     -4.54      0.00
    5    3   11      6.35      0.00
    5    3   12     -6.32      0.00
    5    3   13      2.35      0.00
    5    3   14      2.31      0.00
    5    3   15     -1.06      0.00
    5    3   16      2.05      0.00
    5    3   17     -0.45      0.00
    5    3   18      0.76      0.00
    5    3   19      0.11      0.00
    5    3   20      1.85      0.00
    5    3   21     -1.17      0.00
    5    3   22      3.48      0.00
    5    3   23     -1.45      0.00
    5    3   24     -0.72      0.00
    5    3   25      2.90      0.00
    5    3   26     -1.09      0.00
    5    3   27      0.80      0.00
   -5    4   27      0.50      0.00
   -5    4   26      3.46      0.00
   -5    4   25     -2.00      0.00
   -5    4   24      2.38      0.00
   -5    4   23     -1.37      0.00
   -5    4   22     -0.18      0.00
   -5    4   21      1.14      0.00
   -5    4   20      1.83      0.00
   -5    4   19     -0.49      0.00
   -5    4   18      1.29      0.00
   -5    4   17      0.17      0.00
   -5    4   16      0.34      0.00
   -5    4   15     -1.08      0.00
   -5    4   14     -1.27      0.00
   -5    4   13     -2.32      0.00
   -5    4   12      0.34      0.00
   -5    4   11      0.34      0.00
   -5    4   10      1.17      0.00
   -5    4    9      0.92      0.00
   -5    4    8     -4.91      0.00
   -5    4    7      0.75      0.00
   -5    4    6     -5.19      0.00
   -5    4    5      5.60      0.00
   -5    4    4      4.79      0.00
   -5    4    3      7.00      0.00
   -5    4    2     10.32      0.00
   -5    4    1      8.77      0.00
    5    4    0      6.03      0.00
    5    4    1     -1.25      0.00
    5    4    2     -2.82      0.00
    5    4    3      1.99      0.00
    5    4    4     -0.06      0.00
    5    4    5     -4.01      0.00
    5    4    6      1.24      0.00
    5    4    7     -2.16      0.00
    5    4    8      1.52      0.00
    5    4    9     -0.53      0.00
    5    4   10      3.85      0.00
    5    4   11     -3.66      0.00
    5    4   12      2.45      0.00
    5    4   13     -1.39      0.00
    5    4   14     -0.96      0.00
    5    4   15      2.50      0.00
    5    4   16     -1.41      0.00
    5    4   17      0.76      0.00
    5    4   18      1.65      0.00
    5    4   19      0.40      0.00
    5    4   20      2.19      0.00
    5    4   21      1.02      0.00
    5    4   22     -1.61      0.00
    5    4   23     -0.30      0.00
    5    4   24     -4.45      0.00
    5    4   25      0.94      0.00
    5    4   26     -0.49      0.00
   -5    5   27      3.79      0.00
   -5    5   26      0.44      0.00
   -5    5   25      4.50      0.00
   -5    5   24     -1.28      0.00
   -5    5   23      1.71      0.00
   -5    5   22     -0.09      0.00
   -5    5   21     -1.86      0.00
   -5    5   20     -0.77      0.00
   -5    5   19      1.46      0.00
   -5    5   18      1.19      0.00
   -5    5   17      1.40      0.00
   -5    5   16      4.16      0.00
   -5    5   15      3.19      0.00
   -5    5   14      0.14      0.00
   -5    5   13      0.41      0.00
   -5    5   12     -2.35      0.00
   -5    5   11      0.68      0.00
   -5    5   10      2.51      0.00
   -5    5    9     -1.11      0.00
   -5    5    8      2.52      0.00
   -5    5    7     -7.08      0.00
   -5    5    6      0.49      0.00
   -5    5    5     -0.07      0.00
   -5    5    4      2.77      0.00
   -5    5    3      4.84      0.00
   -5    5    2     10.25      0.00
   -5    5    1      3.19      0.00
    5    5    0     -9.71      0.00
    5    5    1     -6.85      0.00
    5    5    2      2.26      0.00
    5    5    3     -8.65      0.00
    5    5    4      2.08      0.00
    5    5    5      0.65      0.00
    5    5    6     -4.02      0.00
    5    5    7      1.57      0.00
    5    5    8     -1.18      0.00
    5    5    9      2.47      0.00
    5    5   10     -2.02      0.00
    5    5   11     -0.22      0.00
    5    5   12     -2.60      0.00
    5    5   13     -1.20      0.00
    5    5   14     -0.65      0.00
    5    5   15     -1.30      0.00
    5    5   16      1.60      0.00
    5    5   17      0.95      0.00
    5    5   18      0.43      0.00
    5    5   19     -1.45      0.00
    5    5   20      0.39      0.00
    5    5   21      2.25      0.00
    5    5   22     -1.19      0.00
    5    5   23     -1.32      0.00
    5    5   24     -0.72      0.00
    5    5   25     -0.97      0.00
    5    5   26     -0.53      0.00
   -5    6   26      2.26      0.00
   -5    6   25     -1.37      0.00
   -5    6   24      4.00      0.00
   -5    6   23     -1.26      0.00
   -5    6   22     -1.04      0.00
   -5    6   21      1.02      0.00
   -5    6   20     -0.29      0.00
   -5    6   19      0.61      0.00
   -5    6   18      0.18      0.00
   -5    6   17      3.73      0.00
   -5    6   16      2.37      0.00
   -5    6   15      3.13      0.00
   -5    6   14      0.52      0.00
   -5    6   13     -0.91      0.00
   -5    6   12     -1.26      0.00
   -5    6   11     -0.43      0.00
   -5    6   10      1.32      0.00
   -5    6    9      4.33      0.00
   -5    6    8     -1.20      0.00
   -5    6    7     -0.61      0.00
   -5    6    6     -3.13      0.00
   -5    6    5     -1.72      0.00
   -5    6    4      1.53      0.00
   -5    6    3      6.22      0.00
   -5    6    2      2.19      0.00
   -5    6    1     12.95      0.00
    5    6    0     -4.06      0.00
    5    6    1     -7.37      0.00
    5    6    2    -13.38      0.00
    5    6    3      3.16      0.00
    5    6    4     -5.31      0.00
    5    6    5     -1.49      0.00
    5    6    6      1.12      0.00
    5    6    7     -1.88      0.00
    5    6    8      0.78      0.00
    5    6    9      0.79      0.00
    5    6   10     -1.67      0.00
    5    6   11     -2.88      0.00
    5    6   12     -2.79      0.00
    5    6   13     -0.75      0.00
    5    6   14     -1.81      0.00
    5    6   15      2.20      0.00
    5    6   16      2.17      0.00
    5    6   17      0.87      0.00
    5    6   18      0.18      0.00
    5    6   19     -1.43      0.00
    5    6   20     -0.70      0.00
    5    6   21      0.57      0.00
    5    6   22      1.35      0.00
    5    6   23     -1.31      0.00
    5    6   24     -1.00      0.00
    5    6   25      0.32      0.00
    5    6   26      0.94      0.00
   -5    7   26      1.31      0.00
   -5    7   25      3.37      0.00
   -5    7   24     -1.76      0.00
   -5    7   23     -0.29      0.00
   -5    7   22      0.41      0.00
   -5    7   21      0.48      0.00
   -5    7   20      1.26      0.00
   -5    7   19      0.63      0.00
   -5    7   18      1.18      0.00
   -5    7   17     -0.87      0.00
   -5    7   16      2.90      0.00
   -5    7   15     -1.36      0.00
   -5    7   14     -0.13      0.00
   -5    7   13     -1.56      0.00
   -5    7   12     -2.07      0.00
   -5    7   11     -0.17      0.00
   -5    7   10      2.05      0.00
   -5    7    9      1.63      0.00
   -5    7    8      4.02      0.00
   -5    7    7     -1.10      0.00
   -5    7    6      0.64      0.00
   -5    7    5      0.70      0.00
   -5    7    4      1.25      0.00
   -5    7    3      1.48      0.00
   -5    7    2      4.51      0.00
   -5    7    1      2.68      0.00
    5    7    0     -9.37      0.00
    5    7    1     -5.58      0.00
    5    7    2     -3.30      0.00
    5    7    3     -9.35      0.00
    5    7    4      3.75      0.00
    5    7    5     -4.02      0.00
    5    7    6     -4.19      0.00
    5    7    7      1.70      0.00
    5    7    8      3.02      0.00
    5    7    9     -1.88      0.00
    5    7   10      1.69      0.00
    5    7   11     -1.39      0.00
    5    7   12     -1.61      0.00
    5    7   13     -2.07      0.00
    5    7   14      0.84      0.00
    5    7   15     -0.43      0.00
    5    7   16      2.85      0.00
    5    7   17      1.95      0.00
    5    7   18     -1.70      0.00
    5    7   19     -1.21      0.00
    5    7   20      0.44      0.00
    5    7   21     -1.80      0.00
    5    7   22     -0.96      0.00
    5    7   23     -3.86      0.00
    5    7   24      1.67      0.00
    5    7   25     -0.77      0.00
   -5    8   25      3.12      0.00
   -5    8   24      1.05      0.00
   -5    8   23      2.21      0.00
   -5    8   22     -2.49      0.00
   -5    8   21      0.27      0.00
   -5    8   20      0.55      0.00
   -5    8   19     -1.31      0.00
   -5    8   18      0.21      0.00
   -5    8   17     -0.10      0.00
   -5    8   16      0.20      0.00
   -5    8   15      1.19      0.00
   -5    8   14     -0.41      0.00
   -5    8   13     -0.44      0.00
   -5    8   12      0.39      0.00
   -5    8   11      0.36      0.00
   -5    8   10      0.71      0.00
   -5    8    9      2.18      0.00
   -5    8    8      0.24      0.00
   -5    8    7      2.72      0.00
   -5    8    6     -0.40      0.00
   -5    8    5      2.43      0.00
   -5    8    4      1.34      0.00
   -5    8    3      1.51      0.00
   -5    8    2      0.75      0.00
   -5    8    1      1.82      0.00
    5    8    0      2.87      0.00
    5    8    1     -5.21      0.00
    5    8    2      0.09      0.00
    5    8    3      5.27      0.00
    5    8    4     -5.61      0.00
    5    8    5      1.84      0.00
    5    8    6     -0.81      0.00
    5    8    7     -2.46      0.00
    5    8    8      0.03      0.00
    5    8    9      4.60      0.00
    5    8   10     -3.75      0.00
    5    8   11     -1.81      0.00
    5    8   12     -0.63      0.00
    5    8   13     -2.21      0.00
    5    8   14     -2.13      0.00
    5    8   15      1.48      0.00
    5    8   16      0.63      0.00
    5    8   17     -0.50      0.00
    5    8   18     -2.31      0.00
    5    8   19      0.62      0.00
    5    8   20     -0.51      0.00
    5    8   21      1.37      0.00
    5    8   22     -0.29      0.00
    5    8   23     -0.46      0.00
    5    8   24     -1.79      0.00
   -5    9   24      1.36      0.00
   -5    9   23     -0.78      0.00
   -5    9   22      0.77      0.00
   -5    9   21     -2.98      0.00
   -5    9   20      0.17      0.00
   -5    9   19      0.11      0.00
   -5    9   18     -1.07      0.00
   -5    9   17      1.13      0.00
   -5    9   16      0.59      0.00
   -5    9   15     -2.18      0.00
   -5    9   14      1.04      0.00
   -5    9   13     -2.49      0.00
   -5    9   12      1.85      0.00
   -5    9   11     -1.66      0.00
   -5    9   10      0.87      0.00
   -5    9    9      0.70      0.00
   -5    9    8      2.16      0.00
   -5    9    7      0.33      0.00
   -5    9    6      2.43      0.00
   -5    9    5      1.04      0.00
   -5    9    4      2.18      0.00
   -5    9    3      0.53      0.00
   -5    9    2     -1.12      0.00
   -5    9    1      0.15      0.00
    5    9    0     -0.02      0.00
    5    9    1      0.71      0.00
    5    9    2      0.16      0.00
    5    9    3     -0.05      0.00
    5    9    4      4.56      0.00
    5    9    5     -2.34      0.00
    5    9    6     -2.66      0.00
    5    9    7      2.99      0.00
    5    9    8      0.18      0.00
    5    9    9     -5.99      0.00
    5    9   10     -0.63      0.00
    5    9   11     -2.14      0.00
    5    9   12     -4.68      0.00
    5    9   13     -1.53      0.00
    5    9   14      1.81      0.00
    5    9   15     -2.20      0.00
    5    9   16      2.19      0.00
    5    9   17     -2.27      0.00
    5    9   18     -1.44      0.00
    5    9   19     -0.38      0.00
    5    9   20      4.71      0.00
    5    9   21      4.28      0.00
    5    9   22     -2.37      0.00
    5    9   23      2.20      0.00
   -5   10   23     -2.42      0.00
   -5   10   22     -1.53      0.00
   -5   10   21     -1.43      0.00
   -5   10   20     -3.10      0.00
   -5   10   19     -1.01      0.00
   -5   10   18     -1.47      0.00
   -5   10   17      0.36      0.00
   -5   10   16     -3.31      0.00
   -5   10   15      2.85      0.00
   -5   10   14     -4.44      0.00
   -5   10   13      0.77      0.00
   -5   10   12     -1.90      0.00
   -5   10   11      1.84      0.00
   -5   10   10     -2.31      0.00
   -5   10    9      0.09      0.00
   -5   10    8     -0.23      0.00
   -5   10    7      2.30      0.00
   -5   10    6      0.55      0.00
   -5   10    5     -0.05      0.00
   -5   10    4      1.77      0.00
   -5   10    3     -3.41      0.00
   -5   10    2      0.78      0.00
   -5   10    1     -2.58      0.00
    5   10    0     -2.76      0.00
    5   10    1     -2.50      0.00
    5   10    2     -2.37      0.00
    5   10    3      1.48      0.00
    5   10    4     -3.72      0.00
    5   10    5      1.27      0.00
    5   10    6      1.13      0.00
    5   10    7     -2.96      0.00
    5   10    8     -0.77      0.00
    5   10    9      0.44      0.00
    5   10   10     -3.74      0.00
    5   10   11     -2.41      0.00
    5   10   12      1.71      0.00
    5   10   13     -3.32      0.00
    5   10   14     -2.89      0.00
    5   10   15      3.95      0.00
    5   10   16     -4.81      0.00
    5   10   17     -0.28      0.00
    5   10   18     -0.91      0.00
    5   10   19      1.23      0.00
    5   10   20      1.49      0.00
    5   10   21      3.01      0.00
    5   10   22     -1.59      0.00
    5   10   23     -4.68      0.00
   -5   11   22     -2.45      0.00
   -5   11   21     -1.53      0.00
   -5   11   20     -1.66      0.00
   -5   11   19     -0.08      0.00
   -5   11   18     -2.14      0.00
   -5   11   17     -2.22      0.00
   -5   11   16      3.02      0.00
   -5   11   15     -1.53      0.00
   -5   11   14     -0.15      0.00
   -5   11   13      0.33      0.00
   -5   11   12     -0.19      0.00
   -5   11   11      0.24      0.00
   -5   11   10      0.20      0.00
   -5   11    9     -0.64      0.00
   -5   11    8     -2.13      0.00
   -5   11    7     -0.70      0.00
   -5   11    6     -1.99      0.00
   -5   11    5      0.80      0.00
   -5   11    4     -3.06      0.00
   -5   11    3      0.66      0.00
   -5   11    2     -3.51      0.00
   -5   11    1     -3.38      0.00
    5   11    0     -1.47      0.00
    5   11    1     -1.61      0.00
    5   11    2     -1.52      0.00
    5   11    3     -0.11      0.00
    5   11    4      2.71      0.00
    5   11    5     -1.96      0.00
    5   11    6     -0.94      0.00
    5   11    7      1.62      0.00
    5   11    8     -0.25      0.00
    5   11    9     -3.09      0.00
    5   11   10      2.30      0.00
    5   11   11     -1.72      0.00
    5   11   12     -2.95      0.00
    5   11   13     -1.28      0.00
    5   11   14     -1.66      0.00
    5   11   15     -3.30      0.00
    5   11   16      2.92      0.00
    5   11   17     -2.76      0.00
    5   11   18     -1.12      0.00
    5   11   19      3.26      0.00
    5   11   20      1.30      0.00
    5   11   21     -2.75      0.00
   -5   12   21     -0.32      0.00
   -5   12   20      0.04      0.00
   -5   12   19      0.29      0.00
   -5   12   18      0.91      0.00
   -5   12   17      1.80      0.00
   -5   12   16     -0.11      0.00
   -5   12   15      1.00      0.00
   -5   12   14      2.64      0.00
   -5   12   13     -1.94      0.00
   -5   12   12     -0.02      0.00
   -5   12   11      2.44      0.00
   -5   12   10      1.00      0.00
   -5   12    9      0.43      0.00
   -5   12    8      0.46      0.00
   -5   12    7     -3.08      0.00
   -5   12    6     -0.60      0.00
   -5   12    5     -3.78      0.00
   -5   12    4      1.04      0.00
   -5   12    3     -1.98      0.00
   -5   12    2      0.06      0.00
   -5   12    1     -2.46      0.00
    5   12    0     -3.30      0.00
    5   12    1     -1.48      0.00
    5   12    2      1.64      0.00
    5   12    3     -1.35      0.00
    5   12    4      0.77      0.00
    5   12    5      0.09      0.00
    5   12    6      2.35      0.00
    5   12    7      1.68      0.00
    5   12    8     -1.22      0.00
    5   12    9      4.07      0.00
    5   12   10     -5.28      0.00
    5   12   11      0.14      0.00
    5   12   12     -1.70      0.00
    5   12   13     -2.91      0.00
    5   12   14      1.60      0.00
    5   12   15      1.76      0.00
    5   12   16     -0.96      0.00
    5   12   17      1.98      0.00
    5   12   18     -0.43      0.00
    5   12   19     -1.43      0.00
    5   12   20      2.51      0.00
   -5   13   20     -0.48      0.00
   -5   13   19     -2.52      0.00
   -5   13   18      2.23      0.00
   -5   13   17     -2.79      0.00
   -5   13   16      0.88      0.00
   -5   13   15      2.49      0.00
   -5   13   14     -1.27      0.00
   -5   13   13     -0.38      0.00
   -5   13   12      1.99      0.00
   -5   13   11     -1.08      0.00
   -5   13   10      4.42      0.00
   -5   13    9      0.13      0.00
   -5   13    8      2.25      0.00
   -5   13    7      0.64      0.00
   -5   13    6     -1.19      0.00
   -5   13    5     -1.99      0.00
   -5   13    4     -2.26      0.00
   -5   13    3      1.93      0.00
   -5   13    2     -3.49      0.00
   -5   13    1      0.55      0.00
    5   13    0      3.22      0.00
    5   13    1      0.31      0.00
    5   13    2      0.45      0.00
    5   13    3      1.02      0.00
    5   13    4      1.41      0.00
    5   13    5     -0.59      0.00
    5   13    6      1.27      0.00
    5   13    7      1.01      0.00
    5   13    8      1.39      0.00
    5   13    9     -2.37      0.00
    5   13   10      1.64      0.00
    5   13   11      0.05      0.00
    5   13   12     -2.82      0.00
    5   13   13      3.83      0.00
    5   13   14     -2.10      0.00
    5   13   15      4.82      0.00
    5   13   16      3.77      0.00
    5   13   17     -2.91      0.00
    5   13   18     -0.46      0.00
    5   13   19     -3.09      0.00
   -5   14   18     -2.76      0.00
   -5   14   17     -0.46      0.00
   -5   14   16     -1.22      0.00
   -5   14   15     -4.11      0.00
   -5   14   14      1.48      0.00
   -5   14   13     -2.68      0.00
   -5   14   12     -1.72      0.00
   -5   14   11      0.00      0.00
   -5   14   10      0.37      0.00
   -5   14    9      1.47      0.00
   -5   14    8     -0.38      0.00
   -5   14    7      0.14      0.00
   -5   14    6      0.13      0.00
   -5   14    5     -0.59      0.00
   -5   14    4     -2.07      0.00
   -5   14    3     -0.71      0.00
   -5   14    2      0.05      0.00
   -5   14    1     -1.92      0.00
    5   14    0     -0.44      0.00
    5   14    1      4.62      0.00
    5   14    2      4.27      0.00
    5   14    3      5.51      0.00
    5   14    4     -0.88      0.00
    5   14    5      3.36      0.00
    5   14    6     -1.86      0.00
    5   14    7     -2.64      0.00
    5   14    8      1.11      0.00
    5   14    9     -0.89      0.00
    5   14   10      2.34      0.00
    5   14   11     -0.46      0.00
    5   14   12      0.96      0.00
    5   14   13     -3.75      0.00
    5   14   14      1.87      0.00
    5   14   15      3.80      0.00
    5   14   16      0.73      0.00
    5   14   17      4.36      0.00
   -5   15   16     -6.74      0.00
   -5   15   15      1.13      0.00
   -5   15   14     -6.84      0.00
   -5   15   13      1.03      0.00
   -5   15   12     -6.22      0.00
   -5   15   11      1.38      0.00
   -5   15   10     -2.62      0.00
   -5   15    9     -1.35      0.00
   -5   15    8     -1.02      0.00
   -5   15    7      0.60      0.00
   -5   15    6     -1.44      0.00
   -5   15    5      0.02      0.00
   -5   15    4     -0.99      0.00
   -5   15    3     -1.09      0.00
   -5   15    2      0.06      0.00
   -5   15    1     -3.39      0.00
    5   15    0      1.92      0.00
    5   15    1      0.66      0.00
    5   15    2      3.57      0.00
    5   15    3      3.42      0.00
    5   15    4      3.90      0.00
    5   15    5     -0.02      0.00
    5   15    6      2.16      0.00
    5   15    7     -0.16      0.00
    5   15    8      0.52      0.00
    5   15    9     -1.47      0.00
    5   15   10      0.99      0.00
    5   15   11     -1.18      0.00
    5   15   12     -2.73      0.00
    5   15   13     -1.61      0.00
    5   15   14      4.29      0.00
    5   15   15     -1.52      0.00
   -5   16   14      1.07      0.00
   -5   16   13     -4.51      0.00
   -5   16   12     -1.90      0.00
   -5   16   11     -5.23      0.00
   -5   16   10     -2.61      0.00
   -5   16    9      0.45      0.00
   -5   16    8     -0.54      0.00
   -5   16    7      1.41      0.00
   -5   16    6      2.94      0.00
   -5   16    5      0.46      0.00
   -5   16    4     -1.18      0.00
   -5   16    3     -5.20      0.00
   -5   16    2     -0.63      0.00
   -5   16    1     -4.79      0.00
    5   16    0     -1.47      0.00
    5   16    1      1.70      0.00
    5   16    2      1.09      0.00
    5   16    3     -0.36      0.00
    5   16    4      1.44      0.00
    5   16    5      3.72      0.00
    5   16    6      0.35      0.00
    5   16    7      3.84      0.00
    5   16    8     -2.46      0.00
    5   16    9      2.62      0.00
    5   16   10     -5.40      0.00
    5   16   11     -0.39      0.00
    5   16   12     -0.51      0.00
    5   16   13     -0.59      0.00
   -5   17   11     -4.01      0.00
   -5   17   10      0.24      0.00
   -5   17    9     -2.23      0.00
   -5   17    8      1.27      0.00
   -5   17    7      2.53      0.00
   -5   17    6      2.10      0.00
   -5   17    5     -0.64      0.00
   -5   17    4     -3.39      0.00
   -5   17    3     -0.45      0.00
   -5   17    2     -6.71      0.00
   -5   17    1      1.59      0.00
    5   17    0      2.56      0.00
    5   17    1      0.15      0.00
    5   17    2     -0.17      0.00
    5   17    3      1.21      0.00
    5   17    4      0.43      0.00
    5   17    5      0.82      0.00
    5   17    6      0.98      0.00
    5   17    7     -0.94      0.00
    5   17    8     -1.32      0.00
    5   17    9     -0.74      0.00
    5   17   10      2.14      0.00
   -5   18    6     -0.93      0.00
   -5   18    5     -1.32      0.00
   -5   18    4      0.33      0.00
   -5   18    3     -3.81      0.00
   -5   18    2      1.94      0.00
   -5   18    1      2.11      0.00
    5   18    0      0.02      0.00
    5   18    1     -1.90      0.00
    5   18    2     -0.44      0.00
    5   18    3      1.94      0.00
    5   18    4      3.17      0.00
    5   18    5     -0.85      0.00
   -6    0   26     -2.22      0.00
   -6    0   24     -4.14      0.00
   -6    0   22     -1.12      0.00
   -6    0   20      0.71      0.00
   -6    0   18      0.28      0.00
   -6    0   16     -3.46      0.00
   -6    0   14     -2.04      0.00
   -6    0   12     -1.50      0.00
   -6    0   10     -6.05      0.00
   -6    0    8     -0.54      0.00
   -6    0    6      4.61      0.00
   -6    0    4     16.44      0.00
   -6    0    2     20.01      0.00
    6    0    0     13.27      0.00
    6    0    2      7.80      0.00
    6    0    4     10.85      0.00
    6    0    6     11.52      0.00
    6    0    8      0.45      0.00
    6    0   10     -6.21      0.00
    6    0   12      1.30      0.00
    6    0   14      2.27      0.00
    6    0   16      2.19      0.00
    6    0   18     -2.05      0.00
    6    0   20     -0.33      0.00
    6    0   22      0.73      0.00
    6    0   24      1.09      0.00
    6    0   26      8.36      0.00
   -6    1   27     -2.68      0.00
   -6    1   26      0.28      0.00
   -6    1   25     -1.76      0.00
   -6    1   24      1.28      0.00
   -6    1   23     -1.14      0.00
   -6    1   22     -0.30      0.00
   -6    1   21     -0.26      0.00
   -6    1   20     -0.13      0.00
   -6    1   19      1.61      0.00
   -6    1   18      0.54      0.00
   -6    1   17      0.69      0.00
   -6    1   16      1.71      0.00
   -6    1   15     -2.69      0.00
   -6    1   14      1.50      0.00
   -6    1   13      0.78      0.00
   -6    1   12     -0.99      0.00
   -6    1   11     -2.70      0.00
   -6    1   10      0.06      0.00
   -6    1    9     -1.70      0.00
   -6    1    8      2.99      0.00
   -6    1    7      2.46      0.00
   -6    1    6      3.82      0.00
   -6    1    5      5.71      0.00
   -6    1    4      1.33      0.00
   -6    1    3     13.72      0.00
   -6    1    2      3.32      0.00
   -6    1    1      9.30      0.00
    6    1    0     -0.47      0.00
    6    1    1      2.75      0.00
    6    1    2      4.24      0.00
    6    1    3      1.77      0.00
    6    1    4      5.74      0.00
    6    1    5      8.06      0.00
    6    1    6      0.99      0.00
    6    1    7      8.05      0.00
    6    1    8     -0.29      0.00
    6    1    9     -1.42      0.00
    6    1   10      0.17      0.00
    6    1   11     -2.30      0.00
    6    1   12      1.03      0.00
    6    1   13      3.85      0.00
    6    1   14      0.53      0.00
    6    1   15      1.54      0.00
    6    1   16      1.11      0.00
    6    1   17     -0.55      0.00
    6    1   18      0.73      0.00
    6    1   19     -2.17      0.00
    6    1   20      0.91      0.00
    6    1   21      1.45      0.00
    6    1   22      0.08      0.00
    6    1   23     -0.71      0.00
    6    1   24      0.89      0.00
    6    1   25      4.13      0.00
    6    1   26     -0.78      0.00
   -6    2   27      0.19      0.00
   -6    2   26     -3.53      0.00
   -6    2   25     -1.11      0.00
   -6    2   24      0.28      0.00
   -6    2   23      0.77      0.00
   -6    2   22      1.91      0.00
   -6    2   21     -0.24      0.00
   -6    2   20      1.98      0.00
   -6    2   19     -0.34      0.00
   -6    2   18      1.77      0.00
   -6    2   17      2.77      0.00
   -6    2   16     -1.56      0.00
   -6    2   15      2.74      0.00
   -6    2   14      0.11      0.00
   -6    2   13      0.17      0.00
   -6    2   12      0.75      0.00
   -6    2   11      0.72      0.00
   -6    2   10     -0.61      0.00
   -6    2    9      2.29      0.00
   -6    2    8      5.60      0.00
   -6    2    7      6.64      0.00
   -6    2    6      4.51      0.00
   -6    2    5      3.92      0.00
   -6    2    4      2.54      0.00
   -6    2    3      1.63      0.00
   -6    2    2     -0.50      0.00
   -6    2    1     -1.53      0.00
    6    2    0     -6.51      0.00
    6    2    1      5.73      0.00
    6    2    2     -7.49      0.00
    6    2    3      7.74      0.00
    6    2    4     -3.42      0.00
    6    2    5      6.28      0.00
    6    2    6      4.35      0.00
    6    2    7     -0.50      0.00
    6    2    8      6.03      0.00
    6    2    9      0.04      0.00
    6    2   10     -3.05      0.00
    6    2   11      3.12      0.00
    6    2   12     -0.52      0.00
    6    2   13      0.01      0.00
    6    2   14      1.93      0.00
    6    2   15     -1.79      0.00
    6    2   16      0.97      0.00
    6    2   17      1.41      0.00
    6    2   18     -0.36      0.00
    6    2   19     -0.48      0.00
    6    2   20      1.46      0.00
    6    2   21     -3.81      0.00
    6    2   22     -0.69      0.00
    6    2   23     -1.05      0.00
    6    2   24     -1.35      0.00
    6    2   25      2.00      0.00
    6    2   26     -1.09      0.00
   -6    3   27     -6.00      0.00
   -6    3   26     -0.12      0.00
   -6    3   25     -2.97      0.00
   -6    3   24     -0.10      0.00
   -6    3   23     -1.35      0.00
   -6    3   22      3.11      0.00
   -6    3   21      3.43      0.00
   -6    3   20      1.09      0.00
   -6    3   19      1.33      0.00
   -6    3   18      1.87      0.00
   -6    3   17     -0.36      0.00
   -6    3   16      0.69      0.00
   -6    3   15      0.26      0.00
   -6    3   14     -0.10      0.00
   -6    3   13     -0.48      0.00
   -6    3   12      0.60      0.00
   -6    3   11     -2.97      0.00
   -6    3   10      1.79      0.00
   -6    3    9      3.22      0.00
   -6    3    8      3.65      0.00
   -6    3    7     10.88      0.00
   -6    3    6      5.05      0.00
   -6    3    5      5.58      0.00
   -6    3    4     -0.15      0.00
   -6    3    3     -3.86      0.00
   -6    3    2     -5.06      0.00
   -6    3    1     -8.63      0.00
    6    3    0      9.34      0.00
    6    3    1     -8.63      0.00
    6    3    2      6.40      0.00
    6    3    3     -6.24      0.00
    6    3    4      7.45      0.00
    6    3    5     -3.80      0.00
    6    3    6      2.32      0.00
    6    3    7      3.75      0.00
    6    3    8     -1.42      0.00
    6    3    9     -0.60      0.00
    6    3   10      4.14      0.00
    6    3   11     -4.37      0.00
    6    3   12      5.26      0.00
    6    3   13     -1.79      0.00
    6    3   14     -2.10      0.00
    6    3   15      2.13      0.00
    6    3   16     -1.95      0.00
    6    3   17      0.14      0.00
    6    3   18     -1.06      0.00
    6    3   19      0.34      0.00
    6    3   20     -3.79      0.00
    6    3   21      2.04      0.00
    6    3   22     -4.72      0.00
    6    3   23      1.41      0.00
    6    3   24      1.74      0.00
    6    3   25     -2.06      0.00
    6    3   26      3.70      0.00
   -6    4   27      1.94      0.00
   -6    4   26     -1.86      0.00
   -6    4   25      0.04      0.00
   -6    4   24     -3.49      0.00
   -6    4   23      3.65      0.00
   -6    4   22     -2.08      0.00
   -6    4   21      1.32      0.00
   -6    4   20     -0.20      0.00
   -6    4   19      1.18      0.00
   -6    4   18      1.45      0.00
   -6    4   17     -0.49      0.00
   -6    4   16      3.02      0.00
   -6    4   15      1.14      0.00
   -6    4   14      1.70      0.00
   -6    4   13      2.45      0.00
   -6    4   12     -2.88      0.00
   -6    4   11      0.62      0.00
   -6    4   10     -2.32      0.00
   -6    4    9     -0.32      0.00
   -6    4    8      6.29      0.00
   -6    4    7      1.71      0.00
   -6    4    6      7.67      0.00
   -6    4    5      0.57      0.00
   -6    4    4     -1.22      0.00
   -6    4    3     -4.96      0.00
   -6    4    2     -4.40      0.00
   -6    4    1    -10.50      0.00
    6    4    0     -4.12      0.00
    6    4    1      9.01      0.00
    6    4    2     -1.49      0.00
    6    4    3      6.53      0.00
    6    4    4     -3.85      0.00
    6    4    5      5.37      0.00
    6    4    6     -1.19      0.00
    6    4    7      0.84      0.00
    6    4    8      0.00      0.00
    6    4    9      1.26      0.00
    6    4   10     -3.41      0.00
    6    4   11      6.08      0.00
    6    4   12     -0.65      0.00
    6    4   13      3.44      0.00
    6    4   14      1.66      0.00
    6    4   15     -2.49      0.00
    6    4   16      2.59      0.00
    6    4   17     -2.97      0.00
    6    4   18     -3.27      0.00
    6    4   19      0.06      0.00
    6    4   20      0.13      0.00
    6    4   21     -1.61      0.00
    6    4   22      2.74      0.00
    6    4   23     -1.76      0.00
    6    4   24      5.03      0.00
    6    4   25      0.92      0.00
    6    4   26      0.83      0.00
   -6    5   26     -2.17      0.00
   -6    5   25     -1.80      0.00
   -6    5   24      2.35      0.00
   -6    5   23     -2.65      0.00
   -6    5   22      1.91      0.00
   -6    5   21      0.43      0.00
   -6    5   20     -0.25      0.00
   -6    5   19     -0.08      0.00
   -6    5   18     -0.64      0.00
   -6    5   17      1.86      0.00
   -6    5   16     -1.74      0.00
   -6    5   15      1.55      0.00
   -6    5   14      1.34      0.00
   -6    5   13      1.21      0.00
   -6    5   12      1.94      0.00
   -6    5   11     -2.39      0.00
   -6    5   10      0.57      0.00
   -6    5    9      0.79      0.00
   -6    5    8      1.61      0.00
   -6    5    7      4.93      0.00
   -6    5    6      3.65      0.00
   -6    5    5     -0.77      0.00
   -6    5    4     -2.99      0.00
   -6    5    3     -2.92      0.00
   -6    5    2     -8.51      0.00
   -6    5    1     -1.49      0.00
    6    5    0      9.76      0.00
    6    5    1      1.71      0.00
    6    5    2      8.17      0.00
    6    5    3      4.58      0.00
    6    5    4      2.99      0.00
    6    5    5     -1.05      0.00
    6    5    6      5.11      0.00
    6    5    7     -0.94      0.00
    6    5    8      2.87      0.00
    6    5    9     -3.57      0.00
    6    5   10      3.80      0.00
    6    5   11      0.25      0.00
    6    5   12      4.99      0.00
    6    5   13      1.29      0.00
    6    5   14      1.64      0.00
    6    5   15      3.38      0.00
    6    5   16     -3.59      0.00
    6    5   17      0.96      0.00
    6    5   18     -0.97      0.00
    6    5   19     -0.34      0.00
    6    5   20     -0.67      0.00
    6    5   21     -2.29      0.00
    6    5   22     -0.65      0.00
    6    5   23      0.70      0.00
    6    5   24     -1.02      0.00
    6    5   25      3.35      0.00
   -6    6   26     -0.88      0.00
   -6    6   25     -0.07      0.00
   -6    6   24     -4.32      0.00
   -6    6   23      1.44      0.00
   -6    6   22      1.90      0.00
   -6    6   21     -0.14      0.00
   -6    6   20      1.64      0.00
   -6    6   19     -0.36      0.00
   -6    6   18     -0.09      0.00
   -6    6   17     -3.11      0.00
   -6    6   16      0.10      0.00
   -6    6   15     -4.06      0.00
   -6    6   14      1.20      0.00
   -6    6   13      0.44      0.00
   -6    6   12     -1.15      0.00
   -6    6   11      2.29      0.00
   -6    6   10     -1.04      0.00
   -6    6    9     -0.11      0.00
   -6    6    8      2.02      0.00
   -6    6    7      4.40      0.00
   -6    6    6      2.74      0.00
   -6    6    5      3.92      0.00
   -6    6    4     -3.68      0.00
   -6    6    3     -3.80      0.00
   -6    6    2     -3.48      0.00
   -6    6    1     -4.71      0.00
    6    6    0     -1.13      0.00
    6    6    1      7.33      0.00
    6    6    2      6.53      0.00
    6    6    3      2.15      0.00
    6    6    4      4.29      0.00
    6    6    5      1.75      0.00
    6    6    6     -0.59      0.00
    6    6    7      7.21      0.00
    6    6    8     -2.63      0.00
    6    6    9      1.24      0.00
    6    6   10     -1.92      0.00
    6    6   11      3.95      0.00
    6    6   12      1.13      0.00
    6    6   13      2.69      0.00
    6    6   14      2.09      0.00
    6    6   15     -1.73      0.00
    6    6   16      0.97      0.00
    6    6   17     -2.31      0.00
    6    6   18      0.14      0.00
    6    6   19     -0.51      0.00
    6    6   20      0.72      0.00
    6    6   21     -1.10      0.00
    6    6   22     -2.27      0.00
    6    6   23      4.35      0.00
    6    6   24      0.69      0.00
    6    6   25     -0.25      0.00
   -6    7   25     -0.77      0.00
   -6    7   24      0.42      0.00
   -6    7   23      0.90      0.00
   -6    7   22     -1.60      0.00
   -6    7   21      1.80      0.00
   -6    7   20     -1.78      0.00
   -6    7   19     -2.50      0.00
   -6    7   18     -0.56      0.00
   -6    7   17     -1.58      0.00
   -6    7   16     -2.45      0.00
   -6    7   15      0.54      0.00
   -6    7   14     -0.88      0.00
   -6    7   13      0.26      0.00
   -6    7   12      2.62      0.00
   -6    7   11     -0.41      0.00
   -6    7   10     -0.51      0.00
   -6    7    9     -0.37      0.00
   -6    7    8     -2.83      0.00
   -6    7    7      0.81      0.00
   -6    7    6      2.26      0.00
   -6    7    5      0.04      0.00
   -6    7    4      2.56      0.00
   -6    7    3     -3.63      0.00
   -6    7    2     -1.70      0.00
   -6    7    1     -4.69      0.00
    6    7    0      1.60      0.00
    6    7    1     -0.59      0.00
    6    7    2      1.30      0.00
    6    7    3      2.90      0.00
    6    7    4     -5.39      0.00
    6    7    5      1.41      0.00
    6    7    6      4.97      0.00
    6    7    7     -1.74      0.00
    6    7    8      1.26      0.00
    6    7    9     -0.89      0.00
    6    7   10      0.04      0.00
    6    7   11      0.16      0.00
    6    7   12      4.40      0.00
    6    7   13      2.96      0.00
    6    7   14      0.42      0.00
    6    7   15      2.54      0.00
    6    7   16     -3.36      0.00
    6    7   17     -1.77      0.00
    6    7   18      2.68      0.00
    6    7   19      0.51      0.00
    6    7   20     -0.35      0.00
    6    7   21      2.18      0.00
    6    7   22      0.63      0.00
    6    7   23      1.44      0.00
    6    7   24      2.89      0.00
   -6    8   25     -1.72      0.00
   -6    8   24      0.44      0.00
   -6    8   23     -0.10      0.00
   -6    8   22      4.26      0.00
   -6    8   21     -1.84      0.00
   -6    8   20     -1.78      0.00
   -6    8   19     -0.67      0.00
   -6    8   18     -3.36      0.00
   -6    8   17      1.59      0.00
   -6    8   16     -1.66      0.00
   -6    8   15     -2.65      0.00
   -6    8   14      2.50      0.00
   -6    8   13     -1.34      0.00
   -6    8   12      0.99      0.00
   -6    8   11     -0.29      0.00
   -6    8   10      0.13      0.00
   -6    8    9     -1.25      0.00
   -6    8    8     -1.90      0.00
   -6    8    7     -2.06      0.00
   -6    8    6     -0.27      0.00
   -6    8    5     -0.09      0.00
   -6    8    4     -0.21      0.00
   -6    8    3     -1.05      0.00
   -6    8    2     -2.87      0.00
   -6    8    1     -0.02      0.00
    6    8    0     -6.43      0.00
    6    8    1      1.33      0.00
    6    8    2     -2.71      0.00
    6    8    3     -4.62      0.00
    6    8    4      1.41      0.00
    6    8    5     -4.92      0.00
    6    8    6     -0.45      0.00
    6    8    7      3.73      0.00
    6    8    8      0.07      0.00
    6    8    9     -1.30      0.00
    6    8   10      4.95      0.00
    6    8   11      3.59      0.00
    6    8   12      0.55      0.00
    6    8   13      4.25      0.00
    6    8   14      1.66      0.00
    6    8   15     -0.70      0.00
    6    8   16     -0.15      0.00
    6    8   17      0.50      0.00
    6    8   18     -0.35      0.00
    6    8   19      1.81      0.00
    6    8   20     -0.60      0.00
    6    8   21     -6.16      0.00
    6    8   22      1.56      0.00
    6    8   23     -1.05      0.00
    6    8   24      2.13      0.00
   -6    9   24      0.82      0.00
   -6    9   23      0.35      0.00
   -6    9   22      2.86      0.00
   -6    9   21      1.18      0.00
   -6    9   20     -1.07      0.00
   -6    9   19     -1.26      0.00
   -6    9   18     -0.08      0.00
   -6    9   17      0.91      0.00
   -6    9   16     -2.11      0.00
   -6    9   15      3.81      0.00
   -6    9   14     -3.66      0.00
   -6    9   13      3.56      0.00
   -6    9   12     -0.69      0.00
   -6    9   11      0.79      0.00
   -6    9   10     -2.51      0.00
   -6    9    9     -0.29      0.00
   -6    9    8     -0.55      0.00
   -6    9    7     -1.88      0.00
   -6    9    6     -1.13      0.00
   -6    9    5     -2.27      0.00
   -6    9    4     -0.84      0.00
   -6    9    3     -2.76      0.00
   -6    9    2      2.12      0.00
   -6    9    1     -3.38      0.00
    6    9    0     -1.13      0.00
    6    9    1     -0.98      0.00
    6    9    2      5.10      0.00
    6    9    3      0.18      0.00
    6    9    4     -3.52      0.00
    6    9    5      1.27      0.00
    6    9    6      0.58      0.00
    6    9    7     -2.61      0.00
    6    9    8      1.45      0.00
    6    9    9      5.96      0.00
    6    9   10     -0.74      0.00
    6    9   11      1.60      0.00
    6    9   12      3.70      0.00
    6    9   13     -0.74      0.00
    6    9   14      0.88      0.00
    6    9   15      1.02      0.00
    6    9   16     -0.93      0.00
    6    9   17      0.33      0.00
    6    9   18      1.18      0.00
    6    9   19     -1.50      0.00
    6    9   20     -5.63      0.00
    6    9   21     -1.77      0.00
    6    9   22     -0.56      0.00
    6    9   23      2.15      0.00
   -6   10   23      4.00      0.00
   -6   10   22     -0.44      0.00
   -6   10   21      4.08      0.00
   -6   10   20     -0.29      0.00
   -6   10   19      1.19      0.00
   -6   10   18      1.62      0.00
   -6   10   17     -0.34      0.00
   -6   10   16      4.33      0.00
   -6   10   15     -3.20      0.00
   -6   10   14      3.19      0.00
   -6   10   13      2.92      0.00
   -6   10   12      0.80      0.00
   -6   10   11     -0.19      0.00
   -6   10   10      2.19      0.00
   -6   10    9     -1.11      0.00
   -6   10    8     -0.22      0.00
   -6   10    7     -0.40      0.00
   -6   10    6     -3.17      0.00
   -6   10    5      0.25      0.00
   -6   10    4     -4.06      0.00
   -6   10    3      2.25      0.00
   -6   10    2     -2.24      0.00
   -6   10    1      3.26      0.00
    6   10    0      2.68      0.00
    6   10    1      2.18      0.00
    6   10    2      1.94      0.00
    6   10    3      1.42      0.00
    6   10    4      1.41      0.00
    6   10    5     -1.87      0.00
    6   10    6     -0.47      0.00
    6   10    7      2.70      0.00
    6   10    8     -0.51      0.00
    6   10    9     -2.89      0.00
    6   10   10      2.20      0.00
    6   10   11      1.40      0.00
    6   10   12     -3.01      0.00
    6   10   13      3.66      0.00
    6   10   14      3.06      0.00
    6   10   15     -3.54      0.00
    6   10   16      3.61      0.00
    6   10   17     -0.30      0.00
    6   10   18      0.27      0.00
    6   10   19     -2.36      0.00
    6   10   20     -0.41      0.00
    6   10   21     -3.55      0.00
    6   10   22      3.00      0.00
   -6   11   22      2.49      0.00
   -6   11   21      1.70      0.00
   -6   11   20      3.39      0.00
   -6   11   19     -0.21      0.00
   -6   11   18      3.93      0.00
   -6   11   17      1.91      0.00
   -6   11   16     -1.13      0.00
   -6   11   15      0.91      0.00
   -6   11   14      0.56      0.00
   -6   11   13     -0.01      0.00
   -6   11   12      2.78      0.00
   -6   11   11      1.19      0.00
   -6   11   10      0.54      0.00
   -6   11    9      2.48      0.00
   -6   11    8      2.98      0.00
   -6   11    7     -0.69      0.00
   -6   11    6      0.45      0.00
   -6   11    5     -3.02      0.00
   -6   11    4      1.60      0.00
   -6   11    3     -0.29      0.00
   -6   11    2      2.05      0.00
   -6   11    1      2.03      0.00
    6   11    0     -0.47      0.00
    6   11    1      2.23      0.00
    6   11    2     -0.41      0.00
    6   11    3     -0.69      0.00
    6   11    4     -3.60      0.00
    6   11    5      2.09      0.00
    6   11    6      0.86      0.00
    6   11    7     -2.91      0.00
    6   11    8      1.34      0.00
    6   11    9      1.47      0.00
    6   11   10     -2.42      0.00
    6   11   11      0.26      0.00
    6   11   12      2.65      0.00
    6   11   13     -1.30      0.00
    6   11   14      0.19      0.00
    6   11   15      2.30      0.00
    6   11   16     -4.70      0.00
    6   11   17      3.65      0.00
    6   11   18      0.16      0.00
    6   11   19     -1.90      0.00
    6   11   20     -4.46      0.00
    6   11   21      2.51      0.00
   -6   12   21     -0.64      0.00
   -6   12   20      0.83      0.00
   -6   12   19     -0.97      0.00
   -6   12   18     -0.20      0.00
   -6   12   17      0.73      0.00
   -6   12   16      1.17      0.00
   -6   12   15     -0.52      0.00
   -6   12   14     -1.58      0.00
   -6   12   13      1.35      0.00
   -6   12   12      1.50      0.00
   -6   12   11     -1.69      0.00
   -6   12   10      1.70      0.00
   -6   12    9      0.70      0.00
   -6   12    8      3.97      0.00
   -6   12    7      2.88      0.00
   -6   12    6      0.40      0.00
   -6   12    5      0.04      0.00
   -6   12    4     -1.59      0.00
   -6   12    3      1.71      0.00
   -6   12    2     -0.88      0.00
   -6   12    1      2.89      0.00
    6   12    0      2.71      0.00
    6   12    1      0.32      0.00
    6   12    2     -2.31      0.00
    6   12    3     -0.40      0.00
    6   12    4     -1.99      0.00
    6   12    5     -1.35      0.00
    6   12    6     -1.87      0.00
    6   12    7      2.32      0.00
    6   12    8      0.44      0.00
    6   12    9     -1.10      0.00
    6   12   10      5.07      0.00
    6   12   11     -4.15      0.00
    6   12   12     -0.35      0.00
    6   12   13     -0.71      0.00
    6   12   14     -3.35      0.00
    6   12   15     -2.82      0.00
    6   12   16      0.33      0.00
    6   12   17     -3.77      0.00
    6   12   18      1.40      0.00
    6   12   19      1.59      0.00
    6   12   20     -4.15      0.00
   -6   13   19     -1.05      0.00
   -6   13   18     -1.59      0.00
   -6   13   17      2.05      0.00
   -6   13   16      0.51      0.00
   -6   13   15     -2.12      0.00
   -6   13   14      0.48      0.00
   -6   13   13     -1.82      0.00
   -6   13   12     -0.21      0.00
   -6   13   11     -0.14      0.00
   -6   13   10     -3.31      0.00
   -6   13    9      0.24      0.00
   -6   13    8     -0.72      0.00
   -6   13    7      3.33      0.00
   -6   13    6      0.76      0.00
   -6   13    5      2.39      0.00
   -6   13    4     -0.19      0.00
   -6   13    3     -2.34      0.00
   -6   13    2      2.76      0.00
   -6   13    1     -0.33      0.00
    6   13    0     -2.72      0.00
    6   13    1     -0.40      0.00
    6   13    2     -0.88      0.00
    6   13    3     -6.86      0.00
    6   13    4     -0.03      0.00
    6   13    5     -1.29      0.00
    6   13    6      1.27      0.00
    6   13    7      0.60      0.00
    6   13    8     -0.33      0.00
    6   13    9      5.06      0.00
    6   13   10     -4.97      0.00
    6   13   11      0.65      0.00
    6   13   12     -0.26      0.00
    6   13   13     -2.81      0.00
    6   13   14      1.42      0.00
    6   13   15     -5.08      0.00
    6   13   16     -4.33      0.00
    6   13   17      0.26      0.00
    6   13   18     -0.83      0.00
   -6   14   17     -0.09      0.00
   -6   14   16      0.63      0.00
   -6   14   15      1.00      0.00
   -6   14   14     -5.02      0.00
   -6   14   13      2.40      0.00
   -6   14   12     -1.84      0.00
   -6   14   11      2.74      0.00
   -6   14   10     -5.24      0.00
   -6   14    9     -2.39      0.00
   -6   14    8     -1.91      0.00
   -6   14    7     -0.26      0.00
   -6   14    6      0.46      0.00
   -6   14    5      0.93      0.00
   -6   14    4      3.39      0.00
   -6   14    3     -0.01      0.00
   -6   14    2      0.01      0.00
   -6   14    1     -1.23      0.00
    6   14    0      2.41      0.00
    6   14    1     -2.19      0.00
    6   14    2     -4.18      0.00
    6   14    3     -3.00      0.00
    6   14    4     -2.39      0.00
    6   14    5     -0.86      0.00
    6   14    6      1.16      0.00
    6   14    7      1.37      0.00
    6   14    8     -0.39      0.00
    6   14    9     -1.30      0.00
    6   14   10     -0.22      0.00
    6   14   11      1.23      0.00
    6   14   12     -2.12      0.00
    6   14   13      6.30      0.00
    6   14   14     -3.70      0.00
    6   14   15      0.23      0.00
    6   14   16     -4.60      0.00
   -6   15   15     -1.70      0.00
   -6   15   14      3.03      0.00
   -6   15   13     -0.83      0.00
   -6   15   12      4.56      0.00
   -6   15   11     -2.32      0.00
   -6   15   10      1.32      0.00
   -6   15    9     -1.39      0.00
   -6   15    8     -1.50      0.00
   -6   15    7     -0.49      0.00
   -6   15    6      1.35      0.00
   -6   15    5      0.65      0.00
   -6   15    4     -0.79      0.00
   -6   15    3      1.82      0.00
   -6   15    2     -2.32      0.00
   -6   15    1      0.25      0.00
    6   15    0      2.48      0.00
    6   15    1      0.44      0.00
    6   15    2     -1.82      0.00
    6   15    3     -1.72      0.00
    6   15    4     -2.39      0.00
    6   15    5      1.53      0.00
    6   15    6     -2.17      0.00
    6   15    7     -0.22      0.00
    6   15    8      2.23      0.00
    6   15    9     -2.02      0.00
    6   15   10      1.92      0.00
    6   15   11     -2.04      0.00
    6   15   12      3.08      0.00
    6   15   13     -0.67      0.00
    6   15   14      1.54      0.00
   -6   16   13      0.79      0.00
   -6   16   12      4.71      0.00
   -6   16   11      2.35      0.00
   -6   16   10      1.85      0.00
   -6   16    9     -1.36      0.00
   -6   16    8      3.07      0.00
   -6   16    7     -0.15      0.00
   -6   16    6     -0.84      0.00
   -6   16    5     -3.43      0.00
   -6   16    4      1.42      0.00
   -6   16    3      0.73      0.00
   -6   16    2     -0.54      0.00
   -6   16    1      1.83      0.00
    6   16    0     -0.98      0.00
    6   16    1     -0.02      0.00
    6   16    2     -1.07      0.00
    6   16    3      0.30      0.00
    6   16    4      0.70      0.00
    6   16    5     -1.98      0.00
    6   16    6      3.32      0.00
    6   16    7     -0.73      0.00
    6   16    8      3.38      0.00
    6   16    9      0.62      0.00
    6   16   10     -0.56      0.00
    6   16   11     -1.44      0.00
    6   16   12     -1.86      0.00
   -6   17    9      2.78      0.00
   -6   17    8     -1.15      0.00
   -6   17    7     -0.03      0.00
   -6   17    6     -3.46      0.00
   -6   17    5     -0.84      0.00
   -6   17    4     -0.29      0.00
   -6   17    3      1.40      0.00
   -6   17    2      5.69      0.00
   -6   17    1      2.99      0.00
    6   17    0     -0.05      0.00
    6   17    1      1.23      0.00
    6   17    2      1.26      0.00
    6   17    3     -0.96      0.00
    6   17    4     -1.04      0.00
    6   17    5     -0.18      0.00
    6   17    6     -0.28      0.00
    6   17    7      4.37      0.00
    6   17    8      1.35      0.00
   -6   18    3      4.54      0.00
   -6   18    2      1.39      0.00
   -6   18    1     -1.08      0.00
    6   18    0      4.49      0.00
    6   18    1      4.00      0.00
    6   18    2      1.60      0.00
   -7    0   26      3.54      0.00
   -7    0   24      4.42      0.00
   -7    0   22      0.51      0.00
   -7    0   20      0.27      0.00
   -7    0   18     -2.45      0.00
   -7    0   16      2.29      0.00
   -7    0   14      3.28      0.00
   -7    0   12     -0.63      0.00
   -7    0   10      5.39      0.00
   -7    0    8      3.57      0.00
   -7    0    6      1.94      0.00
   -7    0    2    -13.10      0.00
    7    0    0     -9.95      0.00
    7    0    2     -5.61      0.00
    7    0    4     -7.35      0.00
    7    0    6     -6.34      0.00
    7    0    8     -0.12      0.00
    7    0   10      2.70      0.00
    7    0   12      2.64      0.00
    7    0   14     -2.64      0.00
    7    0   16     -2.08      0.00
    7    0   18     -1.63      0.00
    7    0   20     -2.16      0.00
    7    0   22      2.49      0.00
    7    0   24     -1.47      0.00
    7    0   26     -6.66      0.00
   -7    1   27      0.30      0.00
   -7    1   26     -2.66      0.00
   -7    1   25      2.80      0.00
   -7    1   24      1.86      0.00
   -7    1   23      0.26      0.00
   -7    1   22      1.14      0.00
   -7    1   21     -0.20      0.00
   -7    1   20      1.58      0.00
   -7    1   19     -2.35      0.00
   -7    1   18      0.87      0.00
   -7    1   17      0.10      0.00
   -7    1   16     -0.42      0.00
   -7    1   15      3.74      0.00
   -7    1   14      0.48      0.00
   -7    1   13     -0.38      0.00
   -7    1   12      0.58      0.00
   -7    1   11      2.53      0.00
   -7    1   10      0.99      0.00
   -7    1    9      5.80      0.00
   -7    1    8      2.66      0.00
   -7    1    7      0.43      0.00
   -7    1    6     -3.51      0.00
   -7    1    5     -0.51      0.00
   -7    1    4     -7.10      0.00
   -7    1    3     -9.62      0.00
   -7    1    2     -8.93      0.00
   -7    1    1    -10.14      0.00
    7    1    0      8.30      0.00
    7    1    1     -6.23      0.00
    7    1    2      6.74      0.00
    7    1    3     -1.35      0.00
    7    1    4      3.32      0.00
    7    1    5     -6.96      0.00
    7    1    6      3.09      0.00
    7    1    7     -4.65      0.00
    7    1    8     -0.10      0.00
    7    1    9     -0.74      0.00
    7    1   10     -1.66      0.00
    7    1   11      1.40      0.00
    7    1   12     -1.88      0.00
    7    1   13     -1.27      0.00
    7    1   14     -0.65      0.00
    7    1   15     -0.65      0.00
    7    1   16      0.07      0.00
    7    1   17      0.05      0.00
    7    1   18     -0.53      0.00
    7    1   19     -0.07      0.00
    7    1   20     -1.58      0.00
    7    1   21      0.91      0.00
    7    1   22      0.38      0.00
    7    1   23      1.61      0.00
    7    1   24      1.35      0.00
    7    1   25     -4.17      0.00
    7    1   26      3.48      0.00
   -7    2   27     -5.34      0.00
   -7    2   26      2.15      0.00
   -7    2   25      0.12      0.00
   -7    2   24     -0.72      0.00
   -7    2   23      0.12      0.00
   -7    2   22     -0.84      0.00
   -7    2   21      2.23      0.00
   -7    2   20     -1.34      0.00
   -7    2   19      0.43      0.00
   -7    2   18     -1.60      0.00
   -7    2   17     -2.09      0.00
   -7    2   16      1.59      0.00
   -7    2   15      0.75      0.00
   -7    2   14     -0.34      0.00
   -7    2   13     -0.59      0.00
   -7    2   12      0.58      0.00
   -7    2   11     -3.00      0.00
   -7    2   10      4.68      0.00
   -7    2    9      1.17      0.00
   -7    2    8     -0.22      0.00
   -7    2    7      0.39      0.00
   -7    2    6     -3.85      0.00
   -7    2    5     -5.60      0.00
   -7    2    4     -4.95      0.00
   -7    2    3     -8.16      0.00
   -7    2    2     -7.38      0.00
   -7    2    1     -7.71      0.00
    7    2    0     -4.06      0.00
    7    2    1      2.82      0.00
    7    2    2      2.72      0.00
    7    2    3      0.13      0.00
    7    2    4      1.64      0.00
    7    2    5      1.65      0.00
    7    2    6     -6.51      0.00
    7    2    7      4.45      0.00
    7    2    8     -5.36      0.00
    7    2    9      1.48      0.00
    7    2   10     -0.78      0.00
    7    2   11     -1.25      0.00
    7    2   12     -1.87      0.00
    7    2   13     -0.15      0.00
    7    2   14     -0.38      0.00
    7    2   15      0.12      0.00
    7    2   16      0.66      0.00
    7    2   17     -1.12      0.00
    7    2   18      2.95      0.00
    7    2   19     -0.12      0.00
    7    2   20      1.06      0.00
    7    2   21      1.03      0.00
    7    2   22      1.06      0.00
    7    2   23      2.37      0.00
    7    2   24     -0.62      0.00
    7    2   25      2.77      0.00
    7    2   26     -1.40      0.00
   -7    3   27      2.92      0.00
   -7    3   26      0.92      0.00
   -7    3   25      1.74      0.00
   -7    3   24      0.23      0.00
   -7    3   23      1.23      0.00
   -7    3   22     -5.15      0.00
   -7    3   21     -1.68      0.00
   -7    3   20     -0.87      0.00
   -7    3   19     -1.28      0.00
   -7    3   18     -0.75      0.00
   -7    3   17     -1.81      0.00
   -7    3   16      2.76      0.00
   -7    3   15     -0.23      0.00
   -7    3   14      1.50      0.00
   -7    3   13      2.69      0.00
   -7    3   12     -2.19      0.00
   -7    3   11      4.58      0.00
   -7    3   10     -4.10      0.00
   -7    3    9     -0.49      0.00
   -7    3    8     -1.83      0.00
   -7    3    7     -7.36      0.00
   -7    3    6     -5.77      0.00
   -7    3    5     -5.59      0.00
   -7    3    4     -3.54      0.00
   -7    3    3     -4.89      0.00
   -7    3    2     -1.17      0.00
   -7    3    1     -3.67      0.00
    7    3    0     -2.97      0.00
    7    3    1      3.70      0.00
    7    3    2     -6.38      0.00
    7    3    3      5.21      0.00
    7    3    4     -3.41      0.00
    7    3    5      0.37      0.00
    7    3    6      1.68      0.00
    7    3    7     -5.46      0.00
    7    3    8      3.38      0.00
    7    3    9     -3.02      0.00
    7    3   10      0.50      0.00
    7    3   11     -0.22      0.00
    7    3   12     -3.78      0.00
    7    3   13     -0.11      0.00
    7    3   14     -0.37      0.00
    7    3   15     -1.51      0.00
    7    3   16      0.65      0.00
    7    3   17      2.06      0.00
    7    3   18      1.31      0.00
    7    3   19      1.03      0.00
    7    3   20      2.74      0.00
    7    3   21     -2.38      0.00
    7    3   22      2.44      0.00
    7    3   23     -1.49      0.00
    7    3   24     -1.32      0.00
    7    3   25     -1.09      0.00
   -7    4   26     -1.85      0.00
   -7    4   25      4.36      0.00
   -7    4   24      3.18      0.00
   -7    4   23     -3.05      0.00
   -7    4   22     -0.23      0.00
   -7    4   21     -3.11      0.00
   -7    4   20     -2.43      0.00
   -7    4   19     -0.24      0.00
   -7    4   18     -1.11      0.00
   -7    4   17      0.23      0.00
   -7    4   16     -2.35      0.00
   -7    4   15      0.80      0.00
   -7    4   14     -0.09      0.00
   -7    4   13      0.78      0.00
   -7    4   12      6.73      0.00
   -7    4   11     -1.02      0.00
   -7    4   10      4.00      0.00
   -7    4    9     -2.21      0.00
   -7    4    8     -4.27      0.00
   -7    4    7     -5.47      0.00
   -7    4    6     -4.83      0.00
   -7    4    5     -7.31      0.00
   -7    4    4     -1.76      0.00
   -7    4    3      1.35      0.00
   -7    4    2     -3.95      0.00
   -7    4    1      3.53      0.00
    7    4    0      0.51      0.00
    7    4    1     -8.16      0.00
    7    4    2      3.95      0.00
    7    4    3     -9.04      0.00
    7    4    4      3.04      0.00
    7    4    5     -1.76      0.00
    7    4    6      0.23      0.00
    7    4    7     -0.50      0.00
    7    4    8     -4.11      0.00
    7    4    9      1.60      0.00
    7    4   10     -0.82      0.00
    7    4   11     -3.59      0.00
    7    4   12     -0.37      0.00
    7    4   13     -4.41      0.00
    7    4   14     -1.61      0.00
    7    4   15      0.93      0.00
    7    4   16     -3.01      0.00
    7    4   17      0.33      0.00
    7    4   18      2.04      0.00
    7    4   19     -1.52      0.00
    7    4   20     -1.02      0.00
    7    4   21      4.96      0.00
    7    4   22     -0.34      0.00
    7    4   23      2.54      0.00
    7    4   24     -4.13      0.00
    7    4   25     -2.21      0.00
   -7    5   26      1.23      0.00
   -7    5   25     -1.36      0.00
   -7    5   24      0.16      0.00
   -7    5   23      1.91      0.00
   -7    5   22      0.00      0.00
   -7    5   21     -3.96      0.00
   -7    5   20      3.30      0.00
   -7    5   19     -0.49      0.00
   -7    5   18     -1.30      0.00
   -7    5   17     -1.22      0.00
   -7    5   16     -1.77      0.00
   -7    5   15     -4.76      0.00
   -7    5   14     -0.10      0.00
   -7    5   13     -0.32      0.00
   -7    5   12     -1.41      0.00
   -7    5   11      5.97      0.00
   -7    5   10     -1.79      0.00
   -7    5    9     -0.26      0.00
   -7    5    8     -2.17      0.00
   -7    5    7     -1.77      0.00
   -7    5    6     -6.52      0.00
   -7    5    5      1.51      0.00
   -7    5    4     -2.97      0.00
   -7    5    3      3.15      0.00
   -7    5    2      1.75      0.00
   -7    5    1      1.35      0.00
    7    5    0     -2.99      0.00
    7    5    1      2.80      0.00
    7    5    2     -9.92      0.00
    7    5    3      1.09      0.00
    7    5    4     -3.86      0.00
    7    5    5      2.54      0.00
    7    5    6     -2.75      0.00
    7    5    7     -2.60      0.00
    7    5    8     -1.80      0.00
    7    5    9      0.33      0.00
    7    5   10     -1.31      0.00
    7    5   11      0.11      0.00
    7    5   12     -4.18      0.00
    7    5   13     -1.27      0.00
    7    5   14     -1.56      0.00
    7    5   15     -4.18      0.00
    7    5   16      2.84      0.00
    7    5   17     -2.36      0.00
    7    5   18     -2.15      0.00
    7    5   19      1.85      0.00
    7    5   20     -0.77      0.00
    7    5   21      2.16      0.00
    7    5   22      4.51      0.00
    7    5   23     -0.53      0.00
    7    5   24      2.56      0.00
    7    5   25     -3.78      0.00
   -7    6   25      1.80      0.00
   -7    6   24      1.60      0.00
   -7    6   23     -0.19      0.00
   -7    6   22     -3.17      0.00
   -7    6   21      2.79      0.00
   -7    6   20     -3.55      0.00
   -7    6   19      1.27      0.00
   -7    6   18      0.42      0.00
   -7    6   17     -2.26      0.00
   -7    6   16     -1.51      0.00
   -7    6   15      0.17      0.00
   -7    6   14     -2.14      0.00
   -7    6   13     -1.96      0.00
   -7    6   12      1.96      0.00
   -7    6   11     -2.44      0.00
   -7    6   10     -0.29      0.00
   -7    6    9     -1.21      0.00
   -7    6    8     -3.38      0.00
   -7    6    7     -4.82      0.00
   -7    6    6     -1.62      0.00
   -7    6    5     -5.75      0.00
   -7    6    4      5.24      0.00
   -7    6    3     -0.96      0.00
   -7    6    2      5.73      0.00
   -7    6    1     -0.78      0.00
    7    6    0      4.47      0.00
    7    6    1     -2.51      0.00
    7    6    2      2.89      0.00
    7    6    3     -2.89      0.00
    7    6    4      2.33      0.00
    7    6    5      0.64      0.00
    7    6    6      1.28      0.00
    7    6    7     -5.62      0.00
    7    6    8      1.61      0.00
    7    6    9     -0.05      0.00
    7    6   10      3.21      0.00
    7    6   11     -3.72      0.00
    7    6   12     -1.00      0.00
    7    6   13     -3.57      0.00
    7    6   14     -2.17      0.00
    7    6   15      0.34      0.00
    7    6   16     -2.97      0.00
    7    6   17      5.38      0.00
    7    6   18     -0.14      0.00
    7    6   19     -1.26      0.00
    7    6   20     -1.23      0.00
    7    6   21     -2.29      0.00
    7    6   22      0.26      0.00
    7    6   23     -3.12      0.00
    7    6   24     -0.60      0.00
   -7    7   25     -2.09      0.00
   -7    7   24      2.61      0.00
   -7    7   23     -0.52      0.00
   -7    7   22      3.09      0.00
   -7    7   21     -2.92      0.00
   -7    7   20      1.14      0.00
   -7    7   19      2.24      0.00
   -7    7   18     -2.80      0.00
   -7    7   17      2.44      0.00
   -7    7   16     -1.67      0.00
   -7    7   15     -0.26      0.00
   -7    7   14      0.76      0.00
   -7    7   13     -1.87      0.00
   -7    7   12     -1.19      0.00
   -7    7   11     -0.31      0.00
   -7    7   10      0.10      0.00
   -7    7    9     -1.74      0.00
   -7    7    8     -1.56      0.00
   -7    7    7     -2.24      0.00
   -7    7    6     -4.13      0.00
   -7    7    5     -2.12      0.00
   -7    7    4     -1.94      0.00
   -7    7    3      2.21      0.00
   -7    7    2      0.65      0.00
   -7    7    1      3.64      0.00
    7    7    0      5.52      0.00
    7    7    1      5.63      0.00
    7    7    2      0.43      0.00
    7    7    3      3.30      0.00
    7    7    4      4.80      0.00
    7    7    5      2.73      0.00
    7    7    6     -1.62      0.00
    7    7    7      3.89      0.00
    7    7    8     -2.30      0.00
    7    7    9      1.76      0.00
    7    7   10     -0.64      0.00
    7    7   11     -0.17      0.00
    7    7   12     -4.90      0.00
    7    7   13     -1.99      0.00
    7    7   14     -1.90      0.00
    7    7   15     -4.50      0.00
    7    7   16      2.98      0.00
    7    7   17     -0.37      0.00
    7    7   18      1.22      0.00
    7    7   19      0.54      0.00
    7    7   20     -0.22      0.00
    7    7   21     -0.72      0.00
    7    7   22     -1.99      0.00
    7    7   23      2.49      0.00
    7    7   24     -5.47      0.00
   -7    8   24     -0.67      0.00
   -7    8   23      1.00      0.00
   -7    8   22     -1.19      0.00
   -7    8   21      2.19      0.00
   -7    8   20      2.99      0.00
   -7    8   19     -0.02      0.00
   -7    8   18      4.01      0.00
   -7    8   17     -0.15      0.00
   -7    8   16      0.18      0.00
   -7    8   15      4.21      0.00
   -7    8   14     -4.09      0.00
   -7    8   13      2.24      0.00
   -7    8   12     -1.77      0.00
   -7    8   11     -0.78      0.00
   -7    8   10     -1.24      0.00
   -7    8    9     -0.32      0.00
   -7    8    8      1.09      0.00
   -7    8    7     -0.91      0.00
   -7    8    6      0.35      0.00
   -7    8    5     -0.83      0.00
   -7    8    4     -2.09      0.00
   -7    8    3      1.02      0.00
   -7    8    2      2.10      0.00
   -7    8    1     -2.05      0.00
    7    8    0      5.70      0.00
    7    8    1      2.45      0.00
    7    8    2      2.05      0.00
    7    8    3     -0.50      0.00
    7    8    4      0.40      0.00
    7    8    5      5.44      0.00
    7    8    6      1.47      0.00
    7    8    7     -3.36      0.00
    7    8    8      0.71      0.00
    7    8    9      0.69      0.00
    7    8   10     -2.76      0.00
    7    8   11     -1.86      0.00
    7    8   12      2.09      0.00
    7    8   13     -3.23      0.00
    7    8   14     -1.70      0.00
    7    8   15      0.14      0.00
    7    8   16     -2.71      0.00
    7    8   17     -0.04      0.00
    7    8   18      3.41      0.00
    7    8   19     -0.52      0.00
    7    8   20      3.85      0.00
    7    8   21      6.99      0.00
    7    8   22      0.11      0.00
    7    8   23     -0.47      0.00
   -7    9   23      0.78      0.00
   -7    9   22     -3.57      0.00
   -7    9   21      1.28      0.00
   -7    9   20      0.98      0.00
   -7    9   19      4.46      0.00
   -7    9   18      2.74      0.00
   -7    9   17     -0.62      0.00
   -7    9   16      3.70      0.00
   -7    9   15     -3.14      0.00
   -7    9   14      2.91      0.00
   -7    9   13     -1.27      0.00
   -7    9   12     -1.11      0.00
   -7    9   11     -0.02      0.00
   -7    9   10      2.09      0.00
   -7    9    9     -1.91      0.00
   -7    9    8      0.44      0.00
   -7    9    7      2.35      0.00
   -7    9    6      0.54      0.00
   -7    9    5      2.36      0.00
   -7    9    4     -2.75      0.00
   -7    9    3      2.38      0.00
   -7    9    2     -0.94      0.00
   -7    9    1      4.29      0.00
    7    9    0     -0.76      0.00
    7    9    1      0.05      0.00
    7    9    2     -6.01      0.00
    7    9    3      0.44      0.00
    7    9    4      1.18      0.00
    7    9    5      0.25      0.00
    7    9    6      0.69      0.00
    7    9    7      1.42      0.00
    7    9    8     -1.54      0.00
    7    9    9     -1.53      0.00
    7    9   10      3.54      0.00
    7    9   11     -0.16      0.00
    7    9   12     -1.70      0.00
    7    9   13      2.56      0.00
    7    9   14     -2.72      0.00
    7    9   15      1.23      0.00
    7    9   16      0.06      0.00
    7    9   17      1.58      0.00
    7    9   18     -2.01      0.00
    7    9   19      3.55      0.00
    7    9   20      1.67      0.00
    7    9   21      0.12      0.00
    7    9   22      3.19      0.00
   -7   10   22     -0.98      0.00
   -7   10   21     -3.42      0.00
   -7   10   20      3.26      0.00
   -7   10   19      0.27      0.00
   -7   10   18      3.32      0.00
   -7   10   17     -1.16      0.00
   -7   10   16     -2.36      0.00
   -7   10   15     -0.07      0.00
   -7   10   14     -2.36      0.00
   -7   10   13     -2.36      0.00
   -7   10   12      0.06      0.00
   -7   10   11      0.19      0.00
   -7   10   10     -0.61      0.00
   -7   10    9      2.25      0.00
   -7   10    8     -0.95      0.00
   -7   10    7      0.78      0.00
   -7   10    6      1.22      0.00
   -7   10    5      0.07      0.00
   -7   10    4      2.43      0.00
   -7   10    3     -1.96      0.00
   -7   10    2      2.91      0.00
   -7   10    1      0.45      0.00
    7   10    0     -0.18      0.00
    7   10    1     -2.17      0.00
    7   10    2     -0.19      0.00
    7   10    3     -2.39      0.00
    7   10    4      2.60      0.00
    7   10    5      2.27      0.00
    7   10    6      0.48      0.00
    7   10    7     -2.17      0.00
    7   10    8      2.23      0.00
    7   10    9      2.41      0.00
    7   10   10     -1.43      0.00
    7   10   11      1.03      0.00
    7   10   12      1.68      0.00
    7   10   13     -2.21      0.00
    7   10   14      0.56      0.00
    7   10   15      1.13      0.00
    7   10   16      1.11      0.00
    7   10   17      0.10      0.00
    7   10   18     -0.14      0.00
    7   10   19     -1.88      0.00
    7   10   20     -0.16      0.00
    7   10   21      2.38      0.00
   -7   11   21     -3.03      0.00
   -7   11   20     -1.61      0.00
   -7   11   19      1.52      0.00
   -7   11   18     -3.55      0.00
   -7   11   17     -0.63      0.00
   -7   11   16     -2.10      0.00
   -7   11   15     -1.52      0.00
   -7   11   14      0.74      0.00
   -7   11   13     -1.84      0.00
   -7   11   12     -2.03      0.00
   -7   11   11     -1.68      0.00
   -7   11   10      0.49      0.00
   -7   11    9     -2.41      0.00
   -7   11    8     -0.95      0.00
   -7   11    7     -1.08      0.00
   -7   11    6      1.04      0.00
   -7   11    5      0.05      0.00
   -7   11    4      1.16      0.00
   -7   11    3     -0.40      0.00
   -7   11    2     -0.44      0.00
   -7   11    1      1.58      0.00
    7   11    0      1.14      0.00
    7   11    1     -2.00      0.00
    7   11    2      0.18      0.00
    7   11    3      1.80      0.00
    7   11    4      2.63      0.00
    7   11    5     -0.23      0.00
    7   11    6      0.18      0.00
    7   11    7      1.92      0.00
    7   11    8     -2.80      0.00
    7   11    9     -1.49      0.00
    7   11   10      1.99      0.00
    7   11   11      1.03      0.00
    7   11   12     -1.35      0.00
    7   11   13      4.01      0.00
    7   11   14      1.64      0.00
    7   11   15     -0.48      0.00
    7   11   16      5.41      0.00
    7   11   17     -1.43      0.00
    7   11   18     -0.62      0.00
    7   11   19     -0.12      0.00
    7   11   20      4.04      0.00
   -7   12   20     -1.91      0.00
   -7   12   19     -0.90      0.00
   -7   12   18     -1.21      0.00
   -7   12   17     -2.30      0.00
   -7   12   16     -1.82      0.00
   -7   12   15      1.29      0.00
   -7   12   14      0.99      0.00
   -7   12   13     -0.88      0.00
   -7   12   12     -2.43      0.00
   -7   12   11     -0.43      0.00
   -7   12   10     -3.62      0.00
   -7   12    9      0.11      0.00
   -7   12    8     -5.13      0.00
   -7   12    7     -1.24      0.00
   -7   12    6     -0.33      0.00
   -7   12    5      3.25      0.00
   -7   12    4     -0.07      0.00
   -7   12    3     -0.39      0.00
   -7   12    2      1.50      0.00
   -7   12    1     -3.52      0.00
    7   12    0     -0.29      0.00
    7   12    1      0.58      0.00
    7   12    2      0.86      0.00
    7   12    3      0.97      0.00
    7   12    4      2.57      0.00
    7   12    5      1.90      0.00
    7   12    6     -0.25      0.00
    7   12    7     -4.17      0.00
    7   12    8      1.12      0.00
    7   12    9     -0.62      0.00
    7   12   10     -2.61      0.00
    7   12   11      3.32      0.00
    7   12   12      1.72      0.00
    7   12   13      0.03      0.00
    7   12   14      2.96      0.00
    7   12   15      4.90      0.00
    7   12   16      0.44      0.00
    7   12   17      5.31      0.00
    7   12   18     -1.32      0.00
    7   12   19     -0.30      0.00
   -7   13   18     -1.36      0.00
   -7   13   17     -1.20      0.00
   -7   13   16      0.23      0.00
   -7   13   15     -0.37      0.00
   -7   13   14     -0.13      0.00
   -7   13   13      0.24      0.00
   -7   13   12     -1.88      0.00
   -7   13   11      0.78      0.00
   -7   13   10     -0.50      0.00
   -7   13    9     -0.67      0.00
   -7   13    8     -1.71      0.00
   -7   13    7     -4.81      0.00
   -7   13    6     -0.90      0.00
   -7   13    5      0.66      0.00
   -7   13    4      2.41      0.00
   -7   13    3      1.19      0.00
   -7   13    2     -1.75      0.00
   -7   13    1     -0.19      0.00
    7   13    0      0.55      0.00
    7   13    1     -0.23      0.00
    7   13    2     -0.93      0.00
    7   13    3      7.67      0.00
    7   13    4     -1.12      0.00
    7   13    5      0.41      0.00
    7   13    6     -1.95      0.00
    7   13    7     -0.53      0.00
    7   13    8     -1.65      0.00
    7   13    9     -0.94      0.00
    7   13   10      5.01      0.00
    7   13   11     -3.42      0.00
    7   13   12      2.31      0.00
    7   13   13     -2.28      0.00
    7   13   14     -0.17      0.00
    7   13   15      3.29      0.00
    7   13   16      3.45      0.00
    7   13   17      0.04      0.00
   -7   14   17      1.65      0.00
   -7   14   16     -2.19      0.00
   -7   14   15      0.16      0.00
   -7   14   14      0.14      0.00
   -7   14   13      0.50      0.00
   -7   14   12      1.07      0.00
   -7   14   11     -1.34      0.00
   -7   14   10      7.75      0.00
   -7   14    9      1.29      0.00
   -7   14    8      0.53      0.00
   -7   14    7     -1.64      0.00
   -7   14    6     -0.99      0.00
   -7   14    5     -2.52      0.00
   -7   14    4     -1.90      0.00
   -7   14    3      0.91      0.00
   -7   14    2     -2.53      0.00
   -7   14    1      2.66      0.00
    7   14    0     -5.26      0.00
    7   14    1     -1.98      0.00
    7   14    2      3.50      0.00
    7   14    3     -1.60      0.00
    7   14    4      5.41      0.00
    7   14    5     -2.32      0.00
    7   14    6     -1.16      0.00
    7   14    7     -1.89      0.00
    7   14    8     -0.41      0.00
    7   14    9      1.53      0.00
    7   14   10     -2.69      0.00
    7   14   11      3.25      0.00
    7   14   12     -0.54      0.00
    7   14   13     -2.56      0.00
    7   14   14      1.33      0.00
    7   14   15     -3.12      0.00
   -7   15   14      2.48      0.00
   -7   15   13     -1.71      0.00
   -7   15   12      3.85      0.00
   -7   15   11      2.05      0.00
   -7   15   10      2.01      0.00
   -7   15    9      3.99      0.00
   -7   15    8      4.19      0.00
   -7   15    7      0.09      0.00
   -7   15    6     -1.41      0.00
   -7   15    5     -2.54      0.00
   -7   15    4     -0.10      0.00
   -7   15    3     -2.84      0.00
   -7   15    2      1.26      0.00
   -7   15    1      0.19      0.00
    7   15    0     -3.62      0.00
    7   15    1     -1.78      0.00
    7   15    2      0.06      0.00
    7   15    3      2.22      0.00
    7   15    4     -1.56      0.00
    7   15    5     -0.80      0.00
    7   15    6     -1.76      0.00
    7   15    7     -1.11      0.00
    7   15    8     -4.62      0.00
    7   15    9     -0.93      0.00
    7   15   10     -0.42      0.00
    7   15   11      2.50      0.00
    7   15   12     -1.10      0.00
    7   15   13      4.95      0.00
   -7   16   12     -3.47      0.00
   -7   16   11      0.67      0.00
   -7   16   10      1.02      0.00
   -7   16    9      0.56      0.00
   -7   16    8     -0.03      0.00
   -7   16    7      1.20      0.00
   -7   16    6     -0.16      0.00
   -7   16    5      2.58      0.00
   -7   16    4     -1.97      0.00
   -7   16    3     -0.59      0.00
   -7   16    2      3.50      0.00
   -7   16    1      1.42      0.00
    7   16    0      2.19      0.00
    7   16    1     -3.65      0.00
    7   16    2     -0.29      0.00
    7   16    3     -0.39      0.00
    7   16    4     -1.03      0.00
    7   16    5      0.12      0.00
    7   16    6     -3.96      0.00
    7   16    7     -1.93      0.00
    7   16    8     -3.46      0.00
    7   16    9     -3.74      0.00
    7   16   10      2.82      0.00
   -7   17    8      0.04      0.00
   -7   17    7      1.21      0.00
   -7   17    6      2.34      0.00
   -7   17    5      2.68      0.00
   -7   17    4     -0.33      0.00
   -7   17    3      0.49      0.00
   -7   17    2     -4.13      0.00
   -7   17    1     -2.70      0.00
    7   17    0     -5.00      0.00
    7   17    1     -2.57      0.00
    7   17    2     -4.48      0.00
    7   17    3      0.89      0.00
    7   17    4      2.35      0.00
    7   17    5      0.29      0.00
    7   17    6      1.74      0.00
   -8    0   26     -2.36      0.00
   -8    0   24     -2.94      0.00
   -8    0   22     -0.65      0.00
   -8    0   20      0.98      0.00
   -8    0   16     -2.39      0.00
   -8    0   14     -3.60      0.00
   -8    0   12      2.02      0.00
   -8    0    8     -5.42      0.00
   -8    0    6     -4.58      0.00
   -8    0    4     -6.40      0.00
   -8    0    2      1.46      0.00
    8    0    0      0.07      0.00
    8    0    2     -4.88      0.00
    8    0    4     -3.97      0.00
    8    0    6      0.95      0.00
    8    0    8     -2.28      0.00
    8    0   10     -0.77      0.00
    8    0   12     -1.50      0.00
    8    0   14      1.42      0.00
    8    0   16     -0.21      0.00
    8    0   18      2.00      0.00
    8    0   20      1.41      0.00
    8    0   22     -3.17      0.00
    8    0   24      0.22      0.00
   -8    1   26      1.28      0.00
   -8    1   25     -2.86      0.00
   -8    1   24     -4.45      0.00
   -8    1   23      0.62      0.00
   -8    1   22     -1.98      0.00
   -8    1   21      1.15      0.00
   -8    1   20     -2.37      0.00
   -8    1   19      2.62      0.00
   -8    1   18      0.45      0.00
   -8    1   17      0.10      0.00
   -8    1   16      0.30      0.00
   -8    1   15     -3.77      0.00
   -8    1   14     -0.26      0.00
   -8    1   13     -0.83      0.00
   -8    1   12      1.01      0.00
   -8    1   11     -1.60      0.00
   -8    1   10      0.49      0.00
   -8    1    9     -6.16      0.00
   -8    1    8     -3.83      0.00
   -8    1    7     -2.53      0.00
   -8    1    6     -1.14      0.00
   -8    1    5     -4.39      0.00
   -8    1    4      2.82      0.00
   -8    1    3      0.88      0.00
   -8    1    2      7.32      0.00
   -8    1    1      5.37      0.00
    8    1    0     -8.13      0.00
    8    1    1      2.07      0.00
    8    1    2     -6.35      0.00
    8    1    3     -1.98      0.00
    8    1    4     -6.93      0.00
    8    1    5      2.93      0.00
    8    1    6     -2.12      0.00
    8    1    7     -0.99      0.00
    8    1    8      3.28      0.00
    8    1    9     -0.12      0.00
    8    1   10      2.26      0.00
    8    1   11     -0.27      0.00
    8    1   12      4.23      0.00
    8    1   13     -0.79      0.00
    8    1   14      0.00      0.00
    8    1   15      0.08      0.00
    8    1   16     -1.94      0.00
    8    1   17     -0.31      0.00
    8    1   18     -2.71      0.00
    8    1   19      1.06      0.00
    8    1   20     -1.15      0.00
    8    1   21     -2.24      0.00
    8    1   22      2.91      0.00
    8    1   23     -3.93      0.00
    8    1   24      0.29      0.00
    8    1   25      0.73      0.00
   -8    2   26      0.71      0.00
   -8    2   25     -1.92      0.00
   -8    2   24      0.21      0.00
   -8    2   23     -1.52      0.00
   -8    2   22      0.26      0.00
   -8    2   21     -2.27      0.00
   -8    2   20      0.00      0.00
   -8    2   19     -1.33      0.00
   -8    2   18      1.09      0.00
   -8    2   17      0.17      0.00
   -8    2   16      0.16      0.00
   -8    2   15     -1.26      0.00
   -8    2   14     -0.07      0.00
   -8    2   13      2.21      0.00
   -8    2   12     -2.37      0.00
   -8    2   11      4.00      0.00
   -8    2   10     -6.10      0.00
   -8    2    9     -1.69      0.00
   -8    2    8     -5.14      0.00
   -8    2    7     -4.79      0.00
   -8    2    6     -1.15      0.00
   -8    2    5      3.63      0.00
   -8    2    4      1.65      0.00
   -8    2    3      5.39      0.00
   -8    2    2     10.47      0.00
   -8    2    1      8.32      0.00
    8    2    0      8.56      0.00
    8    2    1     -5.75      0.00
    8    2    2      2.50      0.00
    8    2    3     -3.55      0.00
    8    2    4      3.96      0.00
    8    2    5     -5.16      0.00
    8    2    6      4.51      0.00
    8    2    7     -2.54      0.00
    8    2    8      1.63      0.00
    8    2    9     -0.29      0.00
    8    2   10      2.96      0.00
    8    2   11      0.95      0.00
    8    2   12      0.00      0.00
    8    2   13      2.00      0.00
    8    2   14     -0.15      0.00
    8    2   15      0.24      0.00
    8    2   16     -1.11      0.00
    8    2   17     -0.69      0.00
    8    2   18     -3.11      0.00
    8    2   19     -0.09      0.00
    8    2   20     -0.29      0.00
    8    2   21      1.97      0.00
    8    2   22     -4.99      0.00
    8    2   23      0.19      0.00
    8    2   24     -0.24      0.00
    8    2   25     -2.69      0.00
   -8    3   26     -0.74      0.00
   -8    3   25      2.56      0.00
   -8    3   24     -1.56      0.00
   -8    3   23     -1.01      0.00
   -8    3   22      2.35      0.00
   -8    3   21     -0.38      0.00
   -8    3   20     -3.00      0.00
   -8    3   19      1.11      0.00
   -8    3   18     -0.37      0.00
   -8    3   17      2.77      0.00
   -8    3   16     -1.82      0.00
   -8    3   15     -0.50      0.00
   -8    3   14     -1.66      0.00
   -8    3   13     -1.55      0.00
   -8    3   12      4.38      0.00
   -8    3   11     -4.18      0.00
   -8    3   10      6.18      0.00
   -8    3    9     -3.05      0.00
   -8    3    8     -2.52      0.00
   -8    3    7     -1.20      0.00
   -8    3    6      3.19      0.00
   -8    3    5      0.72      0.00
   -8    3    4      6.99      0.00
   -8    3    3      7.62      0.00
   -8    3    2      3.46      0.00
   -8    3    1     10.56      0.00
    8    3    0     -2.15      0.00
    8    3    1      2.07      0.00
    8    3    2      2.47      0.00
    8    3    3      0.50      0.00
    8    3    4     -0.69      0.00
    8    3    5      3.10      0.00
    8    3    6     -5.89      0.00
    8    3    7      5.03      0.00
    8    3    8     -3.70      0.00
    8    3    9      4.93      0.00
    8    3   10     -1.68      0.00
    8    3   11      1.13      0.00
    8    3   12      1.82      0.00
    8    3   13      0.70      0.00
    8    3   14      1.43      0.00
    8    3   15      0.67      0.00
    8    3   16      1.09      0.00
    8    3   17     -2.82      0.00
    8    3   18      0.88      0.00
    8    3   19      0.52      0.00
    8    3   20      2.12      0.00
    8    3   21     -0.88      0.00
    8    3   22     -1.90      0.00
    8    3   23     -2.18      0.00
    8    3   24      0.49      0.00
    8    3   25      4.07      0.00
   -8    4   26      3.60      0.00
   -8    4   25     -5.52      0.00
   -8    4   24     -0.22      0.00
   -8    4   23     -0.42      0.00
   -8    4   22      3.04      0.00
   -8    4   21     -0.73      0.00
   -8    4   20      4.09      0.00
   -8    4   19     -1.96      0.00
   -8    4   18      0.37      0.00
   -8    4   17      1.82      0.00
   -8    4   16     -1.74      0.00
   -8    4   15     -3.66      0.00
   -8    4   14     -2.02      0.00
   -8    4   13     -3.34      0.00
   -8    4   12     -6.28      0.00
   -8    4   11      3.01      0.00
   -8    4   10     -3.47      0.00
   -8    4    9      2.08      0.00
   -8    4    8      2.51      0.00
   -8    4    7      2.37      0.00
   -8    4    6      1.17      0.00
   -8    4    5      9.61      0.00
   -8    4    4      1.66      0.00
   -8    4    3      6.80      0.00
   -8    4    2      5.41      0.00
   -8    4    1      4.94      0.00
    8    4    0      3.14      0.00
    8    4    1      2.93      0.00
    8    4    2     -3.03      0.00
    8    4    3      5.14      0.00
    8    4    4     -0.25      0.00
    8    4    5     -4.28      0.00
    8    4    6      1.71      0.00
    8    4    7     -2.12      0.00
    8    4    8      5.58      0.00
    8    4    9     -4.40      0.00
    8    4   10      2.19      0.00
    8    4   11     -0.89      0.00
    8    4   12      0.16      0.00
    8    4   13      2.71      0.00
    8    4   14      0.66      0.00
    8    4   15      2.70      0.00
    8    4   16      1.69      0.00
    8    4   17      2.12      0.00
    8    4   18     -0.70      0.00
    8    4   19      1.50      0.00
    8    4   20      1.26      0.00
    8    4   21     -4.10      0.00
    8    4   22     -2.72      0.00
    8    4   23     -2.87      0.00
    8    4   24      0.04      0.00
   -8    5   25      3.18      0.00
   -8    5   24     -4.20      0.00
   -8    5   23     -0.63      0.00
   -8    5   22     -2.50      0.00
   -8    5   21      6.59      0.00
   -8    5   20     -4.17      0.00
   -8    5   19      1.62      0.00
   -8    5   18      0.12      0.00
   -8    5   17     -1.60      0.00
   -8    5   16      0.95      0.00
   -8    5   15      0.74      0.00
   -8    5   14     -1.67      0.00
   -8    5   13     -2.57      0.00
   -8    5   12     -1.26      0.00
   -8    5   11     -7.07      0.00
   -8    5   10     -1.56      0.00
   -8    5    9      0.97      0.00
   -8    5    8      1.13      0.00
   -8    5    7      0.75      0.00
   -8    5    6      5.64      0.00
   -8    5    5     -1.52      0.00
   -8    5    4      6.76      0.00
   -8    5    2      5.73      0.00
   -8    5    1      1.99      0.00
    8    5    0     -5.11      0.00
    8    5    1     -4.37      0.00
    8    5    2      5.01      0.00
    8    5    3     -5.40      0.00
    8    5    4     -0.09      0.00
    8    5    5     -0.04      0.00
    8    5    6     -2.87      0.00
    8    5    7      3.49      0.00
    8    5    8     -1.75      0.00
    8    5    9      1.77      0.00
    8    5   10     -5.83      0.00
    8    5   11      0.47      0.00
    8    5   12      0.81      0.00
    8    5   13     -1.03      0.00
    8    5   14      2.47      0.00
    8    5   15      2.66      0.00
    8    5   16      0.74      0.00
    8    5   17      0.29      0.00
    8    5   18      1.56      0.00
    8    5   19     -3.33      0.00
    8    5   20      0.78      0.00
    8    5   21      1.13      0.00
    8    5   22     -2.64      0.00
    8    5   23      0.31      0.00
    8    5   24     -2.03      0.00
   -8    6   25     -2.15      0.00
   -8    6   24      1.53      0.00
   -8    6   23     -2.79      0.00
   -8    6   22      2.92      0.00
   -8    6   21     -3.45      0.00
   -8    6   20      4.06      0.00
   -8    6   19     -1.86      0.00
   -8    6   18     -3.86      0.00
   -8    6   17      2.19      0.00
   -8    6   16     -0.77      0.00
   -8    6   15      2.40      0.00
   -8    6   14      1.71      0.00
   -8    6   13      1.01      0.00
   -8    6   12     -1.60      0.00
   -8    6   11     -1.01      0.00
   -8    6   10      0.18      0.00
   -8    6    9     -0.10      0.00
   -8    6    8      2.74      0.00
   -8    6    7      3.34      0.00
   -8    6    6     -1.00      0.00
   -8    6    5      3.10      0.00
   -8    6    4     -1.96      0.00
   -8    6    3      0.01      0.00
   -8    6    2     -0.66      0.00
   -8    6    1      1.55      0.00
    8    6    0     -3.31      0.00
    8    6    1     -3.86      0.00
    8    6    2     -9.60      0.00
    8    6    3      3.22      0.00
    8    6    4     -5.26      0.00
    8    6    5     -3.93      0.00
    8    6    6     -0.77      0.00
    8    6    7     -2.19      0.00
    8    6    8      0.70      0.00
    8    6    9     -4.04      0.00
    8    6   10     -1.69      0.00
    8    6   11      1.03      0.00
    8    6   12     -0.85      0.00
    8    6   13      2.92      0.00
    8    6   14     -0.33      0.00
    8    6   15      0.43      0.00
    8    6   16      3.59      0.00
    8    6   17     -4.04      0.00
    8    6   18     -1.70      0.00
    8    6   19      2.45      0.00
    8    6   20     -1.24      0.00
    8    6   21      2.23      0.00
    8    6   22      1.49      0.00
    8    6   23      0.70      0.00
   -8    7   24     -2.79      0.00
   -8    7   23     -0.27      0.00
   -8    7   22     -2.94      0.00
   -8    7   21      4.10      0.00
   -8    7   20     -0.68      0.00
   -8    7   19     -2.93      0.00
   -8    7   18      2.34      0.00
   -8    7   17     -3.34      0.00
   -8    7   16      2.59      0.00
   -8    7   15      3.04      0.00
   -8    7   14     -0.86      0.00
   -8    7   13      2.66      0.00
   -8    7   12     -0.59      0.00
   -8    7   11     -0.53      0.00
   -8    7   10      0.24      0.00
   -8    7    9      2.63      0.00
   -8    7    8      2.95      0.00
   -8    7    7      2.35      0.00
   -8    7    6      3.39      0.00
   -8    7    5      3.91      0.00
   -8    7    4     -0.09      0.00
   -8    7    3      2.58      0.00
   -8    7    2     -3.03      0.00
   -8    7    1     -1.35      0.00
    8    7    0     -4.84      0.00
    8    7    1     -5.78      0.00
    8    7    2     -0.36      0.00
    8    7    3     -4.59      0.00
    8    7    4      0.49      0.00
    8    7    5     -4.46      0.00
    8    7    6     -2.34      0.00
    8    7    7     -1.93      0.00
    8    7    8     -0.93      0.00
    8    7    9     -1.45      0.00
    8    7   10     -0.87      0.00
    8    7   11     -2.11      0.00
    8    7   12      3.07      0.00
    8    7   13     -0.28      0.00
    8    7   14      1.48      0.00
    8    7   15      3.49      0.00
    8    7   16     -2.43      0.00
    8    7   17      3.57      0.00
    8    7   18     -3.70      0.00
    8    7   19     -2.48      0.00
    8    7   20      0.27      0.00
    8    7   21     -4.89      0.00
    8    7   22     -0.45      0.00
    8    7   23     -4.35      0.00
   -8    8   23     -0.02      0.00
   -8    8   22     -2.69      0.00
   -8    8   21     -2.18      0.00
   -8    8   20     -1.43      0.00
   -8    8   19     -1.35      0.00
   -8    8   18     -1.73      0.00
   -8    8   17     -1.12      0.00
   -8    8   16      2.61      0.00
   -8    8   15     -1.51      0.00
   -8    8   14      2.45      0.00
   -8    8   13     -0.92      0.00
   -8    8   12     -0.28      0.00
   -8    8   11      0.84      0.00
   -8    8   10      1.14      0.00
   -8    8    9     -0.02      0.00
   -8    8    8      1.85      0.00
   -8    8    7      3.27      0.00
   -8    8    6      2.41      0.00
   -8    8    4      3.42      0.00
   -8    8    3      0.49      0.00
   -8    8    2     -1.41      0.00
   -8    8    1      0.19      0.00
    8    8    0     -0.79      0.00
    8    8    1     -1.45      0.00
    8    8    2      1.18      0.00
    8    8    3      3.77      0.00
    8    8    4     -0.97      0.00
    8    8    5     -3.41      0.00
    8    8    6     -1.30      0.00
    8    8    7      2.13      0.00
    8    8    8     -1.18      0.00
    8    8    9     -2.48      0.00
    8    8   10     -0.82      0.00
    8    8   11     -1.83      0.00
    8    8   12     -2.00      0.00
    8    8   13      1.04      0.00
    8    8   14      1.40      0.00
    8    8   15     -1.14      0.00
    8    8   16      3.39      0.00
    8    8   17     -3.69      0.00
    8    8   18     -2.50      0.00
    8    8   19     -0.09      0.00
    8    8   20     -2.81      0.00
    8    8   21     -1.32      0.00
    8    8   22     -3.36      0.00
   -8    9   23     -2.60      0.00
   -8    9   22      1.54      0.00
   -8    9   21     -4.34      0.00
   -8    9   20     -2.65      0.00
   -8    9   19     -5.26      0.00
   -8    9   18     -1.92      0.00
   -8    9   17     -1.26      0.00
   -8    9   16     -0.96      0.00
   -8    9   15     -1.79      0.00
   -8    9   14     -1.10      0.00
   -8    9   13     -1.15      0.00
   -8    9   12      0.93      0.00
   -8    9   11     -0.01      0.00
   -8    9   10     -0.81      0.00
   -8    9    9      3.20      0.00
   -8    9    8     -1.34      0.00
   -8    9    7      1.10      0.00
   -8    9    6     -0.76      0.00
   -8    9    5      0.43      0.00
   -8    9    4      2.11      0.00
   -8    9    3     -1.45      0.00
   -8    9    2      0.38      0.00
   -8    9    1     -2.02      0.00
    8    9    0      1.33      0.00
    8    9    1      2.11      0.00
    8    9    2      4.39      0.00
    8    9    3     -1.08      0.00
    8    9    4      0.91      0.00
    8    9    5     -1.63      0.00
    8    9    6     -2.16      0.00
    8    9    7     -1.42      0.00
    8    9    8      0.90      0.00
    8    9    9     -1.02      0.00
    8    9   10     -5.39      0.00
    8    9   11      0.82      0.00
    8    9   12      0.16      0.00
    8    9   13     -2.93      0.00
    8    9   14      2.50      0.00
    8    9   15     -0.57      0.00
    8    9   16     -2.25      0.00
    8    9   17     -2.51      0.00
    8    9   18      2.04      0.00
    8    9   19     -2.08      0.00
    8    9   20      5.55      0.00
    8    9   21      4.15      0.00
   -8   10   22      1.20      0.00
   -8   10   21     -0.39      0.00
   -8   10   20     -5.57      0.00
   -8   10   19     -0.69      0.00
   -8   10   18     -7.44      0.00
   -8   10   17      1.87      0.00
   -8   10   16     -2.74      0.00
   -8   10   15     -0.38      0.00
   -8   10   14      1.08      0.00
   -8   10   13     -1.48      0.00
   -8   10   12      0.03      0.00
   -8   10   11      0.61      0.00
   -8   10   10     -0.72      0.00
   -8   10    9     -2.44      0.00
   -8   10    8      2.64      0.00
   -8   10    7     -2.10      0.00
   -8   10    6      0.74      0.00
   -8   10    5     -1.94      0.00
   -8   10    4      1.84      0.00
   -8   10    3     -0.21      0.00
   -8   10    2     -0.36      0.00
   -8   10    1     -2.06      0.00
    8   10    0     -2.84      0.00
    8   10    1      0.09      0.00
    8   10    2     -1.09      0.00
    8   10    3      4.28      0.00
    8   10    4     -4.46      0.00
    8   10    5      0.13      0.00
    8   10    6     -0.87      0.00
    8   10    7      1.64      0.00
    8   10    8     -2.19      0.00
    8   10    9     -0.69      0.00
    8   10   10      0.47      0.00
    8   10   11     -3.53      0.00
    8   10   12     -0.64      0.00
    8   10   13      1.10      0.00
    8   10   14     -2.49      0.00
    8   10   15      1.81      0.00
    8   10   16     -2.50      0.00
    8   10   17      0.82      0.00
    8   10   18     -1.61      0.00
    8   10   19      5.96      0.00
    8   10   20      0.25      0.00
   -8   11   20     -1.09      0.00
   -8   11   19     -3.15      0.00
   -8   11   18     -0.33      0.00
   -8   11   17     -3.06      0.00
   -8   11   16      0.34      0.00
   -8   11   15      1.86      0.00
   -8   11   14     -0.58      0.00
   -8   11   13      3.46      0.00
   -8   11   12      0.35      0.00
   -8   11   11     -0.68      0.00
   -8   11   10     -1.89      0.00
   -8   11    9      1.17      0.00
   -8   11    8     -0.67      0.00
   -8   11    7      2.26      0.00
   -8   11    6      0.25      0.00
   -8   11    5      2.03      0.00
   -8   11    4     -0.77      0.00
   -8   11    3      2.95      0.00
   -8   11    2     -1.66      0.00
   -8   11    1     -3.69      0.00
    8   11    0      0.72      0.00
    8   11    1     -0.79      0.00
    8   11    2     -0.01      0.00
    8   11    3     -2.19      0.00
    8   11    4      0.58      0.00
    8   11    5     -1.58      0.00
    8   11    6      0.38      0.00
    8   11    7      0.68      0.00
    8   11    8      4.08      0.00
    8   11    9     -0.76      0.00
    8   11   10     -1.20      0.00
    8   11   11     -0.54      0.00
    8   11   12     -1.43      0.00
    8   11   13     -0.97      0.00
    8   11   14     -1.14      0.00
    8   11   15     -2.09      0.00
    8   11   16     -1.41      0.00
    8   11   17     -1.27      0.00
    8   11   18      1.88      0.00
    8   11   19      0.96      0.00
   -8   12   19      0.03      0.00
   -8   12   18     -1.57      0.00
   -8   12   17      0.30      0.00
   -8   12   16      1.23      0.00
   -8   12   15      0.45      0.00
   -8   12   14      1.83      0.00
   -8   12   13      0.50      0.00
   -8   12   12      1.46      0.00
   -8   12   11     -1.26      0.00
   -8   12   10     -0.70      0.00
   -8   12    9     -0.27      0.00
   -8   12    8      2.79      0.00
   -8   12    7      0.75      0.00
   -8   12    6      1.56      0.00
   -8   12    5      0.04      0.00
   -8   12    4      0.14      0.00
   -8   12    3      2.58      0.00
   -8   12    2     -2.31      0.00
   -8   12    1      0.63      0.00
    8   12    0     -0.93      0.00
    8   12    1      1.25      0.00
    8   12    2      1.45      0.00
    8   12    3     -1.14      0.00
    8   12    4     -2.52      0.00
    8   12    5     -2.15      0.00
    8   12    6      1.88      0.00
    8   12    7      3.53      0.00
    8   12    8     -2.28      0.00
    8   12    9      2.38      0.00
    8   12   10      0.48      0.00
    8   12   11     -0.50      0.00
    8   12   12      0.93      0.00
    8   12   13      2.16      0.00
    8   12   14     -1.55      0.00
    8   12   15     -3.65      0.00
    8   12   16     -0.73      0.00
    8   12   17     -3.09      0.00
    8   12   18      2.70      0.00
   -8   13   17      1.75      0.00
   -8   13   16      0.22      0.00
   -8   13   15      3.15      0.00
   -8   13   14     -1.09      0.00
   -8   13   13      1.58      0.00
   -8   13   12     -1.51      0.00
   -8   13   11     -1.24      0.00
   -8   13   10      3.13      0.00
   -8   13    9     -1.22      0.00
   -8   13    8      3.39      0.00
   -8   13    7      2.73      0.00
   -8   13    6      0.53      0.00
   -8   13    5     -3.03      0.00
   -8   13    4     -1.46      0.00
   -8   13    3     -2.12      0.00
   -8   13    2      0.70      0.00
   -8   13    1     -0.26      0.00
    8   13    0      2.77      0.00
    8   13    1      3.28      0.00
    8   13    2      2.66      0.00
    8   13    3     -3.61      0.00
    8   13    4      0.21      0.00
    8   13    5      1.12      0.00
    8   13    6      1.15      0.00
    8   13    7     -0.07      0.00
    8   13    8      3.25      0.00
    8   13    9     -2.65      0.00
    8   13   10     -2.15      0.00
    8   13   11      4.96      0.00
    8   13   12      0.21      0.00
    8   13   13      2.85      0.00
    8   13   14      1.38      0.00
    8   13   15      0.18      0.00
    8   13   16     -2.86      0.00
   -8   14   16      4.26      0.00
   -8   14   15     -1.30      0.00
   -8   14   14      2.77      0.00
   -8   14   13     -3.91      0.00
   -8   14   12      2.98      0.00
   -8   14   11     -0.84      0.00
   -8   14   10     -2.75      0.00
   -8   14    9      1.73      0.00
   -8   14    8      0.09      0.00
   -8   14    7      2.39      0.00
   -8   14    6     -1.21      0.00
   -8   14    5      0.10      0.00
   -8   14    4      0.20      0.00
   -8   14    3     -3.24      0.00
   -8   14    2      1.79      0.00
   -8   14    1     -0.59      0.00
    8   14    0      4.30      0.00
    8   14    1      3.74      0.00
    8   14    2     -2.05      0.00
    8   14    3      4.24      0.00
    8   14    4     -5.69      0.00
    8   14    5      4.10      0.00
    8   14    6      2.82      0.00
    8   14    7      3.06      0.00
    8   14    8      0.98      0.00
    8   14    9      0.74      0.00
    8   14   10      3.89      0.00
    8   14   11     -4.44      0.00
    8   14   12      4.49      0.00
    8   14   13     -1.56      0.00
    8   14   14      1.95      0.00
   -8   15   13      5.46      0.00
   -8   15   12     -6.40      0.00
   -8   15   11      0.77      0.00
   -8   15   10     -3.44      0.00
   -8   15    9     -5.42      0.00
   -8   15    8     -3.79      0.00
   -8   15    7     -1.94      0.00
   -8   15    6      0.92      0.00
   -8   15    5      2.12      0.00
   -8   15    4      0.55      0.00
   -8   15    3      2.87      0.00
   -8   15    2      3.25      0.00
   -8   15    1     -0.21      0.00
    8   15    0     -0.36      0.00
    8   15    1      2.43      0.00
    8   15    2      3.18      0.00
    8   15    3     -4.72      0.00
    8   15    4      5.01      0.00
    8   15    5     -1.41      0.00
    8   15    6      3.82      0.00
    8   15    7      3.98      0.00
    8   15    8      6.33      0.00
    8   15    9      3.88      0.00
    8   15   10      0.18      0.00
    8   15   11      0.73      0.00
    8   15   12     -2.29      0.00
   -8   16   10     -7.45      0.00
   -8   16    9     -0.13      0.00
   -8   16    8     -5.05      0.00
   -8   16    7     -1.96      0.00
   -8   16    6     -1.12      0.00
   -8   16    5      1.80      0.00
   -8   16    4      1.09      0.00
   -8   16    3      4.23      0.00
   -8   16    2     -4.00      0.00
   -8   16    1     -1.50      0.00
    8   16    0      0.08      0.00
    8   16    1      6.15      0.00
    8   16    2      1.75      0.00
    8   16    3      1.61      0.00
    8   16    4     -1.72      0.00
    8   16    5     -0.99      0.00
    8   16    6      1.49      0.00
    8   16    7      3.75      0.00
    8   16    8      3.37      0.00
    8   16    9      6.40      0.00
   -8   17    5     -3.23      0.00
   -8   17    4      3.78      0.00
   -8   17    3     -2.33      0.00
   -8   17    2      2.02      0.00
   -8   17    1     -0.59      0.00
    8   17    0      8.54      0.00
    8   17    1      2.76      0.00
    8   17    2      4.99      0.00
    8   17    3      0.67      0.00
   -9    0   26      1.62      0.00
   -9    0   24     -1.10      0.00
   -9    0   22     -1.43      0.00
   -9    0   20     -1.81      0.00
   -9    0   18     -3.25      0.00
   -9    0   16      3.22      0.00
   -9    0   14      4.60      0.00
   -9    0   12      1.36      0.00
   -9    0   10     -1.23      0.00
   -9    0    6      0.81      0.00
   -9    0    4      7.70      0.00
   -9    0    2      6.77      0.00
    9    0    0      7.98      0.00
    9    0    2     11.13      0.00
    9    0    4      8.69      0.00
    9    0    6      1.68      0.00
    9    0    8      1.76      0.00
    9    0   10     -3.14      0.00
    9    0   12     -1.87      0.00
    9    0   14     -0.14      0.00
    9    0   16      3.24      0.00
    9    0   18      1.25      0.00
    9    0   20     -1.23      0.00
    9    0   22     -0.44      0.00
    9    0   24     -0.30      0.00
   -9    1   26     -1.91      0.00
   -9    1   25      0.32      0.00
   -9    1   24      3.22      0.00
   -9    1   23     -1.46      0.00
   -9    1   22      3.77      0.00
   -9    1   21     -0.68      0.00
   -9    1   20      3.90      0.00
   -9    1   19     -2.51      0.00
   -9    1   18     -3.67      0.00
   -9    1   17     -0.70      0.00
   -9    1   16     -1.49      0.00
   -9    1   15      4.61      0.00
   -9    1   14      1.65      0.00
   -9    1   13      3.14      0.00
   -9    1   12     -0.92      0.00
   -9    1   11     -0.32      0.00
   -9    1   10     -3.80      0.00
   -9    1    9      2.61      0.00
   -9    1    8      2.79      0.00
   -9    1    7      2.69      0.00
   -9    1    6      4.71      0.00
   -9    1    5      3.56      0.00
   -9    1    4      0.51      0.00
   -9    1    3      4.92      0.00
   -9    1    2      0.70      0.00
   -9    1    1      0.72      0.00
    9    1    0      0.21      0.00
    9    1    1      3.37      0.00
    9    1    2     -0.30      0.00
    9    1    3      4.03      0.00
    9    1    4     -0.83      0.00
    9    1    5     -0.16      0.00
    9    1    6     -1.04      0.00
    9    1    7      3.35      0.00
    9    1    8     -2.67      0.00
    9    1    9      0.84      0.00
    9    1   10     -4.55      0.00
    9    1   11     -0.84      0.00
    9    1   12     -3.50      0.00
    9    1   13      0.04      0.00
    9    1   14      0.32      0.00
    9    1   15     -0.37      0.00
    9    1   16     -0.03      0.00
    9    1   17      1.38      0.00
    9    1   18      5.31      0.00
    9    1   19     -2.32      0.00
    9    1   20      0.18      0.00
    9    1   21     -0.25      0.00
    9    1   22     -3.21      0.00
    9    1   23      4.30      0.00
    9    1   24      1.40      0.00
   -9    2   26     -3.41      0.00
   -9    2   25      1.77      0.00
   -9    2   24      0.14      0.00
   -9    2   23      1.23      0.00
   -9    2   22      1.48      0.00
   -9    2   21      2.62      0.00
   -9    2   20     -0.16      0.00
   -9    2   19      2.17      0.00
   -9    2   18     -4.29      0.00
   -9    2   17     -0.11      0.00
   -9    2   16     -0.31      0.00
   -9    2   15      1.92      0.00
   -9    2   14      1.94      0.00
   -9    2   13     -0.40      0.00
   -9    2   12      0.71      0.00
   -9    2   11     -3.50      0.00
   -9    2   10      4.12      0.00
   -9    2    9     -1.54      0.00
   -9    2    8      5.72      0.00
   -9    2    7      6.07      0.00
   -9    2    6      3.48      0.00
   -9    2    5      1.29      0.00
   -9    2    4      3.20      0.00
   -9    2    3      0.88      0.00
   -9    2    2     -4.68      0.00
   -9    2    1     -2.43      0.00
    9    2    0     -7.36      0.00
    9    2    1      1.91      0.00
    9    2    2     -3.17      0.00
    9    2    3      0.04      0.00
    9    2    4     -4.26      0.00
    9    2    5      2.94      0.00
    9    2    6     -1.31      0.00
    9    2    7     -0.83      0.00
    9    2    8      2.90      0.00
    9    2    9     -2.27      0.00
    9    2   10     -1.52      0.00
    9    2   11      0.02      0.00
    9    2   12      2.08      0.00
    9    2   13     -1.49      0.00
    9    2   14     -0.31      0.00
    9    2   15     -2.15      0.00
    9    2   16     -1.04      0.00
    9    2   17      0.38      0.00
    9    2   18     -0.93      0.00
    9    2   19      2.53      0.00
    9    2   20     -3.82      0.00
    9    2   21     -3.13      0.00
    9    2   22      7.24      0.00
    9    2   23     -2.20      0.00
    9    2   24      3.57      0.00
   -9    3   25     -4.51      0.00
   -9    3   24      3.41      0.00
   -9    3   23      1.07      0.00
   -9    3   22      1.54      0.00
   -9    3   21      0.31      0.00
   -9    3   20      3.81      0.00
   -9    3   19     -1.56      0.00
   -9    3   18      0.05      0.00
   -9    3   17     -2.49      0.00
   -9    3   16      0.50      0.00
   -9    3   15      0.56      0.00
   -9    3   14     -0.49      0.00
   -9    3   13     -2.45      0.00
   -9    3   12     -4.05      0.00
   -9    3   11      1.04      0.00
   -9    3   10     -3.27      0.00
   -9    3    9      2.11      0.00
   -9    3    8      5.16      0.00
   -9    3    7      3.86      0.00
   -9    3    6      2.67      0.00
   -9    3    5      4.36      0.00
   -9    3    4     -2.98      0.00
   -9    3    3      0.05      0.00
   -9    3    2     -3.68      0.00
   -9    3    1     -7.12      0.00
    9    3    0      4.88      0.00
    9    3    1     -4.59      0.00
    9    3    2     -0.73      0.00
    9    3    3     -0.30      0.00
    9    3    4      3.18      0.00
    9    3    5     -2.26      0.00
    9    3    6      6.63      0.00
    9    3    7     -1.22      0.00
    9    3    8      0.44      0.00
    9    3    9     -2.69      0.00
    9    3   10      3.46      0.00
    9    3   11     -0.60      0.00
    9    3   12      1.19      0.00
    9    3   13      2.58      0.00
    9    3   14     -0.86      0.00
    9    3   15     -1.32      0.00
    9    3   16     -2.71      0.00
    9    3   17     -1.00      0.00
    9    3   18     -1.62      0.00
    9    3   19     -1.78      0.00
    9    3   20     -0.90      0.00
    9    3   21      3.00      0.00
    9    3   22     -0.14      0.00
    9    3   23      6.48      0.00
    9    3   24     -2.62      0.00
   -9    4   25      3.67      0.00
   -9    4   24     -1.91      0.00
   -9    4   23      4.03      0.00
   -9    4   22     -3.33      0.00
   -9    4   21      2.62      0.00
   -9    4   20     -3.69      0.00
   -9    4   19      2.02      0.00
   -9    4   18      1.11      0.00
   -9    4   17     -1.40      0.00
   -9    4   16      2.26      0.00
   -9    4   15      1.85      0.00
   -9    4   14      1.17      0.00
   -9    4   13      0.74      0.00
   -9    4   12      0.22      0.00
   -9    4   11     -2.06      0.00
   -9    4   10     -2.38      0.00
   -9    4    9      1.65      0.00
   -9    4    8     -2.15      0.00
   -9    4    7      3.13      0.00
   -9    4    6      3.80      0.00
   -9    4    5     -5.97      0.00
   -9    4    4      0.87      0.00
   -9    4    3     -8.62      0.00
   -9    4    2     -2.49      0.00
   -9    4    1     -6.15      0.00
    9    4    0     -3.04      0.00
    9    4    1      3.12      0.00
    9    4    2      3.84      0.00
    9    4    3      0.50      0.00
    9    4    4     -0.03      0.00
    9    4    5      4.80      0.00
    9    4    6     -1.65      0.00
    9    4    7      4.39      0.00
    9    4    8     -3.20      0.00
    9    4    9      5.65      0.00
    9    4   10     -0.94      0.00
    9    4   11      3.29      0.00
    9    4   12      2.23      0.00
    9    4   13     -0.18      0.00
    9    4   14      0.69      0.00
    9    4   15     -0.89      0.00
    9    4   16     -2.21      0.00
    9    4   17     -1.17      0.00
    9    4   18      0.35      0.00
    9    4   19     -0.57      0.00
    9    4   20      0.00      0.00
    9    4   21      1.27      0.00
    9    4   22      4.85      0.00
    9    4   23      0.86      0.00
   -9    5   25     -2.10      0.00
   -9    5   24      4.60      0.00
   -9    5   23      0.80      0.00
   -9    5   22      0.89      0.00
   -9    5   21     -6.57      0.00
   -9    5   20      3.30      0.00
   -9    5   19     -1.44      0.00
   -9    5   18      2.32      0.00
   -9    5   17      2.85      0.00
   -9    5   16     -0.08      0.00
   -9    5   15      2.14      0.00
   -9    5   14      2.43      0.00
   -9    5   13      3.26      0.00
   -9    5   12      3.79      0.00
   -9    5   11      3.52      0.00
   -9    5   10      3.02      0.00
   -9    5    9     -2.12      0.00
   -9    5    8      1.48      0.00
   -9    5    7      0.58      0.00
   -9    5    6     -2.82      0.00
   -9    5    5      1.38      0.00
   -9    5    4     -7.49      0.00
   -9    5    3     -3.53      0.00
   -9    5    2     -4.60      0.00
   -9    5    1     -6.22      0.00
    9    5    0      5.11      0.00
    9    5    1      3.97      0.00
    9    5    2      3.77      0.00
    9    5    3      4.85      0.00
    9    5    4      2.44      0.00
    9    5    5     -2.98      0.00
    9    5    6      5.28      0.00
    9    5    7     -1.87      0.00
    9    5    8      5.45      0.00
    9    5    9     -2.39      0.00
    9    5   10      7.97      0.00
    9    5   11      0.10      0.00
    9    5   12      0.81      0.00
    9    5   13      0.75      0.00
    9    5   14     -0.85      0.00
    9    5   15     -0.45      0.00
    9    5   16      0.61      0.00
    9    5   17      2.66      0.00
    9    5   18      0.49      0.00
    9    5   19      0.76      0.00
    9    5   20     -2.15      0.00
    9    5   21     -1.97      0.00
    9    5   22      0.55      0.00
    9    5   23      1.76      0.00
   -9    6   24     -1.25      0.00
   -9    6   23      0.88      0.00
   -9    6   22     -0.55      0.00
   -9    6   21      1.74      0.00
   -9    6   20     -3.02      0.00
   -9    6   19      3.41      0.00
   -9    6   18      4.82      0.00
   -9    6   17      0.65      0.00
   -9    6   16      2.06      0.00
   -9    6   15     -0.19      0.00
   -9    6   14     -0.44      0.00
   -9    6   13      2.35      0.00
   -9    6   12      2.15      0.00
   -9    6   11      2.64      0.00
   -9    6   10      2.81      0.00
   -9    6    9      2.35      0.00
   -9    6    8     -2.00      0.00
   -9    6    7     -0.17      0.00
   -9    6    6      0.95      0.00
   -9    6    5      0.84      0.00
   -9    6    4     -1.57      0.00
   -9    6    3      1.82      0.00
   -9    6    2     -4.97      0.00
   -9    6    1     -0.85      0.00
    9    6    0     -1.95      0.00
    9    6    1      4.40      0.00
    9    6    2      7.38      0.00
    9    6    3     -2.81      0.00
    9    6    4      1.02      0.00
    9    6    5      6.12      0.00
    9    6    6     -2.27      0.00
    9    6    7      6.73      0.00
    9    6    8     -2.36      0.00
    9    6    9      5.64      0.00
    9    6   10      0.15      0.00
    9    6   11      3.35      0.00
    9    6   12      0.24      0.00
    9    6   13     -2.64      0.00
    9    6   14      0.47      0.00
    9    6   15     -1.80      0.00
    9    6   16     -0.64      0.00
    9    6   17      1.65      0.00
    9    6   18      4.10      0.00
    9    6   19     -1.70      0.00
    9    6   20      0.70      0.00
    9    6   21      0.76      0.00
    9    6   22     -1.14      0.00
    9    6   23      2.19      0.00
   -9    7   23      1.73      0.00
   -9    7   22     -1.06      0.00
   -9    7   21     -1.15      0.00
   -9    7   20      0.73      0.00
   -9    7   19      1.01      0.00
   -9    7   18      2.64      0.00
   -9    7   17      1.97      0.00
   -9    7   16      2.60      0.00
   -9    7   15     -0.98      0.00
   -9    7   14      1.09      0.00
   -9    7   13      0.16      0.00
   -9    7   12      0.82      0.00
   -9    7   11      1.98      0.00
   -9    7   10      0.18      0.00
   -9    7    9     -1.41      0.00
   -9    7    8     -0.67      0.00
   -9    7    7     -2.42      0.00
   -9    7    6     -0.32      0.00
   -9    7    5     -2.97      0.00
   -9    7    4      3.96      0.00
   -9    7    3     -3.54      0.00
   -9    7    2      1.57      0.00
   -9    7    1     -0.74      0.00
    9    7    0      2.25      0.00
    9    7    1      0.67      0.00
    9    7    2     -3.18      0.00
    9    7    3      2.09      0.00
    9    7    4     -4.97      0.00
    9    7    5      0.95      0.00
    9    7    6      4.62      0.00
    9    7    7     -2.23      0.00
    9    7    8      2.92      0.00
    9    7    9      0.27      0.00
    9    7   10      3.54      0.00
    9    7   11      3.62      0.00
    9    7   12     -0.78      0.00
    9    7   13      2.56      0.00
    9    7   14     -3.92      0.00
    9    7   15     -2.13      0.00
    9    7   16     -0.40      0.00
    9    7   17     -2.94      0.00
    9    7   18      3.59      0.00
    9    7   19      5.27      0.00
    9    7   20      0.51      0.00
    9    7   21      2.51      0.00
    9    7   22      2.06      0.00
   -9    8   23     -1.16      0.00
   -9    8   22      4.23      0.00
   -9    8   21     -0.96      0.00
   -9    8   20     -0.87      0.00
   -9    8   19     -0.13      0.00
   -9    8   18      0.14      0.00
   -9    8   17      3.23      0.00
   -9    8   16      0.68      0.00
   -9    8   15     -0.98      0.00
   -9    8   14      1.77      0.00
   -9    8   13     -0.08      0.00
   -9    8   12      1.72      0.00
   -9    8   11      0.33      0.00
   -9    8   10      0.45      0.00
   -9    8    9      0.08      0.00
   -9    8    8     -3.72      0.00
   -9    8    7     -1.96      0.00
   -9    8    6     -3.16      0.00
   -9    8    4     -4.00      0.00
   -9    8    3     -1.32      0.00
   -9    8    2     -0.53      0.00
   -9    8    1      2.07      0.00
    9    8    0     -1.94      0.00
    9    8    1      0.33      0.00
    9    8    2     -3.28      0.00
    9    8    3     -3.37      0.00
    9    8    4      0.20      0.00
    9    8    5     -1.17      0.00
    9    8    6      1.42      0.00
    9    8    7      0.65      0.00
    9    8    8     -1.27      0.00
    9    8    9      3.46      0.00
    9    8   10      0.87      0.00
    9    8   11      1.84      0.00
    9    8   12      2.56      0.00
    9    8   13     -0.01      0.00
    9    8   14      1.41      0.00
    9    8   15      0.00      0.00
    9    8   16     -4.31      0.00
    9    8   17      4.51      0.00
    9    8   18     -1.40      0.00
    9    8   19     -0.02      0.00
    9    8   20     -0.87      0.00
    9    8   21     -6.05      0.00
   -9    9   22      1.47      0.00
   -9    9   21      2.65      0.00
   -9    9   20     -0.09      0.00
   -9    9   19      4.99      0.00
   -9    9   18     -2.33      0.00
   -9    9   17      6.09      0.00
   -9    9   16     -1.70      0.00
   -9    9   15      3.67      0.00
   -9    9   14     -0.75      0.00
   -9    9   13     -0.98      0.00
   -9    9   12      1.59      0.00
   -9    9   11      1.89      0.00
   -9    9   10     -0.23      0.00
   -9    9    9     -1.09      0.00
   -9    9    8      2.71      0.00
   -9    9    7     -3.36      0.00
   -9    9    6      0.10      0.00
   -9    9    5     -2.15      0.00
   -9    9    4     -1.92      0.00
   -9    9    3     -1.87      0.00
   -9    9    2      1.27      0.00
   -9    9    1     -0.92      0.00
    9    9    0     -2.52      0.00
    9    9    1     -2.00      0.00
    9    9    2      1.16      0.00
    9    9    3     -0.19      0.00
    9    9    4     -2.39      0.00
    9    9    5      0.25      0.00
    9    9    6      1.48      0.00
    9    9    7      0.01      0.00
    9    9    8      1.19      0.00
    9    9    9     -0.30      0.00
    9    9   10      3.55      0.00
    9    9   11     -1.48      0.00
    9    9   12      0.58      0.00
    9    9   13      1.44      0.00
    9    9   14     -0.51      0.00
    9    9   15      0.21      0.00
    9    9   16      2.67      0.00
    9    9   17     -2.17      0.00
    9    9   18     -1.15      0.00
    9    9   19     -3.51      0.00
    9    9   20     -8.77      0.00
   -9   10   21      2.94      0.00
   -9   10   20      4.29      0.00
   -9   10   19      2.86      0.00
   -9   10   18      7.27      0.00
   -9   10   17     -1.24      0.00
   -9   10   16      3.67      0.00
   -9   10   15      0.64      0.00
   -9   10   14     -0.51      0.00
   -9   10   13      3.75      0.00
   -9   10   12      0.28      0.00
   -9   10   11      0.97      0.00
   -9   10   10      2.90      0.00
   -9   10    9      2.30      0.00
   -9   10    8     -0.38      0.00
   -9   10    7      1.43      0.00
   -9   10    6     -0.10      0.00
   -9   10    5      0.96      0.00
   -9   10    4     -2.96      0.00
   -9   10    3      0.93      0.00
   -9   10    2     -1.68      0.00
   -9   10    1      2.67      0.00
    9   10    0      0.44      0.00
    9   10    1      0.63      0.00
    9   10    2      1.27      0.00
    9   10    3     -4.03      0.00
    9   10    4      3.14      0.00
    9   10    5     -2.21      0.00
    9   10    6     -2.12      0.00
    9   10    7     -1.07      0.00
    9   10    8      1.20      0.00
    9   10    9     -0.94      0.00
    9   10   10      1.46      0.00
    9   10   11      3.48      0.00
    9   10   12     -1.84      0.00
    9   10   13     -2.04      0.00
    9   10   14      2.18      0.00
    9   10   15     -2.05      0.00
    9   10   16      0.84      0.00
    9   10   17      0.26      0.00
    9   10   18      0.05      0.00
    9   10   19     -8.51      0.00
   -9   11   19      2.38      0.00
   -9   11   18      5.01      0.00
   -9   11   17      2.22      0.00
   -9   11   16      0.79      0.00
   -9   11   15      0.43      0.00
   -9   11   14      1.24      0.00
   -9   11   13      0.04      0.00
   -9   11   12      2.66      0.00
   -9   11   11      1.61      0.00
   -9   11   10      1.41      0.00
   -9   11    9      0.28      0.00
   -9   11    8     -0.70      0.00
   -9   11    7     -0.59      0.00
   -9   11    6     -2.07      0.00
   -9   11    5     -0.77      0.00
   -9   11    4     -0.67      0.00
   -9   11    3     -0.43      0.00
   -9   11    2      0.33      0.00
   -9   11    1      2.31      0.00
    9   11    0     -2.77      0.00
    9   11    1     -1.28      0.00
    9   11    2     -2.16      0.00
    9   11    3      2.13      0.00
    9   11    4     -2.69      0.00
    9   11    5      2.83      0.00
    9   11    6     -1.03      0.00
    9   11    7     -1.79      0.00
    9   11    8     -4.79      0.00
    9   11    9      3.10      0.00
    9   11   10      0.33      0.00
    9   11   11     -1.80      0.00
    9   11   12      0.70      0.00
    9   11   13     -2.91      0.00
    9   11   14     -2.29      0.00
    9   11   15      3.36      0.00
    9   11   16      0.00      0.00
    9   11   17      1.64      0.00
    9   11   18     -3.54      0.00
   -9   12   18      3.18      0.00
   -9   12   17      1.21      0.00
   -9   12   16      1.04      0.00
   -9   12   15      0.58      0.00
   -9   12   14     -1.59      0.00
   -9   12   13      0.96      0.00
   -9   12   12     -0.90      0.00
   -9   12   11      1.64      0.00
   -9   12   10      3.09      0.00
   -9   12    9     -0.96      0.00
   -9   12    8     -1.64      0.00
   -9   12    7     -2.05      0.00
   -9   12    6     -2.08      0.00
   -9   12    5     -4.24      0.00
   -9   12    4      0.14      0.00
   -9   12    3     -4.40      0.00
   -9   12    2      1.60      0.00
   -9   12    1      0.63      0.00
    9   12    0      0.57      0.00
    9   12    1     -4.18      0.00
    9   12    2     -3.96      0.00
    9   12    3     -1.22      0.00
    9   12    4      1.64      0.00
    9   12    5      0.58      0.00
    9   12    6     -1.07      0.00
    9   12    7     -2.36      0.00
    9   12    8      1.93      0.00
    9   12    9     -1.74      0.00
    9   12   10      1.40      0.00
    9   12   11     -1.10      0.00
    9   12   12     -4.73      0.00
    9   12   13     -3.39      0.00
    9   12   14     -1.81      0.00
    9   12   15     -0.05      0.00
    9   12   16      1.24      0.00
    9   12   17     -1.26      0.00
   -9   13   16      1.58      0.00
   -9   13   15     -2.04      0.00
   -9   13   14      0.95      0.00
   -9   13   13     -4.48      0.00
   -9   13   12      2.91      0.00
   -9   13   11      1.09      0.00
   -9   13   10      0.17      0.00
   -9   13    9      2.88      0.00
   -9   13    8     -2.07      0.00
   -9   13    7     -1.51      0.00
   -9   13    6     -2.23      0.00
   -9   13    5      0.99      0.00
   -9   13    4     -0.84      0.00
   -9   13    3     -2.33      0.00
   -9   13    2      0.86      0.00
   -9   13    1     -0.22      0.00
    9   13    0     -3.64      0.00
    9   13    1     -2.27      0.00
    9   13    2     -3.22      0.00
    9   13    3     -1.25      0.00
    9   13    4      1.00      0.00
    9   13    5     -3.17      0.00
    9   13    6      0.23      0.00
    9   13    7     -1.43      0.00
    9   13    8     -3.59      0.00
    9   13    9      4.02      0.00
    9   13   10     -1.64      0.00
    9   13   11     -2.31      0.00
    9   13   12     -2.77      0.00
    9   13   13     -3.22      0.00
    9   13   14     -2.07      0.00
    9   13   15     -2.13      0.00
   -9   14   14     -3.07      0.00
   -9   14   13      2.04      0.00
   -9   14   12     -5.99      0.00
   -9   14   11      4.81      0.00
   -9   14   10     -0.52      0.00
   -9   14    9     -2.09      0.00
   -9   14    8     -0.42      0.00
   -9   14    7     -1.48      0.00
   -9   14    6      0.80      0.00
   -9   14    5      2.02      0.00
   -9   14    4     -0.32      0.00
   -9   14    3      3.67      0.00
   -9   14    2      0.19      0.00
   -9   14    1      1.12      0.00
    9   14    0     -0.23      0.00
    9   14    1     -4.20      0.00
    9   14    2      0.74      0.00
    9   14    3     -1.94      0.00
    9   14    4      2.30      0.00
    9   14    5      0.47      0.00
    9   14    6     -4.06      0.00
    9   14    7     -3.25      0.00
    9   14    8     -1.78      0.00
    9   14    9     -6.66      0.00
    9   14   10     -4.25      0.00
    9   14   11      1.99      0.00
    9   14   12     -5.06      0.00
    9   14   13      2.87      0.00
   -9   15   12      5.45      0.00
   -9   15   11     -2.69      0.00
   -9   15   10      0.64      0.00
   -9   15    9      3.78      0.00
   -9   15    8     -0.65      0.00
   -9   15    7      2.03      0.00
   -9   15    6      2.34      0.00
   -9   15    5     -0.41      0.00
   -9   15    4     -0.67      0.00
   -9   15    3      0.87      0.00
   -9   15    2     -4.55      0.00
   -9   15    1      1.87      0.00
    9   15    0     -0.08      0.00
    9   15    1     -4.07      0.00
    9   15    2     -4.64      0.00
    9   15    3      4.80      0.00
    9   15    4     -2.74      0.00
    9   15    5      3.88      0.00
    9   15    6     -1.83      0.00
    9   15    7     -2.48      0.00
    9   15    8     -6.82      0.00
    9   15    9     -5.49      0.00
    9   15   10     -1.33      0.00
   -9   16    8      6.51      0.00
   -9   16    7      2.75      0.00
   -9   16    6      2.38      0.00
   -9   16    5     -0.76      0.00
   -9   16    4     -1.40      0.00
   -9   16    3     -4.99      0.00
   -9   16    2      3.50      0.00
   -9   16    1     -0.52      0.00
    9   16    0     -3.40      0.00
    9   16    1     -4.70      0.00
    9   16    2     -2.83      0.00
    9   16    3     -2.70      0.00
    9   16    4      5.36      0.00
    9   16    5     -0.39      0.00
    9   16    6      1.43      0.00
  -10    0   24      2.97      0.00
  -10    0   22      2.69      0.00
  -10    0   20      3.30      0.00
  -10    0   18      1.68      0.00
  -10    0   16     -5.46      0.00
  -10    0   14     -4.93      0.00
  -10    0   12      0.49      0.00
  -10    0   10      3.04      0.00
  -10    0    8     -1.44      0.00
  -10    0    6      6.59      0.00
  -10    0    4     -0.38      0.00
  -10    0    2     -7.49      0.00
   10    0    0     -5.11      0.00
   10    0    2     -6.34      0.00
   10    0    6      0.80      0.00
   10    0   10      6.08      0.00
   10    0   12      4.96      0.00
   10    0   14     -0.98      0.00
   10    0   16     -1.98      0.00
   10    0   18     -1.76      0.00
   10    0   20      3.38      0.00
   10    0   22      6.12      0.00
  -10    1   25      1.36      0.00
  -10    1   24     -2.62      0.00
  -10    1   23      0.70      0.00
  -10    1   22     -2.65      0.00
  -10    1   21     -0.11      0.00
  -10    1   20     -1.85      0.00
  -10    1   19      3.61      0.00
  -10    1   18      1.85      0.00
  -10    1   17      1.50      0.00
  -10    1   16     -2.16      0.00
  -10    1   15     -4.22      0.00
  -10    1   14     -1.43      0.00
  -10    1   13     -2.38      0.00
  -10    1   12     -0.31      0.00
  -10    1   11      2.83      0.00
  -10    1   10      3.10      0.00
  -10    1    9      0.12      0.00
  -10    1    8      1.44      0.00
  -10    1    7     -0.95      0.00
  -10    1    6     -2.43      0.00
  -10    1    5      3.57      0.00
  -10    1    4     -2.80      0.00
  -10    1    3     -3.73      0.00
  -10    1    2     -5.73      0.00
  -10    1    1     -3.68      0.00
   10    1    0      4.42      0.00
   10    1    1     -3.47      0.00
   10    1    2      7.41      0.00
   10    1    3     -2.70      0.00
   10    1    4      6.83      0.00
   10    1    5      0.10      0.00
   10    1    6      1.08      0.00
   10    1    7     -1.82      0.00
   10    1    8      1.17      0.00
   10    1    9     -0.68      0.00
   10    1   10      1.29      0.00
   10    1   11      1.37      0.00
   10    1   12      0.40      0.00
   10    1   13      0.08      0.00
   10    1   14      1.63      0.00
   10    1   15      0.17      0.00
   10    1   16      2.93      0.00
   10    1   17      0.74      0.00
   10    1   18     -1.49      0.00
   10    1   19      2.70      0.00
   10    1   20      0.54      0.00
   10    1   21      3.62      0.00
   10    1   22     -1.16      0.00
   10    1   23     -0.89      0.00
  -10    2   25     -0.19      0.00
  -10    2   24      0.85      0.00
  -10    2   23     -0.77      0.00
  -10    2   22     -1.17      0.00
  -10    2   21     -0.58      0.00
  -10    2   20     -0.14      0.00
  -10    2   19     -1.57      0.00
  -10    2   18      3.70      0.00
  -10    2   17     -1.85      0.00
  -10    2   16      1.68      0.00
  -10    2   15     -4.00      0.00
  -10    2   14     -2.30      0.00
  -10    2   13     -0.81      0.00
  -10    2   12     -0.99      0.00
  -10    2   11      1.35      0.00
  -10    2   10      1.61      0.00
  -10    2    9      2.73      0.00
  -10    2    8     -0.19      0.00
  -10    2    7     -4.68      0.00
  -10    2    6     -2.12      0.00
  -10    2    5     -1.69      0.00
  -10    2    4     -1.96      0.00
  -10    2    3     -1.69      0.00
  -10    2    2     -2.01      0.00
  -10    2    1     -2.61      0.00
   10    2    0      1.05      0.00
   10    2    1      2.37      0.00
   10    2    2     -0.15      0.00
   10    2    3      1.94      0.00
   10    2    4     -1.22      0.00
   10    2    5     -0.65      0.00
   10    2    6     -1.67      0.00
   10    2    7      1.34      0.00
   10    2    8     -2.47      0.00
   10    2    9      1.57      0.00
   10    2   10     -1.81      0.00
   10    2   11     -1.01      0.00
   10    2   12     -4.96      0.00
   10    2   13      0.35      0.00
   10    2   14     -0.93      0.00
   10    2   15      2.15      0.00
   10    2   16      1.70      0.00
   10    2   17      1.97      0.00
   10    2   18      4.37      0.00
   10    2   19     -3.62      0.00
   10    2   20      5.07      0.00
   10    2   21      0.87      0.00
   10    2   22     -5.13      0.00
   10    2   23      0.68      0.00
  -10    3   24     -2.06      0.00
  -10    3   23      1.64      0.00
  -10    3   22     -0.62      0.00
  -10    3   20     -2.74      0.00
  -10    3   19     -1.40      0.00
  -10    3   18      1.47      0.00
  -10    3   17      1.34      0.00
  -10    3   16      2.11      0.00
  -10    3   15      0.52      0.00
  -10    3   14      1.43      0.00
  -10    3   13      1.95      0.00
  -10    3   12      0.45      0.00
  -10    3   11      1.89      0.00
  -10    3   10     -1.02      0.00
  -10    3    9      4.00      0.00
  -10    3    8     -5.24      0.00
  -10    3    7     -0.02      0.00
  -10    3    6     -4.65      0.00
  -10    3    5     -6.24      0.00
  -10    3    4      1.76      0.00
  -10    3    3     -6.95      0.00
  -10    3    2      1.80      0.00
  -10    3    1      0.29      0.00
   10    3    0     -1.82      0.00
   10    3    1      2.05      0.00
   10    3    2     -2.27      0.00
   10    3    3     -4.42      0.00
   10    3    4     -3.77      0.00
   10    3    5     -0.60      0.00
   10    3    6     -3.64      0.00
   10    3    7     -1.27      0.00
   10    3    8      0.29      0.00
   10    3    9     -0.40      0.00
   10    3   10     -2.81      0.00
   10    3   11     -1.94      0.00
   10    3   12     -2.05      0.00
   10    3   13     -4.12      0.00
   10    3   14     -0.41      0.00
   10    3   15      0.81      0.00
   10    3   16      2.29      0.00
   10    3   17     -0.81      0.00
   10    3   18     -1.09      0.00
   10    3   19      2.97      0.00
   10    3   20     -1.85      0.00
   10    3   21      0.42      0.00
   10    3   22      1.81      0.00
   10    3   23     -7.75      0.00
  -10    4   24      2.66      0.00
  -10    4   23     -0.89      0.00
  -10    4   22     -0.50      0.00
  -10    4   21     -1.29      0.00
  -10    4   20      1.01      0.00
  -10    4   19     -2.46      0.00
  -10    4   18      0.56      0.00
  -10    4   17      3.27      0.00
  -10    4   16      0.75      0.00
  -10    4   15      2.47      0.00
  -10    4   14      0.57      0.00
  -10    4   13      1.56      0.00
  -10    4   12      6.08      0.00
  -10    4   11      0.84      0.00
  -10    4   10      4.32      0.00
  -10    4    9     -1.61      0.00
  -10    4    8      2.29      0.00
  -10    4    7     -3.87      0.00
  -10    4    6     -3.27      0.00
  -10    4    5      0.21      0.00
  -10    4    4     -5.37      0.00
  -10    4    3      2.00      0.00
  -10    4    2     -2.38      0.00
  -10    4    1      1.39      0.00
   10    4    0      2.61      0.00
   10    4    1     -4.31      0.00
   10    4    2     -4.87      0.00
   10    4    3     -1.68      0.00
   10    4    4     -1.93      0.00
   10    4    5     -1.14      0.00
   10    4    6      1.20      0.00
   10    4    7     -3.52      0.00
   10    4    8     -0.86      0.00
   10    4    9     -1.66      0.00
   10    4   10     -0.82      0.00
   10    4   11     -4.25      0.00
   10    4   12     -1.52      0.00
   10    4   13     -0.99      0.00
   10    4   14      1.34      0.00
   10    4   15     -0.03      0.00
   10    4   16      0.86      0.00
   10    4   17     -1.71      0.00
   10    4   18     -4.33      0.00
   10    4   19     -0.23      0.00
   10    4   20      3.37      0.00
   10    4   21      1.47      0.00
   10    4   22     -2.18      0.00
  -10    5   24     -1.37      0.00
  -10    5   23     -3.41      0.00
  -10    5   22      2.36      0.00
  -10    5   21      1.91      0.00
  -10    5   20     -0.04      0.00
  -10    5   19      3.19      0.00
  -10    5   18     -1.46      0.00
  -10    5   17      0.99      0.00
  -10    5   16     -1.17      0.00
  -10    5   15     -0.98      0.00
  -10    5   14     -1.44      0.00
  -10    5   13      0.11      0.00
  -10    5   12     -1.35      0.00
  -10    5   11      0.99      0.00
  -10    5   10      1.47      0.00
  -10    5    9      0.54      0.00
  -10    5    8     -1.37      0.00
  -10    5    7     -0.01      0.00
  -10    5    6     -0.74      0.00
  -10    5    5     -0.19      0.00
  -10    5    4      1.57      0.00
  -10    5    3      5.39      0.00
  -10    5    2     -0.23      0.00
  -10    5    1      4.15      0.00
   10    5    0     -2.60      0.00
   10    5    1     -1.00      0.00
   10    5    2     -5.28      0.00
   10    5    3     -0.56      0.00
   10    5    4      0.72      0.00
   10    5    5      1.91      0.00
   10    5    6     -2.33      0.00
   10    5    7     -1.78      0.00
   10    5    8     -3.35      0.00
   10    5    9      2.65      0.00
   10    5   10     -4.71      0.00
   10    5   11      0.86      0.00
   10    5   12     -2.70      0.00
   10    5   13      1.47      0.00
   10    5   14      0.61      0.00
   10    5   15      2.62      0.00
   10    5   16     -1.82      0.00
   10    5   17     -0.37      0.00
   10    5   18     -1.29      0.00
   10    5   19      0.11      0.00
   10    5   20      1.93      0.00
   10    5   21      1.72      0.00
   10    5   22      1.26      0.00
  -10    6   23      0.38      0.00
  -10    6   22     -2.54      0.00
  -10    6   21      3.33      0.00
  -10    6   20      3.29      0.00
  -10    6   19      0.49      0.00
  -10    6   18     -1.39      0.00
  -10    6   17     -4.56      0.00
  -10    6   16     -0.12      0.00
  -10    6   15     -1.83      0.00
  -10    6   14      0.46      0.00
  -10    6   13     -0.82      0.00
  -10    6   12     -1.43      0.00
  -10    6   11     -1.90      0.00
  -10    6   10     -2.46      0.00
  -10    6    9     -2.03      0.00
  -10    6    8      0.86      0.00
  -10    6    7     -3.20      0.00
  -10    6    6     -1.68      0.00
  -10    6    5     -2.64      0.00
  -10    6    4      4.77      0.00
  -10    6    3     -1.65      0.00
  -10    6    2      6.65      0.00
  -10    6    1      0.68      0.00
   10    6    0      1.56      0.00
   10    6    1     -3.11      0.00
   10    6    2     -0.13      0.00
   10    6    3      0.58      0.00
   10    6    4      5.29      0.00
   10    6    5     -1.14      0.00
   10    6    6      1.68      0.00
   10    6    7     -5.70      0.00
   10    6    8      2.90      0.00
   10    6    9     -6.62      0.00
   10    6   10      3.34      0.00
   10    6   11     -4.08      0.00
   10    6   12      0.92      0.00
   10    6   13      1.36      0.00
   10    6   14      0.53      0.00
   10    6   15      1.88      0.00
   10    6   16      3.25      0.00
   10    6   17      0.70      0.00
   10    6   18      0.58      0.00
   10    6   19     -0.61      0.00
   10    6   20     -1.04      0.00
   10    6   21     -2.38      0.00
  -10    7   22      5.29      0.00
  -10    7   21      0.54      0.00
  -10    7   20      1.72      0.00
  -10    7   19     -0.10      0.00
  -10    7   18     -5.47      0.00
  -10    7   17     -2.48      0.00
  -10    7   16     -5.62      0.00
  -10    7   15     -1.42      0.00
  -10    7   14      2.36      0.00
  -10    7   13     -1.24      0.00
  -10    7   12     -0.47      0.00
  -10    7   11     -0.93      0.00
  -10    7    9     -0.68      0.00
  -10    7    8     -3.09      0.00
  -10    7    7      0.25      0.00
  -10    7    6     -1.84      0.00
  -10    7    5     -0.86      0.00
  -10    7    4     -3.05      0.00
  -10    7    3      3.01      0.00
  -10    7    2     -0.23      0.00
  -10    7    1      3.18      0.00
   10    7    0      0.46      0.00
   10    7    1      1.94      0.00
   10    7    2      1.86      0.00
   10    7    3     -2.29      0.00
   10    7    4      4.60      0.00
   10    7    5      4.75      0.00
   10    7    6     -3.65      0.00
   10    7    7      5.56      0.00
   10    7    8     -5.85      0.00
   10    7    9      1.38      0.00
   10    7   10     -2.96      0.00
   10    7   11     -2.57      0.00
   10    7   12      1.50      0.00
   10    7   13     -2.14      0.00
   10    7   14      3.46      0.00
   10    7   15     -0.26      0.00
   10    7   16      1.18      0.00
   10    7   17      3.05      0.00
   10    7   18      0.45      0.00
   10    7   19     -1.29      0.00
   10    7   20      0.91      0.00
   10    7   21      2.35      0.00
  -10    8   22     -0.46      0.00
  -10    8   21      4.69      0.00
  -10    8   20      0.70      0.00
  -10    8   19      0.96      0.00
  -10    8   18     -3.86      0.00
  -10    8   17     -1.88      0.00
  -10    8   16     -4.82      0.00
  -10    8   15      0.78      0.00
  -10    8   14     -4.10      0.00
  -10    8   13     -1.23      0.00
  -10    8   12     -1.50      0.00
  -10    8   11     -1.26      0.00
  -10    8   10     -1.75      0.00
  -10    8    9     -0.55      0.00
  -10    8    8      3.25      0.00
  -10    8    7     -0.40      0.00
  -10    8    6      1.89      0.00
  -10    8    5      2.66      0.00
  -10    8    4     -0.16      0.00
  -10    8    2      1.03      0.00
  -10    8    1     -2.35      0.00
   10    8    0      6.21      0.00
   10    8    1      0.85      0.00
   10    8    2      0.61      0.00
   10    8    3      0.93      0.00
   10    8    4     -2.52      0.00
   10    8    5      1.55      0.00
   10    8    6      3.05      0.00
   10    8    7     -2.99      0.00
   10    8    8      2.93      0.00
   10    8    9     -1.43      0.00
   10    8   10     -1.79      0.00
   10    8   11      0.96      0.00
   10    8   12     -1.69      0.00
   10    8   13      2.57      0.00
   10    8   14     -3.07      0.00
   10    8   15      0.94      0.00
   10    8   16      1.42      0.00
   10    8   17     -4.28      0.00
   10    8   18      3.60      0.00
   10    8   19      4.99      0.00
   10    8   20      5.56      0.00
  -10    9   21     -0.50      0.00
  -10    9   20      2.54      0.00
  -10    9   19     -2.06      0.00
  -10    9   18      3.60      0.00
  -10    9   17     -4.59      0.00
  -10    9   16      1.29      0.00
  -10    9   15     -2.77      0.00
  -10    9   14     -1.00      0.00
  -10    9   13      1.00      0.00
  -10    9   12     -4.24      0.00
  -10    9   11     -2.08      0.00
  -10    9   10      0.16      0.00
  -10    9    9      0.68      0.00
  -10    9    8     -1.20      0.00
  -10    9    7      3.56      0.00
  -10    9    6      2.94      0.00
  -10    9    5      0.14      0.00
  -10    9    4      0.76      0.00
  -10    9    3      0.96      0.00
  -10    9    2     -0.21      0.00
  -10    9    1      0.79      0.00
   10    9    0      2.19      0.00
   10    9    1      3.93      0.00
   10    9    2     -2.49      0.00
   10    9    3      2.23      0.00
   10    9    4      0.25      0.00
   10    9    5      1.69      0.00
   10    9    6     -0.05      0.00
   10    9    7      1.13      0.00
   10    9    8     -0.98      0.00
   10    9    9      1.90      0.00
   10    9   10     -3.32      0.00
   10    9   11      0.56      0.00
   10    9   12     -0.53      0.00
   10    9   13      0.37      0.00
   10    9   14      3.00      0.00
   10    9   15     -0.80      0.00
   10    9   16     -2.56      0.00
   10    9   17      4.40      0.00
   10    9   18     -2.16      0.00
   10    9   19      4.93      0.00
  -10   10   20      0.11      0.00
  -10   10   19     -4.03      0.00
  -10   10   18      2.21      0.00
  -10   10   17     -1.04      0.00
  -10   10   16     -0.79      0.00
  -10   10   15     -1.43      0.00
  -10   10   14     -0.21      0.00
  -10   10   13     -2.89      0.00
  -10   10   12      1.32      0.00
  -10   10   11     -3.19      0.00
  -10   10   10     -3.40      0.00
  -10   10    9     -1.72      0.00
  -10   10    8     -1.71      0.00
  -10   10    7     -0.36      0.00
  -10   10    6     -3.13      0.00
  -10   10    4      0.68      0.00
  -10   10    3      0.72      0.00
  -10   10    2      1.76      0.00
  -10   10    1     -0.16      0.00
   10   10    0      0.52      0.00
   10   10    1      1.61      0.00
   10   10    2      1.67      0.00
   10   10    3      1.07      0.00
   10   10    4      1.75      0.00
   10   10    5      1.38      0.00
   10   10    6      2.12      0.00
   10   10    7      1.11      0.00
   10   10    8      1.16      0.00
   10   10    9      0.05      0.00
   10   10   10     -0.56      0.00
   10   10   11     -3.05      0.00
   10   10   12      1.08      0.00
   10   10   13      1.53      0.00
   10   10   14     -0.67      0.00
   10   10   15      1.87      0.00
   10   10   16      0.87      0.00
   10   10   17     -1.49      0.00
   10   10   18      1.71      0.00
  -10   11   18     -4.76      0.00
  -10   11   17     -0.58      0.00
  -10   11   16     -1.24      0.00
  -10   11   15     -3.35      0.00
  -10   11   14     -2.22      0.00
  -10   11   13     -0.44      0.00
  -10   11   12     -3.72      0.00
  -10   11   11     -0.67      0.00
  -10   11   10     -1.40      0.00
  -10   11    9     -2.86      0.00
  -10   11    8     -1.95      0.00
  -10   11    7     -2.10      0.00
  -10   11    6     -0.74      0.00
  -10   11    5     -3.82      0.00
  -10   11    4      2.29      0.00
  -10   11    3     -1.37      0.00
  -10   11    2      2.31      0.00
  -10   11    1      1.14      0.00
   10   11    0      3.89      0.00
   10   11    1      1.93      0.00
   10   11    2      3.26      0.00
   10   11    3     -0.74      0.00
   10   11    4      3.37      0.00
   10   11    5     -1.22      0.00
   10   11    6      0.35      0.00
   10   11    7      1.39      0.00
   10   11    8      2.55      0.00
   10   11    9     -2.94      0.00
   10   11   10      2.05      0.00
   10   11   11      0.14      0.00
   10   11   12      0.84      0.00
   10   11   13      2.70      0.00
   10   11   14      1.74      0.00
   10   11   15     -3.45      0.00
   10   11   16      0.82      0.00
   10   11   17      0.54      0.00
  -10   12   17     -1.20      0.00
  -10   12   16     -4.02      0.00
  -10   12   15     -0.31      0.00
  -10   12   14     -0.56      0.00
  -10   12   13     -1.59      0.00
  -10   12   12      1.41      0.00
  -10   12   11     -2.55      0.00
  -10   12   10     -0.84      0.00
  -10   12    9      0.26      0.00
  -10   12    8      1.20      0.00
  -10   12    7      0.71      0.00
  -10   12    6      1.52      0.00
  -10   12    5      3.64      0.00
  -10   12    4     -0.18      0.00
  -10   12    3      3.18      0.00
  -10   12    2      0.23      0.00
  -10   12    1     -2.21      0.00
   10   12    0      1.25      0.00
   10   12    1      4.71      0.00
   10   12    2      2.61      0.00
   10   12    3      3.20      0.00
   10   12    4     -0.76      0.00
   10   12    5      2.33      0.00
   10   12    6      0.20      0.00
   10   12    7      0.27      0.00
   10   12    8     -2.68      0.00
   10   12    9      0.62      0.00
   10   12   10     -2.62      0.00
   10   12   11      1.70      0.00
   10   12   12      5.85      0.00
   10   12   13      2.47      0.00
   10   12   14      0.79      0.00
   10   12   15      2.33      0.00
  -10   13   15     -0.29      0.00
  -10   13   14      2.84      0.00
  -10   13   13      1.55      0.00
  -10   13   12     -3.71      0.00
  -10   13   11      1.06      0.00
  -10   13   10     -5.08      0.00
  -10   13    9     -0.42      0.00
  -10   13    8      2.39      0.00
  -10   13    7      2.84      0.00
  -10   13    6      4.10      0.00
  -10   13    5      5.62      0.00
  -10   13    4      1.97      0.00
  -10   13    3      5.42      0.00
  -10   13    2     -1.26      0.00
  -10   13    1      0.84      0.00
   10   13    0      3.52      0.00
   10   13    1      1.99      0.00
   10   13    2      2.14      0.00
   10   13    3      1.50      0.00
   10   13    4     -2.54      0.00
   10   13    5      1.27      0.00
   10   13    6     -0.06      0.00
   10   13    7      0.45      0.00
   10   13    8      3.69      0.00
   10   13    9     -2.37      0.00
   10   13   10      2.77      0.00
   10   13   11      1.93      0.00
   10   13   12      3.10      0.00
   10   13   13      2.51      0.00
  -10   14   13      0.89      0.00
  -10   14   12      3.17      0.00
  -10   14   11     -5.68      0.00
  -10   14   10      1.53      0.00
  -10   14    9      0.65      0.00
  -10   14    8      1.85      0.00
  -10   14    7      3.03      0.00
  -10   14    6      3.58      0.00
  -10   14    5      0.08      0.00
  -10   14    4      2.70      0.00
  -10   14    3     -1.38      0.00
  -10   14    2     -1.41      0.00
  -10   14    1     -1.27      0.00
   10   14    0     -0.48      0.00
   10   14    1      4.04      0.00
   10   14    2      1.13      0.00
   10   14    3     -1.88      0.00
   10   14    4     -1.74      0.00
   10   14    5     -6.60      0.00
   10   14    6      2.59      0.00
   10   14    7      2.71      0.00
   10   14    8      2.31      0.00
   10   14    9      7.86      0.00
   10   14   10      2.21      0.00
   10   14   11      1.68      0.00
  -10   15    9     -1.09      0.00
  -10   15    8      3.32      0.00
  -10   15    7      0.47      0.00
  -10   15    6     -1.67      0.00
  -10   15    5     -0.07      0.00
  -10   15    4     -1.01      0.00
  -10   15    3     -1.18      0.00
  -10   15    2      1.65      0.00
  -10   15    1     -2.18      0.00
   10   15    0      0.92      0.00
   10   15    1      2.99      0.00
   10   15    2      4.51      0.00
   10   15    3     -3.92      0.00
   10   15    4     -1.28      0.00
   10   15    5     -3.36      0.00
   10   15    6     -3.06      0.00
   10   15    7      1.08      0.00
   10   15    8      3.37      0.00
  -10   16    4      3.54      0.00
  -10   16    3      1.97      0.00
  -10   16    2     -0.01      0.00
  -10   16    1      1.79      0.00
   10   16    0      2.07      0.00
   10   16    1      1.88      0.00
   10   16    2      0.75      0.00
  -11    0   24     -1.99      0.00
  -11    0   20     -4.51      0.00
  -11    0   18      0.26      0.00
  -11    0   16      1.45      0.00
  -11    0   14     -1.33      0.00
  -11    0   12     -1.91      0.00
  -11    0   10     -2.15      0.00
  -11    0    8      3.21      0.00
  -11    0    4     -6.56      0.00
  -11    0    2      1.15      0.00
   11    0    0     -0.16      0.00
   11    0    2     -1.45      0.00
   11    0    4     -5.06      0.00
   11    0    6     -2.38      0.00
   11    0    8     -1.19      0.00
   11    0   10     -2.78      0.00
   11    0   12     -0.15      0.00
   11    0   14     -1.01      0.00
   11    0   16     -1.22      0.00
   11    0   18     -1.35      0.00
   11    0   20     -2.85      0.00
   11    0   22     -4.58      0.00
  -11    1   24      0.47      0.00
  -11    1   23     -1.05      0.00
  -11    1   22     -1.94      0.00
  -11    1   21     -0.59      0.00
  -11    1   20      0.78      0.00
  -11    1   19     -2.44      0.00
  -11    1   18      2.37      0.00
  -11    1   17     -3.18      0.00
  -11    1   16      3.04      0.00
  -11    1   15     -1.01      0.00
  -11    1   14      0.35      0.00
  -11    1   13     -0.48      0.00
  -11    1   12     -1.07      0.00
  -11    1   10     -2.11      0.00
  -11    1    9     -0.12      0.00
  -11    1    8     -0.92      0.00
  -11    1    7      0.58      0.00
  -11    1    6     -0.68      0.00
  -11    1    5     -6.44      0.00
  -11    1    4     -0.51      0.00
  -11    1    3      1.34      0.00
  -11    1    2      4.78      0.00
  -11    1    1      3.22      0.00
   11    1    0     -5.36      0.00
   11    1    1      0.72      0.00
   11    1    2     -6.59      0.00
   11    1    3      1.32      0.00
   11    1    4     -3.04      0.00
   11    1    5     -0.86      0.00
   11    1    6      1.70      0.00
   11    1    7     -0.91      0.00
   11    1    8     -0.42      0.00
   11    1    9     -0.10      0.00
   11    1   10      1.85      0.00
   11    1   11      1.77      0.00
   11    1   12      3.56      0.00
   11    1   13      0.78      0.00
   11    1   14      0.44      0.00
   11    1   15     -0.28      0.00
   11    1   16     -2.51      0.00
   11    1   17     -1.55      0.00
   11    1   18     -1.51      0.00
   11    1   19     -0.37      0.00
   11    1   20      0.89      0.00
   11    1   21     -4.10      0.00
   11    1   22      4.00      0.00
  -11    2   24     -1.69      0.00
  -11    2   23      0.58      0.00
  -11    2   22      2.37      0.00
  -11    2   21     -1.94      0.00
  -11    2   20      3.02      0.00
  -11    2   19      1.72      0.00
  -11    2   18     -2.56      0.00
  -11    2   17      0.99      0.00
  -11    2   16     -1.49      0.00
  -11    2   15      3.07      0.00
  -11    2   14      3.29      0.00
  -11    2   13     -0.59      0.00
  -11    2   12     -0.57      0.00
  -11    2   11     -1.09      0.00
  -11    2   10     -4.42      0.00
  -11    2    9     -1.15      0.00
  -11    2    8     -2.04      0.00
  -11    2    7      2.48      0.00
  -11    2    6     -1.99      0.00
  -11    2    5     -2.58      0.00
  -11    2    4      0.21      0.00
  -11    2    3     -1.92      0.00
  -11    2    2      7.40      0.00
  -11    2    1      3.36      0.00
   11    2    0      2.16      0.00
   11    2    1     -3.04      0.00
   11    2    2      2.95      0.00
   11    2    3     -0.59      0.00
   11    2    4      5.82      0.00
   11    2    5      1.52      0.00
   11    2    6      1.79      0.00
   11    2    7      0.58      0.00
   11    2    8      0.99      0.00
   11    2    9     -1.73      0.00
   11    2   10      2.57      0.00
   11    2   11      2.65      0.00
   11    2   12      4.23      0.00
   11    2   13      2.57      0.00
   11    2   14      3.14      0.00
   11    2   15     -0.90      0.00
   11    2   16      0.89      0.00
   11    2   17     -1.39      0.00
   11    2   18     -0.62      0.00
   11    2   19      3.98      0.00
   11    2   20     -2.74      0.00
   11    2   21      0.57      0.00
   11    2   22     -2.81      0.00
  -11    3   23     -1.17      0.00
  -11    3   22     -1.90      0.00
  -11    3   21      1.50      0.00
  -11    3   20     -0.48      0.00
  -11    3   19      2.17      0.00
  -11    3   18     -2.18      0.00
  -11    3   17      0.66      0.00
  -11    3   16     -1.77      0.00
  -11    3   15      2.64      0.00
  -11    3   13      0.83      0.00
  -11    3   12      2.29      0.00
  -11    3   11     -4.09      0.00
  -11    3   10      1.61      0.00
  -11    3    9     -4.94      0.00
  -11    3    8     -0.41      0.00
  -11    3    7     -1.59      0.00
  -11    3    6      1.59      0.00
  -11    3    5      2.22      0.00
  -11    3    4     -2.37      0.00
  -11    3    3      4.90      0.00
  -11    3    2     -0.60      0.00
  -11    3    1      3.80      0.00
   11    3    0     -0.16      0.00
   11    3    1      0.43      0.00
   11    3    2      3.67      0.00
   11    3    3      3.28      0.00
   11    3    4      1.01      0.00
   11    3    5      1.50      0.00
   11    3    6      0.25      0.00
   11    3    7      2.94      0.00
   11    3    8      1.11      0.00
   11    3    9      0.05      0.00
   11    3   10      1.53      0.00
   11    3   11      0.82      0.00
   11    3   12      1.05      0.00
   11    3   13      3.98      0.00
   11    3   14     -2.37      0.00
   11    3   15      2.88      0.00
   11    3   16     -1.79      0.00
   11    3   17      3.19      0.00
   11    3   18      3.87      0.00
   11    3   19     -3.26      0.00
   11    3   20      2.52      0.00
   11    3   21     -5.05      0.00
   11    3   22     -2.33      0.00
  -11    4   23     -1.87      0.00
  -11    4   22      2.82      0.00
  -11    4   21     -2.88      0.00
  -11    4   20     -1.35      0.00
  -11    4   19      1.61      0.00
  -11    4   18     -0.42      0.00
  -11    4   16     -3.28      0.00
  -11    4   15     -1.91      0.00
  -11    4   14     -2.55      0.00
  -11    4   13     -3.14      0.00
  -11    4   12     -4.72      0.00
  -11    4   11     -0.63      0.00
  -11    4   10     -1.96      0.00
  -11    4    9     -3.28      0.00
  -11    4    8     -2.09      0.00
  -11    4    7      0.13      0.00
  -11    4    6      1.34      0.00
  -11    4    5      2.48      0.00
  -11    4    4      4.16      0.00
  -11    4    3      4.01      0.00
  -11    4    2      1.39      0.00
  -11    4    1      2.40      0.00
   11    4    0     -0.13      0.00
   11    4    1      3.59      0.00
   11    4    2      3.01      0.00
   11    4    3      0.49      0.00
   11    4    4      0.31      0.00
   11    4    5     -4.43      0.00
   11    4    6     -0.31      0.00
   11    4    7      1.79      0.00
   11    4    8      2.16      0.00
   11    4    9      1.28      0.00
   11    4   10     -0.12      0.00
   11    4   11      1.69      0.00
   11    4   12     -0.04      0.00
   11    4   13     -3.23      0.00
   11    4   14     -0.76      0.00
   11    4   15     -2.06      0.00
   11    4   16      1.40      0.00
   11    4   17      0.21      0.00
   11    4   18      2.57      0.00
   11    4   19     -1.25      0.00
   11    4   20     -7.22      0.00
   11    4   21     -1.00      0.00
  -11    5   23      3.64      0.00
  -11    5   22     -5.49      0.00
  -11    5   21     -1.29      0.00
  -11    5   20     -1.69      0.00
  -11    5   19     -0.99      0.00
  -11    5   18      1.75      0.00
  -11    5   17     -2.59      0.00
  -11    5   16      2.03      0.00
  -11    5   15     -4.61      0.00
  -11    5   14     -1.18      0.00
  -11    5   13     -2.61      0.00
  -11    5   12     -3.51      0.00
  -11    5   11     -2.53      0.00
  -11    5   10     -4.58      0.00
  -11    5    9     -0.01      0.00
  -11    5    8      1.08      0.00
  -11    5    7     -2.18      0.00
  -11    5    6      0.43      0.00
  -11    5    5     -0.64      0.00
  -11    5    4      1.74      0.00
  -11    5    3     -1.83      0.00
  -11    5    2      4.81      0.00
  -11    5    1     -1.26      0.00
   11    5    0      0.75      0.00
   11    5    1     -1.69      0.00
   11    5    2      2.83      0.00
   11    5    3      1.79      0.00
   11    5    4     -4.12      0.00
   11    5    5     -0.16      0.00
   11    5    6     -2.19      0.00
   11    5    7      1.68      0.00
   11    5    8      1.40      0.00
   11    5    9      1.47      0.00
   11    5   10      0.46      0.00
   11    5   11      0.73      0.00
   11    5   12      1.23      0.00
   11    5   13     -4.42      0.00
   11    5   14     -1.60      0.00
   11    5   15     -5.02      0.00
   11    5   16      1.64      0.00
   11    5   17     -2.14      0.00
   11    5   18     -3.34      0.00
   11    5   19     -0.40      0.00
   11    5   20     -3.34      0.00
   11    5   21     -1.95      0.00
  -11    6   22      2.79      0.00
  -11    6   21     -6.41      0.00
  -11    6   20     -1.95      0.00
  -11    6   19     -1.43      0.00
  -11    6   18     -0.47      0.00
  -11    6   17      1.66      0.00
  -11    6   16     -3.57      0.00
  -11    6   15     -0.62      0.00
  -11    6   14     -1.35      0.00
  -11    6   13     -1.73      0.00
  -11    6   12     -0.05      0.00
  -11    6   11      0.16      0.00
  -11    6   10     -0.04      0.00
  -11    6    9      1.06      0.00
  -11    6    8     -0.14      0.00
  -11    6    7      3.80      0.00
  -11    6    6     -1.26      0.00
  -11    6    5     -1.18      0.00
  -11    6    4     -3.21      0.00
  -11    6    3      0.73      0.00
  -11    6    2     -1.72      0.00
  -11    6    1     -0.07      0.00
   11    6    0     -2.39      0.00
   11    6    1      0.85      0.00
   11    6    2     -3.57      0.00
   11    6    3      2.06      0.00
   11    6    4     -2.31      0.00
   11    6    5     -1.11      0.00
   11    6    6     -0.89      0.00
   11    6    7      0.90      0.00
   11    6    8     -0.36      0.00
   11    6    9      3.28      0.00
   11    6   10     -0.45      0.00
   11    6   11      4.26      0.00
   11    6   12     -1.36      0.00
   11    6   13      1.46      0.00
   11    6   14     -5.47      0.00
   11    6   15     -0.91      0.00
   11    6   16     -7.12      0.00
   11    6   17      1.90      0.00
   11    6   18     -2.98      0.00
   11    6   19     -1.93      0.00
   11    6   20      1.08      0.00
  -11    7   21      1.62      0.00
  -11    7   20     -3.59      0.00
  -11    7   19     -0.23      0.00
  -11    7   18      0.34      0.00
  -11    7   17      0.01      0.00
  -11    7   16      1.23      0.00
  -11    7   15     -0.14      0.00
  -11    7   14     -4.40      0.00
  -11    7   13     -0.20      0.00
  -11    7   12      0.03      0.00
  -11    7   11      0.27      0.00
  -11    7   10      0.45      0.00
  -11    7    9      1.20      0.00
  -11    7    8      2.91      0.00
  -11    7    7      0.50      0.00
  -11    7    6      2.41      0.00
  -11    7    5      4.33      0.00
  -11    7    4     -0.01      0.00
  -11    7    3     -1.43      0.00
  -11    7    2     -1.46      0.00
  -11    7    1     -2.11      0.00
   11    7    0     -1.38      0.00
   11    7    1     -2.40      0.00
   11    7    2     -0.65      0.00
   11    7    3      0.48      0.00
   11    7    4      2.38      0.00
   11    7    5     -4.28      0.00
   11    7    6      2.57      0.00
   11    7    7     -1.84      0.00
   11    7    8      3.45      0.00
   11    7    9     -4.09      0.00
   11    7   10      2.47      0.00
   11    7   11      0.72      0.00
   11    7   12      1.71      0.00
   11    7   13      0.50      0.00
   11    7   14     -1.30      0.00
   11    7   15     -1.36      0.00
   11    7   16      0.55      0.00
   11    7   17     -3.70      0.00
   11    7   18      0.58      0.00
   11    7   19     -2.26      0.00
   11    7   20     -2.55      0.00
  -11    8   21     -4.58      0.00
  -11    8   20      0.58      0.00
  -11    8   19     -3.36      0.00
  -11    8   18      2.77      0.00
  -11    8   17      0.42      0.00
  -11    8   16      4.45      0.00
  -11    8   15      2.30      0.00
  -11    8   14      3.21      0.00
  -11    8   13      1.47      0.00
  -11    8   11      2.48      0.00
  -11    8   10     -0.55      0.00
  -11    8    9     -0.21      0.00
  -11    8    8     -2.10      0.00
  -11    8    7      1.75      0.00
  -11    8    6      3.84      0.00
  -11    8    5     -2.16      0.00
  -11    8    4      3.49      0.00
  -11    8    3     -1.12      0.00
  -11    8    2     -3.23      0.00
  -11    8    1     -1.74      0.00
   11    8    0     -2.84      0.00
   11    8    1     -0.93      0.00
   11    8    2      0.94      0.00
   11    8    3     -0.27      0.00
   11    8    4      1.68      0.00
   11    8    5     -0.19      0.00
   11    8    6     -1.84      0.00
   11    8    7      4.39      0.00
   11    8    8     -1.74      0.00
   11    8    9      1.28      0.00
   11    8   10     -1.04      0.00
   11    8   11     -3.19      0.00
   11    8   12      3.38      0.00
   11    8   13     -1.99      0.00
   11    8   14      3.29      0.00
   11    8   15     -0.19      0.00
   11    8   16      1.24      0.00
   11    8   17      1.95      0.00
   11    8   18     -3.25      0.00
   11    8   19     -3.63      0.00
  -11    9   20     -3.22      0.00
  -11    9   19     -3.69      0.00
  -11    9   18      2.34      0.00
  -11    9   17      0.56      0.00
  -11    9   16      3.59      0.00
  -11    9   15      3.40      0.00
  -11    9   14      3.27      0.00
  -11    9   13      0.50      0.00
  -11    9   12      5.44      0.00
  -11    9   11     -3.97      0.00
  -11    9   10      1.06      0.00
  -11    9    9     -2.98      0.00
  -11    9    8     -0.40      0.00
  -11    9    7     -1.16      0.00
  -11    9    6     -3.67      0.00
  -11    9    5      2.69      0.00
  -11    9    4     -1.49      0.00
  -11    9    3     -0.26      0.00
  -11    9    2     -1.15      0.00
  -11    9    1      0.24      0.00
   11    9    0      0.91      0.00
   11    9    1     -3.79      0.00
   11    9    2      3.48      0.00
   11    9    3     -0.45      0.00
   11    9    5     -2.23      0.00
   11    9    6     -1.70      0.00
   11    9    7     -1.75      0.00
   11    9    8      4.26      0.00
   11    9    9     -1.69      0.00
   11    9   10      1.89      0.00
   11    9   11      1.71      0.00
   11    9   12     -1.62      0.00
   11    9   13      1.76      0.00
   11    9   14     -1.86      0.00
   11    9   15      4.71      0.00
   11    9   16      2.32      0.00
   11    9   17     -3.71      0.00
   11    9   18      3.14      0.00
  -11   10   18     -6.44      0.00
  -11   10   17      3.88      0.00
  -11   10   16     -1.39      0.00
  -11   10   15     -0.22      0.00
  -11   10   14      0.22      0.00
  -11   10   13      0.03      0.00
  -11   10   12     -2.44      0.00
  -11   10   11      3.55      0.00
  -11   10   10     -0.41      0.00
  -11   10    9      1.96      0.00
  -11   10    8      0.28      0.00
  -11   10    7      0.21      0.00
  -11   10    6      1.31      0.00
  -11   10    5     -3.00      0.00
  -11   10    4      2.16      0.00
  -11   10    3     -1.91      0.00
  -11   10    2      1.82      0.00
  -11   10    1      0.31      0.00
   11   10    0     -2.59      0.00
   11   10    1     -1.67      0.00
   11   10    2     -2.83      0.00
   11   10    3      3.88      0.00
   11   10    4     -1.42      0.00
   11   10    5     -1.22      0.00
   11   10    6     -3.98      0.00
   11   10    7     -1.03      0.00
   11   10    8     -1.73      0.00
   11   10    9      2.90      0.00
   11   10   10     -0.75      0.00
   11   10   11      3.36      0.00
   11   10   12     -0.71      0.00
   11   10   13     -0.13      0.00
   11   10   14      3.15      0.00
   11   10   15     -0.24      0.00
   11   10   16      2.41      0.00
   11   10   17      4.48      0.00
  -11   11   17     -0.72      0.00
  -11   11   16     -3.34      0.00
  -11   11   15      2.07      0.00
  -11   11   14     -0.49      0.00
  -11   11   13      2.13      0.00
  -11   11   12      1.34      0.00
  -11   11   11      1.01      0.00
  -11   11   10      4.28      0.00
  -11   11    9      2.45      0.00
  -11   11    8      5.50      0.00
  -11   11    7      1.52      0.00
  -11   11    6      1.81      0.00
  -11   11    5      5.00      0.00
  -11   11    4     -0.87      0.00
  -11   11    3      3.79      0.00
  -11   11    2     -3.89      0.00
  -11   11    1     -1.37      0.00
   11   11    0     -3.34      0.00
   11   11    1     -2.87      0.00
   11   11    2     -3.57      0.00
   11   11    3     -0.18      0.00
   11   11    4      0.94      0.00
   11   11    5     -1.21      0.00
   11   11    6      0.35      0.00
   11   11    7      0.69      0.00
   11   11    8     -1.55      0.00
   11   11    9      2.53      0.00
   11   11   10      0.13      0.00
   11   11   11      0.73      0.00
   11   11   12     -0.46      0.00
   11   11   13     -1.32      0.00
   11   11   14     -0.60      0.00
   11   11   15      3.59      0.00
  -11   12   15     -0.94      0.00
  -11   12   14      6.63      0.00
  -11   12   13      1.04      0.00
  -11   12   12      0.94      0.00
  -11   12   11      1.88      0.00
  -11   12   10     -2.14      0.00
  -11   12    9      2.60      0.00
  -11   12    8     -0.06      0.00
  -11   12    7      2.23      0.00
  -11   12    6      2.03      0.00
  -11   12    5      3.80      0.00
  -11   12    4      2.93      0.00
  -11   12    3      1.02      0.00
  -11   12    2     -0.83      0.00
  -11   12    1     -1.78      0.00
   11   12    0     -1.59      0.00
   11   12    1     -4.58      0.00
   11   12    2      0.32      0.00
   11   12    3     -3.37      0.00
   11   12    4      1.46      0.00
   11   12    5      0.04      0.00
   11   12    6      2.67      0.00
   11   12    7      0.08      0.00
   11   12    8      2.23      0.00
   11   12    9     -0.32      0.00
   11   12   10      2.26      0.00
   11   12   11     -1.40      0.00
   11   12   12     -0.48      0.00
   11   12   13     -2.34      0.00
  -11   13   13      3.54      0.00
  -11   13   12      0.58      0.00
  -11   13   11     -2.77      0.00
  -11   13   10      2.97      0.00
  -11   13    9     -1.48      0.00
  -11   13    8     -0.94      0.00
  -11   13    7     -2.33      0.00
  -11   13    6     -1.01      0.00
  -11   13    5     -3.28      0.00
  -11   13    4     -0.07      0.00
  -11   13    3     -3.84      0.00
  -11   13    2     -0.24      0.00
  -11   13    1     -3.73      0.00
   11   13    0     -1.61      0.00
   11   13    1      0.41      0.00
   11   13    2     -1.29      0.00
   11   13    3      3.54      0.00
   11   13    4      2.94      0.00
   11   13    5      3.97      0.00
   11   13    6      0.02      0.00
   11   13    7      1.24      0.00
   11   13    8     -3.61      0.00
   11   13    9     -1.48      0.00
   11   13   10     -1.57      0.00
   11   13   11      0.47      0.00
  -11   14   10      0.76      0.00
  -11   14    9      0.50      0.00
  -11   14    8     -2.20      0.00
  -11   14    7     -3.83      0.00
  -11   14    6     -5.58      0.00
  -11   14    5     -4.43      0.00
  -11   14    4     -4.20      0.00
  -11   14    3     -2.76      0.00
  -11   14    2     -2.21      0.00
  -11   14    1      2.05      0.00
   11   14    0     -0.55      0.00
   11   14    1     -2.38      0.00
   11   14    2      1.28      0.00
   11   14    3      4.16      0.00
   11   14    4      2.06      0.00
   11   14    5      6.89      0.00
   11   14    6      0.28      0.00
   11   14    7     -1.61      0.00
   11   14    8      1.76      0.00
   11   14    9     -4.83      0.00
  -11   15    6     -2.67      0.00
  -11   15    5     -4.42      0.00
  -11   15    4      0.34      0.00
  -11   15    3     -2.65      0.00
  -11   15    2      0.74      0.00
  -11   15    1      2.28      0.00
   11   15    0     -2.76      0.00
   11   15    1     -0.20      0.00
   11   15    2     -1.54      0.00
   11   15    3      1.63      0.00
   11   15    4      3.50      0.00
  -12    0   22      5.61      0.00
  -12    0   20     -0.44      0.00
  -12    0   18      3.32      0.00
  -12    0   16      6.64      0.00
  -12    0   14      1.54      0.00
  -12    0   12     -0.56      0.00
  -12    0   10     -0.39      0.00
  -12    0    8     -3.36      0.00
  -12    0    4      4.55      0.00
  -12    0    2      0.77      0.00
   12    0    0      4.44      0.00
   12    0    2      4.77      0.00
   12    0    4      5.36      0.00
   12    0   10     -0.70      0.00
   12    0   12     -5.13      0.00
   12    0   14      0.40      0.00
   12    0   16     -0.67      0.00
   12    0   18      0.86      0.00
   12    0   20     -2.51      0.00
  -12    1   23      1.96      0.00
  -12    1   22      4.25      0.00
  -12    1   21      0.93      0.00
  -12    1   20      4.34      0.00
  -12    1   19      0.18      0.00
  -12    1   18     -2.40      0.00
  -12    1   16     -2.95      0.00
  -12    1   15      4.30      0.00
  -12    1   14      1.83      0.00
  -12    1   13      0.77      0.00
  -12    1   12      3.74      0.00
  -12    1   11     -0.03      0.00
  -12    1   10      0.48      0.00
  -12    1    9     -0.37      0.00
  -12    1    8     -0.52      0.00
  -12    1    7     -1.46      0.00
  -12    1    6      0.96      0.00
  -12    1    5      2.17      0.00
  -12    1    4      2.38      0.00
  -12    1    3     -1.42      0.00
  -12    1    2     -0.34      0.00
  -12    1    1     -1.71      0.00
   12    1    0      2.40      0.00
   12    1    1      0.92      0.00
   12    1    2      0.76      0.00
   12    1    3     -1.11      0.00
   12    1    4     -1.81      0.00
   12    1    5      1.69      0.00
   12    1    6     -1.91      0.00
   12    1    7      0.49      0.00
   12    1    8     -0.36      0.00
   12    1    9      1.38      0.00
   12    1   10     -2.94      0.00
   12    1   11     -3.79      0.00
   12    1   12     -3.62      0.00
   12    1   13     -2.09      0.00
   12    1   14     -1.64      0.00
   12    1   15     -0.51      0.00
   12    1   16     -1.83      0.00
   12    1   17     -0.54      0.00
   12    1   18     -1.42      0.00
   12    1   19     -2.27      0.00
   12    1   20     -2.07      0.00
   12    1   21      1.16      0.00
  -12    2   23     -2.71      0.00
  -12    2   22      0.11      0.00
  -12    2   21      5.14      0.00
  -12    2   20     -0.92      0.00
  -12    2   19     -0.54      0.00
  -12    2   18     -3.09      0.00
  -12    2   17      0.70      0.00
  -12    2   16     -1.29      0.00
  -12    2   15      0.24      0.00
  -12    2   14      0.98      0.00
  -12    2   13      4.62      0.00
  -12    2   12      3.10      0.00
  -12    2   11      2.13      0.00
  -12    2   10      3.46      0.00
  -12    2    9     -1.05      0.00
  -12    2    8     -0.74      0.00
  -12    2    7     -1.33      0.00
  -12    2    6     -0.30      0.00
  -12    2    5      3.67      0.00
  -12    2    4     -0.20      0.00
  -12    2    3      2.50      0.00
  -12    2    2     -5.80      0.00
  -12    2    1     -2.83      0.00
   12    2    0     -2.68      0.00
   12    2    1      1.86      0.00
   12    2    2     -4.96      0.00
   12    2    3     -0.04      0.00
   12    2    4     -5.21      0.00
   12    2    5     -0.09      0.00
   12    2    6     -0.02      0.00
   12    2    7     -1.86      0.00
   12    2    8      0.64      0.00
   12    2    9      0.13      0.00
   12    2   10     -0.77      0.00
   12    2   11     -2.88      0.00
   12    2   12     -2.54      0.00
   12    2   13     -0.83      0.00
   12    2   14     -0.23      0.00
   12    2   15     -2.27      0.00
   12    2   16     -1.09      0.00
   12    2   17     -3.32      0.00
   12    2   18     -1.52      0.00
   12    2   19     -1.07      0.00
   12    2   20      1.12      0.00
   12    2   21      0.90      0.00
  -12    3   22      4.67      0.00
  -12    3   21      1.50      0.00
  -12    3   19     -2.77      0.00
  -12    3   18     -2.62      0.00
  -12    3   17     -4.70      0.00
  -12    3   16      0.80      0.00
  -12    3   15     -1.35      0.00
  -12    3   14     -0.33      0.00
  -12    3   13      0.25      0.00
  -12    3   12     -0.20      0.00
  -12    3   11      3.65      0.00
  -12    3   10      1.03      0.00
  -12    3    9      0.24      0.00
  -12    3    8      0.37      0.00
  -12    3    7     -1.09      0.00
  -12    3    6      0.56      0.00
  -12    3    5      2.77      0.00
  -12    3    4      4.24      0.00
  -12    3    3     -0.21      0.00
  -12    3    2     -1.34      0.00
  -12    3    1     -3.08      0.00
   12    3    0      2.09      0.00
   12    3    1     -0.53      0.00
   12    3    2     -0.68      0.00
   12    3    3     -2.43      0.00
   12    3    4      2.76      0.00
   12    3    5     -1.23      0.00
   12    3    6      1.07      0.00
   12    3    7     -0.44      0.00
   12    3    8     -2.37      0.00
   12    3    9      0.57      0.00
   12    3   10     -1.28      0.00
   12    3   11     -1.11      0.00
   12    3   12      0.71      0.00
   12    3   13      0.56      0.00
   12    3   14      5.12      0.00
   12    3   15     -0.06      0.00
   12    3   16     -2.03      0.00
   12    3   17     -0.30      0.00
   12    3   18     -2.45      0.00
   12    3   19      3.41      0.00
   12    3   20      2.61      0.00
  -12    4   22     -2.10      0.00
  -12    4   21      3.92      0.00
  -12    4   20      1.55      0.00
  -12    4   19     -5.59      0.00
  -12    4   18     -0.52      0.00
  -12    4   17     -2.05      0.00
  -12    4   16      5.33      0.00
  -12    4   15     -1.02      0.00
  -12    4   14      2.61      0.00
  -12    4   13      0.15      0.00
  -12    4   12     -0.52      0.00
  -12    4   11      0.87      0.00
  -12    4   10     -1.27      0.00
  -12    4    9      5.26      0.00
  -12    4    8      1.03      0.00
  -12    4    7      0.60      0.00
  -12    4    6      2.51      0.00
  -12    4    5     -0.76      0.00
  -12    4    4      0.24      0.00
  -12    4    3     -3.58      0.00
  -12    4    2     -1.13      0.00
  -12    4    1     -2.32      0.00
   12    4    0     -1.30      0.00
   12    4    1     -0.22      0.00
   12    4    2      1.05      0.00
   12    4    3      0.46      0.00
   12    4    4      1.23      0.00
   12    4    5      2.81      0.00
   12    4    6     -0.52      0.00
   12    4    7     -0.22      0.00
   12    4    8     -1.50      0.00
   12    4   10     -0.22      0.00
   12    4   11     -1.76      0.00
   12    4   12     -0.18      0.00
   12    4   13      4.47      0.00
   12    4   14      1.23      0.00
   12    4   15      6.12      0.00
   12    4   16      0.35      0.00
   12    4   17      1.17      0.00
   12    4   18      1.52      0.00
   12    4   19      2.10      0.00
   12    4   20      7.18      0.00
  -12    5   21     -0.55      0.00
  -12    5   20      0.67      0.00
  -12    5   19     -1.67      0.00
  -12    5   18     -0.96      0.00
  -12    5   17      1.95      0.00
  -12    5   16     -1.02      0.00
  -12    5   15      4.85      0.00
  -12    5   14      0.77      0.00
  -12    5   13      2.12      0.00
  -12    5   12      2.31      0.00
  -12    5   11      1.36      0.00
  -12    5   10      3.19      0.00
  -12    5    9      1.28      0.00
  -12    5    8      3.07      0.00
  -12    5    7      3.46      0.00
  -12    5    6      0.54      0.00
  -12    5    5      0.22      0.00
  -12    5    4     -3.59      0.00
  -12    5    3     -0.91      0.00
  -12    5    2     -4.53      0.00
  -12    5    1     -0.92      0.00
   12    5    0     -0.74      0.00
   12    5    1      1.09      0.00
   12    5    2      0.15      0.00
   12    5    3      0.16      0.00
   12    5    4      1.47      0.00
   12    5    5     -0.28      0.00
   12    5    6      3.01      0.00
   12    5    7     -4.94      0.00
   12    5    8      0.90      0.00
   12    5    9     -3.62      0.00
   12    5   10      0.82      0.00
   12    5   11     -1.85      0.00
   12    5   12     -3.32      0.00
   12    5   13      1.52      0.00
   12    5   14      2.67      0.00
   12    5   15      3.67      0.00
   12    5   16      4.65      0.00
   12    5   17      1.83      0.00
   12    5   18      5.38      0.00
   12    5   19      0.15      0.00
   12    5   20      0.61      0.00
  -12    6   21      4.77      0.00
  -12    6   20      0.55      0.00
  -12    6   19      2.43      0.00
  -12    6   18     -1.14      0.00
  -12    6   17      0.91      0.00
  -12    6   16      2.11      0.00
  -12    6   15      0.16      0.00
  -12    6   14      0.05      0.00
  -12    6   13      2.88      0.00
  -12    6   12      0.52      0.00
  -12    6   11      0.56      0.00
  -12    6   10      2.84      0.00
  -12    6    9      0.92      0.00
  -12    6    8      0.06      0.00
  -12    6    7     -0.89      0.00
  -12    6    6      0.67      0.00
  -12    6    5      4.64      0.00
  -12    6    4      0.54      0.00
  -12    6    3     -0.57      0.00
  -12    6    2      0.81      0.00
  -12    6    1     -1.64      0.00
   12    6    0      2.15      0.00
   12    6    1     -2.70      0.00
   12    6    2      2.92      0.00
   12    6    4     -0.62      0.00
   12    6    5      3.32      0.00
   12    6    6     -2.00      0.00
   12    6    7      1.49      0.00
   12    6    8     -4.78      0.00
   12    6    9     -0.16      0.00
   12    6   10     -1.31      0.00
   12    6   11     -1.22      0.00
   12    6   12     -0.55      0.00
   12    6   13     -5.05      0.00
   12    6   14      4.60      0.00
   12    6   15     -0.59      0.00
   12    6   16      5.53      0.00
   12    6   17     -1.30      0.00
   12    6   18      2.57      0.00
   12    6   19      4.04      0.00
  -12    7   20      4.29      0.00
  -12    7   19      0.10      0.00
  -12    7   18      1.46      0.00
  -12    7   17      1.82      0.00
  -12    7   16      1.50      0.00
  -12    7   15      3.52      0.00
  -12    7   14      4.90      0.00
  -12    7   13     -0.22      0.00
  -12    7   12      2.19      0.00
  -12    7   11      1.35      0.00
  -12    7   10     -0.88      0.00
  -12    7    9      1.27      0.00
  -12    7    8     -3.66      0.00
  -12    7    7     -2.94      0.00
  -12    7    6     -0.02      0.00
  -12    7    5     -4.41      0.00
  -12    7    4      6.88      0.00
  -12    7    3      0.60      0.00
  -12    7    2     -1.42      0.00
  -12    7    1      1.06      0.00
   12    7    0      0.16      0.00
   12    7    1      3.95      0.00
   12    7    2     -4.08      0.00
   12    7    3     -0.59      0.00
   12    7    4     -3.50      0.00
   12    7    5      0.84      0.00
   12    7    6     -0.87      0.00
   12    7    7     -0.38      0.00
   12    7    8     -3.19      0.00
   12    7    9      1.78      0.00
   12    7   10     -0.26      0.00
   12    7   11     -0.08      0.00
   12    7   12     -1.56      0.00
   12    7   13      1.56      0.00
   12    7   14     -2.98      0.00
   12    7   15      1.19      0.00
   12    7   16     -6.48      0.00
   12    7   17      4.15      0.00
   12    7   18     -4.14      0.00
  -12    8   19     -1.37      0.00
  -12    8   18      1.86      0.00
  -12    8   17     -0.34      0.00
  -12    8   16      1.89      0.00
  -12    8   15      0.78      0.00
  -12    8   14      0.86      0.00
  -12    8   13      1.39      0.00
  -12    8   12      1.54      0.00
  -12    8   11     -4.14      0.00
  -12    8   10      3.39      0.00
  -12    8    9     -3.55      0.00
  -12    8    8      1.02      0.00
  -12    8    7     -3.27      0.00
  -12    8    6     -4.57      0.00
  -12    8    5      3.03      0.00
  -12    8    4     -3.82      0.00
  -12    8    3      3.17      0.00
  -12    8    2      1.46      0.00
  -12    8    1      3.92      0.00
   12    8    0      0.86      0.00
   12    8    1      0.11      0.00
   12    8    2      0.35      0.00
   12    8    3     -0.40      0.00
   12    8    4     -3.33      0.00
   12    8    5     -2.62      0.00
   12    8    6      3.56      0.00
   12    8    7     -2.47      0.00
   12    8    8      0.11      0.00
   12    8    9     -1.55      0.00
   12    8   10     -0.39      0.00
   12    8   11      1.08      0.00
   12    8   12     -3.06      0.00
   12    8   13      0.57      0.00
   12    8   14     -0.33      0.00
   12    8   15     -2.42      0.00
   12    8   16     -3.37      0.00
   12    8   17     -6.24      0.00
  -12    9   18     -7.18      0.00
  -12    9   16     -2.36      0.00
  -12    9   15     -2.83      0.00
  -12    9   14     -4.18      0.00
  -12    9   13     -3.67      0.00
  -12    9   12     -3.45      0.00
  -12    9   11      2.73      0.00
  -12    9   10     -2.93      0.00
  -12    9    9      3.57      0.00
  -12    9    8      0.34      0.00
  -12    9    7      2.95      0.00
  -12    9    6      1.57      0.00
  -12    9    5     -3.17      0.00
  -12    9    3     -0.70      0.00
  -12    9    1      0.30      0.00
   12    9    0     -4.93      0.00
   12    9    1      2.40      0.00
   12    9    2      0.73      0.00
   12    9    3     -1.55      0.00
   12    9    4      0.07      0.00
   12    9    5      1.70      0.00
   12    9    6      1.94      0.00
   12    9    7      2.13      0.00
   12    9    8     -0.38      0.00
   12    9    9      0.38      0.00
   12    9   10     -1.95      0.00
   12    9   11     -4.31      0.00
   12    9   12      1.10      0.00
   12    9   13     -4.91      0.00
   12    9   14      0.28      0.00
   12    9   15     -3.64      0.00
   12    9   16     -2.89      0.00
  -12   10   17     -1.85      0.00
  -12   10   16     -0.75      0.00
  -12   10   15      0.49      0.00
  -12   10   14     -4.39      0.00
  -12   10   13      1.15      0.00
  -12   10   12     -2.33      0.00
  -12   10   11      1.55      0.00
  -12   10   10      3.07      0.00
  -12   10    9      1.84      0.00
  -12   10    8      3.35      0.00
  -12   10    7      2.65      0.00
  -12   10    6      0.75      0.00
  -12   10    5      2.07      0.00
  -12   10    4     -3.49      0.00
  -12   10    3      0.12      0.00
  -12   10    2     -0.53      0.00
  -12   10    1      4.11      0.00
   12   10    0      0.87      0.00
   12   10    1     -0.55      0.00
   12   10    2      3.52      0.00
   12   10    3     -3.46      0.00
   12   10    4      1.42      0.00
   12   10    5      1.31      0.00
   12   10    6      0.24      0.00
   12   10    7      1.26      0.00
   12   10    8      1.32      0.00
   12   10    9     -3.77      0.00
   12   10   10      5.60      0.00
   12   10   11     -2.78      0.00
   12   10   12     -3.63      0.00
   12   10   13     -0.40      0.00
   12   10   14     -5.37      0.00
   12   10   15     -1.04      0.00
  -12   11   15     -3.17      0.00
  -12   11   14      5.66      0.00
  -12   11   13     -5.30      0.00
  -12   11   12      3.44      0.00
  -12   11   11      0.12      0.00
  -12   11   10     -1.46      0.00
  -12   11    9      0.70      0.00
  -12   11    8     -1.85      0.00
  -12   11    7     -1.36      0.00
  -12   11    6      0.21      0.00
  -12   11    5     -2.80      0.00
  -12   11    4     -0.34      0.00
  -12   11    3     -1.48      0.00
  -12   11    2      2.72      0.00
  -12   11    1     -0.11      0.00
   12   11    0      0.11      0.00
   12   11    1      1.18      0.00
   12   11    2     -1.11      0.00
   12   11    3      1.71      0.00
   12   11    4     -3.21      0.00
   12   11    5     -0.92      0.00
   12   11    6      0.33      0.00
   12   11    7     -4.58      0.00
   12   11    8     -1.09      0.00
   12   11    9      1.80      0.00
   12   11   10     -2.74      0.00
   12   11   11      2.16      0.00
   12   11   12     -1.44      0.00
   12   11   13     -0.80      0.00
  -12   12   13      2.98      0.00
  -12   12   12     -4.08      0.00
  -12   12   11      0.31      0.00
  -12   12   10      2.41      0.00
  -12   12    9     -3.96      0.00
  -12   12    8     -2.36      0.00
  -12   12    7     -4.95      0.00
  -12   12    6     -4.36      0.00
  -12   12    5     -5.67      0.00
  -12   12    4     -4.11      0.00
  -12   12    3     -1.31      0.00
  -12   12    2      1.16      0.00
  -12   12    1      0.77      0.00
   12   12    0      2.23      0.00
   12   12    1      2.55      0.00
   12   12    2     -4.22      0.00
   12   12    3     -3.86      0.00
   12   12    4     -4.72      0.00
   12   12    5     -2.46      0.00
   12   12    6     -2.30      0.00
   12   12    7      1.76      0.00
   12   12    8     -2.15      0.00
   12   12    9      0.64      0.00
   12   12   10     -1.97      0.00
   12   12   11     -0.53      0.00
  -12   13   11      0.18      0.00
  -12   13   10      0.09      0.00
  -12   13    9      1.36      0.00
  -12   13    8     -4.39      0.00
  -12   13    7     -1.20      0.00
  -12   13    6     -3.26      0.00
  -12   13    5     -3.89      0.00
  -12   13    4     -2.80      0.00
  -12   13    3     -1.57      0.00
  -12   13    2     -0.45      0.00
  -12   13    1      5.90      0.00
   12   13    0      2.66      0.00
   12   13    1     -1.10      0.00
   12   13    2      0.17      0.00
   12   13    3     -9.07      0.00
   12   13    4     -4.30      0.00
   12   13    5     -4.67      0.00
   12   13    6      1.37      0.00
   12   13    7     -1.08      0.00
   12   13    8      2.95      0.00
   12   13    9     -0.09      0.00
  -12   14    7      2.19      0.00
  -12   14    6      3.07      0.00
  -12   14    4      1.41      0.00
  -12   14    3     -0.06      0.00
  -12   14    2      2.41      0.00
  -12   14    1     -0.22      0.00
   12   14    0      2.28      0.00
   12   14    1      0.91      0.00
   12   14    2     -1.53      0.00
   12   14    3     -1.17      0.00
   12   14    4     -2.33      0.00
   12   14    5     -2.75      0.00
  -13    0   22     -3.32      0.00
  -13    0   20      2.47      0.00
  -13    0   18     -2.34      0.00
  -13    0   16     -6.13      0.00
  -13    0   14      0.32      0.00
  -13    0   12      3.36      0.00
  -13    0   10      1.79      0.00
  -13    0    8     -1.24      0.00
  -13    0    6      1.30      0.00
  -13    0    4      0.53      0.00
  -13    0    2     -1.56      0.00
   13    0    2     -2.31      0.00
   13    0    4      0.78      0.00
   13    0    6     -0.99      0.00
   13    0    8      0.02      0.00
   13    0   10     -1.24      0.00
   13    0   12      8.12      0.00
   13    0   14      0.41      0.00
   13    0   16      2.11      0.00
  -13    1   21     -3.13      0.00
  -13    1   20     -3.59      0.00
  -13    1   19      1.84      0.00
  -13    1   18      2.48      0.00
  -13    1   17     -3.14      0.00
  -13    1   16     -2.86      0.00
  -13    1   14     -0.78      0.00
  -13    1   13      1.56      0.00
  -13    1   12     -0.80      0.00
  -13    1   11      2.84      0.00
  -13    1   10      0.18      0.00
  -13    1    9     -1.04      0.00
  -13    1    8      2.12      0.00
  -13    1    7     -0.60      0.00
  -13    1    6     -1.41      0.00
  -13    1    5      0.91      0.00
  -13    1    4     -4.01      0.00
  -13    1    3      1.03      0.00
  -13    1    2     -2.36      0.00
  -13    1    1     -0.65      0.00
   13    1    0      0.86      0.00
   13    1    1     -2.61      0.00
   13    1    2      2.33      0.00
   13    1    3      1.95      0.00
   13    1    4      2.90      0.00
   13    1    5     -2.06      0.00
   13    1    6      2.45      0.00
   13    1    7      0.32      0.00
   13    1    8      0.42      0.00
   13    1    9     -2.00      0.00
   13    1   10      0.39      0.00
   13    1   11      3.57      0.00
   13    1   12     -0.13      0.00
   13    1   13      2.51      0.00
   13    1   14     -1.60      0.00
   13    1   15     -1.98      0.00
   13    1   16      4.78      0.00
   13    1   17      1.87      0.00
   13    1   18      1.88      0.00
   13    1   19      1.70      0.00
  -13    2   21     -5.95      0.00
  -13    2   19      2.31      0.00
  -13    2   18      4.47      0.00
  -13    2   17     -2.98      0.00
  -13    2   16     -1.11      0.00
  -13    2   15     -4.05      0.00
  -13    2   14     -3.25      0.00
  -13    2   13     -3.30      0.00
  -13    2   12     -1.73      0.00
  -13    2   11     -0.65      0.00
  -13    2   10     -1.03      0.00
  -13    2    9      1.42      0.00
  -13    2    8      0.40      0.00
  -13    2    7      1.05      0.00
  -13    2    6     -0.31      0.00
  -13    2    5     -1.55      0.00
  -13    2    4      0.04      0.00
  -13    2    3     -0.43      0.00
  -13    2    2      2.78      0.00
  -13    2    1      1.44      0.00
   13    2    0      1.60      0.00
   13    2    1     -1.68      0.00
   13    2    2      2.36      0.00
   13    2    3     -0.30      0.00
   13    2    4      0.04      0.00
   13    2    5      0.13      0.00
   13    2    6     -1.09      0.00
   13    2    7      2.32      0.00
   13    2    8      0.90      0.00
   13    2    9     -0.50      0.00
   13    2   10     -0.24      0.00
   13    2   11      1.60      0.00
   13    2   12      0.98      0.00
   13    2   13     -2.17      0.00
   13    2   14     -6.09      0.00
   13    2   15      1.62      0.00
   13    2   16     -2.46      0.00
   13    2   17      3.93      0.00
   13    2   18     -0.85      0.00
   13    2   19     -3.18      0.00
  -13    3   21     -3.83      0.00
  -13    3   20      2.06      0.00
  -13    3   19      1.38      0.00
  -13    3   18      5.41      0.00
  -13    3   17      2.67      0.00
  -13    3   16      1.87      0.00
  -13    3   14      0.76      0.00
  -13    3   13     -2.81      0.00
  -13    3   12     -2.55      0.00
  -13    3   11     -2.52      0.00
  -13    3   10     -1.14      0.00
  -13    3    9      2.21      0.00
  -13    3    8      1.39      0.00
  -13    3    7      1.88      0.00
  -13    3    6      0.84      0.00
  -13    3    5     -3.73      0.00
  -13    3    4     -1.65      0.00
  -13    3    3     -1.93      0.00
  -13    3    2      1.54      0.00
  -13    3    1      1.97      0.00
   13    3    0     -2.23      0.00
   13    3    1      1.76      0.00
   13    3    2     -2.74      0.00
   13    3    3      0.64      0.00
   13    3    4     -4.70      0.00
   13    3    5      0.36      0.00
   13    3    6     -2.69      0.00
   13    3    7      1.46      0.00
   13    3    8      2.93      0.00
   13    3    9     -0.47      0.00
   13    3   10      1.79      0.00
   13    3   11     -0.05      0.00
   13    3   12      0.39      0.00
   13    3   13     -4.16      0.00
   13    3   14     -3.27      0.00
   13    3   15     -5.75      0.00
   13    3   16      3.26      0.00
   13    3   17     -5.44      0.00
   13    3   18      0.12      0.00
   13    3   19     -3.90      0.00
  -13    4   21     -2.59      0.00
  -13    4   20     -3.70      0.00
  -13    4   19      4.70      0.00
  -13    4   18      2.85      0.00
  -13    4   17      2.98      0.00
  -13    4   16     -2.22      0.00
  -13    4   15      4.40      0.00
  -13    4   14     -1.37      0.00
  -13    4   13      2.14      0.00
  -13    4   12      1.33      0.00
  -13    4   11     -0.69      0.00
  -13    4   10      0.34      0.00
  -13    4    9     -2.55      0.00
  -13    4    8      1.90      0.00
  -13    4    7      1.52      0.00
  -13    4    6      0.42      0.00
  -13    4    5     -1.70      0.00
  -13    4    4     -4.09      0.00
  -13    4    3      0.77      0.00
  -13    4    2     -0.65      0.00
  -13    4    1      2.81      0.00
   13    4    0      1.27      0.00
   13    4    1     -0.95      0.00
   13    4    2     -0.36      0.00
   13    4    3     -0.18      0.00
   13    4    4      0.76      0.00
   13    4    5     -4.76      0.00
   13    4    6      1.04      0.00
   13    4    7     -1.08      0.00
   13    4    8      0.59      0.00
   13    4    9      4.45      0.00
   13    4   10     -0.44      0.00
   13    4   11      2.39      0.00
   13    4   12      0.62      0.00
   13    4   13     -1.82      0.00
   13    4   14     -1.25      0.00
   13    4   15     -3.62      0.00
   13    4   16     -4.99      0.00
   13    4   17      2.65      0.00
   13    4   18     -7.61      0.00
  -13    5   20     -0.91      0.00
  -13    5   19      3.14      0.00
  -13    5   18      0.40      0.00
  -13    5   17      2.81      0.00
  -13    5   16     -0.81      0.00
  -13    5   15     -2.51      0.00
  -13    5   14      0.08      0.00
  -13    5   13      0.68      0.00
  -13    5   12     -0.45      0.00
  -13    5   11      0.67      0.00
  -13    5   10     -0.94      0.00
  -13    5    9     -3.18      0.00
  -13    5    8     -2.28      0.00
  -13    5    7      1.38      0.00
  -13    5    6     -0.18      0.00
  -13    5    5      1.84      0.00
  -13    5    4     -0.55      0.00
  -13    5    3      1.36      0.00
  -13    5    2      4.96      0.00
  -13    5    1     -0.13      0.00
   13    5    0     -2.27      0.00
   13    5    1     -1.60      0.00
   13    5    2      0.25      0.00
   13    5    3      1.55      0.00
   13    5    4      0.68      0.00
   13    5    5      0.07      0.00
   13    5    6     -3.55      0.00
   13    5    7      2.82      0.00
   13    5    8     -0.87      0.00
   13    5    9      3.24      0.00
   13    5   10      0.89      0.00
   13    5   11      2.23      0.00
   13    5   12      3.93      0.00
   13    5   13      1.44      0.00
   13    5   14     -2.96      0.00
   13    5   15     -0.33      0.00
   13    5   17     -2.89      0.00
   13    5   18      0.23      0.00
  -13    6   19      1.76      0.00
  -13    6   18      3.28      0.00
  -13    6   17      1.10      0.00
  -13    6   16     -1.29      0.00
  -13    6   15      0.12      0.00
  -13    6   14      1.63      0.00
  -13    6   13     -3.92      0.00
  -13    6   12      2.53      0.00
  -13    6   11     -1.52      0.00
  -13    6   10     -0.89      0.00
  -13    6    9      0.86      0.00
  -13    6    8     -1.47      0.00
  -13    6    7      0.05      0.00
  -13    6    6      0.45      0.00
  -13    6    5     -4.89      0.00
  -13    6    4      3.10      0.00
  -13    6    3     -0.84      0.00
  -13    6    2      0.86      0.00
  -13    6    1      2.06      0.00
   13    6    0     -2.48      0.00
   13    6    1      0.66      0.00
   13    6    2     -1.43      0.00
   13    6    3     -0.82      0.00
   13    6    4      1.26      0.00
   13    6    5      1.06      0.00
   13    6    6      1.39      0.00
   13    6    7     -2.87      0.00
   13    6    8      6.33      0.00
   13    6    9     -5.48      0.00
   13    6   10      2.12      0.00
   13    6   11      0.74      0.00
   13    6   12      2.16      0.00
   13    6   13      5.63      0.00
   13    6   14     -2.74      0.00
   13    6   15     -1.28      0.00
   13    6   16     -0.21      0.00
   13    6   17      1.42      0.00
  -13    7   19     -0.08      0.00
  -13    7   18      3.00      0.00
  -13    7   17     -4.48      0.00
  -13    7   16     -2.30      0.00
  -13    7   15     -1.77      0.00
  -13    7   14     -2.50      0.00
  -13    7   13      1.32      0.00
  -13    7   12     -3.08      0.00
  -13    7   11      0.07      0.00
  -13    7   10      2.37      0.00
  -13    7    9     -1.31      0.00
  -13    7    8      3.30      0.00
  -13    7    7      0.99      0.00
  -13    7    6     -1.15      0.00
  -13    7    5      1.89      0.00
  -13    7    4     -5.94      0.00
  -13    7    3      0.62      0.00
  -13    7    2      0.33      0.00
  -13    7    1      0.97      0.00
   13    7    0      3.15      0.00
   13    7    1     -2.25      0.00
   13    7    2      1.81      0.00
   13    7    3     -3.20      0.00
   13    7    4      3.00      0.00
   13    7    5     -0.47      0.00
   13    7    6      2.99      0.00
   13    7    7      2.63      0.00
   13    7    8     -3.00      0.00
   13    7    9      0.68      0.00
   13    7   10     -2.81      0.00
   13    7   11      0.84      0.00
   13    7   13     -0.46      0.00
   13    7   14      4.28      0.00
   13    7   15     -3.76      0.00
   13    7   16      6.56      0.00
  -13    8   18     -6.16      0.00
  -13    8   17     -1.24      0.00
  -13    8   16     -4.72      0.00
  -13    8   15     -6.13      0.00
  -13    8   14     -2.27      0.00
  -13    8   13     -2.59      0.00
  -13    8   12      0.46      0.00
  -13    8   10     -2.72      0.00
  -13    8    9      3.70      0.00
  -13    8    8     -0.43      0.00
  -13    8    7      2.66      0.00
  -13    8    6      3.78      0.00
  -13    8    5     -0.71      0.00
  -13    8    4      1.35      0.00
  -13    8    3     -2.45      0.00
  -13    8    1     -2.75      0.00
   13    8    0      3.41      0.00
   13    8    1      4.79      0.00
   13    8    2     -3.46      0.00
   13    8    3      2.55      0.00
   13    8    4     -2.04      0.00
   13    8    5      0.31      0.00
   13    8    6     -3.90      0.00
   13    8    7     -0.35      0.00
   13    8    8      0.26      0.00
   13    8    9      1.22      0.00
   13    8   10     -0.81      0.00
   13    8   11      0.25      0.00
   13    8   12      3.61      0.00
   13    8   13      1.78      0.00
   13    8   14     -1.00      0.00
   13    8   15      4.54      0.00
   13    8   16     -0.04      0.00
  -13    9   16     -3.09      0.00
  -13    9   15      0.85      0.00
  -13    9   14     -0.66      0.00
  -13    9   13      7.43      0.00
  -13    9   12     -1.89      0.00
  -13    9   11      4.97      0.00
  -13    9   10      1.46      0.00
  -13    9    9     -1.30      0.00
  -13    9    8     -0.49      0.00
  -13    9    7      1.57      0.00
  -13    9    6     -0.20      0.00
  -13    9    5      4.19      0.00
  -13    9    4     -1.46      0.00
  -13    9    3     -2.89      0.00
  -13    9    2     -3.72      0.00
  -13    9    1     -2.75      0.00
   13    9    0      4.84      0.00
   13    9    1     -0.14      0.00
   13    9    2      3.37      0.00
   13    9    3     -0.88      0.00
   13    9    4     -2.16      0.00
   13    9    5     -1.63      0.00
   13    9    6     -4.32      0.00
   13    9    7     -3.25      0.00
   13    9    8      0.00      0.00
   13    9    9      0.03      0.00
   13    9   10     -0.85      0.00
   13    9   11      2.61      0.00
   13    9   12     -1.65      0.00
   13    9   13      4.83      0.00
   13    9   14      3.30      0.00
  -13   10   15     -2.32      0.00
  -13   10   14      8.47      0.00
  -13   10   13     -3.30      0.00
  -13   10   12     10.31      0.00
  -13   10   11     -6.40      0.00
  -13   10   10     -0.57      0.00
  -13   10    9     -2.72      0.00
  -13   10    8     -0.01      0.00
  -13   10    6      1.26      0.00
  -13   10    5     -2.51      0.00
  -13   10    4      2.39      0.00
  -13   10    3     -0.04      0.00
  -13   10    2     -3.82      0.00
  -13   10    1     -5.01      0.00
   13   10    0     -3.02      0.00
   13   10    1      1.97      0.00
   13   10    2     -3.02      0.00
   13   10    3      2.87      0.00
   13   10    4      2.83      0.00
   13   10    5      0.44      0.00
   13   10    6      1.20      0.00
   13   10    7     -0.38      0.00
   13   10    8     -1.44      0.00
   13   10    9      0.16      0.00
   13   10   10     -3.96      0.00
   13   10   11     -0.39      0.00
   13   10   12      4.45      0.00
   13   10   13     -1.02      0.00
  -13   11   13      6.74      0.00
  -13   11   12     -7.35      0.00
  -13   11   11      1.33      0.00
  -13   11   10     -3.44      0.00
  -13   11    9     -2.76      0.00
  -13   11    8     -0.61      0.00
  -13   11    7     -1.72      0.00
  -13   11    6     -3.71      0.00
  -13   11    5     -1.99      0.00
  -13   11    4      0.74      0.00
  -13   11    3      1.02      0.00
  -13   11    2     -1.45      0.00
  -13   11    1     -2.04      0.00
   13   11    0      2.38      0.00
   13   11    1     -3.01      0.00
   13   11    2      2.80      0.00
   13   11    3      0.98      0.00
   13   11    4      8.25      0.00
   13   11    5      5.36      0.00
   13   11    6     -0.24      0.00
   13   11    7      3.12      0.00
   13   11    8     -1.91      0.00
   13   11    9     -3.34      0.00
   13   11   10      6.68      0.00
   13   11   11     -3.07      0.00
  -13   12   11     -3.90      0.00
  -13   12   10     -1.15      0.00
  -13   12    9      2.42      0.00
  -13   12    8     -2.29      0.00
  -13   12    7      2.76      0.00
  -13   12    6     -0.67      0.00
  -13   12    5      1.89      0.00
  -13   12    4      1.74      0.00
  -13   12    3      3.25      0.00
  -13   12    2     -2.37      0.00
  -13   12    1      0.34      0.00
   13   12    0     -3.41      0.00
   13   12    1      0.58      0.00
   13   12    2      2.43      0.00
   13   12    3      8.47      0.00
   13   12    4      3.59      0.00
   13   12    5      1.92      0.00
   13   12    6      2.80      0.00
   13   12    7     -6.55      0.00
   13   12    8      2.93      0.00
   13   12    9      1.05      0.00
  -13   13    8      4.89      0.00
  -13   13    7      2.10      0.00
  -13   13    6      4.85      0.00
  -13   13    5      7.56      0.00
  -13   13    4      6.15      0.00
  -13   13    3      1.86      0.00
  -13   13    2      2.28      0.00
  -13   13    1     -6.23      0.00
   13   13    0     -2.16      0.00
   13   13    1      1.25      0.00
   13   13    2      0.71      0.00
   13   13    3      4.16      0.00
   13   13    4      0.93      0.00
   13   13    5      1.14      0.00
  -14    0   20     -3.37      0.00
  -14    0   18     -1.21      0.00
  -14    0   16      3.54      0.00
  -14    0   14      0.63      0.00
  -14    0   12     -4.12      0.00
  -14    0   10     -4.70      0.00
  -14    0    8      5.35      0.00
  -14    0    6      1.65      0.00
  -14    0    4     -4.25      0.00
  -14    0    2     -0.78      0.00
   14    0    0      2.84      0.00
   14    0    2      1.01      0.00
   14    0    4     -2.20      0.00
   14    0    6      0.45      0.00
   14    0    8     -2.56      0.00
   14    0   10      4.64      0.00
   14    0   12     -5.48      0.00
   14    0   16      1.11      0.00
   14    0   18     -2.98      0.00
  -14    1   20     -1.33      0.00
  -14    1   19     -2.13      0.00
  -14    1   18      2.11      0.00
  -14    1   17      0.85      0.00
  -14    1   16      4.15      0.00
  -14    1   15      0.95      0.00
  -14    1   14     -3.63      0.00
  -14    1   13     -4.31      0.00
  -14    1   12     -1.87      0.00
  -14    1   11     -4.53      0.00
  -14    1   10     -1.10      0.00
  -14    1    9      1.92      0.00
  -14    1    8     -0.15      0.00
  -14    1    7      4.55      0.00
  -14    1    6      1.23      0.00
  -14    1    5     -0.50      0.00
  -14    1    4      0.59      0.00
  -14    1    3     -0.01      0.00
  -14    1    2      2.87      0.00
  -14    1    1      1.47      0.00
   14    1    0     -3.72      0.00
   14    1    1      3.13      0.00
   14    1    2     -3.37      0.00
   14    1    3     -0.55      0.00
   14    1    4     -0.81      0.00
   14    1    5      2.02      0.00
   14    1    6      0.83      0.00
   14    1    7     -1.21      0.00
   14    1    8     -0.92      0.00
   14    1    9      0.92      0.00
   14    1   10     -0.28      0.00
   14    1   11     -0.44      0.00
   14    1   12      2.22      0.00
   14    1   13     -2.40      0.00
   14    1   14      5.70      0.00
   14    1   15      6.39      0.00
   14    1   16     -0.99      0.00
   14    1   17      0.00      0.00
   14    1   18      1.68      0.00
  -14    2   20      6.54      0.00
  -14    2   19     -1.60      0.00
  -14    2   18     -1.34      0.00
  -14    2   17      4.72      0.00
  -14    2   16      2.84      0.00
  -14    2   15      2.95      0.00
  -14    2   14     -0.60      0.00
  -14    2   13     -1.63      0.00
  -14    2   12     -2.67      0.00
  -14    2   11     -1.91      0.00
  -14    2   10      1.90      0.00
  -14    2    9      0.44      0.00
  -14    2    8      3.65      0.00
  -14    2    7     -0.38      0.00
  -14    2    6      0.71      0.00
  -14    2    5      0.03      0.00
  -14    2    4      1.35      0.00
  -14    2    3     -0.65      0.00
  -14    2    2      0.91      0.00
  -14    2    1      0.66      0.00
   14    2    0      1.50      0.00
   14    2    1     -0.37      0.00
   14    2    2      2.63      0.00
   14    2    3     -1.92      0.00
   14    2    4      2.16      0.00
   14    2    5      0.49      0.00
   14    2    6      2.93      0.00
   14    2    7     -0.80      0.00
   14    2    8     -1.80      0.00
   14    2    9     -0.13      0.00
   14    2   10      0.45      0.00
   14    2   11     -0.76      0.00
   14    2   12     -1.36      0.00
   14    2   13      4.88      0.00
   14    2   14      3.96      0.00
   14    2   15      2.73      0.00
   14    2   16      4.69      0.00
   14    2   17     -2.30      0.00
  -14    3   19      1.02      0.00
  -14    3   18     -5.54      0.00
  -14    3   17     -1.28      0.00
  -14    3   16     -0.32      0.00
  -14    3   15      4.37      0.00
  -14    3   14      1.61      0.00
  -14    3   13      3.09      0.00
  -14    3   12      1.95      0.00
  -14    3   11      0.85      0.00
  -14    3   10      0.53      0.00
  -14    3    9      0.69      0.00
  -14    3    8     -1.97      0.00
  -14    3    7     -1.33      0.00
  -14    3    6     -0.66      0.00
  -14    3    5      0.90      0.00
  -14    3    4      2.31      0.00
  -14    3    3      2.36      0.00
  -14    3    2     -0.54      0.00
  -14    3    1      0.13      0.00
   14    3    0      1.74      0.00
   14    3    1      0.66      0.00
   14    3    2      2.86      0.00
   14    3    3     -0.40      0.00
   14    3    4      1.30      0.00
   14    3    5      1.05      0.00
   14    3    6      2.62      0.00
   14    3    7      1.03      0.00
   14    3    8     -1.84      0.00
   14    3    9     -0.17      0.00
   14    3   10     -1.57      0.00
   14    3   11     -0.08      0.00
   14    3   12     -1.23      0.00
   14    3   13      2.24      0.00
   14    3   14      2.64      0.00
   14    3   15      4.90      0.00
   14    3   16     -4.12      0.00
   14    3   17      5.94      0.00
  -14    4   19     -2.47      0.00
  -14    4   18     -6.49      0.00
  -14    4   17     -1.32      0.00
  -14    4   16      0.00      0.00
  -14    4   15     -1.97      0.00
  -14    4   14      0.85      0.00
  -14    4   13      0.75      0.00
  -14    4   12      0.21      0.00
  -14    4   11      0.81      0.00
  -14    4   10     -1.98      0.00
  -14    4    9     -1.66      0.00
  -14    4    8     -3.50      0.00
  -14    4    7     -1.90      0.00
  -14    4    6     -2.42      0.00
  -14    4    5      5.02      0.00
  -14    4    4      5.09      0.00
  -14    4    3      2.55      0.00
  -14    4    2      3.02      0.00
  -14    4    1     -2.30      0.00
   14    4    0      0.53      0.00
   14    4    1      3.36      0.00
   14    4    2     -3.26      0.00
   14    4    3      1.32      0.00
   14    4    4     -1.63      0.00
   14    4    5      3.50      0.00
   14    4    6      0.29      0.00
   14    4    7      1.74      0.00
   14    4    8      0.53      0.00
   14    4    9     -3.98      0.00
   14    4   10      1.54      0.00
   14    4   11     -2.15      0.00
   14    4   12     -2.74      0.00
   14    4   13     -2.00      0.00
   14    4   14      2.23      0.00
   14    4   15     -1.50      0.00
   14    4   16      7.98      0.00
   14    4   17     -6.68      0.00
  -14    5   18      1.10      0.00
  -14    5   17     -0.55      0.00
  -14    5   16      1.97      0.00
  -14    5   15     -0.23      0.00
  -14    5   14      0.94      0.00
  -14    5   13     -4.01      0.00
  -14    5   11     -2.77      0.00
  -14    5   10     -0.39      0.00
  -14    5    9      0.93      0.00
  -14    5    8     -0.32      0.00
  -14    5    7     -2.86      0.00
  -14    5    6     -0.59      0.00
  -14    5    5     -2.31      0.00
  -14    5    4      3.85      0.00
  -14    5    3      0.47      0.00
  -14    5    2     -2.96      0.00
  -14    5    1      0.17      0.00
   14    5    0      3.68      0.00
   14    5    1     -1.55      0.00
   14    5    2      1.06      0.00
   14    5    3      0.15      0.00
   14    5    4      0.52      0.00
   14    5    5      1.28      0.00
   14    5    6      3.14      0.00
   14    5    7     -4.39      0.00
   14    5    8      0.75      0.00
   14    5    9      1.41      0.00
   14    5   10     -0.61      0.00
   14    5   11     -0.39      0.00
   14    5   12     -3.65      0.00
   14    5   13     -4.92      0.00
   14    5   14     -1.22      0.00
   14    5   15      2.69      0.00
   14    5   16     -0.05      0.00
  -14    6   18      0.66      0.00
  -14    6   17     -2.74      0.00
  -14    6   16      2.46      0.00
  -14    6   15      1.90      0.00
  -14    6   14     -4.07      0.00
  -14    6   13      3.03      0.00
  -14    6   12     -3.77      0.00
  -14    6   11      1.27      0.00
  -14    6   10     -1.43      0.00
  -14    6    9     -0.40      0.00
  -14    6    8      3.69      0.00
  -14    6    7     -1.43      0.00
  -14    6    6     -4.15      0.00
  -14    6    5      0.12      0.00
  -14    6    4     -3.99      0.00
  -14    6    3      1.48      0.00
  -14    6    2     -1.90      0.00
  -14    6    1     -3.45      0.00
   14    6    0     -2.46      0.00
   14    6    1     -0.07      0.00
   14    6    2      0.81      0.00
   14    6    3      2.06      0.00
   14    6    4      1.36      0.00
   14    6    5      0.62      0.00
   14    6    6     -2.99      0.00
   14    6    7      3.49      0.00
   14    6    8     -5.07      0.00
   14    6    9      5.33      0.00
   14    6   10      1.29      0.00
   14    6   11     -0.41      0.00
   14    6   12     -2.03      0.00
   14    6   13     -4.72      0.00
   14    6   14     -0.17      0.00
  -14    7   17      2.68      0.00
  -14    7   16      1.40      0.00
  -14    7   15     -2.79      0.00
  -14    7   14      0.96      0.00
  -14    7   13     -1.53      0.00
  -14    7   12      3.50      0.00
  -14    7   11     -2.21      0.00
  -14    7   10     -1.06      0.00
  -14    7    9      1.11      0.00
  -14    7    8     -3.66      0.00
  -14    7    7     -1.32      0.00
  -14    7    6     -0.88      0.00
  -14    7    5     -3.09      0.00
  -14    7    4      2.38      0.00
  -14    7    3     -0.43      0.00
  -14    7    2     -0.55      0.00
  -14    7    1     -1.86      0.00
   14    7    0     -0.67      0.00
   14    7    1     -1.27      0.00
   14    7    2     -2.34      0.00
   14    7    3      0.89      0.00
   14    7    4      0.61      0.00
   14    7    5      0.98      0.00
   14    7    6      0.04      0.00
   14    7    7      0.99      0.00
   14    7    8      5.31      0.00
   14    7    9     -4.33      0.00
   14    7   10      3.19      0.00
   14    7   11     -2.01      0.00
   14    7   12     -2.64      0.00
   14    7   13      1.91      0.00
   14    7   15      2.39      0.00
  -14    8   16      2.74      0.00
  -14    8   15      6.69      0.00
  -14    8   14      0.96      0.00
  -14    8   13      4.50      0.00
  -14    8   12     -2.31      0.00
  -14    8   11      7.63      0.00
  -14    8   10     -1.40      0.00
  -14    8    9     -3.22      0.00
  -14    8    8     -2.53      0.00
  -14    8    7     -2.30      0.00
  -14    8    6     -3.77      0.00
  -14    8    5      0.41      0.00
  -14    8    4     -1.67      0.00
  -14    8    3      0.56      0.00
  -14    8    2      0.33      0.00
  -14    8    1     -0.77      0.00
   14    8    0     -2.46      0.00
   14    8    1     -4.57      0.00
   14    8    2      1.95      0.00
   14    8    3     -1.78      0.00
   14    8    4      3.97      0.00
   14    8    5      0.23      0.00
   14    8    6      7.75      0.00
   14    8    7      0.53      0.00
   14    8    8      1.22      0.00
   14    8    9      3.04      0.00
   14    8   10     -1.94      0.00
   14    8   11     -1.56      0.00
   14    8   12     -2.34      0.00
   14    8   13     -2.47      0.00
  -14    9   14      5.29      0.00
  -14    9   13     -4.86      0.00
  -14    9   12      7.40      0.00
  -14    9   11    -10.24      0.00
  -14    9   10      3.99      0.00
  -14    9    9     -5.18      0.00
  -14    9    8      0.74      0.00
  -14    9    7     -5.53      0.00
  -14    9    6      2.42      0.00
  -14    9    5     -2.88      0.00
  -14    9    4     -0.09      0.00
  -14    9    3      2.14      0.00
  -14    9    2     -0.43      0.00
  -14    9    1      3.04      0.00
   14    9    0     -2.49      0.00
   14    9    1     -0.76      0.00
   14    9    2     -2.59      0.00
   14    9    3      5.72      0.00
   14    9    4     -0.56      0.00
   14    9    5      0.66      0.00
   14    9    6     -1.84      0.00
   14    9    7      2.18      0.00
   14    9    8      3.55      0.00
   14    9   10      2.87      0.00
   14    9   11      0.44      0.00
   14    9   12     -2.33      0.00
  -14   10   13      0.85      0.00
  -14   10   12    -11.25      0.00
  -14   10   11      3.69      0.00
  -14   10   10     -5.66      0.00
  -14   10    9      0.69      0.00
  -14   10    7      3.63      0.00
  -14   10    6     -2.77      0.00
  -14   10    5      0.56      0.00
  -14   10    4     -0.48      0.00
  -14   10    3     -2.14      0.00
  -14   10    2      8.09      0.00
  -14   10    1      2.43      0.00
   14   10    0      1.79      0.00
   14   10    1     -2.15      0.00
   14   10    2      2.38      0.00
   14   10    3     -6.14      0.00
   14   10    4     -1.82      0.00
   14   10    5     -4.87      0.00
   14   10    6     -5.41      0.00
   14   10    7      1.34      0.00
   14   10    8      1.61      0.00
   14   10    9      3.51      0.00
   14   10   10      1.31      0.00
  -14   11   10      1.95      0.00
  -14   11    9      6.15      0.00
  -14   11    8     -2.33      0.00
  -14   11    7      3.34      0.00
  -14   11    5      0.44      0.00
  -14   11    4     -1.90      0.00
  -14   11    3      2.67      0.00
  -14   11    2     -1.49      0.00
  -14   11    1      7.47      0.00
   14   11    0     -1.49      0.00
   14   11    1      0.98      0.00
   14   11    2     -6.85      0.00
   14   11    3     -0.82      0.00
   14   11    4     -8.64      0.00
   14   11    5     -3.84      0.00
   14   11    6      4.40      0.00
   14   11    7      0.23      0.00
   14   11    8      0.93      0.00
  -14   12    7     -1.27      0.00
  -14   12    6      3.14      0.00
  -14   12    5      2.16      0.00
  -14   12    4      1.32      0.00
  -14   12    3     -2.78      0.00
  -14   12    2      4.19      0.00
  -14   12    1     -1.71      0.00
   14   12    0      6.40      0.00
   14   12    1     -2.01      0.00
   14   12    2      1.73      0.00
   14   12    3     -6.85      0.00
   14   12    4      0.13      0.00
   14   12    5      3.62      0.00
  -15    0   18      2.15      0.00
  -15    0   16      0.06      0.00
  -15    0   14     -2.58      0.00
  -15    0   12      3.40      0.00
  -15    0   10      3.67      0.00
  -15    0    8     -4.15      0.00
  -15    0    6      0.97      0.00
  -15    0    4      4.27      0.00
  -15    0    2      2.11      0.00
   15    0    0      3.36      0.00
   15    0    2     -1.83      0.00
   15    0    4      0.19      0.00
   15    0    6     -2.10      0.00
   15    0    8      2.32      0.00
   15    0   10     -4.53      0.00
   15    0   12      0.17      0.00
   15    0   14     -3.93      0.00
   15    0   16     -4.52      0.00
  -15    1   18     -0.22      0.00
  -15    1   17      1.21      0.00
  -15    1   16     -0.56      0.00
  -15    1   15      0.61      0.00
  -15    1   14     -0.67      0.00
  -15    1   13      3.74      0.00
  -15    1   12     -0.91      0.00
  -15    1   11      4.30      0.00
  -15    1   10      3.15      0.00
  -15    1    9     -0.06      0.00
  -15    1    8      2.25      0.00
  -15    1    7     -3.66      0.00
  -15    1    6      0.94      0.00
  -15    1    5      1.51      0.00
  -15    1    4      1.08      0.00
  -15    1    3      0.36      0.00
  -15    1    2     -0.34      0.00
  -15    1    1      0.49      0.00
   15    1    0      2.19      0.00
   15    1    1     -1.43      0.00
   15    1    2      0.43      0.00
   15    1    3     -1.74      0.00
   15    1    4     -0.35      0.00
   15    1    5     -1.13      0.00
   15    1    6     -2.65      0.00
   15    1    7     -0.40      0.00
   15    1    8      0.26      0.00
   15    1    9     -0.14      0.00
   15    1   10      2.00      0.00
   15    1   11     -1.99      0.00
   15    1   12     -1.44      0.00
   15    1   13      3.87      0.00
   15    1   15     -6.96      0.00
   15    1   16      0.47      0.00
  -15    2   18     -0.23      0.00
  -15    2   17     -4.29      0.00
  -15    2   16     -3.92      0.00
  -15    2   15     -0.27      0.00
  -15    2   14      4.24      0.00
  -15    2   13      2.44      0.00
  -15    2   12      4.26      0.00
  -15    2   11      2.11      0.00
  -15    2   10      0.65      0.00
  -15    2    9      0.20      0.00
  -15    2    8     -3.25      0.00
  -15    2    7      1.49      0.00
  -15    2    5     -0.65      0.00
  -15    2    4      0.99      0.00
  -15    2    3      0.52      0.00
  -15    2    2     -0.09      0.00
  -15    2    1     -0.70      0.00
   15    2    0     -2.46      0.00
   15    2    1     -0.79      0.00
   15    2    2     -4.87      0.00
   15    2    3      2.97      0.00
   15    2    4     -3.56      0.00
   15    2    5      0.96      0.00
   15    2    6     -2.99      0.00
   15    2    7     -2.10      0.00
   15    2    8      1.74      0.00
   15    2    9      0.62      0.00
   15    2   10     -1.27      0.00
   15    2   11      0.28      0.00
   15    2   12      4.54      0.00
   15    2   13     -4.98      0.00
   15    2   14      1.93      0.00
   15    2   15     -2.49      0.00
   15    2   16     -3.97      0.00
  -15    3   18     -1.86      0.00
  -15    3   17     -1.57      0.00
  -15    3   16     -4.31      0.00
  -15    3   15     -5.01      0.00
  -15    3   14     -1.12      0.00
  -15    3   13      0.74      0.00
  -15    3   12      0.69      0.00
  -15    3   11      0.09      0.00
  -15    3   10     -1.23      0.00
  -15    3    9     -2.13      0.00
  -15    3    8     -2.82      0.00
  -15    3    7      0.28      0.00
  -15    3    6     -0.36      0.00
  -15    3    5      2.80      0.00
  -15    3    4     -1.26      0.00
  -15    3    3     -0.38      0.00
  -15    3    2      2.06      0.00
  -15    3    1     -1.04      0.00
   15    3    0     -1.78      0.00
   15    3    1     -2.40      0.00
   15    3    2      2.01      0.00
   15    3    3     -2.71      0.00
   15    3    4      4.73      0.00
   15    3    5     -5.07      0.00
   15    3    6     -3.40      0.00
   15    3    7     -0.78      0.00
   15    3    8      1.07      0.00
   15    3    9      1.12      0.00
   15    3   10      0.65      0.00
   15    3   11     -0.52      0.00
   15    3   12      0.53      0.00
   15    3   13      3.94      0.00
   15    3   14     -1.66      0.00
   15    3   15      1.80      0.00
  -15    4   17     -1.37      0.00
  -15    4   16     -1.39      0.00
  -15    4   15     -2.68      0.00
  -15    4   14      1.20      0.00
  -15    4   13     -5.31      0.00
  -15    4   12     -0.75      0.00
  -15    4   11      0.85      0.00
  -15    4   10      1.49      0.00
  -15    4    9     -0.34      0.00
  -15    4    8     -0.17      0.00
  -15    4    7     -0.76      0.00
  -15    4    6      3.83      0.00
  -15    4    5     -4.32      0.00
  -15    4    4     -3.11      0.00
  -15    4    3     -3.01      0.00
  -15    4    2     -5.12      0.00
  -15    4    1      3.54      0.00
   15    4    0     -1.20      0.00
   15    4    1     -0.59      0.00
   15    4    2      3.06      0.00
   15    4    3      1.78      0.00
   15    4    4     -0.68      0.00
   15    4    5     -2.72      0.00
   15    4    6     -1.73      0.00
   15    4    7     -0.22      0.00
   15    4    8     -0.75      0.00
   15    4    9      4.25      0.00
   15    4   10     -1.90      0.00
   15    4   11      0.65      0.00
   15    4   12      2.93      0.00
   15    4   13      4.61      0.00
  -15    5   17     -3.24      0.00
  -15    5   16      0.36      0.00
  -15    5   15      2.30      0.00
  -15    5   14     -3.85      0.00
  -15    5   13      3.98      0.00
  -15    5   12     -3.29      0.00
  -15    5   11      1.84      0.00
  -15    5    9      0.63      0.00
  -15    5    8      3.67      0.00
  -15    5    7     -0.96      0.00
  -15    5    6      0.89      0.00
  -15    5    5      2.00      0.00
  -15    5    4     -7.78      0.00
  -15    5    3     -3.43      0.00
  -15    5    2     -1.25      0.00
  -15    5    1     -0.27      0.00
   15    5    0     -1.80      0.00
   15    5    1      1.52      0.00
   15    5    2     -2.39      0.00
   15    5    3      0.37      0.00
   15    5    4     -2.70      0.00
   15    5    5      0.25      0.00
   15    5    6     -0.30      0.00
   15    5    7      1.43      0.00
   15    5    8      1.11      0.00
   15    5    9     -3.74      0.00
   15    5   10      1.07      0.00
   15    5   11      1.76      0.00
   15    5   12      2.99      0.00
   15    5   13      4.95      0.00
  -15    6   16     -4.45      0.00
  -15    6   15     -2.67      0.00
  -15    6   14      3.28      0.00
  -15    6   13     -0.80      0.00
  -15    6   12      0.11      0.00
  -15    6   11     -4.93      0.00
  -15    6   10      3.99      0.00
  -15    6    9      0.31      0.00
  -15    6    8     -3.57      0.00
  -15    6    7      4.30      0.00
  -15    6    6      2.97      0.00
  -15    6    5      0.66      0.00
  -15    6    3     -2.42      0.00
  -15    6    2      1.59      0.00
  -15    6    1      0.96      0.00
   15    6    0      3.93      0.00
   15    6    1     -1.13      0.00
   15    6    2      1.28      0.00
   15    6    3     -3.56      0.00
   15    6    4      0.50      0.00
   15    6    5     -0.15      0.00
   15    6    6      1.74      0.00
   15    6    8      1.94      0.00
   15    6    9     -3.02      0.00
   15    6   10     -1.12      0.00
   15    6   11      3.39      0.00
   15    6   12      3.79      0.00
  -15    7   15      2.41      0.00
  -15    7   14      0.01      0.00
  -15    7   13     -0.61      0.00
  -15    7   12     -2.69      0.00
  -15    7   11      3.56      0.00
  -15    7   10     -2.48      0.00
  -15    7    9      3.18      0.00
  -15    7    8      2.58      0.00
  -15    7    7      0.88      0.00
  -15    7    6      0.99      0.00
  -15    7    5      3.59      0.00
  -15    7    4      1.96      0.00
  -15    7    3     -1.11      0.00
  -15    7    2      0.11      0.00
  -15    7    1      2.53      0.00
   15    7    0     -2.71      0.00
   15    7    1      7.60      0.00
   15    7    2      0.33      0.00
   15    7    3      1.61      0.00
   15    7    4     -2.63      0.00
   15    7    5     -1.89      0.00
   15    7    6     -2.37      0.00
   15    7    7      1.46      0.00
   15    7    8     -6.28      0.00
   15    7    9      4.62      0.00
   15    7   10     -1.50      0.00
   15    7   11      1.04      0.00
   15    7   12      4.65      0.00
  -15    8   13     -3.20      0.00
  -15    8   12     -0.48      0.00
  -15    8   11     -9.82      0.00
  -15    8   10      5.97      0.00
  -15    8    9      0.36      0.00
  -15    8    8      4.67      0.00
  -15    8    7     -0.30      0.00
  -15    8    6      5.22      0.00
  -15    8    5      1.04      0.00
  -15    8    4      3.11      0.00
  -15    8    3      1.54      0.00
  -15    8    2     -1.84      0.00
  -15    8    1      4.33      0.00
   15    8    0      5.72      0.00
   15    8    1     -0.95      0.00
   15    8    2      2.76      0.00
   15    8    3      1.33      0.00
   15    8    4     -5.88      0.00
   15    8    5     -0.92      0.00
   15    8    6     -1.14      0.00
   15    8    7      0.60      0.00
   15    8    8      0.37      0.00
   15    8    9     -6.54      0.00
   15    8   10      1.00      0.00
   15    8   11      0.67      0.00
  -15    9   12     -6.78      0.00
  -15    9   11      4.44      0.00
  -15    9   10     -7.37      0.00
  -15    9    9      4.17      0.00
  -15    9    8      1.38      0.00
  -15    9    6     -2.01      0.00
  -15    9    5      4.21      0.00
  -15    9    4      2.02      0.00
  -15    9    3     -0.11      0.00
  -15    9    2      5.70      0.00
  -15    9    1     -3.00      0.00
   15    9    0     -4.20      0.00
   15    9    1      2.95      0.00
   15    9    2      3.82      0.00
   15    9    3     -3.71      0.00
   15    9    4      4.94      0.00
   15    9    5      3.89      0.00
   15    9    6      4.57      0.00
   15    9    7     -1.84      0.00
   15    9    8     -2.11      0.00
   15    9    9     -4.02      0.00
  -15   10    9      4.69      0.00
  -15   10    8     -2.40      0.00
  -15   10    7      3.94      0.00
  -15   10    6      1.68      0.00
  -15   10    5     -0.59      0.00
  -15   10    4      0.36      0.00
  -15   10    3      3.53      0.00
  -15   10    2     -5.09      0.00
  -15   10    1      3.39      0.00
   15   10    0     -2.27      0.00
   15   10    1      1.46      0.00
   15   10    2      0.41      0.00
   15   10    3      8.85      0.00
   15   10    4      3.44      0.00
   15   10    5      4.77      0.00
   15   10    6      2.46      0.00
   15   10    7     -1.73      0.00
  -15   11    6      2.31      0.00
  -15   11    5      0.41      0.00
  -15   11    4      2.03      0.00
  -15   11    3     -2.19      0.00
  -15   11    2      1.27      0.00
  -15   11    1     -5.21      0.00
   15   11    0      0.66      0.00
   15   11    1      0.18      0.00
   15   11    2      3.19      0.00
   15   11    3     -3.15      0.00
   15   11    4      4.92      0.00
  -16    0   16      1.41      0.00
  -16    0   14      2.15      0.00
  -16    0   12     -1.51      0.00
  -16    0   10     -1.29      0.00
  -16    0    8     -0.53      0.00
  -16    0    4     -0.35      0.00
  -16    0    2     -2.32      0.00
   16    0    0     -6.76      0.00
   16    0    2      2.24      0.00
   16    0    6      3.02      0.00
   16    0    8     -0.07      0.00
   16    0   10      2.52      0.00
   16    0   12     -0.97      0.00
  -16    1   16      1.16      0.00
  -16    1   15      0.90      0.00
  -16    1   14      4.86      0.00
  -16    1   13     -0.35      0.00
  -16    1   12      1.68      0.00
  -16    1   11     -1.49      0.00
  -16    1   10     -4.05      0.00
  -16    1    9     -2.14      0.00
  -16    1    8     -1.22      0.00
  -16    1    7      0.47      0.00
  -16    1    6     -2.69      0.00
  -16    1    5     -1.87      0.00
  -16    1    4     -3.00      0.00
  -16    1    3     -1.41      0.00
  -16    1    2     -2.21      0.00
  -16    1    1     -2.61      0.00
   16    1    0      1.88      0.00
   16    1    1     -0.70      0.00
   16    1    2      1.43      0.00
   16    1    3      4.03      0.00
   16    1    4     -2.25      0.00
   16    1    5      0.86      0.00
   16    1    6      2.68      0.00
   16    1    7      1.65      0.00
   16    1    8     -0.07      0.00
   16    1    9      0.19      0.00
   16    1   10     -2.04      0.00
   16    1   11      2.15      0.00
   16    1   12     -0.93      0.00
   16    1   13     -5.16      0.00
  -16    2   15     -2.16      0.00
  -16    2   14     -3.35      0.00
  -16    2   13      0.92      0.00
  -16    2   11     -2.80      0.00
  -16    2   10     -0.96      0.00
  -16    2    9     -2.27      0.00
  -16    2    8     -0.34      0.00
  -16    2    7     -1.82      0.00
  -16    2    6     -3.42      0.00
  -16    2    5     -0.65      0.00
  -16    2    4     -5.22      0.00
  -16    2    3     -1.72      0.00
  -16    2    2     -1.11      0.00
  -16    2    1     -3.30      0.00
   16    2    0      1.60      0.00
   16    2    1      3.03      0.00
   16    2    2      2.72      0.00
   16    2    3     -3.25      0.00
   16    2    4      1.56      0.00
   16    2    5     -1.06      0.00
   16    2    6      1.63      0.00
   16    2    7      3.21      0.00
   16    2    8     -1.25      0.00
   16    2    9     -2.55      0.00
   16    2   10      0.61      0.00
   16    2   11      0.57      0.00
   16    2   12     -2.85      0.00
   16    2   13      1.75      0.00
  -16    3   15      1.59      0.00
  -16    3   14      0.36      0.00
  -16    3   13     -4.04      0.00
  -16    3   11      3.73      0.00
  -16    3   10      1.50      0.00
  -16    3    9      1.69      0.00
  -16    3    8      1.82      0.00
  -16    3    7     -1.56      0.00
  -16    3    6     -2.85      0.00
  -16    3    5     -7.65      0.00
  -16    3    4     -0.27      0.00
  -16    3    3     -3.08      0.00
  -16    3    2     -6.84      0.00
  -16    3    1      1.48      0.00
   16    3    0      2.67      0.00
   16    3    1      1.40      0.00
   16    3    2     -4.50      0.00
   16    3    3      1.80      0.00
   16    3    4     -5.85      0.00
   16    3    5      5.94      0.00
   16    3    6      1.62      0.00
   16    3    7     -0.79      0.00
   16    3    8     -0.08      0.00
   16    3    9     -2.34      0.00
   16    3   10     -1.50      0.00
   16    3   11      0.43      0.00
   16    3   12     -0.11      0.00
  -16    4   15      4.16      0.00
  -16    4   14     -1.85      0.00
  -16    4   13      5.98      0.00
  -16    4   12      3.01      0.00
  -16    4   11      1.50      0.00
  -16    4   10      0.21      0.00
  -16    4    9      3.88      0.00
  -16    4    8      3.70      0.00
  -16    4    7     -3.37      0.00
  -16    4    6     -1.69      0.00
  -16    4    5      0.22      0.00
  -16    4    4     -3.40      0.00
  -16    4    3      0.79      0.00
  -16    4    2      1.48      0.00
  -16    4    1     -4.53      0.00
   16    4    0     -0.19      0.00
   16    4    1     -1.67      0.00
   16    4    2     -0.63      0.00
   16    4    3     -1.75      0.00
   16    4    4      4.30      0.00
   16    4    5     -3.34      0.00
   16    4    6      1.74      0.00
   16    4    7     -1.33      0.00
   16    4    8     -0.67      0.00
   16    4    9     -1.86      0.00
   16    4   10      2.17      0.00
   16    4   11     -3.47      0.00
  -16    5   14      3.46      0.00
  -16    5   13      1.71      0.00
  -16    5   12      2.00      0.00
  -16    5   11      0.35      0.00
  -16    5   10      1.86      0.00
  -16    5    9     -3.37      0.00
  -16    5    8     -2.37      0.00
  -16    5    7      6.92      0.00
  -16    5    6     -0.93      0.00
  -16    5    5     -1.16      0.00
  -16    5    4      6.35      0.00
  -16    5    3      4.31      0.00
  -16    5    2      3.48      0.00
  -16    5    1     -1.69      0.00
   16    5    0      0.56      0.00
   16    5    1     -2.53      0.00
   16    5    2      2.77      0.00
   16    5    3      1.86      0.00
   16    5    4      0.15      0.00
   16    5    5      1.33      0.00
   16    5    6     -3.00      0.00
   16    5    7      0.24      0.00
   16    5    8     -2.06      0.00
   16    5    9      3.56      0.00
   16    5   10     -2.99      0.00
   16    5   11     -2.42      0.00
  -16    6   13     -0.40      0.00
  -16    6   12      5.21      0.00
  -16    6   11      3.76      0.00
  -16    6   10     -4.09      0.00
  -16    6    9      0.53      0.00
  -16    6    8      2.07      0.00
  -16    6    7     -0.20      0.00
  -16    6    6      0.23      0.00
  -16    6    5      1.28      0.00
  -16    6    4      2.73      0.00
  -16    6    3      1.86      0.00
  -16    6    2      3.53      0.00
  -16    6    1      0.25      0.00
   16    6    0     -4.62      0.00
   16    6    1     -0.36      0.00
   16    6    2     -2.33      0.00
   16    6    3     -1.34      0.00
   16    6    4     -0.28      0.00
   16    6    5      1.85      0.00
   16    6    6     -0.32      0.00
   16    6    7      0.87      0.00
   16    6    8      0.42      0.00
   16    6    9     -3.03      0.00
   16    6   10      0.43      0.00
  -16    7   12      0.52      0.00
  -16    7   11     -0.03      0.00
  -16    7   10      4.46      0.00
  -16    7    9     -3.20      0.00
  -16    7    8     -1.25      0.00
  -16    7    7      1.24      0.00
  -16    7    6      1.22      0.00
  -16    7    5     -2.61      0.00
  -16    7    4     -0.64      0.00
  -16    7    3      2.64      0.00
  -16    7    2      0.12      0.00
  -16    7    1     -0.66      0.00
   16    7    0      3.09      0.00
   16    7    1     -5.61      0.00
   16    7    2     -2.17      0.00
   16    7    3     -2.74      0.00
   16    7    4      3.56      0.00
   16    7    5     -2.62      0.00
   16    7    6      2.97      0.00
   16    7    7     -2.79      0.00
   16    7    8      1.44      0.00
   16    7    9     -0.82      0.00
  -16    8   10     -5.66      0.00
  -16    8    8     -2.24      0.00
  -16    8    7     -3.18      0.00
  -16    8    6     -2.23      0.00
  -16    8    4     -2.75      0.00
  -16    8    3     -0.26      0.00
  -16    8    2      1.67      0.00
  -16    8    1     -3.27      0.00
   16    8    0     -3.62      0.00
   16    8    1      5.54      0.00
   16    8    2     -4.37      0.00
   16    8    3      0.77      0.00
   16    8    4     -1.48      0.00
   16    8    5     -0.77      0.00
   16    8    6     -5.60      0.00
   16    8    7     -1.07      0.00
  -16    9    8     -7.51      0.00
  -16    9    7     -0.63      0.00
  -16    9    6     -1.48      0.00
  -16    9    5     -2.69      0.00
  -16    9    4     -3.82      0.00
  -16    9    3     -0.06      0.00
  -16    9    2     -4.33      0.00
  -16    9    1      1.88      0.00
   16    9    0      5.85      0.00
   16    9    1     -7.35      0.00
   16    9    2      0.68      0.00
   16    9    3     -2.32      0.00
   16    9    4     -7.03      0.00
   16    9    5     -3.74      0.00
  -16   10    2      0.89      0.00
  -16   10    1     -3.36      0.00
   16   10    0     -2.41      0.00
  -17    0   12     -1.44      0.00
  -17    0   10     -4.16      0.00
  -17    0    8      0.27      0.00
  -17    0    6     -2.12      0.00
  -17    0    4     -3.45      0.00
  -17    0    2     -1.25      0.00
   17    0    0      3.30      0.00
   17    0    2     -2.26      0.00
   17    0    4     -3.77      0.00
   17    0    6     -0.44      0.00
   17    0    8     -1.17      0.00
   17    0   10      1.11      0.00
  -17    1   13     -1.57      0.00
  -17    1   12     -3.26      0.00
  -17    1   11     -3.83      0.00
  -17    1   10      0.44      0.00
  -17    1    9     -0.22      0.00
  -17    1    8      1.44      0.00
  -17    1    7      0.57      0.00
  -17    1    6      3.20      0.00
  -17    1    5     -0.03      0.00
  -17    1    4     -1.60      0.00
  -17    1    3      0.41      0.00
  -17    1    2      0.84      0.00
  -17    1    1      0.21      0.00
   17    1    0     -4.74      0.00
   17    1    1      0.01      0.00
   17    1    2     -2.09      0.00
   17    1    3     -2.87      0.00
   17    1    4      4.83      0.00
   17    1    5     -0.49      0.00
   17    1    6      0.74      0.00
   17    1    7     -0.29      0.00
   17    1    8      0.31      0.00
   17    1    9      0.63      0.00
   17    1   10      2.49      0.00
  -17    2   13     -3.57      0.00
  -17    2   12     -4.22      0.00
  -17    2   11      2.42      0.00
  -17    2   10     -0.64      0.00
  -17    2    9      1.76      0.00
  -17    2    8      3.89      0.00
  -17    2    7      2.88      0.00
  -17    2    6      2.09      0.00
  -17    2    5      1.54      0.00
  -17    2    4      4.37      0.00
  -17    2    3     -0.50      0.00
  -17    2    2      0.71      0.00
  -17    2    1      5.30      0.00
   17    2    0     -1.26      0.00
   17    2    1     -3.80      0.00
   17    2    2      2.21      0.00
   17    2    3      1.77      0.00
   17    2    4     -1.82      0.00
   17    2    5      2.34      0.00
   17    2    6     -0.67      0.00
   17    2    7     -0.99      0.00
   17    2    8      2.38      0.00
   17    2    9      3.11      0.00
   17    2   10     -1.32      0.00
  -17    3   12     -1.03      0.00
  -17    3   11     -7.14      0.00
  -17    3   10      0.55      0.00
  -17    3    9      3.12      0.00
  -17    3    8      0.11      0.00
  -17    3    7      1.06      0.00
  -17    3    6      6.14      0.00
  -17    3    5      6.29      0.00
  -17    3    4      2.01      0.00
  -17    3    3      4.15      0.00
  -17    3    2      7.54      0.00
  -17    3    1     -0.18      0.00
   17    3    0     -3.20      0.00
   17    3    1      2.68      0.00
   17    3    2      2.86      0.00
   17    3    3     -0.34      0.00
   17    3    4      3.62      0.00
   17    3    5     -4.56      0.00
   17    3    6      0.49      0.00
   17    3    7      3.05      0.00
   17    3    8     -0.86      0.00
   17    3    9      0.96      0.00
   17    3   10      1.26      0.00
  -17    4   12     -5.68      0.00
  -17    4   11     -3.01      0.00
  -17    4   10     -2.78      0.00
  -17    4    9     -3.76      0.00
  -17    4    8     -3.69      0.00
  -17    4    7      6.16      0.00
  -17    4    5      3.46      0.00
  -17    4    4      9.29      0.00
  -17    4    3      3.50      0.00
  -17    4    2      3.20      0.00
  -17    4    1      6.24      0.00
   17    4    0      2.68      0.00
   17    4    1      2.22      0.00
   17    4    2     -2.57      0.00
   17    4    3      1.68      0.00
   17    4    4     -4.05      0.00
   17    4    5      4.60      0.00
   17    4    6     -0.23      0.00
   17    4    7     -0.26      0.00
   17    4    8      1.17      0.00
   17    4    9      0.09      0.00
  -17    5   11     -3.39      0.00
  -17    5   10     -3.75      0.00
  -17    5    9      0.87      0.00
  -17    5    8      0.64      0.00
  -17    5    7     -6.41      0.00
  -17    5    6      1.93      0.00
  -17    5    5      4.31      0.00
  -17    5    4     -0.84      0.00
  -17    5    3     -0.43      0.00
  -17    5    2      2.12      0.00
  -17    5    1      3.59      0.00
   17    5    0     -1.09      0.00
   17    5    1      0.73      0.00
   17    5    2      1.04      0.00
   17    5    3     -1.60      0.00
   17    5    4      0.62      0.00
   17    5    5     -1.59      0.00
   17    5    6      3.28      0.00
   17    5    7     -2.74      0.00
   17    5    8      1.49      0.00
  -17    6    9     -2.01      0.00
  -17    6    8     -0.69      0.00
  -17    6    7     -0.09      0.00
  -17    6    6     -3.65      0.00
  -17    6    5     -0.94      0.00
  -17    6    4     -2.24      0.00
  -17    6    3     -0.23      0.00
  -17    6    2     -4.49      0.00
  -17    6    1     -0.73      0.00
   17    6    0      2.99      0.00
   17    6    1      1.54      0.00
   17    6    2      1.85      0.00
   17    6    3      2.27      0.00
   17    6    4      0.59      0.00
   17    6    5      0.53      0.00
   17    6    6     -1.85      0.00
   17    6    7      3.86      0.00
  -17    7    7     -5.03      0.00
  -17    7    6     -1.36      0.00
  -17    7    5     -0.91      0.00
  -17    7    4     -0.89      0.00
  -17    7    3     -2.80      0.00
  -17    7    2     -3.21      0.00
  -17    7    1     -1.76      0.00
   17    7    0      0.19      0.00
   17    7    1      2.18      0.00
   17    7    2     -0.05      0.00
   17    7    3     -0.15      0.00
   17    7    4      0.15      0.00
   17    7    5      3.28      0.00
  -17    8    4     -0.82      0.00
  -17    8    3     -0.16      0.00
  -17    8    2     -3.80      0.00
  -17    8    1     -0.38      0.00
   17    8    0      2.02      0.00
   17    8    1     -4.50      0.00
  -18    0    8     -1.96      0.00
  -18    0    6      3.43      0.00
  -18    0    2      1.26      0.00
   18    0    0      1.82      0.00
   18    0    6     -2.58      0.00
  -18    1    9      1.31      0.00
  -18    1    8      0.80      0.00
  -18    1    7     -0.96      0.00
  -18    1    6      0.55      0.00
  -18    1    5      3.13      0.00
  -18    1    4      4.50      0.00
  -18    1    3      1.27      0.00
  -18    1    2      1.34      0.00
  -18    1    1      2.27      0.00
   18    1    0      4.17      0.00
   18    1    1      1.08      0.00
   18    1    2      0.70      0.00
   18    1    3      0.46      0.00
   18    1    4     -3.97      0.00
   18    1    5      0.10      0.00
   18    1    6     -1.17      0.00
  -18    2    9      0.82      0.00
  -18    2    8     -2.17      0.00
  -18    2    7     -1.02      0.00
  -18    2    6      1.05      0.00
  -18    2    5      0.81      0.00
  -18    2    4     -0.91      0.00
  -18    2    3      3.26      0.00
  -18    2    2      2.26      0.00
  -18    2    1     -3.56      0.00
   18    2    0      1.40      0.00
   18    2    1      1.13      0.00
   18    2    2     -3.10      0.00
   18    2    3     -1.14      0.00
   18    2    4      1.63      0.00
   18    2    5     -1.98      0.00
   18    2    6      0.16      0.00
  -18    3    8     -1.83      0.00
  -18    3    7      2.05      0.00
  -18    3    5     -3.16      0.00
  -18    3    4      1.67      0.00
  -18    3    3     -2.88      0.00
  -18    3    2     -2.90      0.00
  -18    3    1      0.82      0.00
   18    3    0      1.58      0.00
   18    3    1     -1.64      0.00
   18    3    2     -0.21      0.00
   18    3    3     -1.93      0.00
   18    3    4     -0.39      0.00
  -18    4    7     -6.20      0.00
  -18    4    6     -0.91      0.00
  -18    4    5     -4.14      0.00
  -18    4    4     -8.43      0.00
  -18    4    3     -2.96      0.00
  -18    4    2     -3.87      0.00
  -18    4    1     -3.17      0.00
   18    4    0     -1.02      0.00
   18    4    1     -0.92      0.00
   18    4    2      1.90      0.00
   18    4    3      0.93      0.00
   18    4    4      0.80      0.00
  -18    5    5     -3.75      0.00
  -18    5    4     -5.63      0.00
  -18    5    3     -2.23      0.00
  -18    5    2     -5.21      0.00
  -18    5    1     -3.55      0.00
   18    5    0      0.65      0.00
   18    5    1     -1.56      0.00
   18    5    2     -2.37      0.00
    1    0    0   -212.50      0.00
    2    0    0     20.41      0.00
    3    0    0     76.34      0.00
   13    0    0     -6.43      0.00
    1    1    0     97.36      0.00
    2    1    0    -87.62      0.00
    3    1    0      6.76      0.00
    0    2    0     66.22      0.00
    1    2    0    -77.58      0.00
    2    2    0     57.49      0.00
    1    3    0      9.41      0.00
   18    6    0     -4.32      0.00
   18    7    0     -0.18      0.00
   18    8    0      0.60      0.00
   17    9    0     -4.16      0.00
   18    9    0     -1.01      0.00
   17   10    0      2.48      0.00
   18   10    0     -0.74      0.00
   16   11    0      1.46      0.00
   17   11    0     -0.27      0.00
   15   12    0     -3.08      0.00
   16   12    0     -0.05      0.00
   14   13    0      1.33      0.00
   15   13    0      1.26      0.00
   16   13    0     -2.70      0.00
   13   14    0     -3.27      0.00
   14   14    0      1.39      0.00
   15   14    0     -0.95      0.00
   12   15    0      0.72      0.00
   13   15    0     -1.57      0.00
   14   15    0      0.43      0.00
   11   16    0     -0.11      0.00
   12   16    0      0.30      0.00
   13   16    0     -0.24      0.00
    9   17    0     -5.34      0.00
   10   17    0      2.95      0.00
   11   17    0     -0.44      0.00
   12   17    0      1.04      0.00
    7   18    0     -5.38      0.00
    8   18    0      2.86      0.00
    9   18    0      0.85      0.00
   10   18    0     -2.27      0.00
    2   19    0     -2.93      0.00
    3   19    0      1.30      0.00
    4   19    0      3.44      0.00
    5   19    0     -5.15      0.00
    6   19    0      3.84      0.00
    7   19    0     -0.93      0.00
    8   19    0     -0.62      0.00
   -2    1    1    -11.45      0.00
   -1    1    1    -83.64      0.00
    0    1    1    160.48      0.00
    1    1    1   -138.64      0.00
    2    1    1     55.59      0.00
   -2    2    1     34.67      0.00
   -1    2    1    -26.19      0.00
    0    2    1    -25.75      0.00
    1    2    1     85.76      0.00
    2    2    1    -77.23      0.00
    5    2    1    -15.59      0.00
    0    3    1     18.15      0.00
    2    3    1     48.73      0.00
  -18    6    1     -1.80      0.00
   18    6    1     -0.47      0.00
  -18    7    1      0.41      0.00
   18    7    1      0.84      0.00
  -18    8    1      3.12      0.00
   18    8    1      0.09      0.00
  -18    9    1      0.19      0.00
  -17    9    1     -0.42      0.00
   17    9    1      6.63      0.00
   18    9    1     -1.63      0.00
  -18   10    1      1.49      0.00
  -17   10    1      0.31      0.00
   16   10    1      1.37      0.00
   17   10    1     -3.74      0.00
   18   10    1      3.32      0.00
  -17   11    1      2.60      0.00
  -16   11    1     -0.21      0.00
   16   11    1     -1.58      0.00
   17   11    1      1.51      0.00
  -16   12    1      1.13      0.00
  -15   12    1     -1.56      0.00
   15   12    1      0.16      0.00
   16   12    1      1.03      0.00
  -16   13    1     -0.52      0.00
  -15   13    1     -1.24      0.00
  -14   13    1      2.85      0.00
   14   13    1      3.97      0.00
   15   13    1     -3.74      0.00
   16   13    1      1.25      0.00
  -15   14    1     -0.24      0.00
  -14   14    1      1.06      0.00
  -13   14    1     -0.51      0.00
   13   14    1     -2.18      0.00
   14   14    1      2.93      0.00
   15   14    1     -0.33      0.00
  -14   15    1      2.47      0.00
  -13   15    1     -2.02      0.00
  -12   15    1     -0.16      0.00
   12   15    1     -0.08      0.00
   13   15    1     -1.46      0.00
   14   15    1      0.00      0.00
  -13   16    1      1.34      0.00
  -12   16    1     -0.55      0.00
  -11   16    1     -0.75      0.00
   11   16    1     -0.62      0.00
   12   16    1      1.69      0.00
   13   16    1     -1.99      0.00
  -12   17    1      0.42      0.00
  -11   17    1      1.53      0.00
  -10   17    1     -3.83      0.00
   -9   17    1      3.46      0.00
    9   17    1     -2.21      0.00
   10   17    1      0.83      0.00
   11   17    1     -2.05      0.00
   12   17    1      0.98      0.00
  -10   18    1     -2.29      0.00
   -9   18    1      0.26      0.00
   -8   18    1      1.11      0.00
   -7   18    1     -1.16      0.00
    7   18    1     -5.21      0.00
    8   18    1      4.42      0.00
    9   18    1     -3.15      0.00
   10   18    1      1.83      0.00
   -8   19    1      2.50      0.00
   -7   19    1     -1.53      0.00
   -6   19    1      0.47      0.00
   -5   19    1     -0.38      0.00
   -4   19    1     -0.40      0.00
   -3   19    1      0.92      0.00
   -2   19    1     -1.07      0.00
    2   19    1      1.09      0.00
    3   19    1      0.80      0.00
    4   19    1     -0.57      0.00
    5   19    1     -0.40      0.00
    6   19    1      1.31      0.00
    7   19    1     -1.33      0.00
    8   19    1      1.43      0.00
   -3    0    2     79.03      0.00
   -2    0    2    -73.18      0.00
   -1    0    2    -28.68      0.00
    0    0    2     92.18      0.00
    1    0    2    -64.69      0.00
    2    0    2     -1.83      0.00
   18    0    2      0.91      0.00
   -2    1    2     46.65      0.00
   -1    1    2    -32.38      0.00
    0    1    2    -24.51      0.00
    1    1    2     82.75      0.00
    2    1    2    -58.35      0.00
   -2    2    2    -30.73      0.00
   -1    2    2     40.39      0.00
    0    2    2     -7.77      0.00
    1    2    2    -28.87      0.00
    2    2    2     37.23      0.00
    2    3    2    -50.90      0.00
  -18    6    2      1.46      0.00
   18    6    2      0.19      0.00
  -18    7    2      1.57      0.00
   18    7    2     -0.51      0.00
  -18    8    2      1.76      0.00
  -13    8    2     -1.51      0.00
   17    8    2      2.98      0.00
   18    8    2      0.31      0.00
  -18    9    2      1.86      0.00
  -17    9    2      0.91      0.00
  -12    9    2      5.63      0.00
   17    9    2      0.15      0.00
   18    9    2      0.67      0.00
  -18   10    2     -0.57      0.00
  -17   10    2      3.06      0.00
   16   10    2     -5.03      0.00
   17   10    2      3.59      0.00
   18   10    2     -1.88      0.00
  -17   11    2      0.19      0.00
  -16   11    2     -1.05      0.00
   16   11    2     -0.56      0.00
   17   11    2     -3.06      0.00
  -16   12    2     -0.91      0.00
  -15   12    2     -2.53      0.00
   15   12    2     -4.30      0.00
   16   12    2      3.51      0.00
  -16   13    2      1.83      0.00
  -15   13    2     -0.91      0.00
  -14   13    2     -0.45      0.00
   14   13    2      0.64      0.00
   15   13    2      1.59      0.00
   16   13    2     -1.36      0.00
  -15   14    2      0.91      0.00
  -14   14    2     -1.16      0.00
  -13   14    2     -1.84      0.00
   13   14    2      1.89      0.00
   14   14    2      0.13      0.00
   15   14    2     -1.05      0.00
  -14   15    2     -1.60      0.00
  -13   15    2      0.28      0.00
  -12   15    2     -1.00      0.00
   12   15    2      0.75      0.00
   13   15    2     -0.90      0.00
   14   15    2      0.48      0.00
  -13   16    2     -0.15      0.00
  -12   16    2      1.59      0.00
  -11   16    2      0.00      0.00
   11   16    2     -1.09      0.00
   12   16    2     -0.39      0.00
   13   16    2     -0.29      0.00
  -12   17    2      1.39      0.00
  -11   17    2     -1.26      0.00
  -10   17    2      1.64      0.00
   -9   17    2     -0.98      0.00
    9   17    2     -3.56      0.00
   10   17    2      0.91      0.00
   11   17    2      0.48      0.00
  -10   18    2     -2.20      0.00
   -9   18    2      0.06      0.00
   -8   18    2      1.27      0.00
   -7   18    2     -2.63      0.00
    7   18    2     -0.99      0.00
    8   18    2      0.89      0.00
    9   18    2     -0.04      0.00
   10   18    2      0.04      0.00
   -8   19    2      1.27      0.00
   -7   19    2     -0.80      0.00
   -6   19    2      0.61      0.00
   -5   19    2      0.66      0.00
   -4   19    2     -0.22      0.00
   -3   19    2     -1.40      0.00
   -2   19    2      2.13      0.00
    2   19    2     -2.68      0.00
    3   19    2      3.27      0.00
    4   19    2     -1.90      0.00
    5   19    2     -0.05      0.00
    6   19    2      0.53      0.00
    7   19    2     -1.41      0.00
    8   19    2      2.14      0.00
   -2    1    3    -65.85      0.00
   -1    1    3     49.11      0.00
    0    1    3    -21.21      0.00
    1    1    3     13.24      0.00
    2    1    3    -27.00      0.00
   -1    2    3    -28.40      0.00
    0    2    3      6.32      0.00
    1    2    3     36.11      0.00
   -8    5    3     -2.13      0.00
   18    5    3      0.90      0.00
  -18    6    3     -2.51      0.00
   12    6    3     -2.80      0.00
   18    6    3     -3.03      0.00
  -18    7    3      0.70      0.00
   18    7    3      3.06      0.00
  -18    8    3     -1.04      0.00
  -10    8    3      0.77      0.00
   17    8    3      1.81      0.00
   18    8    3     -2.43      0.00
  -18    9    3      1.17      0.00
  -17    9    3     -1.71      0.00
   17    9    3      2.75      0.00
   18    9    3     -0.98      0.00
  -18   10    3      1.84      0.00
  -17   10    3      0.15      0.00
  -16   10    3     -4.33      0.00
   16   10    3     -5.23      0.00
   17   10    3     -0.24      0.00
  -17   11    3      2.91      0.00
  -16   11    3     -1.26      0.00
   16   11    3      6.34      0.00
   17   11    3     -2.24      0.00
  -16   12    3      1.32      0.00
  -15   12    3      1.69      0.00
   15   12    3      1.31      0.00
   16   12    3     -1.69      0.00
  -16   13    3     -1.27      0.00
  -15   13    3      1.90      0.00
  -14   13    3     -1.77      0.00
   14   13    3      2.59      0.00
   15   13    3     -4.70      0.00
  -15   14    3     -0.42      0.00
  -14   14    3     -1.65      0.00
  -13   14    3      2.19      0.00
   13   14    3     -1.94      0.00
   14   14    3      1.77      0.00
   15   14    3      2.02      0.00
  -14   15    3     -3.85      0.00
  -13   15    3      1.08      0.00
  -12   15    3      3.01      0.00
   12   15    3      0.77      0.00
   13   15    3     -0.03      0.00
   14   15    3     -0.22      0.00
  -13   16    3     -0.14      0.00
  -12   16    3     -0.16      0.00
  -11   16    3      0.96      0.00
   10   16    3      2.93      0.00
   11   16    3     -1.20      0.00
   12   16    3      0.83      0.00
   13   16    3     -0.35      0.00
  -12   17    3      0.89      0.00
  -11   17    3     -1.43      0.00
  -10   17    3      1.58      0.00
   -9   17    3      0.96      0.00
    9   17    3      0.17      0.00
   10   17    3     -0.52      0.00
   11   17    3      0.68      0.00
  -10   18    3      1.49      0.00
   -9   18    3     -2.63      0.00
   -8   18    3      4.28      0.00
   -7   18    3     -4.56      0.00
    6   18    3     -1.22      0.00
    7   18    3     -0.94      0.00
    8   18    3      2.27      0.00
    9   18    3     -2.64      0.00
   10   18    3      0.45      0.00
   -8   19    3      1.02      0.00
   -7   19    3      0.24      0.00
   -6   19    3     -1.28      0.00
   -5   19    3      1.54      0.00
   -4   19    3     -1.70      0.00
   -3   19    3      2.22      0.00
   -2   19    3     -2.25      0.00
   -1   19    3      1.87      0.00
    0   19    3     -0.13      0.00
    1   19    3     -0.95      0.00
    2   19    3      0.07      0.00
    3   19    3      1.29      0.00
    4   19    3     -1.07      0.00
    5   19    3     -0.29      0.00
    6   19    3      0.71      0.00
    7   19    3     -0.72      0.00
    8   19    3     -0.03      0.00
  -18    0    4      4.65      0.00
   -7    0    4     -4.83      0.00
   -2    0    4    -58.17      0.00
   -1    0    4     49.99      0.00
    0    0    4    -34.33      0.00
    1    0    4     13.74      0.00
   10    0    4     -2.57      0.00
   16    0    4      5.23      0.00
   18    0    4     -0.72      0.00
   -1    1    4    -14.97      0.00
    0    1    4     17.75      0.00
    1    1    4    -10.21      0.00
   18    5    4     -0.47      0.00
  -18    6    4     -1.02      0.00
  -15    6    4      1.50      0.00
   18    6    4      0.40      0.00
  -18    7    4      1.76      0.00
   18    7    4     -2.44      0.00
  -18    8    4      1.98      0.00
   17    8    4      2.21      0.00
   18    8    4     -1.25      0.00
  -18    9    4      0.10      0.00
  -17    9    4      1.11      0.00
  -12    9    4      0.21      0.00
   11    9    4     -1.54      0.00
   17    9    4      4.57      0.00
   18    9    4     -1.86      0.00
  -18   10    4     -0.38      0.00
  -17   10    4      1.98      0.00
  -16   10    4     -1.05      0.00
   16   10    4      2.47      0.00
   17   10    4     -3.03      0.00
  -17   11    4     -0.91      0.00
  -16   11    4      0.30      0.00
   16   11    4     -1.04      0.00
   17   11    4     -0.64      0.00
  -16   12    4     -2.44      0.00
  -15   12    4     -0.89      0.00
   15   12    4     -7.22      0.00
   16   12    4      5.45      0.00
  -16   13    4      1.54      0.00
  -15   13    4     -1.98      0.00
  -14   13    4     -2.10      0.00
   14   13    4      0.72      0.00
   15   13    4      0.52      0.00
  -15   14    4      4.16      0.00
  -14   14    4     -6.18      0.00
  -13   14    4      4.43      0.00
   13   14    4      1.17      0.00
   14   14    4      0.27      0.00
   15   14    4      0.25      0.00
  -14   15    4     -1.14      0.00
  -13   15    4     -0.63      0.00
  -12   15    4     -0.59      0.00
   12   15    4     -1.11      0.00
   13   15    4      0.38      0.00
   14   15    4      0.65      0.00
  -13   16    4      0.48      0.00
  -12   16    4      2.11      0.00
  -11   16    4     -5.56      0.00
   10   16    4     -4.22      0.00
   11   16    4      2.47      0.00
   12   16    4     -0.97      0.00
  -11   17    4      1.21      0.00
  -10   17    4     -0.84      0.00
   -9   17    4     -1.63      0.00
    8   17    4     -2.66      0.00
    9   17    4     -1.09      0.00
   10   17    4      2.45      0.00
   11   17    4     -1.41      0.00
  -10   18    4      1.86      0.00
   -9   18    4     -0.81      0.00
   -8   18    4     -1.69      0.00
   -7   18    4      2.75      0.00
   -6   18    4     -1.47      0.00
    6   18    4     -3.03      0.00
    7   18    4      1.78      0.00
    8   18    4      1.44      0.00
    9   18    4     -2.15      0.00
   10   18    4     -0.42      0.00
   -8   19    4     -0.95      0.00
   -7   19    4     -0.87      0.00
   -6   19    4      2.29      0.00
   -5   19    4     -2.35      0.00
   -4   19    4      3.18      0.00
   -3   19    4     -1.69      0.00
   -2   19    4      1.35      0.00
   -1   19    4     -1.24      0.00
    0   19    4      3.92      0.00
    1   19    4     -2.89      0.00
    2   19    4     -0.82      0.00
    3   19    4      3.70      0.00
    4   19    4     -2.63      0.00
    5   19    4      1.89      0.00
    6   19    4     -1.13      0.00
    7   19    4      0.10      0.00
    8   19    4      1.22      0.00
   18    3    5      1.34      0.00
   18    4    5     -2.86      0.00
   18    5    5      1.86      0.00
  -18    6    5     -0.75      0.00
   18    6    5     -1.85      0.00
  -18    7    5      0.25      0.00
   18    7    5     -2.61      0.00
  -18    8    5      1.94      0.00
  -17    8    5     -2.11      0.00
  -16    8    5     -0.14      0.00
   -9    8    5     -1.08      0.00
   -8    8    5      1.65      0.00
   17    8    5      0.69      0.00
   18    8    5      0.39      0.00
  -18    9    5      1.61      0.00
  -17    9    5      0.86      0.00
   17    9    5      1.91      0.00
   18    9    5      0.04      0.00
  -18   10    5      0.48      0.00
  -17   10    5     -0.51      0.00
  -16   10    5      0.66      0.00
  -10   10    5     -0.17      0.00
   16   10    5     -1.38      0.00
   17   10    5     -1.09      0.00
  -17   11    5      0.70      0.00
  -16   11    5     -2.25      0.00
   15   11    5     -2.59      0.00
   16   11    5      4.77      0.00
   17   11    5     -2.42      0.00
  -16   12    5      0.58      0.00
  -15   12    5     -1.95      0.00
   15   12    5     -2.45      0.00
   16   12    5     -0.54      0.00
  -16   13    5     -0.84      0.00
  -15   13    5      0.55      0.00
  -14   13    5     -2.33      0.00
   14   13    5     -0.09      0.00
   15   13    5      0.44      0.00
  -15   14    5      0.35      0.00
  -14   14    5     -3.46      0.00
  -13   14    5      3.01      0.00
  -12   14    5      3.21      0.00
   13   14    5     -1.48      0.00
   14   14    5      0.84      0.00
  -14   15    5     -2.87      0.00
  -13   15    5     -1.55      0.00
  -12   15    5      5.57      0.00
   11   15    5     -0.12      0.00
   12   15    5      0.34      0.00
   13   15    5      0.67      0.00
  -13   16    5     -4.23      0.00
  -12   16    5      0.62      0.00
  -11   16    5      3.17      0.00
  -10   16    5     -3.40      0.00
   10   16    5      0.22      0.00
   11   16    5      0.10      0.00
   12   16    5     -0.56      0.00
  -11   17    5     -2.62      0.00
  -10   17    5      2.72      0.00
   -9   17    5      0.31      0.00
    8   17    5     -0.07      0.00
    9   17    5     -0.19      0.00
   10   17    5      0.32      0.00
   11   17    5      1.12      0.00
  -10   18    5     -2.84      0.00
   -9   18    5      2.65      0.00
   -8   18    5     -0.85      0.00
   -7   18    5     -0.28      0.00
   -6   18    5     -0.03      0.00
    6   18    5     -0.18      0.00
    7   18    5      1.74      0.00
    8   18    5     -0.37      0.00
    9   18    5      0.29      0.00
   -8   19    5     -1.34      0.00
   -7   19    5      1.56      0.00
   -6   19    5     -0.64      0.00
   -5   19    5      0.83      0.00
   -4   19    5     -1.97      0.00
   -3   19    5      2.89      0.00
   -2   19    5     -2.56      0.00
   -1   19    5      2.39      0.00
    0   19    5     -0.77      0.00
    1   19    5     -1.57      0.00
    2   19    5      4.04      0.00
    3   19    5     -3.09      0.00
    4   19    5      0.74      0.00
    5   19    5      1.33      0.00
    6   19    5     -1.71      0.00
    7   19    5      0.60      0.00
  -16    0    6      0.70      0.00
  -12    0    6      0.78      0.00
  -11    0    6     -4.48      0.00
   12    0    6      1.47      0.00
  -15    2    6     -1.41      0.00
  -18    3    6     -5.58      0.00
   18    3    6     -2.74      0.00
  -17    4    6      1.97      0.00
   18    4    6      0.82      0.00
  -18    5    6     -3.68      0.00
   18    5    6     -1.93      0.00
  -18    6    6      2.73      0.00
   18    6    6      0.00      0.00
  -18    7    6      0.38      0.00
   17    7    6      1.82      0.00
   18    7    6     -1.97      0.00
  -18    8    6      3.73      0.00
  -17    8    6     -2.16      0.00
   17    8    6      6.79      0.00
   18    8    6     -1.65      0.00
  -18    9    6     -0.96      0.00
  -17    9    6      2.23      0.00
   16    9    6     -4.11      0.00
   17    9    6     -2.65      0.00
   18    9    6      2.23      0.00
  -17   10    6     -0.54      0.00
  -16   10    6      0.36      0.00
   16   10    6      0.23      0.00
   17   10    6     -0.56      0.00
  -17   11    6     -0.14      0.00
  -16   11    6     -1.47      0.00
  -14   11    6      1.61      0.00
   15   11    6     -3.96      0.00
   16   11    6      4.21      0.00
  -16   12    6     -4.16      0.00
  -15   12    6     -0.90      0.00
   14   12    6     -0.43      0.00
   15   12    6      0.04      0.00
   16   12    6      0.02      0.00
  -15   13    6     -4.07      0.00
  -14   13    6     -1.45      0.00
   13   13    6     -3.02      0.00
   14   13    6      2.65      0.00
   15   13    6     -3.40      0.00
  -15   14    6      2.53      0.00
  -14   14    6     -3.65      0.00
  -13   14    6      2.78      0.00
   12   14    6     -3.88      0.00
   13   14    6      3.85      0.00
   14   14    6     -2.84      0.00
  -14   15    6      1.63      0.00
  -13   15    6     -2.93      0.00
  -12   15    6      5.25      0.00
   11   15    6      4.86      0.00
   12   15    6     -3.82      0.00
   13   15    6      0.40      0.00
  -12   16    6      3.30      0.00
  -11   16    6     -2.34      0.00
  -10   16    6     -1.29      0.00
   10   16    6     -1.84      0.00
   11   16    6      1.09      0.00
   12   16    6      0.68      0.00
  -11   17    6      2.28      0.00
  -10   17    6     -5.17      0.00
   -9   17    6      2.54      0.00
   -8   17    6     -1.13      0.00
    8   17    6     -1.93      0.00
    9   17    6      0.67      0.00
   10   17    6     -0.42      0.00
   11   17    6      0.81      0.00
  -10   18    6      0.58      0.00
   -9   18    6      1.55      0.00
   -8   18    6     -3.54      0.00
   -7   18    6      2.68      0.00
   -6   18    6      0.22      0.00
    5   18    6     -0.06      0.00
    6   18    6     -1.27      0.00
    7   18    6     -0.15      0.00
    8   18    6      1.80      0.00
    9   18    6     -2.00      0.00
   -8   19    6     -1.50      0.00
   -7   19    6     -0.58      0.00
   -6   19    6     -0.01      0.00
   -5   19    6      0.26      0.00
   -4   19    6      0.12      0.00
   -3   19    6     -1.61      0.00
   -2   19    6      0.63      0.00
   -1   19    6      0.95      0.00
    0   19    6     -0.54      0.00
    1   19    6      0.52      0.00
    2   19    6     -2.05      0.00
    3   19    6      1.69      0.00
    4   19    6      0.32      0.00
    5   19    6     -1.58      0.00
    6   19    6      1.62      0.00
    7   19    6     -1.74      0.00
   18    1    7     -2.49      0.00
   18    2    7     -0.33      0.00
   18    3    7     -0.85      0.00
   18    4    7      0.45      0.00
  -18    5    7      1.15      0.00
   18    5    7      0.36      0.00
  -18    6    7     -1.57      0.00
   15    6    7     -3.18      0.00
   18    6    7     -3.41      0.00
  -18    7    7      4.96      0.00
   17    7    7      2.05      0.00
   18    7    7      1.72      0.00
  -18    8    7     -2.15      0.00
  -17    8    7      3.60      0.00
   17    8    7     -1.62      0.00
   18    8    7      0.46      0.00
  -18    9    7      1.25      0.00
  -17    9    7     -1.76      0.00
  -15    9    7      5.15      0.00
   16    9    7      0.84      0.00
   17    9    7      0.91      0.00
  -17   10    7      5.91      0.00
  -16   10    7     -6.37      0.00
  -13   10    7     -4.32      0.00
   16   10    7      2.67      0.00
   17   10    7     -1.27      0.00
  -17   11    7      0.95      0.00
  -16   11    7      0.43      0.00
  -15   11    7     -2.27      0.00
   15   11    7     -2.54      0.00
   16   11    7      0.70      0.00
  -16   12    7     -0.67      0.00
  -15   12    7     -0.29      0.00
   14   12    7      6.32      0.00
   15   12    7     -3.72      0.00
   16   12    7      1.46      0.00
  -15   13    7     -1.20      0.00
  -14   13    7     -0.24      0.00
   13   13    7      3.49      0.00
   14   13    7     -4.16      0.00
   15   13    7      3.80      0.00
  -14   14    7     -2.56      0.00
  -13   14    7      2.10      0.00
   12   14    7      1.27      0.00
   13   14    7      0.52      0.00
   14   14    7      0.29      0.00
  -13   15    7     -1.11      0.00
  -12   15    7      3.46      0.00
  -11   15    7     -2.56      0.00
   11   15    7      2.36      0.00
   12   15    7     -4.42      0.00
   13   15    7      2.86      0.00
  -12   16    7      2.51      0.00
  -11   16    7     -1.05      0.00
  -10   16    7     -2.23      0.00
    9   16    7     -2.37      0.00
   10   16    7     -1.01      0.00
   11   16    7      2.34      0.00
   12   16    7     -1.92      0.00
  -11   17    7     -0.56      0.00
  -10   17    7     -0.79      0.00
   -9   17    7      2.50      0.00
   -8   17    7     -2.33      0.00
    7   17    7     -5.78      0.00
    8   17    7      2.95      0.00
    9   17    7     -1.24      0.00
   10   17    7     -1.63      0.00
   -9   18    7      3.21      0.00
   -8   18    7     -2.21      0.00
   -7   18    7      1.30      0.00
   -6   18    7     -1.65      0.00
   -5   18    7     -0.19      0.00
    5   18    7     -3.56      0.00
    6   18    7      2.48      0.00
    7   18    7     -1.37      0.00
    8   18    7      0.00      0.00
    9   18    7      0.37      0.00
   -7   19    7      0.46      0.00
   -6   19    7      0.93      0.00
   -5   19    7     -1.59      0.00
   -4   19    7     -0.08      0.00
   -3   19    7      0.36      0.00
   -2   19    7     -0.80      0.00
   -1   19    7      1.17      0.00
    0   19    7     -2.91      0.00
    1   19    7      0.23      0.00
    2   19    7      2.70      0.00
    3   19    7     -4.17      0.00
    4   19    7      3.69      0.00
    5   19    7     -2.10      0.00
    6   19    7      0.49      0.00
    7   19    7      0.85      0.00
   -9    0    8      2.62      0.00
   10    0    8     -1.34      0.00
   12    0    8      0.75      0.00
   18    0    8     -1.53      0.00
   18    1    8     -1.62      0.00
   18    2    8     -1.49      0.00
   18    3    8      2.43      0.00
  -18    4    8     -0.11      0.00
   18    4    8     -1.83      0.00
  -18    5    8      1.13      0.00
   18    5    8      0.48      0.00
  -18    6    8     -0.34      0.00
   17    6    8     -2.33      0.00
   18    6    8      2.35      0.00
  -18    7    8     -2.93      0.00
  -17    7    8      1.45      0.00
   17    7    8      1.16      0.00
   18    7    8     -2.74      0.00
  -18    8    8      2.05      0.00
  -17    8    8     -1.02      0.00
   16    8    8      0.09      0.00
   17    8    8     -1.13      0.00
   18    8    8      3.18      0.00
  -18    9    8     -3.38      0.00
  -17    9    8      8.56      0.00
   16    9    8      3.89      0.00
   17    9    8     -2.81      0.00
  -17   10    8     -3.48      0.00
  -16   10    8      5.42      0.00
  -14   10    8     -2.31      0.00
   15   10    8     -3.75      0.00
   16   10    8      2.48      0.00
   17   10    8     -2.24      0.00
  -17   11    8      1.55      0.00
  -16   11    8     -6.73      0.00
  -15   11    8      8.78      0.00
   15   11    8     -1.71      0.00
   16   11    8      1.22      0.00
  -16   12    8     -0.36      0.00
  -15   12    8     -3.86      0.00
  -14   12    8      7.19      0.00
   14   12    8     -2.57      0.00
   15   12    8      1.73      0.00
  -15   13    8     -2.08      0.00
  -14   13    8     -2.20      0.00
   13   13    8     -0.13      0.00
   14   13    8      1.15      0.00
   15   13    8     -1.57      0.00
  -14   14    8     -0.75      0.00
  -13   14    8      0.87      0.00
  -12   14    8      0.85      0.00
   12   14    8     -5.53      0.00
   13   14    8      4.51      0.00
   14   14    8     -1.76      0.00
  -13   15    8      1.52      0.00
  -12   15    8      2.82      0.00
  -11   15    8     -4.55      0.00
   11   15    8      0.87      0.00
   12   15    8     -0.48      0.00
   13   15    8     -2.41      0.00
  -12   16    8      0.85      0.00
  -11   16    8      0.86      0.00
  -10   16    8     -3.57      0.00
    9   16    8     -1.18      0.00
   10   16    8     -2.47      0.00
   11   16    8      2.75      0.00
   12   16    8     -0.59      0.00
  -11   17    8      0.60      0.00
  -10   17    8     -0.90      0.00
   -9   17    8      1.01      0.00
   -8   17    8      0.48      0.00
    7   17    8     -1.12      0.00
    8   17    8      2.69      0.00
    9   17    8     -1.99      0.00
   10   17    8      1.45      0.00
   -9   18    8     -0.02      0.00
   -8   18    8     -0.29      0.00
   -7   18    8     -0.48      0.00
   -6   18    8      2.34      0.00
   -5   18    8     -1.28      0.00
   -4   18    8     -0.21      0.00
    4   18    8      1.25      0.00
    5   18    8     -1.52      0.00
    6   18    8      2.34      0.00
    7   18    8     -2.52      0.00
    8   18    8      1.65      0.00
   -7   19    8     -0.50      0.00
   -6   19    8     -0.37      0.00
   -5   19    8      1.01      0.00
   -4   19    8      0.11      0.00
   -3   19    8     -2.98      0.00
   -2   19    8      1.49      0.00
   -1   19    8      1.96      0.00
    0   19    8     -4.38      0.00
    1   19    8      4.53      0.00
    2   19    8     -3.19      0.00
    3   19    8      1.27      0.00
    4   19    8     -0.57      0.00
    5   19    8     -0.06      0.00
    6   19    8     -0.59      0.00
   18    1    9     -1.48      0.00
   18    2    9     -1.06      0.00
  -18    3    9     -3.18      0.00
   18    3    9      0.42      0.00
  -18    4    9      2.14      0.00
   12    4    9     -1.15      0.00
   18    4    9      1.97      0.00
  -18    5    9     -1.48      0.00
   17    5    9     -0.71      0.00
   18    5    9     -0.54      0.00
  -18    6    9      1.71      0.00
   17    6    9      2.38      0.00
   18    6    9      0.06      0.00
  -18    7    9     -1.38      0.00
  -17    7    9      3.83      0.00
   17    7    9     -4.64      0.00
   18    7    9      5.20      0.00
  -18    8    9      0.36      0.00
  -17    8    9      0.28      0.00
  -16    8    9      0.75      0.00
   16    8    9      9.14      0.00
   17    8    9     -4.50      0.00
  -18    9    9      0.99      0.00
  -17    9    9     -1.95      0.00
  -16    9    9     -1.27      0.00
   14    9    9      2.22      0.00
   16    9    9      1.26      0.00
   17    9    9      0.25      0.00
  -17   10    9      3.73      0.00
  -16   10    9     -7.27      0.00
   15   10    9     -2.25      0.00
   16   10    9     -0.13      0.00
  -16   11    9      3.25      0.00
  -15   11    9     -5.80      0.00
   14   11    9      0.97      0.00
   15   11    9      3.39      0.00
   16   11    9     -1.11      0.00
  -16   12    9     -0.70      0.00
  -15   12    9      2.34      0.00
  -14   12    9     -1.88      0.00
   14   12    9     -3.48      0.00
   15   12    9      1.06      0.00
  -15   13    9     -3.77      0.00
  -14   13    9      5.12      0.00
  -13   13    9     -3.26      0.00
   13   13    9      1.57      0.00
   14   13    9     -1.89      0.00
  -14   14    9     -1.35      0.00
  -13   14    9      3.01      0.00
  -12   14    9     -2.72      0.00
   12   14    9     -0.22      0.00
   13   14    9      1.33      0.00
  -13   15    9      0.78      0.00
  -12   15    9     -0.61      0.00
  -11   15    9      0.21      0.00
   10   15    9      1.99      0.00
   11   15    9      3.76      0.00
   12   15    9     -4.30      0.00
  -12   16    9      0.33      0.00
  -11   16    9     -2.12      0.00
  -10   16    9      2.87      0.00
   -9   16    9     -2.07      0.00
    9   16    9     -3.68      0.00
   10   16    9      1.36      0.00
   11   16    9      0.65      0.00
  -10   17    9     -1.87      0.00
   -9   17    9      4.31      0.00
   -8   17    9     -4.44      0.00
   -7   17    9      0.89      0.00
    6   17    9      3.22      0.00
    7   17    9     -1.86      0.00
    8   17    9      0.65      0.00
    9   17    9      1.77      0.00
   10   17    9     -2.16      0.00
   -9   18    9     -0.56      0.00
   -8   18    9      3.06      0.00
   -7   18    9     -2.33      0.00
   -6   18    9      0.41      0.00
   -5   18    9      2.18      0.00
   -4   18    9     -1.59      0.00
   -3   18    9      0.29      0.00
    2   18    9     -1.79      0.00
    3   18    9      2.43      0.00
    4   18    9     -0.64      0.00
    5   18    9     -1.24      0.00
    6   18    9      1.23      0.00
    7   18    9     -0.20      0.00
    8   18    9     -0.94      0.00
   -6   19    9      0.36      0.00
   -5   19    9     -0.41      0.00
   -4   19    9      1.02      0.00
   -3   19    9     -2.40      0.00
   -2   19    9      3.32      0.00
   -1   19    9     -0.80      0.00
    0   19    9     -1.24      0.00
    1   19    9      0.78      0.00
    2   19    9     -0.37      0.00
    3   19    9     -0.99      0.00
    4   19    9      1.68      0.00
    5   19    9     -2.76      0.00
    6   19    9      1.11      0.00
  -18    0   10      4.23      0.00
   -8    0   10     -2.71      0.00
   18    0   10     -2.02      0.00
  -18    1   10      0.10      0.00
   18    1   10     -0.60      0.00
  -18    2   10      4.15      0.00
   18    2   10      0.80      0.00
  -18    3   10      0.54      0.00
   18    3   10     -0.27      0.00
  -18    4   10      1.74      0.00
   17    4   10     -0.37      0.00
   18    4   10      0.08      0.00
  -18    5   10      3.73      0.00
  -15    5   10     -0.09      0.00
   17    5   10      3.50      0.00
   18    5   10     -1.06      0.00
  -18    6   10      0.02      0.00
  -17    6   10      2.29      0.00
   17    6   10     -1.31      0.00
   18    6   10      2.24      0.00
  -18    7   10      2.62      0.00
  -17    7   10     -4.99      0.00
  -10    7   10     -1.21      0.00
   16    7   10      0.63      0.00
   17    7   10     -0.59      0.00
   18    7   10      0.39      0.00
  -18    8   10      0.30      0.00
  -17    8   10      2.10      0.00
   16    8   10     -2.02      0.00
   17    8   10     -0.68      0.00
  -17    9   10     -0.49      0.00
  -16    9   10      5.84      0.00
   15    9   10     -2.86      0.00
   16    9   10      2.86      0.00
   17    9   10     -3.03      0.00
  -17   10   10     -3.18      0.00
  -16   10   10      2.68      0.00
  -15   10   10      2.59      0.00
   15   10   10      4.46      0.00
   16   10   10     -2.75      0.00
  -16   11   10     -2.66      0.00
  -15   11   10      2.11      0.00
   14   11   10     -6.23      0.00
   15   11   10      1.38      0.00
   16   11   10      1.50      0.00
  -16   12   10     -0.92      0.00
  -15   12   10     -1.82      0.00
  -14   12   10      3.93      0.00
   13   12   10     -0.94      0.00
   14   12   10      1.96      0.00
   15   12   10     -2.50      0.00
  -15   13   10     -0.24      0.00
  -14   13   10      1.31      0.00
  -13   13   10     -1.21      0.00
   12   13   10     -1.97      0.00
   13   13   10      2.23      0.00
   14   13   10     -0.60      0.00
  -14   14   10      2.18      0.00
  -13   14   10     -1.62      0.00
  -12   14   10     -1.24      0.00
   11   14   10      0.94      0.00
   12   14   10     -1.12      0.00
   13   14   10     -0.34      0.00
  -13   15   10      2.04      0.00
  -12   15   10     -0.98      0.00
  -11   15   10     -1.51      0.00
  -10   15   10      2.84      0.00
   10   15   10      0.96      0.00
   11   15   10     -0.32      0.00
   12   15   10      0.79      0.00
  -12   16   10      1.72      0.00
  -11   16   10     -1.67      0.00
  -10   16   10     -2.83      0.00
   -9   16   10      7.11      0.00
    8   16   10     -1.07      0.00
    9   16   10     -0.87      0.00
   10   16   10      0.65      0.00
   11   16   10     -0.28      0.00
  -10   17   10     -0.74      0.00
   -9   17   10     -1.97      0.00
   -8   17   10      5.32      0.00
   -7   17   10     -5.77      0.00
   -6   17   10      2.62      0.00
    6   17   10     -3.25      0.00
    7   17   10      0.04      0.00
    8   17   10      1.73      0.00
    9   17   10     -1.40      0.00
   -8   18   10     -1.84      0.00
   -7   18   10      1.48      0.00
   -6   18   10      0.80      0.00
   -5   18   10     -0.06      0.00
   -4   18   10      0.07      0.00
   -3   18   10     -1.84      0.00
   -2   18   10      5.46      0.00
   -1   18   10     -3.83      0.00
    0   18   10     -0.68      0.00
    1   18   10      2.60      0.00
    2   18   10     -0.12      0.00
    3   18   10     -3.10      0.00
    4   18   10      2.10      0.00
    5   18   10     -0.20      0.00
    6   18   10      1.25      0.00
    7   18   10     -0.41      0.00
    8   18   10     -0.31      0.00
   -6   19   10      0.99      0.00
   -5   19   10      1.85      0.00
   -4   19   10     -1.28      0.00
   -3   19   10     -0.40      0.00
   -2   19   10      0.73      0.00
   -1   19   10      0.35      0.00
    0   19   10     -1.14      0.00
    1   19   10      0.05      0.00
    2   19   10      1.81      0.00
    3   19   10      0.00      0.00
    4   19   10     -0.62      0.00
    5   19   10      0.72      0.00
  -18    1   11      6.96      0.00
  -11    1   11     -2.41      0.00
   17    1   11     -1.56      0.00
   18    1   11      0.40      0.00
  -18    2   11     -1.22      0.00
   17    2   11      0.06      0.00
   18    2   11     -0.27      0.00
  -18    3   11      4.46      0.00
   17    3   11      1.31      0.00
   18    3   11     -1.33      0.00
  -18    4   11      3.53      0.00
   17    4   11      3.51      0.00
   18    4   11     -1.50      0.00
  -18    5   11      5.78      0.00
   17    5   11      0.48      0.00
   18    5   11      1.53      0.00
  -18    6   11     -0.10      0.00
  -17    6   11     -2.19      0.00
   16    6   11     -1.92      0.00
   17    6   11      1.57      0.00
   18    6   11     -0.67      0.00
  -18    7   11      2.42      0.00
  -17    7   11     -3.98      0.00
   16    7   11     -1.28      0.00
   17    7   11      0.35      0.00
  -18    8   11      0.35      0.00
  -17    8   11     -1.25      0.00
  -16    8   11      6.73      0.00
  -13    8   11      2.13      0.00
   16    8   11     -1.49      0.00
   17    8   11      0.49      0.00
  -17    9   11     -4.02      0.00
  -16    9   11      3.20      0.00
   15    9   11      1.12      0.00
   16    9   11     -3.21      0.00
  -17   10   11     -2.57      0.00
  -16   10   11      1.54      0.00
  -15   10   11     -1.87      0.00
   14   10   11     -0.07      0.00
   15   10   11      2.48      0.00
   16   10   11     -2.44      0.00
  -16   11   11     -2.76      0.00
  -15   11   11      4.25      0.00
  -14   11   11     -3.52      0.00
   14   11   11     -0.73      0.00
   15   11   11      2.82      0.00
  -15   12   11     -2.52      0.00
  -14   12   11      5.14      0.00
   13   12   11      6.36      0.00
   14   12   11     -5.67      0.00
  -14   13   11     -1.01      0.00
  -13   13   11      1.80      0.00
   12   13   11     -2.11      0.00
   13   13   11      0.98      0.00
   14   13   11      2.31      0.00
  -14   14   11      0.95      0.00
  -13   14   11     -1.41      0.00
  -12   14   11      0.94      0.00
  -11   14   11      2.66      0.00
   11   14   11     -1.90      0.00
   12   14   11     -0.43      0.00
   13   14   11      0.32      0.00
  -12   15   11     -1.19      0.00
  -11   15   11     -0.55      0.00
  -10   15   11      3.09      0.00
    9   15   11     -5.87      0.00
   10   15   11      4.18      0.00
   11   15   11     -1.51      0.00
   12   15   11     -0.68      0.00
  -11   16   11     -2.15      0.00
  -10   16   11      1.18      0.00
   -9   16   11      1.76      0.00
   -8   16   11     -2.63      0.00
    7   16   11     -0.21      0.00
    8   16   11     -0.37      0.00
    9   16   11      0.35      0.00
   10   16   11     -1.67      0.00
  -10   17   11     -0.76      0.00
   -9   17   11      3.10      0.00
   -8   17   11     -4.56      0.00
   -7   17   11     -0.37      0.00
   -6   17   11      4.12      0.00
    5   17   11     -2.73      0.00
    6   17   11     -0.58      0.00
    7   17   11      2.53      0.00
    8   17   11     -1.63      0.00
    9   17   11      1.33      0.00
   -8   18   11      3.06      0.00
   -7   18   11     -5.58      0.00
   -6   18   11      3.64      0.00
   -5   18   11      1.92      0.00
   -4   18   11     -4.95      0.00
   -3   18   11      2.58      0.00
   -2   18   11      0.09      0.00
   -1   18   11     -2.38      0.00
    0   18   11      2.82      0.00
    1   18   11     -3.87      0.00
    2   18   11      3.53      0.00
    3   18   11     -0.67      0.00
    4   18   11     -1.17      0.00
    5   18   11      3.33      0.00
    6   18   11     -1.91      0.00
    7   18   11      1.12      0.00
   -5   19   11      1.05      0.00
   -4   19   11      0.57      0.00
   -3   19   11     -2.32      0.00
   -2   19   11      3.51      0.00
   -1   19   11     -1.68      0.00
    0   19   11      0.71      0.00
    1   19   11      2.03      0.00
    2   19   11     -1.94      0.00
    3   19   11      1.89      0.00
    4   19   11     -0.20      0.00
  -18    0   12      2.18      0.00
   17    0   12      0.92      0.00
   18    0   12     -1.26      0.00
  -18    1   12      2.32      0.00
   17    1   12      1.43      0.00
   18    1   12      1.02      0.00
  -18    2   12      5.05      0.00
  -16    2   12     -0.64      0.00
   17    2   12      1.82      0.00
   18    2   12     -0.52      0.00
  -18    3   12      0.95      0.00
  -16    3   12      1.12      0.00
   17    3   12     -0.21      0.00
   18    3   12     -1.37      0.00
  -18    4   12      4.43      0.00
   16    4   12     -4.87      0.00
   17    4   12      4.26      0.00
   18    4   12     -2.12      0.00
  -18    5   12     -0.26      0.00
  -17    5   12     -0.93      0.00
  -14    5   12      1.05      0.00
   16    5   12     -2.96      0.00
   17    5   12      2.82      0.00
   18    5   12     -0.04      0.00
  -18    6   12      3.16      0.00
  -17    6   12     -6.04      0.00
   16    6   12     -4.57      0.00
   17    6   12      2.08      0.00
  -18    7   12      0.20      0.00
  -17    7   12      0.98      0.00
   13    7   12      2.71      0.00
   16    7   12     -3.85      0.00
   17    7   12      2.00      0.00
  -17    8   12     -3.88      0.00
  -16    8   12      2.95      0.00
  -11    8   12     -1.15      0.00
   15    8   12      2.84      0.00
   16    8   12     -2.58      0.00
   17    8   12      1.61      0.00
  -17    9   12      0.19      0.00
  -16    9   12      3.03      0.00
   15    9   12      3.80      0.00
   16    9   12     -4.30      0.00
  -16   10   12      3.43      0.00
  -15   10   12      4.93      0.00
   14   10   12     -4.93      0.00
   15   10   12      1.41      0.00
  -16   11   12     -1.36      0.00
  -15   11   12     -0.32      0.00
  -14   11   12      4.30      0.00
   13   11   12      3.21      0.00
   14   11   12     -0.27      0.00
   15   11   12     -0.08      0.00
  -15   12   12      1.65      0.00
  -14   12   12     -5.68      0.00
  -13   12   12      6.54      0.00
   12   12   12     -1.40      0.00
   13   12   12      0.39      0.00
   14   12   12      1.95      0.00
  -14   13   12      2.22      0.00
  -13   13   12     -4.32      0.00
  -12   13   12      3.86      0.00
   11   13   12     -1.43      0.00
   12   13   12      1.04      0.00
   13   13   12     -0.67      0.00
  -13   14   12      2.69      0.00
  -12   14   12     -5.02      0.00
  -11   14   12      1.20      0.00
   10   14   12      1.69      0.00
   11   14   12      0.26      0.00
   12   14   12     -0.88      0.00
  -12   15   12      0.00      0.00
  -11   15   12     -2.70      0.00
  -10   15   12      0.66      0.00
    9   15   12      4.67      0.00
   10   15   12     -3.03      0.00
   11   15   12     -0.13      0.00
  -11   16   12     -1.61      0.00
  -10   16   12      1.89      0.00
   -9   16   12     -0.60      0.00
   -8   16   12      1.82      0.00
    7   16   12      4.15      0.00
    8   16   12     -2.82      0.00
    9   16   12     -0.85      0.00
   10   16   12      3.11      0.00
   -9   17   12      1.81      0.00
   -8   17   12     -1.80      0.00
   -7   17   12     -1.50      0.00
   -6   17   12      2.03      0.00
   -5   17   12     -1.13      0.00
   -4   17   12     -2.03      0.00
    4   17   12      1.14      0.00
    5   17   12      0.15      0.00
    6   17   12     -0.47      0.00
    7   17   12     -0.74      0.00
    8   17   12      0.83      0.00
   -7   18   12     -1.48      0.00
   -6   18   12      1.05      0.00
   -5   18   12     -0.08      0.00
   -4   18   12     -1.01      0.00
   -3   18   12      0.59      0.00
   -2   18   12      1.01      0.00
   -1   18   12     -0.73      0.00
    0   18   12     -0.57      0.00
    1   18   12      2.09      0.00
    2   18   12     -1.18      0.00
    3   18   12     -0.46      0.00
    4   18   12      0.09      0.00
    5   18   12     -1.50      0.00
    6   18   12      0.74      0.00
   -4   19   12     -0.41      0.00
   -3   19   12      0.94      0.00
   -2   19   12     -0.36      0.00
   -1   19   12     -0.14      0.00
    0   19   12     -0.45      0.00
    1   19   12     -1.45      0.00
    2   19   12      1.32      0.00
    3   19   12     -0.81      0.00
  -18    1   13      0.89      0.00
   17    1   13      4.17      0.00
   18    1   13     -2.13      0.00
  -18    2   13      2.83      0.00
   17    2   13      0.10      0.00
   18    2   13     -1.02      0.00
  -18    3   13     -0.63      0.00
  -17    3   13      1.72      0.00
   16    3   13     -7.91      0.00
   17    3   13      7.53      0.00
   18    3   13     -2.75      0.00
  -18    4   13     -0.69      0.00
  -17    4   13     -2.42      0.00
   16    4   13     -2.95      0.00
   17    4   13      0.13      0.00
   18    4   13      2.08      0.00
  -18    5   13      0.95      0.00
  -17    5   13     -2.72      0.00
   16    5   13     -4.80      0.00
   17    5   13      1.60      0.00
  -18    6   13      1.11      0.00
  -17    6   13      0.02      0.00
   15    6   13      1.36      0.00
   16    6   13     -0.33      0.00
   17    6   13      1.48      0.00
  -18    7   13      1.03      0.00
  -17    7   13     -2.05      0.00
  -16    7   13      0.35      0.00
   15    7   13      1.32      0.00
   16    7   13     -3.89      0.00
   17    7   13      4.67      0.00
  -17    8   13      3.96      0.00
  -16    8   13     -1.91      0.00
   15    8   13      5.02      0.00
   16    8   13     -5.38      0.00
  -17    9   13     -2.86      0.00
  -16    9   13      6.92      0.00
  -15    9   13     -2.13      0.00
   14    9   13     -4.57      0.00
   15    9   13      2.14      0.00
   16    9   13      0.73      0.00
  -16   10   13     -1.46      0.00
  -15   10   13      2.21      0.00
   14   10   13      1.34      0.00
   15   10   13     -0.69      0.00
  -15   11   13      0.25      0.00
  -14   11   13     -4.30      0.00
   13   11   13      1.95      0.00
   14   11   13     -2.35      0.00
  -15   12   13     -0.07      0.00
  -14   12   13      2.28      0.00
  -13   12   13     -3.88      0.00
   12   12   13      0.79      0.00
   13   12   13     -0.60      0.00
   14   12   13      0.50      0.00
  -14   13   13     -2.33      0.00
  -13   13   13      6.05      0.00
  -12   13   13     -7.18      0.00
   11   13   13     -0.42      0.00
   12   13   13     -0.67      0.00
   13   13   13      1.14      0.00
  -13   14   13     -0.42      0.00
  -12   14   13      1.98      0.00
  -11   14   13     -3.34      0.00
   10   14   13     -0.31      0.00
   11   14   13     -0.40      0.00
   12   14   13      1.65      0.00
  -12   15   13     -2.78      0.00
  -11   15   13      1.63      0.00
  -10   15   13      1.34      0.00
   -9   15   13     -4.90      0.00
    8   15   13     -1.67      0.00
    9   15   13     -1.61      0.00
   10   15   13      3.19      0.00
   11   15   13     -1.53      0.00
  -10   16   13      2.05      0.00
   -9   16   13      1.86      0.00
   -8   16   13     -5.25      0.00
   -7   16   13      6.06      0.00
    6   16   13      1.47      0.00
    7   16   13     -2.54      0.00
    8   16   13      2.65      0.00
    9   16   13     -1.84      0.00
   -9   17   13     -0.04      0.00
   -8   17   13      1.10      0.00
   -7   17   13     -3.87      0.00
   -6   17   13      5.98      0.00
   -5   17   13     -3.31      0.00
   -4   17   13     -1.48      0.00
   -3   17   13      3.72      0.00
   -2   17   13     -2.29      0.00
    1   17   13     -0.47      0.00
    2   17   13     -1.42      0.00
    3   17   13      2.35      0.00
    4   17   13     -1.95      0.00
    5   17   13     -0.42      0.00
    6   17   13      0.17      0.00
    7   17   13     -0.86      0.00
    8   17   13     -0.56      0.00
   -6   18   13      0.39      0.00
   -5   18   13      1.38      0.00
   -4   18   13     -3.34      0.00
   -3   18   13      2.79      0.00
   -2   18   13     -0.64      0.00
   -1   18   13     -2.84      0.00
    0   18   13      2.34      0.00
    1   18   13     -1.30      0.00
    2   18   13     -1.77      0.00
    3   18   13      0.56      0.00
    4   18   13     -0.75      0.00
    5   18   13     -0.36      0.00
   -2   19   13      0.33      0.00
   -1   19   13     -1.59      0.00
    0   19   13      0.28      0.00
    1   19   13      0.64      0.00
  -18    0   14     -1.69      0.00
  -17    0   14      2.13      0.00
   14    0   14      4.32      0.00
   16    0   14     -0.84      0.00
   17    0   14      4.72      0.00
   18    0   14     -4.43      0.00
  -18    1   14      0.53      0.00
  -17    1   14     -3.21      0.00
   15    1   14     -5.73      0.00
   16    1   14     -0.11      0.00
   17    1   14      0.26      0.00
   18    1   14     -0.97      0.00
  -18    2   14     -0.48      0.00
  -17    2   14     -1.15      0.00
   16    2   14     -6.29      0.00
   17    2   14      5.88      0.00
  -18    3   14     -0.53      0.00
  -17    3   14     -0.22      0.00
  -11    3   14     -0.95      0.00
   16    3   14      2.74      0.00
   17    3   14     -0.18      0.00
  -18    4   14     -1.10      0.00
  -17    4   14      2.46      0.00
   15    4   14      1.71      0.00
   16    4   14     -6.75      0.00
   17    4   14      5.73      0.00
  -18    5   14     -0.07      0.00
  -17    5   14     -1.05      0.00
   15    5   14      2.95      0.00
   16    5   14     -2.65      0.00
   17    5   14     -0.84      0.00
  -18    6   14     -0.63      0.00
  -17    6   14     -0.62      0.00
  -16    6   14     -1.25      0.00
   15    6   14      0.98      0.00
   16    6   14     -0.87      0.00
   17    6   14      0.69      0.00
  -17    7   14     -0.04      0.00
  -16    7   14      0.32      0.00
   14    7   14     -2.83      0.00
   15    7   14      0.49      0.00
   16    7   14      0.25      0.00
  -17    8   14      0.77      0.00
  -16    8   14     -0.95      0.00
  -15    8   14      0.93      0.00
   14    8   14      2.20      0.00
   15    8   14     -0.75      0.00
   16    8   14     -0.03      0.00
  -16    9   14     -0.75      0.00
  -15    9   14     -4.54      0.00
   14    9   14     -1.39      0.00
   15    9   14      0.65      0.00
  -16   10   14      3.70      0.00
  -15   10   14     -2.39      0.00
  -14   10   14     -4.78      0.00
   13   10   14      3.30      0.00
   14   10   14     -0.48      0.00
   15   10   14     -1.37      0.00
  -15   11   14      3.22      0.00
  -14   11   14      0.66      0.00
  -13   11   14     -6.03      0.00
   12   11   14     -0.90      0.00
   13   11   14     -3.29      0.00
   14   11   14      3.09      0.00
  -14   12   14      2.41      0.00
  -13   12   14      2.47      0.00
  -12   12   14     -8.02      0.00
   11   12   14     -0.53      0.00
   12   12   14      1.38      0.00
   13   12   14     -1.20      0.00
  -13   13   14      0.90      0.00
  -12   13   14      1.40      0.00
  -11   13   14     -3.03      0.00
   10   13   14      1.53      0.00
   11   13   14     -0.43      0.00
   12   13   14      1.05      0.00
  -12   14   14     -3.21      0.00
  -11   14   14      3.69      0.00
  -10   14   14     -1.92      0.00
    9   14   14     -0.73      0.00
   10   14   14     -0.52      0.00
   11   14   14      0.73      0.00
  -11   15   14     -2.71      0.00
  -10   15   14      2.94      0.00
   -9   15   14     -2.26      0.00
   -8   15   14     -2.87      0.00
    7   15   14     -4.97      0.00
    8   15   14      1.42      0.00
    9   15   14      1.99      0.00
   10   15   14     -1.60      0.00
  -10   16   14     -0.48      0.00
   -9   16   14      0.04      0.00
   -8   16   14      1.91      0.00
   -7   16   14     -2.26      0.00
   -6   16   14      3.30      0.00
    5   16   14     -0.11      0.00
    6   16   14      2.91      0.00
    7   16   14     -0.37      0.00
    8   16   14     -1.94      0.00
    9   16   14      0.72      0.00
   -8   17   14     -0.13      0.00
   -7   17   14     -0.04      0.00
   -6   17   14      1.80      0.00
   -5   17   14     -1.12      0.00
   -4   17   14     -0.68      0.00
   -3   17   14      1.48      0.00
   -2   17   14     -0.25      0.00
   -1   17   14     -2.51      0.00
    0   17   14      1.44      0.00
    1   17   14      0.52      0.00
    2   17   14     -4.07      0.00
    3   17   14      5.36      0.00
    4   17   14     -2.43      0.00
    5   17   14     -0.76      0.00
    6   17   14      2.14      0.00
    7   17   14     -0.64      0.00
   -5   18   14     -0.55      0.00
   -4   18   14     -0.95      0.00
   -3   18   14      0.55      0.00
   -2   18   14     -0.69      0.00
   -1   18   14      1.17      0.00
    0   18   14     -1.68      0.00
    1   18   14      2.24      0.00
    2   18   14     -0.62      0.00
    3   18   14      0.41      0.00
    4   18   14      1.13      0.00
  -18    1   15      0.94      0.00
  -17    1   15     -2.12      0.00
  -13    1   15     -3.56      0.00
   16    1   15      2.31      0.00
   17    1   15      2.70      0.00
  -18    2   15     -0.18      0.00
  -17    2   15      2.55      0.00
   16    2   15     -1.09      0.00
   17    2   15      1.75      0.00
  -18    3   15     -2.23      0.00
  -17    3   15      1.64      0.00
  -13    3   15     -2.05      0.00
   16    3   15     -6.40      0.00
   17    3   15      2.87      0.00
  -18    4   15     -2.71      0.00
  -17    4   15     -1.35      0.00
   15    4   15      1.04      0.00
   16    4   15      3.94      0.00
   17    4   15     -3.82      0.00
  -18    5   15      1.88      0.00
  -17    5   15     -3.99      0.00
  -16    5   15      0.86      0.00
   15    5   15     -3.33      0.00
   16    5   15      1.09      0.00
   17    5   15      2.78      0.00
  -17    6   15      0.65      0.00
  -16    6   15      1.05      0.00
   14    6   15      2.07      0.00
   15    6   15     -1.88      0.00
   16    6   15     -1.34      0.00
  -17    7   15     -0.40      0.00
  -16    7   15     -0.34      0.00
   15    7   15     -1.47      0.00
   16    7   15      0.23      0.00
  -16    8   15     -0.51      0.00
  -15    8   15     -3.33      0.00
   14    8   15     -2.64      0.00
   15    8   15      1.32      0.00
  -16    9   15     -0.23      0.00
  -15    9   15     -1.90      0.00
  -14    9   15      2.35      0.00
   13    9   15      1.70      0.00
   14    9   15      2.01      0.00
   15    9   15     -2.40      0.00
  -15   10   15     -4.69      0.00
  -14   10   15      5.14      0.00
   13   10   15      0.86      0.00
   14   10   15      0.22      0.00
  -15   11   15     -2.04      0.00
  -14   11   15     -1.44      0.00
  -13   11   15      3.34      0.00
   12   11   15     -2.90      0.00
   13   11   15     -0.16      0.00
   14   11   15      2.08      0.00
  -14   12   15     -0.81      0.00
  -13   12   15     -3.01      0.00
  -12   12   15      3.70      0.00
   11   12   15     -1.51      0.00
   12   12   15      0.87      0.00
   13   12   15     -1.51      0.00
  -13   13   15      0.81      0.00
  -12   13   15     -3.65      0.00
  -11   13   15      4.66      0.00
   10   13   15     -0.56      0.00
   11   13   15      1.46      0.00
   12   13   15     -0.87      0.00
  -12   14   15      2.29      0.00
  -11   14   15     -3.31      0.00
  -10   14   15      2.75      0.00
   -9   14   15     -0.38      0.00
    8   14   15      1.19      0.00
    9   14   15      0.46      0.00
   10   14   15     -1.77      0.00
   11   14   15      0.84      0.00
  -11   15   15      2.97      0.00
  -10   15   15     -3.26      0.00
   -9   15   15     -0.89      0.00
   -8   15   15      1.63      0.00
   -7   15   15     -0.55      0.00
    6   15   15     -1.68      0.00
    7   15   15      2.34      0.00
    8   15   15     -1.35      0.00
    9   15   15      0.86      0.00
   10   15   15      0.12      0.00
   -9   16   15     -2.26      0.00
   -8   16   15     -1.53      0.00
   -7   16   15      0.66      0.00
   -6   16   15      5.19      0.00
   -5   16   15     -7.53      0.00
   -4   16   15      4.31      0.00
    3   16   15      1.70      0.00
    4   16   15     -6.19      0.00
    5   16   15      7.90      0.00
    6   16   15     -2.93      0.00
    7   16   15     -0.65      0.00
    8   16   15      2.03      0.00
   -7   17   15     -2.31      0.00
   -6   17   15      3.39      0.00
   -5   17   15      0.33      0.00
   -4   17   15     -2.73      0.00
   -3   17   15      3.00      0.00
   -2   17   15     -2.51      0.00
   -1   17   15      0.78      0.00
    0   17   15      1.68      0.00
    1   17   15     -0.58      0.00
    2   17   15     -0.04      0.00
    3   17   15      3.14      0.00
    4   17   15     -1.78      0.00
    5   17   15     -0.20      0.00
    6   17   15      3.15      0.00
   -4   18   15      0.07      0.00
   -3   18   15      2.02      0.00
   -2   18   15     -0.54      0.00
   -1   18   15     -1.10      0.00
    0   18   15      2.80      0.00
    1   18   15     -0.51      0.00
    2   18   15     -0.73      0.00
    3   18   15      1.61      0.00
  -18    0   16     -0.18      0.00
  -17    0   16     -0.83      0.00
   16    0   16      5.50      0.00
   17    0   16      0.22      0.00
  -18    1   16     -0.18      0.00
  -17    1   16      0.50      0.00
   16    1   16     -0.86      0.00
   17    1   16      1.89      0.00
  -18    2   16      1.39      0.00
  -17    2   16     -1.27      0.00
  -16    2   16      1.31      0.00
   16    2   16     -1.27      0.00
   17    2   16      0.46      0.00
  -18    3   16     -2.63      0.00
  -17    3   16      1.02      0.00
  -16    3   16      1.86      0.00
   15    3   16      1.79      0.00
   16    3   16     -0.46      0.00
   17    3   16     -0.61      0.00
  -17    4   16     -5.29      0.00
  -16    4   16      5.78      0.00
   15    4   16     -2.45      0.00
   16    4   16     -0.92      0.00
  -17    5   16      1.60      0.00
  -16    5   16     -0.99      0.00
   13    5   16     -3.90      0.00
   15    5   16      2.06      0.00
   16    5   16      0.44      0.00
  -17    6   16     -2.76      0.00
  -16    6   16      4.12      0.00
   14    6   16     -2.35      0.00
   15    6   16     -0.37      0.00
   16    6   16      1.17      0.00
  -17    7   16      0.28      0.00
  -16    7   16      0.31      0.00
  -15    7   16     -1.71      0.00
   14    7   16     -2.02      0.00
   15    7   16     -2.24      0.00
  -16    8   16      0.23      0.00
  -15    8   16      0.02      0.00
   14    8   16      2.89      0.00
   15    8   16     -3.51      0.00
  -16    9   16      0.51      0.00
  -15    9   16     -5.61      0.00
  -14    9   16      7.96      0.00
   13    9   16      1.89      0.00
   14    9   16     -0.48      0.00
  -15   10   16     -0.83      0.00
  -14   10   16     -2.88      0.00
  -13   10   16      4.01      0.00
   12   10   16     -2.22      0.00
   13   10   16      1.11      0.00
   14   10   16      2.17      0.00
  -14   11   16      2.36      0.00
  -13   11   16     -6.20      0.00
  -12   11   16      6.27      0.00
   11   11   16      1.21      0.00
   12   11   16      0.26      0.00
   13   11   16     -0.84      0.00
  -13   12   16     -0.03      0.00
  -12   12   16     -3.32      0.00
  -11   12   16      4.00      0.00
   10   12   16     -2.63      0.00
   11   12   16      1.74      0.00
   12   12   16     -1.73      0.00
  -13   13   16      0.68      0.00
  -12   13   16      1.03      0.00
  -11   13   16     -1.37      0.00
  -10   13   16      0.52      0.00
    9   13   16      0.01      0.00
   10   13   16      0.79      0.00
   11   13   16     -1.72      0.00
  -11   14   16      2.76      0.00
  -10   14   16     -1.29      0.00
   -9   14   16     -1.03      0.00
    7   14   16      3.21      0.00
    8   14   16      0.37      0.00
    9   14   16     -1.77      0.00
   10   14   16      1.02      0.00
  -10   15   16      1.68      0.00
   -9   15   16     -1.40      0.00
   -8   15   16     -2.37      0.00
   -7   15   16      1.37      0.00
   -6   15   16      1.64      0.00
    5   15   16      9.20      0.00
    6   15   16     -3.65      0.00
    7   15   16     -1.45      0.00
    8   15   16      2.17      0.00
    9   15   16     -0.30      0.00
   -8   16   16     -0.58      0.00
   -7   16   16     -1.85      0.00
   -6   16   16      2.40      0.00
   -5   16   16     -1.94      0.00
   -4   16   16     -1.34      0.00
   -3   16   16      4.29      0.00
   -2   16   16     -3.82      0.00
   -1   16   16      1.38      0.00
    0   16   16      2.42      0.00
    1   16   16     -3.20      0.00
    2   16   16      3.37      0.00
    3   16   16     -0.75      0.00
    4   16   16      0.01      0.00
    5   16   16     -1.83      0.00
    6   16   16      1.71      0.00
    7   16   16     -0.11      0.00
   -6   17   16      2.65      0.00
   -5   17   16     -3.03      0.00
   -4   17   16      2.34      0.00
   -3   17   16      0.08      0.00
   -2   17   16      1.40      0.00
   -1   17   16     -1.66      0.00
    0   17   16      2.10      0.00
    1   17   16     -3.23      0.00
    2   17   16      2.46      0.00
    3   17   16     -1.29      0.00
    4   17   16     -1.33      0.00
    5   17   16      2.47      0.00
   -2   18   16      0.07      0.00
   -1   18   16     -0.92      0.00
    0   18   16      0.13      0.00
    1   18   16     -1.10      0.00
  -18    1   17      1.10      0.00
  -17    1   17     -0.05      0.00
  -16    1   17     -1.62      0.00
  -12    1   17      5.16      0.00
   15    1   17     -1.78      0.00
   16    1   17      0.14      0.00
  -17    2   17      0.90      0.00
  -16    2   17      2.81      0.00
   15    2   17      3.25      0.00
   16    2   17     -3.18      0.00
  -17    3   17     -2.45      0.00
  -16    3   17      4.00      0.00
   15    3   17     -1.43      0.00
   16    3   17     -0.71      0.00
  -17    4   17     -0.52      0.00
  -16    4   17      0.68      0.00
  -11    4   17     -0.78      0.00
   15    4   17      2.58      0.00
   16    4   17      0.82      0.00
  -17    5   17     -2.80      0.00
  -16    5   17      3.63      0.00
   14    5   17      6.38      0.00
   15    5   17     -5.11      0.00
   16    5   17      0.71      0.00
  -17    6   17      1.44      0.00
  -16    6   17     -0.75      0.00
  -15    6   17      2.34      0.00
   14    6   17     -0.78      0.00
   15    6   17      3.50      0.00
  -16    7   17      2.78      0.00
  -15    7   17     -1.61      0.00
   13    7   17     -1.02      0.00
   14    7   17     -3.30      0.00
   15    7   17      2.00      0.00
  -16    8   17     -2.72      0.00
  -15    8   17      1.13      0.00
  -14    8   17      0.72      0.00
   13    8   17      6.39      0.00
   14    8   17     -3.77      0.00
   15    8   17     -1.67      0.00
  -15    9   17     -1.67      0.00
  -14    9   17      3.40      0.00
  -13    9   17     -4.15      0.00
  -12    9   17      4.11      0.00
   12    9   17      0.04      0.00
   13    9   17     -0.03      0.00
   14    9   17      2.93      0.00
  -15   10   17     -3.48      0.00
  -14   10   17      4.51      0.00
  -13   10   17     -1.29      0.00
   12   10   17     -2.98      0.00
   13   10   17      0.70      0.00
  -14   11   17     -2.45      0.00
  -13   11   17      4.30      0.00
  -12   11   17     -2.10      0.00
   11   11   17     -0.76      0.00
   12   11   17      0.96      0.00
   13   11   17     -0.98      0.00
  -13   12   17     -1.40      0.00
  -12   12   17      3.20      0.00
  -11   12   17     -2.70      0.00
   10   12   17      2.24      0.00
   11   12   17     -0.46      0.00
   12   12   17     -0.10      0.00
  -12   13   17     -1.28      0.00
  -11   13   17      3.08      0.00
  -10   13   17     -3.37      0.00
   -9   13   17      1.04      0.00
    8   13   17      3.59      0.00
    9   13   17     -3.42      0.00
   10   13   17      0.63      0.00
   11   13   17      1.05      0.00
  -11   14   17     -0.60      0.00
  -10   14   17      1.53      0.00
   -9   14   17     -0.11      0.00
   -8   14   17     -0.39      0.00
    6   14   17     -3.97      0.00
    7   14   17      1.43      0.00
    8   14   17      0.12      0.00
    9   14   17      0.03      0.00
   10   14   17     -0.19      0.00
   -9   15   17     -0.18      0.00
   -8   15   17      0.57      0.00
   -7   15   17     -0.20      0.00
   -6   15   17      1.02      0.00
   -5   15   17     -3.19      0.00
    4   15   17      5.87      0.00
    5   15   17     -2.31      0.00
    6   15   17     -1.09      0.00
    7   15   17      0.71      0.00
    8   15   17     -0.65      0.00
   -8   16   17     -2.48      0.00
   -7   16   17      1.56      0.00
   -6   16   17      0.73      0.00
   -5   16   17     -2.65      0.00
   -4   16   17      1.87      0.00
   -3   16   17     -0.08      0.00
   -2   16   17      0.83      0.00
   -1   16   17     -0.72      0.00
    0   16   17      0.65      0.00
    1   16   17     -2.89      0.00
    2   16   17      4.98      0.00
    3   16   17     -5.00      0.00
    4   16   17     -1.34      0.00
    5   16   17      4.30      0.00
    6   16   17     -3.78      0.00
   -5   17   17     -0.16      0.00
   -4   17   17     -1.48      0.00
   -3   17   17      2.30      0.00
   -2   17   17     -2.57      0.00
   -1   17   17     -0.34      0.00
    0   17   17      1.61      0.00
    1   17   17     -4.42      0.00
    2   17   17      3.02      0.00
    3   17   17     -0.86      0.00
    4   17   17     -0.76      0.00
  -17    0   18     -2.44      0.00
  -16    0   18     -2.22      0.00
   -8    0   18      6.23      0.00
   13    0   18      2.08      0.00
   15    0   18     -1.60      0.00
   16    0   18     -0.73      0.00
  -17    1   18      0.33      0.00
  -16    1   18     -0.85      0.00
   15    1   18     -1.25      0.00
   16    1   18     -0.85      0.00
  -17    2   18      2.64      0.00
  -16    2   18      0.65      0.00
   14    2   18      4.77      0.00
   15    2   18     -0.44      0.00
   16    2   18     -1.75      0.00
  -17    3   18     -2.11      0.00
  -16    3   18      5.14      0.00
   14    3   18     -1.71      0.00
   15    3   18      1.68      0.00
   16    3   18     -0.99      0.00
  -17    4   18     -1.81      0.00
  -16    4   18     -2.45      0.00
  -15    4   18      5.64      0.00
   14    4   18      7.04      0.00
   15    4   18     -4.67      0.00
  -16    5   18     -2.60      0.00
  -15    5   18      0.79      0.00
   14    5   18     -5.06      0.00
   15    5   18      5.63      0.00
  -16    6   18      2.72      0.00
  -15    6   18     -3.34      0.00
   13    6   18      1.01      0.00
   14    6   18     -0.20      0.00
   15    6   18     -0.54      0.00
  -16    7   18     -0.51      0.00
  -15    7   18      3.82      0.00
  -14    7   18     -6.27      0.00
   13    7   18      5.27      0.00
   14    7   18     -2.62      0.00
  -15    8   18     -0.26      0.00
  -14    8   18      3.24      0.00
   12    8   18      2.98      0.00
   13    8   18     -3.95      0.00
   14    8   18      3.34      0.00
  -15    9   18      0.82      0.00
  -14    9   18     -1.30      0.00
  -13    9   18      4.52      0.00
   12    9   18     -3.32      0.00
   13    9   18      1.28      0.00
  -14   10   18      0.18      0.00
  -13   10   18      0.22      0.00
  -12   10   18      4.46      0.00
   11   10   18     -5.19      0.00
   12   10   18      4.10      0.00
   13   10   18     -2.37      0.00
  -13   11   18      0.48      0.00
  -12   11   18      1.41      0.00
  -11   11   18      1.52      0.00
   10   11   18      2.99      0.00
   11   11   18      1.08      0.00
   12   11   18     -2.66      0.00
  -12   12   18      0.51      0.00
  -11   12   18      1.99      0.00
  -10   12   18     -5.22      0.00
    9   12   18     -1.35      0.00
   10   12   18      1.57      0.00
   11   12   18      0.45      0.00
  -11   13   18      1.92      0.00
  -10   13   18     -1.55      0.00
   -9   13   18     -1.87      0.00
   -8   13   18      2.35      0.00
    7   13   18      2.80      0.00
    8   13   18     -1.69      0.00
    9   13   18     -0.76      0.00
   10   13   18      1.31      0.00
  -10   14   18      0.00      0.00
   -9   14   18     -0.32      0.00
   -8   14   18      0.33      0.00
   -7   14   18      2.86      0.00
   -6   14   18     -0.75      0.00
    5   14   18     -4.27      0.00
    6   14   18     -0.21      0.00
    7   14   18     -0.28      0.00
    8   14   18      2.50      0.00
    9   14   18     -3.82      0.00
   -9   15   18     -0.73      0.00
   -8   15   18     -0.53      0.00
   -7   15   18      2.45      0.00
   -6   15   18     -0.27      0.00
   -5   15   18      0.68      0.00
   -4   15   18     -3.09      0.00
   -3   15   18      4.58      0.00
   -2   15   18     -2.33      0.00
   -1   15   18     -0.21      0.00
    0   15   18      0.65      0.00
    1   15   18     -3.28      0.00
    2   15   18      4.59      0.00
    3   15   18     -4.63      0.00
    4   15   18      0.63      0.00
    5   15   18      2.61      0.00
    6   15   18     -2.83      0.00
    7   15   18      1.08      0.00
   -7   16   18      0.35      0.00
   -6   16   18     -0.49      0.00
   -5   16   18     -1.07      0.00
   -4   16   18     -0.20      0.00
   -3   16   18     -0.21      0.00
   -2   16   18     -1.13      0.00
   -1   16   18      0.04      0.00
    0   16   18      0.80      0.00
    1   16   18     -3.09      0.00
    2   16   18      4.49      0.00
    3   16   18     -3.33      0.00
    4   16   18      2.58      0.00
    5   16   18     -1.13      0.00
   -3   17   18      2.16      0.00
   -2   17   18      0.31      0.00
   -1   17   18     -0.27      0.00
    0   17   18      1.00      0.00
    1   17   18     -0.06      0.00
    2   17   18      0.81      0.00
  -17    1   19      0.90      0.00
  -16    1   19     -0.76      0.00
  -15    1   19      0.47      0.00
   14    1   19      1.62      0.00
   15    1   19     -2.52      0.00
  -17    2   19      0.15      0.00
  -16    2   19      0.30      0.00
  -15    2   19      0.38      0.00
   14    2   19      4.34      0.00
   15    2   19     -2.96      0.00
  -16    3   19     -0.31      0.00
  -15    3   19      0.63      0.00
   14    3   19      3.84      0.00
   15    3   19     -1.40      0.00
  -16    4   19      1.00      0.00
  -15    4   19     -0.79      0.00
   13    4   19     -0.71      0.00
   14    4   19     -0.72      0.00
   15    4   19      1.57      0.00
  -16    5   19     -0.59      0.00
  -15    5   19      0.67      0.00
  -14    5   19     -3.80      0.00
   13    5   19     -3.15      0.00
   14    5   19      3.26      0.00
   15    5   19     -2.54      0.00
  -16    6   19     -0.80      0.00
  -15    6   19      2.26      0.00
  -14    6   19     -2.91      0.00
   13    6   19     -2.04      0.00
   14    6   19     -2.03      0.00
  -15    7   19      0.03      0.00
  -14    7   19      1.71      0.00
   12    7   19      4.26      0.00
   13    7   19     -0.48      0.00
   14    7   19      0.86      0.00
  -15    8   19      2.10      0.00
  -14    8   19     -5.02      0.00
  -13    8   19      4.71      0.00
   12    8   19     -0.29      0.00
   13    8   19      2.85      0.00
  -14    9   19      1.03      0.00
  -13    9   19     -5.67      0.00
  -12    9   19      6.54      0.00
   11    9   19     -3.69      0.00
   12    9   19      0.35      0.00
   13    9   19     -2.61      0.00
  -14   10   19      0.43      0.00
  -13   10   19      1.69      0.00
  -12   10   19     -4.62      0.00
  -11   10   19      6.56      0.00
   10   10   19      3.23      0.00
   11   10   19      1.43      0.00
   12   10   19     -3.25      0.00
  -13   11   19      0.24      0.00
  -12   11   19      1.61      0.00
  -11   11   19     -2.56      0.00
  -10   11   19      1.68      0.00
    9   11   19     -0.01      0.00
   10   11   19     -0.30      0.00
   11   11   19     -0.35      0.00
  -12   12   19     -0.83      0.00
  -11   12   19      2.15      0.00
  -10   12   19     -3.54      0.00
   -9   12   19      2.15      0.00
    8   12   19      1.07      0.00
    9   12   19     -3.18      0.00
   10   12   19      3.95      0.00
  -11   13   19     -0.21      0.00
  -10   13   19     -0.78      0.00
   -9   13   19      0.10      0.00
   -8   13   19     -1.85      0.00
   -7   13   19      2.81      0.00
    6   13   19     -1.05      0.00
    7   13   19      1.06      0.00
    8   13   19      1.37      0.00
    9   13   19     -1.90      0.00
   -9   14   19     -1.23      0.00
   -8   14   19      0.96      0.00
   -7   14   19     -1.61      0.00
   -6   14   19      2.59      0.00
   -5   14   19      0.68      0.00
    3   14   19     -5.35      0.00
    4   14   19      4.10      0.00
    5   14   19     -0.71      0.00
    6   14   19     -0.90      0.00
    7   14   19      1.90      0.00
    8   14   19     -1.34      0.00
   -8   15   19     -0.65      0.00
   -7   15   19      1.60      0.00
   -6   15   19     -2.45      0.00
   -5   15   19      2.37      0.00
   -4   15   19     -1.15      0.00
   -3   15   19     -1.12      0.00
   -2   15   19      1.12      0.00
   -1   15   19     -1.43      0.00
    0   15   19     -0.92      0.00
    1   15   19      0.79      0.00
    2   15   19      2.75      0.00
    3   15   19     -4.23      0.00
    4   15   19      3.25      0.00
    5   15   19     -0.19      0.00
    6   15   19     -0.26      0.00
   -5   16   19      0.41      0.00
   -4   16   19     -1.75      0.00
   -3   16   19      3.18      0.00
   -2   16   19     -2.26      0.00
   -1   16   19      2.47      0.00
    0   16   19     -1.10      0.00
    1   16   19      0.59      0.00
    2   16   19      1.21      0.00
    3   16   19      0.24      0.00
    4   16   19     -1.18      0.00
  -16    0   20      2.51      0.00
  -15    0   20     -1.92      0.00
   13    0   20      4.56      0.00
   14    0   20      1.43      0.00
   15    0   20     -5.10      0.00
  -16    1   20     -3.09      0.00
  -15    1   20      2.09      0.00
   13    1   20     -2.59      0.00
   14    1   20      3.56      0.00
   15    1   20     -1.53      0.00
  -16    2   20      0.08      0.00
  -15    2   20     -3.52      0.00
  -13    2   20     -1.99      0.00
   13    2   20     -1.59      0.00
   14    2   20      1.30      0.00
   15    2   20      0.02      0.00
  -16    3   20      1.49      0.00
  -15    3   20     -0.34      0.00
  -14    3   20     -0.12      0.00
  -12    3   20     -0.88      0.00
   13    3   20     -3.86      0.00
   14    3   20      3.86      0.00
   15    3   20     -1.64      0.00
  -16    4   20     -0.86      0.00
  -15    4   20     -0.89      0.00
  -14    4   20      2.49      0.00
   13    4   20     -3.78      0.00
   14    4   20      0.36      0.00
  -16    5   20     -0.58      0.00
  -15    5   20     -2.15      0.00
  -14    5   20      1.50      0.00
   13    5   20      0.39      0.00
   14    5   20     -1.33      0.00
  -15    6   20     -2.15      0.00
  -14    6   20      0.67      0.00
  -13    6   20      0.64      0.00
   12    6   20     -1.16      0.00
   13    6   20     -0.38      0.00
   14    6   20      2.20      0.00
  -15    7   20      1.83      0.00
  -14    7   20     -2.23      0.00
  -13    7   20     -0.03      0.00
   12    7   20      4.62      0.00
   13    7   20     -3.20      0.00
  -14    8   20      1.95      0.00
  -13    8   20     -2.20      0.00
  -12    8   20      0.73      0.00
   11    8   20     -5.43      0.00
   12    8   20      2.55      0.00
   13    8   20      0.36      0.00
  -14    9   20     -1.03      0.00
  -13    9   20      2.40      0.00
  -12    9   20     -1.47      0.00
   10    9   20      7.60      0.00
   11    9   20     -2.31      0.00
   12    9   20     -1.14      0.00
  -13   10   20     -2.08      0.00
  -12   10   20      4.61      0.00
  -11   10   20     -5.68      0.00
    9   10   20     -0.40      0.00
   10   10   20      1.03      0.00
   11   10   20     -1.04      0.00
   12   10   20     -0.26      0.00
  -12   11   20      0.32      0.00
  -11   11   20      3.36      0.00
  -10   11   20     -5.31      0.00
   -9   11   20      5.75      0.00
    8   11   20     -1.01      0.00
    9   11   20     -5.62      0.00
   10   11   20      6.10      0.00
   11   11   20     -3.49      0.00
  -11   12   20     -0.26      0.00
  -10   12   20      1.31      0.00
   -9   12   20     -1.08      0.00
   -8   12   20      2.67      0.00
    7   12   20      1.52      0.00
    8   12   20      1.57      0.00
    9   12   20     -3.00      0.00
   10   12   20      0.45      0.00
  -10   13   20     -1.83      0.00
   -9   13   20     -0.42      0.00
   -8   13   20      0.93      0.00
   -7   13   20     -0.63      0.00
   -6   13   20     -0.95      0.00
    4   13   20      2.45      0.00
    5   13   20     -2.36      0.00
    6   13   20      3.07      0.00
    7   13   20     -1.40      0.00
    8   13   20      0.79      0.00
    9   13   20      0.29      0.00
   -8   14   20     -0.76      0.00
   -7   14   20      1.78      0.00
   -6   14   20     -0.48      0.00
   -5   14   20     -2.19      0.00
   -4   14   20     -0.30      0.00
   -3   14   20      3.20      0.00
   -2   14   20     -3.78      0.00
   -1   14   20      2.37      0.00
    0   14   20     -2.32      0.00
    1   14   20      3.76      0.00
    2   14   20     -0.87      0.00
    3   14   20     -1.72      0.00
    4   14   20      3.73      0.00
    5   14   20     -1.52      0.00
    6   14   20     -1.52      0.00
    7   14   20      2.82      0.00
   -7   15   20     -0.58      0.00
   -6   15   20      2.81      0.00
   -5   15   20      0.06      0.00
   -4   15   20     -3.05      0.00
   -3   15   20      4.29      0.00
   -2   15   20     -0.94      0.00
   -1   15   20      0.67      0.00
    0   15   20      0.27      0.00
    1   15   20     -1.14      0.00
    2   15   20      2.34      0.00
    3   15   20     -2.21      0.00
    4   15   20      0.12      0.00
    5   15   20      0.41      0.00
   -3   16   20     -0.68      0.00
   -2   16   20      0.68      0.00
   -1   16   20     -0.55      0.00
    0   16   20     -0.90      0.00
    1   16   20      0.56      0.00
    2   16   20     -1.47      0.00
  -16    1   21      0.44      0.00
  -15    1   21     -2.72      0.00
  -14    1   21      3.90      0.00
   13    1   21      0.91      0.00
   14    1   21      0.21      0.00
  -16    2   21     -0.96      0.00
  -15    2   21     -1.51      0.00
  -14    2   21      3.27      0.00
   13    2   21     -3.21      0.00
   14    2   21      3.24      0.00
  -16    3   21      1.00      0.00
  -15    3   21     -4.78      0.00
  -14    3   21      6.51      0.00
  -10    3   21      0.50      0.00
   12    3   21      6.12      0.00
   13    3   21     -4.22      0.00
   14    3   21      1.21      0.00
  -15    4   21     -1.43      0.00
  -14    4   21      3.22      0.00
   12    4   21      0.87      0.00
   13    4   21     -0.63      0.00
   14    4   21      0.66      0.00
  -15    5   21     -2.24      0.00
  -14    5   21      3.06      0.00
  -13    5   21     -2.52      0.00
   12    5   21      3.45      0.00
   13    5   21     -1.84      0.00
   14    5   21     -0.32      0.00
  -15    6   21     -0.98      0.00
  -14    6   21     -0.21      0.00
  -13    6   21     -2.34      0.00
   11    6   21     -0.71      0.00
   12    6   21      0.28      0.00
   13    6   21      0.42      0.00
  -14    7   21      2.17      0.00
  -13    7   21     -1.97      0.00
  -12    7   21      1.52      0.00
   11    7   21     -5.12      0.00
   12    7   21      1.10      0.00
   13    7   21      0.34      0.00
  -14    8   21      0.65      0.00
  -13    8   21      0.73      0.00
  -12    8   21      2.26      0.00
   10    8   21      8.21      0.00
   11    8   21     -3.16      0.00
   12    8   21      1.28      0.00
  -13    9   21     -0.55      0.00
  -12    9   21      2.17      0.00
  -11    9   21     -3.48      0.00
    9    9   21     -4.01      0.00
   10    9   21      4.21      0.00
   11    9   21     -1.33      0.00
   12    9   21      0.38      0.00
  -12   10   21      2.56      0.00
  -11   10   21     -1.70      0.00
  -10   10   21     -1.86      0.00
    8   10   21      0.32      0.00
    9   10   21     -2.36      0.00
   10   10   21      2.28      0.00
   11   10   21     -1.35      0.00
  -11   11   21      0.69      0.00
  -10   11   21      0.33      0.00
   -9   11   21     -1.08      0.00
   -8   11   21      3.32      0.00
    7   11   21     -1.42      0.00
    8   11   21     -0.82      0.00
    9   11   21      0.46      0.00
   10   11   21     -0.49      0.00
  -10   12   21      0.37      0.00
   -9   12   21     -0.10      0.00
   -8   12   21      1.09      0.00
   -7   12   21     -0.23      0.00
    5   12   21     -2.10      0.00
    6   12   21     -1.18      0.00
    7   12   21      3.83      0.00
    8   12   21     -3.58      0.00
    9   12   21      0.30      0.00
   -9   13   21     -2.15      0.00
   -8   13   21      1.04      0.00
   -7   13   21      0.18      0.00
   -6   13   21      1.39      0.00
   -5   13   21     -4.14      0.00
   -4   13   21      1.67      0.00
   -3   13   21      3.26      0.00
    2   13   21     -3.74      0.00
    3   13   21      1.64      0.00
    4   13   21      1.18      0.00
    5   13   21     -0.02      0.00
    6   13   21     -2.17      0.00
    7   13   21      2.06      0.00
    8   13   21     -0.66      0.00
   -7   14   21     -0.76      0.00
   -6   14   21      2.64      0.00
   -5   14   21     -0.85      0.00
   -4   14   21     -2.24      0.00
   -3   14   21      3.24      0.00
   -2   14   21      1.53      0.00
   -1   14   21     -3.50      0.00
    0   14   21      2.19      0.00
    1   14   21      0.41      0.00
    2   14   21      1.46      0.00
    3   14   21     -3.40      0.00
    4   14   21      1.66      0.00
    5   14   21     -0.60      0.00
    6   14   21      0.63      0.00
   -5   15   21      0.99      0.00
   -4   15   21     -0.98      0.00
   -3   15   21      0.61      0.00
   -2   15   21      0.08      0.00
   -1   15   21      0.30      0.00
    0   15   21     -2.60      0.00
    1   15   21      1.75      0.00
    2   15   21     -1.29      0.00
    3   15   21      0.98      0.00
    4   15   21     -1.06      0.00
  -15    0   22      0.38      0.00
  -14    0   22      1.66      0.00
  -11    0   22     -6.61      0.00
   12    0   22      1.71      0.00
   13    0   22     -0.57      0.00
   14    0   22      2.11      0.00
  -15    1   22      0.53      0.00
  -14    1   22      1.78      0.00
  -13    1   22     -6.41      0.00
   12    1   22     -0.58      0.00
   13    1   22     -2.30      0.00
   14    1   22      1.27      0.00
  -15    2   22     -3.19      0.00
  -14    2   22      4.41      0.00
  -13    2   22     -3.57      0.00
   12    2   22      5.39      0.00
   13    2   22     -3.71      0.00
   14    2   22      0.47      0.00
  -15    3   22     -1.85      0.00
  -14    3   22      3.24      0.00
  -13    3   22     -2.97      0.00
   12    3   22      0.77      0.00
   13    3   22     -0.19      0.00
  -15    4   22     -1.43      0.00
  -14    4   22      2.53      0.00
  -13    4   22     -0.18      0.00
   11    4   22      0.23      0.00
   12    4   22      2.29      0.00
   13    4   22     -1.12      0.00
  -14    5   22      0.87      0.00
  -13    5   22     -1.76      0.00
  -12    5   22      3.84      0.00
   11    5   22      0.25      0.00
   12    5   22     -2.17      0.00
   13    5   22      2.84      0.00
  -14    6   22      0.85      0.00
  -13    6   22     -1.10      0.00
  -12    6   22     -1.33      0.00
   10    6   22     -1.64      0.00
   11    6   22      1.20      0.00
   12    6   22     -0.11      0.00
  -14    7   22     -0.08      0.00
  -13    7   22      0.48      0.00
  -12    7   22      1.10      0.00
  -11    7   22     -4.81      0.00
   10    7   22     -1.73      0.00
   11    7   22     -1.76      0.00
   12    7   22      2.79      0.00
  -13    8   22     -0.23      0.00
  -12    8   22      2.11      0.00
  -11    8   22     -1.80      0.00
    9    8   22      2.19      0.00
   10    8   22      3.07      0.00
   11    8   22     -5.20      0.00
  -12    9   22      3.23      0.00
  -11    9   22     -2.14      0.00
  -10    9   22      0.13      0.00
    8    9   22     -1.87      0.00
    9    9   22     -2.19      0.00
   10    9   22      3.70      0.00
   11    9   22     -0.57      0.00
  -12   10   22     -0.32      0.00
  -11   10   22      0.99      0.00
  -10   10   22     -1.25      0.00
   -9   10   22     -0.97      0.00
    7   10   22     -1.38      0.00
    8   10   22      0.07      0.00
    9   10   22      1.28      0.00
   10   10   22     -0.86      0.00
  -11   11   22     -1.58      0.00
  -10   11   22      0.94      0.00
   -9   11   22     -1.16      0.00
   -8   11   22      0.77      0.00
   -7   11   22     -2.36      0.00
    5   11   22     -0.37      0.00
    6   11   22     -1.77      0.00
    7   11   22      4.52      0.00
    8   11   22     -3.20      0.00
    9   11   22      1.19      0.00
   -9   12   22     -0.71      0.00
   -8   12   22      2.15      0.00
   -7   12   22     -1.48      0.00
   -6   12   22      1.56      0.00
   -5   12   22     -1.77      0.00
    3   12   22      3.56      0.00
    4   12   22     -1.39      0.00
    5   12   22     -1.36      0.00
    6   12   22      2.11      0.00
    7   12   22     -3.57      0.00
    8   12   22      2.99      0.00
   -8   13   22      0.81      0.00
   -7   13   22     -0.68      0.00
   -6   13   22      1.20      0.00
   -5   13   22      0.06      0.00
   -4   13   22     -1.20      0.00
   -3   13   22      2.66      0.00
   -2   13   22     -0.09      0.00
   -1   13   22     -3.27      0.00
    0   13   22      3.17      0.00
    1   13   22     -0.86      0.00
    2   13   22     -1.36      0.00
    3   13   22     -0.96      0.00
    4   13   22      1.48      0.00
    5   13   22     -2.16      0.00
    6   13   22      1.67      0.00
   -6   14   22     -0.71      0.00
   -5   14   22      0.01      0.00
   -4   14   22     -0.54      0.00
   -3   14   22      0.73      0.00
   -2   14   22     -1.01      0.00
   -1   14   22     -0.43      0.00
    0   14   22     -1.39      0.00
    1   14   22      2.21      0.00
    2   14   22     -2.28      0.00
    3   14   22      1.84      0.00
    4   14   22     -0.29      0.00
    5   14   22      0.00      0.00
   -3   15   22      0.01      0.00
   -2   15   22      1.65      0.00
   -1   15   22     -2.13      0.00
    0   15   22      2.22      0.00
    1   15   22     -0.74      0.00
  -15    1   23     -0.37      0.00
  -14    1   23      2.30      0.00
  -13    1   23     -2.49      0.00
   11    1   23     -2.53      0.00
   12    1   23      3.05      0.00
   13    1   23     -2.01      0.00
  -14    2   23     -0.35      0.00
  -13    2   23      1.62      0.00
   11    2   23      2.60      0.00
   12    2   23     -2.96      0.00
   13    2   23      1.18      0.00
  -14    3   23     -2.16      0.00
  -13    3   23      1.82      0.00
  -12    3   23     -1.12      0.00
   11    3   23      3.92      0.00
   12    3   23      0.48      0.00
   13    3   23     -2.08      0.00
  -14    4   23     -0.24      0.00
  -13    4   23     -0.25      0.00
  -12    4   23      3.55      0.00
   10    4   23      0.92      0.00
   11    4   23     -2.03      0.00
   12    4   23      0.50      0.00
  -14    5   23     -0.43      0.00
  -13    5   23      2.05      0.00
  -12    5   23     -1.95      0.00
   10    5   23     -2.86      0.00
   11    5   23      2.69      0.00
   12    5   23     -1.19      0.00
  -13    6   23     -0.56      0.00
  -12    6   23      1.45      0.00
  -11    6   23     -3.31      0.00
   10    6   23     -0.30      0.00
   11    6   23     -0.92      0.00
   12    6   23      1.25      0.00
  -13    7   23     -1.91      0.00
  -12    7   23     -1.43      0.00
  -11    7   23      3.02      0.00
  -10    7   23     -3.28      0.00
    9    7   23      2.99      0.00
   10    7   23     -0.79      0.00
   11    7   23     -0.47      0.00
  -12    8   23     -2.04      0.00
  -11    8   23     -0.09      0.00
  -10    8   23      3.60      0.00
    8    8   23      0.47      0.00
    9    8   23     -1.44      0.00
   10    8   23     -0.45      0.00
   11    8   23     -0.45      0.00
  -12    9   23      0.95      0.00
  -11    9   23     -1.71      0.00
  -10    9   23      1.02      0.00
   -9    9   23      1.90      0.00
    7    9   23     -4.00      0.00
    8    9   23      0.14      0.00
    9    9   23      3.47      0.00
   10    9   23     -3.30      0.00
  -11   10   23     -0.67      0.00
  -10   10   23     -1.51      0.00
   -9   10   23      1.38      0.00
   -8   10   23      0.71      0.00
   -7   10   23     -4.06      0.00
    6   10   23      6.40      0.00
    7   10   23     -1.49      0.00
    8   10   23     -2.07      0.00
    9   10   23      2.98      0.00
  -10   11   23     -1.11      0.00
   -9   11   23     -0.69      0.00
   -8   11   23      2.65      0.00
   -7   11   23     -1.77      0.00
   -6   11   23     -0.20      0.00
   -5   11   23      0.99      0.00
    3   11   23      0.91      0.00
    4   11   23      2.20      0.00
    5   11   23     -3.60      0.00
    6   11   23      2.59      0.00
    7   11   23     -0.40      0.00
    8   11   23     -0.21      0.00
   -8   12   23      2.09      0.00
   -7   12   23     -1.48      0.00
   -6   12   23      0.68      0.00
   -5   12   23     -0.14      0.00
   -4   12   23     -0.24      0.00
   -3   12   23      1.44      0.00
   -2   12   23     -1.80      0.00
   -1   12   23      1.50      0.00
    0   12   23      0.05      0.00
    1   12   23     -0.64      0.00
    2   12   23     -0.23      0.00
    3   12   23     -0.75      0.00
    4   12   23      0.64      0.00
    5   12   23     -0.45      0.00
    6   12   23     -0.48      0.00
    7   12   23      1.06      0.00
   -7   13   23      0.90      0.00
   -6   13   23     -1.84      0.00
   -5   13   23      0.77      0.00
   -4   13   23     -0.57      0.00
   -3   13   23      1.31      0.00
   -2   13   23     -1.81      0.00
   -1   13   23     -1.50      0.00
    0   13   23      2.31      0.00
    1   13   23     -1.57      0.00
    2   13   23     -0.60      0.00
    3   13   23      1.06      0.00
    4   13   23     -0.79      0.00
    5   13   23      0.53      0.00
   -4   14   23     -1.40      0.00
   -3   14   23      1.64      0.00
   -2   14   23      0.45      0.00
   -1   14   23     -2.22      0.00
    0   14   23      1.36      0.00
    1   14   23      0.74      0.00
    2   14   23     -0.45      0.00
    3   14   23      0.38      0.00
  -14    0   24      0.60      0.00
  -13    0   24      0.25      0.00
  -12    0   24      1.52      0.00
   10    0   24     -1.80      0.00
   11    0   24      1.92      0.00
   12    0   24     -0.47      0.00
  -14    1   24     -0.21      0.00
  -13    1   24      1.98      0.00
  -12    1   24     -1.75      0.00
   10    1   24     -2.52      0.00
   11    1   24      2.38      0.00
   12    1   24     -0.24      0.00
  -14    2   24     -1.72      0.00
  -13    2   24      0.42      0.00
  -12    2   24     -0.17      0.00
   10    2   24     -1.76      0.00
   11    2   24     -0.44      0.00
   12    2   24      0.55      0.00
  -14    3   24     -1.78      0.00
  -13    3   24      1.72      0.00
  -12    3   24     -1.86      0.00
  -11    3   24      1.80      0.00
   10    3   24      1.63      0.00
   11    3   24      1.22      0.00
   12    3   24     -3.53      0.00
  -13    4   24      2.20      0.00
  -12    4   24     -0.83      0.00
  -11    4   24     -0.88      0.00
    9    4   24      3.31      0.00
   10    4   24     -6.22      0.00
   11    4   24      4.28      0.00
   12    4   24     -1.01      0.00
  -13    5   24      1.19      0.00
  -12    5   24      1.64      0.00
  -11    5   24     -1.69      0.00
    9    5   24      0.95      0.00
   10    5   24      1.87      0.00
   11    5   24     -2.98      0.00
  -13    6   24     -0.12      0.00
  -12    6   24     -1.58      0.00
  -11    6   24      3.22      0.00
  -10    6   24     -1.81      0.00
    8    6   24      1.75      0.00
    9    6   24     -0.12      0.00
   10    6   24     -0.73      0.00
   11    6   24      1.73      0.00
  -12    7   24     -1.84      0.00
  -11    7   24     -1.62      0.00
  -10    7   24      3.15      0.00
   -9    7   24     -0.97      0.00
    8    7   24      3.18      0.00
    9    7   24      0.84      0.00
   10    7   24     -2.42      0.00
  -11    8   24     -1.88      0.00
  -10    8   24     -0.65      0.00
   -9    8   24      2.30      0.00
   -8    8   24     -2.27      0.00
    7    8   24     -0.10      0.00
    8    8   24     -4.29      0.00
    9    8   24      4.99      0.00
   10    8   24     -2.79      0.00
  -11    9   24      1.95      0.00
  -10    9   24     -2.05      0.00
   -9    9   24      0.99      0.00
   -8    9   24      1.75      0.00
   -7    9   24     -2.54      0.00
    5    9   24     -0.99      0.00
    6    9   24      2.06      0.00
    7    9   24     -1.28      0.00
    8    9   24     -0.07      0.00
    9    9   24     -0.20      0.00
  -10   10   24      1.18      0.00
   -9   10   24     -1.12      0.00
   -8   10   24      1.23      0.00
   -7   10   24      1.10      0.00
   -6   10   24     -1.31      0.00
   -5   10   24      1.26      0.00
    3   10   24     -2.95      0.00
    4   10   24     -0.34      0.00
    5   10   24      1.33      0.00
    6   10   24     -1.10      0.00
    7   10   24      0.53      0.00
    8   10   24     -0.50      0.00
   -9   11   24      1.12      0.00
   -8   11   24     -0.25      0.00
   -7   11   24     -1.30      0.00
   -6   11   24      1.64      0.00
   -5   11   24     -0.70      0.00
   -4   11   24     -0.17      0.00
   -3   11   24     -0.60      0.00
   -2   11   24     -0.70      0.00
   -1   11   24      1.73      0.00
    0   11   24     -0.77      0.00
    1   11   24     -2.07      0.00
    2   11   24      0.52      0.00
    3   11   24      2.90      0.00
    4   11   24     -2.49      0.00
    5   11   24     -0.01      0.00
    6   11   24      2.12      0.00
    7   11   24     -1.91      0.00
   -7   12   24     -0.08      0.00
   -6   12   24     -1.58      0.00
   -5   12   24      1.13      0.00
   -4   12   24     -0.48      0.00
   -3   12   24      0.29      0.00
   -2   12   24     -2.19      0.00
   -1   12   24      0.52      0.00
    0   12   24      2.86      0.00
    1   12   24     -2.13      0.00
    2   12   24      0.42      0.00
    3   12   24      0.57      0.00
    4   12   24      1.36      0.00
    5   12   24     -1.16      0.00
   -5   13   24      0.01      0.00
   -4   13   24     -1.03      0.00
   -3   13   24      2.27      0.00
   -2   13   24     -1.10      0.00
   -1   13   24     -0.14      0.00
    0   13   24      0.64      0.00
    1   13   24      1.41      0.00
    2   13   24     -1.28      0.00
    3   13   24     -0.10      0.00
  -13    1   25      1.02      0.00
  -12    1   25     -1.66      0.00
  -11    1   25      0.63      0.00
    9    1   25      1.39      0.00
   10    1   25     -1.11      0.00
   11    1   25      0.06      0.00
  -13    2   25      3.59      0.00
  -12    2   25     -1.79      0.00
  -11    2   25     -0.71      0.00
    9    2   25     -0.61      0.00
   10    2   25      1.55      0.00
   11    2   25      0.27      0.00
  -13    3   25      0.39      0.00
  -12    3   25      1.50      0.00
  -11    3   25     -4.34      0.00
  -10    3   25      3.78      0.00
    9    3   25     -1.67      0.00
   10    3   25     -1.02      0.00
   11    3   25      1.47      0.00
  -13    4   25     -0.56      0.00
  -12    4   25      1.43      0.00
  -11    4   25     -1.89      0.00
  -10    4   25      0.14      0.00
    8    4   25      0.99      0.00
    9    4   25      0.32      0.00
   10    4   25      0.14      0.00
   11    4   25     -0.46      0.00
  -12    5   25      1.29      0.00
  -11    5   25     -0.28      0.00
  -10    5   25      1.91      0.00
    8    5   25      0.74      0.00
    9    5   25      0.85      0.00
   10    5   25     -1.83      0.00
  -12    6   25      0.73      0.00
  -11    6   25      0.06      0.00
  -10    6   25     -0.46      0.00
   -9    6   25      1.45      0.00
    7    6   25      0.72      0.00
    8    6   25     -0.35      0.00
    9    6   25     -0.25      0.00
   10    6   25      0.09      0.00
  -11    7   25      0.62      0.00
  -10    7   25      0.50      0.00
   -9    7   25     -3.63      0.00
   -8    7   25      3.12      0.00
    6    7   25     -0.45      0.00
    7    7   25      0.19      0.00
    8    7   25      0.89      0.00
    9    7   25      0.72      0.00
  -11    8   25     -1.15      0.00
  -10    8   25      1.58      0.00
   -9    8   25     -0.75      0.00
   -8    8   25     -0.39      0.00
   -7    8   25      0.40      0.00
    5    8   25      5.93      0.00
    6    8   25     -1.74      0.00
    7    8   25     -2.49      0.00
    8    8   25      2.71      0.00
    9    8   25      0.08      0.00
  -10    9   25      0.70      0.00
   -9    9   25      0.33      0.00
   -8    9   25     -0.20      0.00
   -7    9   25      1.67      0.00
   -6    9   25     -2.65      0.00
   -5    9   25      0.83      0.00
    3    9   25     -0.97      0.00
    4    9   25     -1.76      0.00
    5    9   25      0.26      0.00
    6    9   25      1.27      0.00
    7    9   25     -0.46      0.00
    8    9   25     -2.16      0.00
   -9   10   25      1.67      0.00
   -8   10   25     -1.23      0.00
   -7   10   25     -0.46      0.00
   -6   10   25      1.74      0.00
   -5   10   25     -1.84      0.00
   -4   10   25     -0.23      0.00
   -3   10   25      1.53      0.00
   -2   10   25      0.44      0.00
   -1   10   25     -2.85      0.00
    0   10   25      1.41      0.00
    1   10   25     -0.59      0.00
    2   10   25     -1.54      0.00
    3   10   25      1.26      0.00
    4   10   25     -0.67      0.00
    5   10   25     -0.86      0.00
    6   10   25      0.54      0.00
    7   10   25     -0.22      0.00
   -7   11   25     -0.29      0.00
   -6   11   25     -0.15      0.00
   -5   11   25      1.10      0.00
   -4   11   25     -0.68      0.00
   -3   11   25     -1.09      0.00
   -2   11   25      1.34      0.00
   -1   11   25      0.01      0.00
    0   11   25     -1.58      0.00
    1   11   25      0.42      0.00
    2   11   25      2.26      0.00
    3   11   25     -2.56      0.00
    4   11   25      1.47      0.00
    5   11   25      1.38      0.00
    6   11   25     -2.49      0.00
   -5   12   25     -0.24      0.00
   -4   12   25      0.37      0.00
   -3   12   25     -0.21      0.00
   -2   12   25     -0.45      0.00
   -1   12   25      1.86      0.00
    0   12   25     -0.68      0.00
    1   12   25      0.11      0.00
    2   12   25      0.67      0.00
    3   12   25      0.65      0.00
    4   12   25     -1.51      0.00
   -1   13   25      0.81      0.00
  -12    0   26     -0.79      0.00
  -11    0   26      2.64      0.00
  -10    0   26     -0.81      0.00
    8    0   26      0.41      0.00
    9    0   26      3.21      0.00
   10    0   26     -3.09      0.00
   11    0   26      0.24      0.00
  -12    1   26     -0.20      0.00
  -11    1   26      0.38      0.00
  -10    1   26      1.23      0.00
    8    1   26     -4.73      0.00
    9    1   26      1.07      0.00
   10    1   26      1.04      0.00
   11    1   26     -2.14      0.00
  -12    2   26     -1.06      0.00
  -11    2   26     -1.26      0.00
  -10    2   26      2.53      0.00
    8    2   26      3.53      0.00
    9    2   26     -2.81      0.00
   10    2   26      1.65      0.00
  -12    3   26      0.82      0.00
  -11    3   26     -3.53      0.00
  -10    3   26      2.68      0.00
   -9    3   26     -0.19      0.00
    7    3   26     -2.44      0.00
    8    3   26      1.29      0.00
    9    3   26      0.89      0.00
   10    3   26     -1.43      0.00
  -12    4   26      1.48      0.00
  -11    4   26     -1.69      0.00
  -10    4   26      1.55      0.00
   -9    4   26     -2.31      0.00
    7    4   26     -0.90      0.00
    8    4   26     -0.33      0.00
    9    4   26      1.85      0.00
   10    4   26     -2.01      0.00
  -11    5   26     -0.37      0.00
  -10    5   26     -0.43      0.00
   -9    5   26      0.41      0.00
   -8    5   26     -0.37      0.00
    6    5   26     -1.04      0.00
    7    5   26      1.57      0.00
    8    5   26     -2.25      0.00
    9    5   26      0.71      0.00
   10    5   26      0.68      0.00
  -11    6   26      0.87      0.00
  -10    6   26      1.39      0.00
   -9    6   26     -4.67      0.00
   -8    6   26      5.22      0.00
   -7    6   26     -2.19      0.00
    6    6   26     -0.82      0.00
    7    6   26     -1.14      0.00
    8    6   26      2.48      0.00
    9    6   26     -2.00      0.00
  -10    7   26      2.09      0.00
   -9    7   26     -0.30      0.00
   -8    7   26     -2.02      0.00
   -7    7   26      2.82      0.00
   -6    7   26     -0.87      0.00
    4    7   26      0.43      0.00
    5    7   26      1.94      0.00
    6    7   26     -1.15      0.00
    7    7   26     -0.18      0.00
    8    7   26      1.42      0.00
   -9    8   26     -0.41      0.00
   -8    8   26      1.01      0.00
   -7    8   26     -1.39      0.00
   -6    8   26      0.23      0.00
   -5    8   26      1.25      0.00
   -4    8   26     -1.25      0.00
    2    8   26      0.80      0.00
    3    8   26     -0.75      0.00
    4    8   26      0.75      0.00
    5    8   26      0.16      0.00
    6    8   26      0.11      0.00
    7    8   26     -0.21      0.00
    8    8   26     -0.10      0.00
   -8    9   26     -1.53      0.00
   -7    9   26     -0.07      0.00
   -6    9   26     -0.02      0.00
   -5    9   26     -0.37      0.00
   -4    9   26     -1.24      0.00
   -3    9   26      0.58      0.00
   -2    9   26      1.22      0.00
   -1    9   26     -2.65      0.00
    0    9   26      1.80      0.00
    1    9   26     -0.80      0.00
    2    9   26      1.68      0.00
    3    9   26     -1.43      0.00
    4    9   26     -1.11      0.00
    5    9   26      3.30      0.00
    6    9   26     -3.15      0.00
    7    9   26      1.09      0.00
   -7   10   26     -1.06      0.00
   -6   10   26      0.40      0.00
   -5   10   26      0.41      0.00
   -4   10   26      0.25      0.00
   -3   10   26     -2.19      0.00
   -2   10   26      2.97      0.00
   -1   10   26      0.01      0.00
    0   10   26     -1.98      0.00
    1   10   26      0.94      0.00
    2   10   26      1.16      0.00
    3   10   26     -1.15      0.00
    4   10   26     -0.66      0.00
    5   10   26      1.00      0.00
   -5   11   26      0.52      0.00
   -4   11   26      0.54      0.00
   -3   11   26     -0.30      0.00
   -2   11   26     -0.28      0.00
   -1   11   26      0.80      0.00
    0   11   26      0.63      0.00
    1   11   26     -2.15      0.00
    2   11   26      1.05      0.00
    3   11   26      0.02      0.00
    4   11   26     -0.92      0.00
   -2   12   26     -0.63      0.00
   -1   12   26      0.16      0.00
    0   12   26     -0.30      0.00
  -11    1   27      0.57      0.00
  -10    1   27      0.12      0.00
   -9    1   27     -0.17      0.00
   -8    1   27      0.85      0.00
    6    1   27      4.78      0.00
    7    1   27     -3.56      0.00
    8    1   27      0.48      0.00
    9    1   27      1.44      0.00
   10    1   27     -0.57      0.00
  -11    2   27     -0.68      0.00
  -10    2   27      1.51      0.00
   -9    2   27     -2.99      0.00
   -8    2   27      5.98      0.00
    6    2   27      0.02      0.00
    7    2   27      3.40      0.00
    8    2   27     -3.60      0.00
    9    2   27      0.88      0.00
  -11    3   27      0.30      0.00
  -10    3   27      0.50      0.00
   -9    3   27     -3.24      0.00
   -8    3   27      1.35      0.00
    6    3   27     -2.95      0.00
    7    3   27      0.02      0.00
    8    3   27      2.41      0.00
    9    3   27     -1.96      0.00
  -11    4   27     -0.53      0.00
  -10    4   27      0.67      0.00
   -9    4   27     -0.94      0.00
   -8    4   27      0.31      0.00
   -7    4   27     -1.40      0.00
    5    4   27     -0.29      0.00
    6    4   27      3.22      0.00
    7    4   27     -3.46      0.00
    8    4   27      1.26      0.00
    9    4   27      1.29      0.00
  -10    5   27     -0.66      0.00
   -9    5   27     -0.40      0.00
   -8    5   27      2.88      0.00
   -7    5   27     -2.25      0.00
   -6    5   27     -1.22      0.00
    4    5   27      1.14      0.00
    5    5   27     -1.43      0.00
    6    5   27      1.19      0.00
    7    5   27      0.35      0.00
    8    5   27     -0.83      0.00
  -10    6   27      0.90      0.00
   -9    6   27     -0.76      0.00
   -8    6   27      0.59      0.00
   -7    6   27      0.83      0.00
   -6    6   27     -1.47      0.00
   -5    6   27      1.45      0.00
    3    6   27     -1.90      0.00
    4    6   27      1.84      0.00
    5    6   27     -1.64      0.00
    6    6   27     -0.67      0.00
    7    6   27      1.46      0.00
    8    6   27     -0.81      0.00
   -9    7   27     -0.46      0.00
   -8    7   27      1.15      0.00
   -7    7   27     -1.80      0.00
   -6    7   27      1.43      0.00
   -5    7   27      0.21      0.00
   -4    7   27     -0.74      0.00
   -3    7   27      1.61      0.00
   -2    7   27     -1.83      0.00
    0    7   27      3.03      0.00
    1    7   27     -1.16      0.00
    2    7   27     -2.35      0.00
    3    7   27      0.57      0.00
    4    7   27      0.73      0.00
    5    7   27      0.72      0.00
    6    7   27     -1.80      0.00
    7    7   27     -0.18      0.00
   -8    8   27     -0.51      0.00
   -7    8   27      0.58      0.00
   -6    8   27     -0.89      0.00
   -5    8   27      0.88      0.00
   -4    8   27     -0.93      0.00
   -3    8   27      1.01      0.00
   -2    8   27      0.38      0.00
   -1    8   27     -3.17      0.00
    0    8   27      1.80      0.00
    1    8   27     -0.13      0.00
    2    8   27      2.06      0.00
    3    8   27     -3.64      0.00
    4    8   27      1.12      0.00
    5    8   27      2.20      0.00
    6    8   27     -1.61      0.00
   -7    9   27     -0.30      0.00
   -6    9   27      0.92      0.00
   -5    9   27     -1.16      0.00
   -4    9   27      0.55      0.00
   -3    9   27     -0.89      0.00
   -2    9   27      2.15      0.00
   -1    9   27     -1.49      0.00
    0    9   27     -0.28      0.00
    1    9   27      1.18      0.00
    2    9   27      0.33      0.00
    3    9   27      0.81      0.00
    4    9   27     -1.23      0.00
    5    9   27      0.13      0.00
   -5   10   27     -0.20      0.00
   -4   10   27     -1.17      0.00
   -3   10   27      1.35      0.00
   -2   10   27     -0.80      0.00
   -1   10   27      0.45      0.00
    0   10   27      0.94      0.00
    1   10   27     -1.85      0.00
    2   10   27      1.40      0.00
    3   10   27     -1.08      0.00
   -2   11   27      1.33      0.00
   -1   11   27     -1.96      0.00
    0   11   27      0.46      0.00
  -10    0   28     -1.38      0.00
   -9    0   28     -0.54      0.00
   -8    0   28      4.75      0.00
   -7    0   28     -4.35      0.00
   -6    0   28      0.62      0.00
    4    0   28     -2.13      0.00
    5    0   28     -0.56      0.00
    6    0   28      5.01      0.00
    7    0   28     -2.70      0.00
    8    0   28     -0.20      0.00
  -10    1   28      1.63      0.00
   -9    1   28     -2.36      0.00
   -8    1   28      4.58      0.00
   -7    1   28     -2.40      0.00
   -6    1   28     -1.69      0.00
    4    1   28      2.80      0.00
    5    1   28     -4.13      0.00
    6    1   28      1.04      0.00
    7    1   28      2.78      0.00
    8    1   28     -2.58      0.00
  -10    2   28      0.58      0.00
   -9    2   28     -0.97      0.00
   -8    2   28     -0.31      0.00
   -7    2   28      1.47      0.00
   -6    2   28     -4.39      0.00
    4    2   28      3.32      0.00
    5    2   28     -1.13      0.00
    6    2   28     -0.86      0.00
    7    2   28     -1.70      0.00
    8    2   28      2.45      0.00
  -10    3   28     -0.72      0.00
   -9    3   28     -0.82      0.00
   -8    3   28      2.99      0.00
   -7    3   28     -5.50      0.00
   -6    3   28      3.39      0.00
   -5    3   28      2.56      0.00
    4    3   28      0.87      0.00
    5    3   28     -2.36      0.00
    6    3   28      2.65      0.00
    7    3   28     -1.63      0.00
    8    3   28     -0.50      0.00
  -10    4   28     -1.32      0.00
   -9    4   28      0.65      0.00
   -8    4   28      0.78      0.00
   -7    4   28      1.64      0.00
   -6    4   28     -5.41      0.00
   -5    4   28      6.09      0.00
   -4    4   28     -1.41      0.00
    3    4   28     -2.07      0.00
    4    4   28      3.46      0.00
    5    4   28     -1.98      0.00
    6    4   28      0.44      0.00
    7    4   28      1.11      0.00
    8    4   28     -0.67      0.00
   -9    5   28     -1.15      0.00
   -8    5   28      1.81      0.00
   -7    5   28     -1.06      0.00
   -6    5   28      0.76      0.00
   -5    5   28     -1.18      0.00
   -4    5   28      0.24      0.00
   -3    5   28      0.85      0.00
   -2    5   28     -1.54      0.00
    0    5   28     -0.88      0.00
    1    5   28     -0.55      0.00
    2    5   28      2.31      0.00
    3    5   28     -1.16      0.00
    4    5   28      0.53      0.00
    5    5   28      0.07      0.00
    6    5   28      0.27      0.00
    7    5   28     -0.50      0.00
   -8    6   28     -0.99      0.00
   -7    6   28      0.54      0.00
   -6    6   28      0.18      0.00
   -5    6   28     -0.63      0.00
   -4    6   28     -0.91      0.00
   -3    6   28      2.09      0.00
   -2    6   28     -2.09      0.00
   -1    6   28      1.01      0.00
    0    6   28      0.82      0.00
    1    6   28     -0.57      0.00
    2    6   28     -0.50      0.00
    3    6   28      0.28      0.00
    4    6   28      0.61      0.00
    5    6   28     -0.58      0.00
    6    6   28     -0.60      0.00
   -8    7   28     -0.84      0.00
   -7    7   28     -0.18      0.00
   -6    7   28      0.44      0.00
   -5    7   28      0.32      0.00
   -4    7   28     -0.97      0.00
   -3    7   28      0.87      0.00
   -2    7   28      0.25      0.00
   -1    7   28     -1.43      0.00
    0    7   28      1.35      0.00
    1    7   28     -1.02      0.00
    2    7   28      0.55      0.00
    3    7   28     -1.18      0.00
    4    7   28      0.44      0.00
    5    7   28      0.12      0.00
    6    7   28     -0.43      0.00
   -6    8   28      1.92      0.00
   -5    8   28     -1.16      0.00
   -4    8   28      0.45      0.00
   -3    8   28      1.30      0.00
   -2    8   28     -0.96      0.00
   -1    8   28     -0.28      0.00
    0    8   28      0.96      0.00
    1    8   28     -0.39      0.00
    2    8   28     -0.24      0.00
    3    8   28      0.31      0.00
    4    8   28      0.04      0.00
    5    8   28      0.03      0.00
   -5    9   28      1.02      0.00
   -4    9   28     -1.56      0.00
   -3    9   28      0.81      0.00
   -2    9   28      0.49      0.00
   -1    9   28     -1.27      0.00
    0    9   28      1.01      0.00
    1    9   28     -0.44      0.00
    2    9   28      0.64      0.00
    3    9   28     -0.85      0.00
   -1   10   28     -1.22      0.00
    0   10   28      0.84      0.00
   -9    1   29     -0.14      0.00
   -8    1   29      2.06      0.00
   -7    1   29     -2.65      0.00
   -6    1   29      0.05      0.00
   -5    1   29      4.13      0.00
   -4    1   29     -4.63      0.00
   -3    1   29      2.14      0.00
   -2    1   29      1.17      0.00
   -1    1   29     -1.79      0.00
    0    1   29      1.53      0.00
    1    1   29     -0.42      0.00
    2    1   29     -0.46      0.00
    3    1   29      0.68      0.00
    4    1   29     -0.05      0.00
    5    1   29     -0.39      0.00
    6    1   29      0.64      0.00
    7    1   29     -0.27      0.00
   -9    2   29     -0.87      0.00
   -8    2   29      2.28      0.00
   -7    2   29     -1.37      0.00
   -6    2   29      0.23      0.00
   -5    2   29      2.07      0.00
   -4    2   29     -2.49      0.00
   -3    2   29      1.43      0.00
   -2    2   29      0.81      0.00
   -1    2   29     -2.46      0.00
    0    2   29      0.67      0.00
    1    2   29      2.94      0.00
    2    2   29     -4.25      0.00
    3    2   29      2.02      0.00
    4    2   29      1.30      0.00
    5    2   29     -1.87      0.00
    6    2   29      1.14      0.00
    7    2   29      0.30      0.00
   -9    3   29      0.84      0.00
   -8    3   29     -1.27      0.00
   -7    3   29      1.49      0.00
   -6    3   29     -2.47      0.00
   -5    3   29      2.57      0.00
   -4    3   29     -2.47      0.00
   -3    3   29     -0.37      0.00
   -2    3   29      1.41      0.00
   -1    3   29     -0.27      0.00
    0    3   29     -3.30      0.00
    1    3   29      3.17      0.00
    2    3   29      0.19      0.00
    3    3   29     -2.30      0.00
    4    3   29      1.20      0.00
    5    3   29      0.12      0.00
    6    3   29     -0.28      0.00
    7    3   29     -1.06      0.00
   -8    4   29      0.60      0.00
   -7    4   29     -3.20      0.00
   -6    4   29      2.29      0.00
   -5    4   29      0.26      0.00
   -4    4   29     -2.33      0.00
   -3    4   29      1.90      0.00
   -2    4   29     -0.93      0.00
   -1    4   29      1.50      0.00
    0    4   29     -0.55      0.00
    1    4   29     -1.18      0.00
    2    4   29      0.88      0.00
    3    4   29      0.99      0.00
    4    4   29     -1.64      0.00
    5    4   29     -0.26      0.00
    6    4   29      0.89      0.00
   -8    5   29      0.33      0.00
   -7    5   29      0.83      0.00
   -6    5   29     -2.14      0.00
   -5    5   29      2.34      0.00
   -4    5   29      0.09      0.00
   -3    5   29     -1.08      0.00
   -2    5   29      0.27      0.00
   -1    5   29      1.28      0.00
    0    5   29     -0.77      0.00
    1    5   29      0.36      0.00
    2    5   29     -0.93      0.00
    3    5   29      0.26      0.00
    4    5   29      1.21      0.00
    5    5   29     -1.27      0.00
    6    5   29      0.49      0.00
   -7    6   29      0.11      0.00
   -6    6   29      0.17      0.00
   -5    6   29     -0.54      0.00
   -4    6   29      0.77      0.00
   -3    6   29     -0.14      0.00
   -2    6   29     -1.61      0.00
   -1    6   29      0.96      0.00
    0    6   29      0.86      0.00
    1    6   29     -1.63      0.00
    2    6   29      0.82      0.00
    3    6   29      0.35      0.00
    4    6   29     -0.84      0.00
    5    6   29      1.24      0.00
   -6    7   29     -0.04      0.00
   -5    7   29     -1.72      0.00
   -4    7   29      1.36      0.00
   -3    7   29      1.32      0.00
   -2    7   29     -2.69      0.00
   -1    7   29      0.57      0.00
    0    7   29      1.39      0.00
    1    7   29     -0.15      0.00
    2    7   29     -0.95      0.00
    3    7   29      0.51      0.00
    4    7   29      0.27      0.00
   -4    8   29     -0.94      0.00
   -3    8   29      0.84      0.00
   -2    8   29      2.03      0.00
   -1    8   29     -3.14      0.00
    0    8   29      0.82      0.00
    1    8   29      1.11      0.00
    2    8   29     -1.01      0.00
    0    0    0      0.00      0.00
# SQUEEZE RESULTS (Version = 150216)
# Note: Data are Listed for all Voids in the P1 Unit Cell
# i.e. Centre of Gravity, Solvent Accessible Volume,
# Recovered number of Electrons in the Void and
# Details about the Squeezed Material
loop_
  _platon_squeeze_void_nr
  _platon_squeeze_void_average_x
  _platon_squeeze_void_average_y
  _platon_squeeze_void_average_z
  _platon_squeeze_void_volume
  _platon_squeeze_void_count_electrons
  _platon_squeeze_void_content
   1  0.052  0.198  0.852        16         0 ' '
   2  0.052  0.302  0.352        16         0 ' '
   3  0.500  1.000  1.000       596       146 ' '
   4  0.500  0.500  0.500       596       146 ' '
   5  0.948  0.698  0.648        16         0 ' '
   6  0.948  0.802  0.148        16         0 ' '
# Missing Reflections Below sin(th)/lambda = 0.25
loop_
  _platon_missing_refln_index_h
  _platon_missing_refln_index_k
  _platon_missing_refln_index_l
  _platon_missing_refln_theta
    1    0    0     1.288
    2    0    0     2.577
    3    0    0     3.867
    1    1    0     1.809
    2    1    0     2.873
    3    1    0     4.071
    0    2    0     2.539
    1    2    0     2.848
    2    2    0     3.619
    1    3    0     4.023
   -2    1    1     2.953
   -1    1    1     1.963
    0    1    1     1.520
    1    1    1     2.021
    2    1    1     3.031
   -2    2    1     3.683
   -1    2    1     2.949
    0    2    1     2.674
    1    2    1     2.987
    2    2    1     3.746
    5    2    1     7.031
    0    3    1     3.902
    2    3    1     4.703
   -3    0    2     4.130
   -2    0    2     2.996
   -1    0    2     2.055
    0    0    2     1.671
    1    0    2     2.164
    2    0    2     3.146
   -2    1    2     3.254
   -1    1    2     2.415
    0    1    2     2.099
    1    1    2     2.509
    2    1    2     3.393
   -2    2    2     3.929
   -1    2    2     3.267
    0    2    2     3.041
    1    2    2     3.337
    2    2    2     4.045
    2    3    2     4.945
   -2    1    3     3.722
   -1    1    3     3.035
    0    1    3     2.810
    1    1    3     3.148
    2    1    3     3.904
   -1    2    3     3.750
    0    2    3     3.570
    1    2    3     3.841
   -7    0    4     9.489
   -2    0    4     4.112
   -1    0    4     3.518
    0    0    4     3.344
    1    0    4     3.648
   -1    1    4     3.741
    0    1    4     3.577
    1    1    4     3.863
;
_platon_squeeze_void_probe_radius 1.20

loop_
_symmetry_equiv_pos_as_xyz
'x, y, z'
'-x, y+1/2, -z+1/2'
'-x, -y, -z'
'x, -y-1/2, z-1/2'

loop_
_atom_site_label
_atom_site_type_symbol
_atom_site_fract_x
_atom_site_fract_y
_atom_site_fract_z
_atom_site_U_iso_or_equiv
_atom_site_adp_type
_atom_site_occupancy
_atom_site_symmetry_multiplicity
_atom_site_calc_flag
_atom_site_refinement_flags
P1 P 0.26242(10) 0.36455(9) 0.04680(6) 0.0351(4) Uani 1 1 d .
O1 O 0.1540(2) 0.2797(2) 0.10465(13) 0.0313(8) Uani 1 1 d .
O2 O 0.2024(2) 0.39416(19) 0.14742(13) 0.0302(8) Uani 1 1 d .
C1 C 0.2485(3) 0.2575(3) 0.0255(2) 0.0329(12) Uani 1 1 d .
C2 C 0.2896(4) 0.2097(4) -0.0088(2) 0.0442(15) Uani 1 1 d .
H2 H 0.2673 0.1550 -0.0135 0.053 Uiso 1 1 calc R
C3 C 0.3669(4) 0.2283(4) -0.0420(3) 0.0525(17) Uani 1 1 d .
C4 C 0.4500(5) 0.2102(6) -0.0082(3) 0.096(3) Uani 1 1 d .
H4A H 0.4982 0.2213 -0.0308 0.143 Uiso 1 1 calc R
H4B H 0.4511 0.1517 0.0033 0.143 Uiso 1 1 calc R
H4C H 0.4537 0.2462 0.0243 0.143 Uiso 1 1 calc R
C5 C 0.3682(5) 0.3190(4) -0.0620(3) 0.078(2) Uani 1 1 d .
H5A H 0.3787 0.3563 -0.0306 0.117 Uiso 1 1 calc R
H5B H 0.3135 0.3328 -0.0805 0.117 Uiso 1 1 calc R
H5C H 0.4131 0.3259 -0.0877 0.117 Uiso 1 1 calc R
C6 C 0.3622(5) 0.1719(5) -0.0922(3) 0.082(3) Uani 1 1 d .
H6A H 0.4102 0.1835 -0.1147 0.124 Uiso 1 1 calc R
H6B H 0.3092 0.1824 -0.1137 0.124 Uiso 1 1 calc R
H6C H 0.3640 0.1135 -0.0804 0.124 Uiso 1 1 calc R
C7 C 0.2018(3) 0.3439(3) 0.1070(2) 0.0316(12) Uani 1 1 d .
C11 C 0.3664(4) 0.3909(4) 0.0781(2) 0.0419(14) Uani 1 1 d .
C12 C 0.3992(4) 0.4697(4) 0.0637(3) 0.0537(17) Uani 1 1 d .
C13 C 0.4772(5) 0.4937(5) 0.0860(3) 0.071(2) Uani 1 1 d .
H13 H 0.4991 0.5466 0.0765 0.085 Uiso 1 1 calc R
C14 C 0.5245(5) 0.4431(6) 0.1218(3) 0.074(2) Uani 1 1 d .
C15 C 0.4920(4) 0.3661(5) 0.1354(3) 0.0643(19) Uani 1 1 d .
H15 H 0.5245 0.3311 0.1598 0.077 Uiso 1 1 calc R
C16 C 0.4144(4) 0.3385(4) 0.1147(2) 0.0505(16) Uani 1 1 d .
C17 C 0.3529(5) 0.5298(4) 0.0261(3) 0.0631(19) Uani 1 1 d .
H17A H 0.3044 0.5527 0.0443 0.095 Uiso 1 1 calc R
H17B H 0.3330 0.5008 -0.0075 0.095 Uiso 1 1 calc R
H17C H 0.3911 0.5752 0.0168 0.095 Uiso 1 1 calc R
C18 C 0.6104(5) 0.4723(7) 0.1478(4) 0.115(4) Uani 1 1 d .
H18A H 0.6013 0.5037 0.1814 0.173 Uiso 1 1 calc R
H18B H 0.6386 0.5081 0.1218 0.173 Uiso 1 1 calc R
H18C H 0.6461 0.4237 0.1566 0.173 Uiso 1 1 calc R
C19 C 0.3813(4) 0.2552(4) 0.1334(3) 0.0566(17) Uani 1 1 d .
H19A H 0.3307 0.2640 0.1542 0.085 Uiso 1 1 calc R
H19B H 0.4248 0.2274 0.1569 0.085 Uiso 1 1 calc R
H19C H 0.3668 0.2202 0.1014 0.085 Uiso 1 1 calc R
B1 B 0.1578(4) 0.2295(3) 0.0491(2) 0.0332(15) Uani 1 1 d .
C21 C 0.0734(4) 0.2618(3) 0.0140(2) 0.0322(13) Uani 1 1 d .
F22 F 0.1397(2) 0.3101(2) -0.06512(13) 0.0574(10) Uani 1 1 d .
C22 C 0.0695(4) 0.2988(3) -0.0377(2) 0.0405(14) Uani 1 1 d .
F23 F -0.0032(2) 0.3607(2) -0.11425(13) 0.0644(11) Uani 1 1 d .
C23 C -0.0040(5) 0.3245(3) -0.0643(2) 0.0473(16) Uani 1 1 d .
F24 F -0.1521(2) 0.3426(2) -0.06567(15) 0.0705(11) Uani 1 1 d .
C24 C -0.0801(4) 0.3168(4) -0.0398(2) 0.0488(16) Uani 1 1 d .
F25 F -0.1533(2) 0.2705(3) 0.03583(15) 0.0670(11) Uani 1 1 d .
C25 C -0.0802(4) 0.2792(4) 0.0115(2) 0.0456(15) Uani 1 1 d .
F26 F -0.0095(2) 0.2180(2) 0.08627(12) 0.0458(8) Uani 1 1 d .
C26 C -0.0042(4) 0.2540(3) 0.0362(2) 0.0351(13) Uani 1 1 d .
C31 C 0.1523(3) 0.1307(3) 0.0626(2) 0.0331(12) Uani 1 1 d .
F32 F 0.0951(2) 0.10099(18) -0.02723(11) 0.0463(8) Uani 1 1 d .
C32 C 0.1210(4) 0.0741(3) 0.0235(2) 0.0377(13) Uani 1 1 d .
F33 F 0.0806(2) -0.06122(19) -0.00712(13) 0.0561(10) Uani 1 1 d .
C33 C 0.1123(4) -0.0094(3) 0.0330(2) 0.0422(15) Uani 1 1 d .
F34 F 0.1271(3) -0.12441(19) 0.09285(14) 0.0721(12) Uani 1 1 d .
C34 C 0.1363(4) -0.0421(3) 0.0832(2) 0.0440(15) Uani 1 1 d .
F35 F 0.1941(3) -0.0209(2) 0.17253(13) 0.0668(11) Uani 1 1 d .
C35 C 0.1693(4) 0.0094(4) 0.1235(2) 0.0447(15) Uani 1 1 d .
F36 F 0.2139(2) 0.14040(18) 0.15323(12) 0.0487(9) Uani 1 1 d .
C36 C 0.1780(4) 0.0938(3) 0.1120(2) 0.0353(13) Uani 1 1 d .
P2 P 0.16911(10) 0.56640(8) 0.19506(6) 0.0343(4) Uani 1 1 d D
H1A H 0.166(3) 0.544(3) 0.1442(16) 0.051 Uiso 1 1 d D
H1B H 0.102(3) 0.611(3) 0.202(2) 0.051 Uiso 1 1 d D
C41 C 0.1594(3) 0.4718(3) 0.2332(2) 0.0308(12) Uani 1 1 d .
C42 C 0.1504(3) 0.4673(3) 0.2871(2) 0.0354(13) Uani 1 1 d .
H42 H 0.1462 0.4111 0.2990 0.042 Uiso 1 1 calc R
C43 C 0.1449(4) 0.5276(3) 0.3344(2) 0.0425(15) Uani 1 1 d .
C44 C 0.0552(4) 0.5180(4) 0.3551(2) 0.0554(17) Uani 1 1 d .
H44A H 0.0135 0.5354 0.3262 0.083 Uiso 1 1 calc R
H44B H 0.0496 0.5529 0.3876 0.083 Uiso 1 1 calc R
H44C H 0.0454 0.4595 0.3645 0.083 Uiso 1 1 calc R
C45 C 0.2102(4) 0.5009(4) 0.3795(2) 0.0565(18) Uani 1 1 d .
H45A H 0.2048 0.5362 0.4119 0.085 Uiso 1 1 calc R
H45B H 0.2672 0.5068 0.3662 0.085 Uiso 1 1 calc R
H45C H 0.2004 0.4426 0.3893 0.085 Uiso 1 1 calc R
C46 C 0.1602(4) 0.6184(4) 0.3207(2) 0.0538(17) Uani 1 1 d .
H46A H 0.1182 0.6367 0.2922 0.081 Uiso 1 1 calc R
H46B H 0.2171 0.6248 0.3074 0.081 Uiso 1 1 calc R
H46C H 0.1551 0.6525 0.3537 0.081 Uiso 1 1 calc R
C51 C 0.2571(4) 0.6378(3) 0.2044(2) 0.0337(12) Uani 1 1 d .
C52 C 0.3396(4) 0.6060(3) 0.2098(2) 0.0420(14) Uani 1 1 d .
C53 C 0.4054(4) 0.6629(4) 0.2129(2) 0.0495(15) Uani 1 1 d .
H53 H 0.4619 0.6427 0.2160 0.059 Uiso 1 1 calc R
C54 C 0.3920(4) 0.7489(4) 0.2118(3) 0.0531(17) Uani 1 1 d .
C55 C 0.3095(4) 0.7760(4) 0.2082(2) 0.0486(16) Uani 1 1 d .
H55 H 0.2995 0.8344 0.2091 0.058 Uiso 1 1 calc R
C56 C 0.2408(4) 0.7241(3) 0.2035(2) 0.0412(14) Uani 1 1 d .
C57 C 0.3591(4) 0.5142(3) 0.2121(3) 0.0517(16) Uani 1 1 d .
H57A H 0.3382 0.4905 0.2458 0.077 Uiso 1 1 calc R
H57B H 0.4204 0.5060 0.2118 0.077 Uiso 1 1 calc R
H57C H 0.3314 0.4865 0.1802 0.077 Uiso 1 1 calc R
C58 C 0.4656(5) 0.8077(4) 0.2143(3) 0.078(2) Uani 1 1 d .
H58A H 0.4762 0.8271 0.1772 0.117 Uiso 1 1 calc R
H58B H 0.5159 0.7790 0.2300 0.117 Uiso 1 1 calc R
H58C H 0.4528 0.8557 0.2374 0.117 Uiso 1 1 calc R
C59 C 0.1533(4) 0.7607(3) 0.1972(2) 0.0456(15) Uani 1 1 d .
H59A H 0.1571 0.8217 0.1976 0.068 Uiso 1 1 calc R
H59B H 0.1199 0.7420 0.2275 0.068 Uiso 1 1 calc R
H59C H 0.1259 0.7424 0.1623 0.068 Uiso 1 1 calc R
B2 B 0.1373(4) 0.3918(4) 0.1931(3) 0.0327(14) Uani 1 1 d .
C61 C 0.0415(3) 0.4095(3) 0.1648(2) 0.0299(12) Uani 1 1 d .
F62 F 0.0824(2) 0.44945(18) 0.07544(11) 0.0410(8) Uani 1 1 d .
C62 C 0.0207(4) 0.4359(3) 0.1118(2) 0.0351(13) Uani 1 1 d .
F63 F -0.0736(2) 0.4773(2) 0.03840(12) 0.0507(9) Uani 1 1 d .
C63 C -0.0599(4) 0.4521(3) 0.0910(2) 0.0345(13) Uani 1 1 d .
F64 F -0.2057(2) 0.4546(2) 0.10373(14) 0.0593(10) Uani 1 1 d .
C64 C -0.1260(4) 0.4406(3) 0.1238(2) 0.0397(14) Uani 1 1 d .
F65 F -0.1748(2) 0.4096(2) 0.21031(13) 0.0525(9) Uani 1 1 d .
C65 C -0.1092(4) 0.4187(3) 0.1772(2) 0.0387(14) Uani 1 1 d .
F66 F -0.01713(19) 0.38637(18) 0.25054(12) 0.0410(8) Uani 1 1 d .
C66 C -0.0281(4) 0.4052(3) 0.1970(2) 0.0362(13) Uani 1 1 d .
C71 C 0.1528(3) 0.3022(3) 0.2254(2) 0.0329(12) Uani 1 1 d .
F72 F 0.01706(19) 0.24106(18) 0.20567(12) 0.0414(8) Uani 1 1 d .
C72 C 0.0957(4) 0.2382(3) 0.2308(2) 0.0365(13) Uani 1 1 d .
F73 F 0.0537(2) 0.10728(19) 0.26469(13) 0.0540(9) Uani 1 1 d .
C73 C 0.1132(4) 0.1662(3) 0.2603(2) 0.0411(14) Uani 1 1 d .
F74 F 0.2121(2) 0.0839(2) 0.31189(15) 0.0641(11) Uani 1 1 d .
C74 C 0.1923(4) 0.1546(3) 0.2844(2) 0.0447(15) Uani 1 1 d .
F75 F 0.3330(2) 0.2010(2) 0.29875(14) 0.0575(10) Uani 1 1 d .
C75 C 0.2533(4) 0.2141(3) 0.2784(2) 0.0407(14) Uani 1 1 d .
F76 F 0.2953(2) 0.34259(18) 0.24715(13) 0.0450(8) Uani 1 1 d .
C76 C 0.2319(3) 0.2867(3) 0.2502(2) 0.0316(12) Uani 1 1 d .

loop_
_atom_site_aniso_label
_atom_site_aniso_U_11
_atom_site_aniso_U_22
_atom_site_aniso_U_33
_atom_site_aniso_U_23
_atom_site_aniso_U_13
_atom_site_aniso_U_12
P1 0.0388(9) 0.0317(7) 0.0356(8) 0.0007(6) 0.0085(7) -0.0060(7)
O1 0.039(2) 0.0220(18) 0.0331(19) -0.0009(14) 0.0021(16) -0.0021(17)
O2 0.036(2) 0.0234(17) 0.0321(19) -0.0003(15) 0.0062(16) -0.0007(16)
C1 0.037(3) 0.033(3) 0.029(3) 0.004(2) 0.006(2) -0.006(3)
C2 0.047(4) 0.039(3) 0.048(3) -0.006(3) 0.014(3) -0.005(3)
C3 0.048(4) 0.055(4) 0.058(4) -0.009(3) 0.025(3) -0.005(3)
C4 0.061(5) 0.137(8) 0.091(6) -0.020(6) 0.027(5) 0.006(6)
C5 0.103(6) 0.062(5) 0.073(5) -0.014(4) 0.055(5) -0.032(5)
C6 0.109(7) 0.066(5) 0.077(5) -0.029(4) 0.049(5) -0.022(5)
C7 0.031(3) 0.030(3) 0.033(3) 0.004(2) -0.006(2) 0.003(3)
C11 0.037(3) 0.049(4) 0.041(3) -0.006(3) 0.018(3) -0.009(3)
C12 0.049(4) 0.060(4) 0.054(4) -0.015(3) 0.015(3) -0.029(3)
C13 0.058(5) 0.077(5) 0.081(5) 0.001(4) 0.019(4) -0.028(4)
C14 0.048(5) 0.095(6) 0.080(5) -0.022(5) 0.022(4) -0.039(5)
C15 0.041(4) 0.089(5) 0.062(4) -0.011(4) -0.006(3) -0.003(4)
C16 0.057(4) 0.051(4) 0.045(4) -0.018(3) 0.015(3) -0.007(3)
C17 0.076(5) 0.040(4) 0.075(5) 0.008(3) 0.011(4) -0.018(4)
C18 0.060(6) 0.157(10) 0.128(8) 0.002(7) -0.006(5) -0.056(6)
C19 0.058(4) 0.058(4) 0.052(4) 0.002(3) -0.004(3) 0.009(4)
B1 0.054(4) 0.020(3) 0.025(3) -0.002(2) 0.001(3) -0.005(3)
C21 0.046(4) 0.021(3) 0.031(3) -0.001(2) 0.005(3) -0.006(2)
F22 0.061(2) 0.067(2) 0.0439(19) 0.0184(17) 0.0037(18) -0.011(2)
C22 0.044(4) 0.038(3) 0.040(3) 0.004(3) 0.005(3) -0.008(3)
F23 0.081(3) 0.065(2) 0.046(2) 0.0206(18) -0.0130(19) -0.001(2)
C23 0.074(5) 0.028(3) 0.039(3) 0.003(3) -0.013(3) -0.006(3)
F24 0.059(3) 0.078(3) 0.072(3) 0.008(2) -0.019(2) 0.012(2)
C24 0.061(5) 0.043(4) 0.041(3) -0.002(3) -0.014(3) 0.001(3)
F25 0.037(2) 0.092(3) 0.072(2) -0.001(2) 0.0039(19) 0.002(2)
C25 0.034(4) 0.046(4) 0.056(4) -0.005(3) -0.001(3) -0.004(3)
F26 0.044(2) 0.052(2) 0.0415(18) 0.0069(15) 0.0078(15) -0.0046(17)
C26 0.044(4) 0.028(3) 0.033(3) -0.003(2) -0.002(3) -0.006(3)
C31 0.039(3) 0.028(3) 0.033(3) 0.004(2) 0.009(2) -0.004(3)
F32 0.071(2) 0.0358(17) 0.0323(17) 0.0017(14) 0.0021(16) -0.0072(17)
C32 0.043(4) 0.041(3) 0.030(3) 0.011(3) 0.011(3) 0.005(3)
F33 0.080(3) 0.0343(18) 0.054(2) -0.0090(16) 0.0026(19) -0.0108(18)
C33 0.058(4) 0.033(3) 0.036(3) -0.002(3) 0.000(3) -0.002(3)
F34 0.131(4) 0.0232(17) 0.063(2) 0.0060(16) 0.007(2) -0.010(2)
C34 0.051(4) 0.028(3) 0.054(4) 0.000(3) 0.010(3) 0.001(3)
F35 0.113(3) 0.042(2) 0.044(2) 0.0144(16) -0.007(2) 0.006(2)
C35 0.057(4) 0.038(3) 0.038(3) 0.011(3) 0.000(3) 0.003(3)
F36 0.071(2) 0.0325(17) 0.0410(18) -0.0012(14) -0.0064(17) 0.0038(17)
C36 0.040(3) 0.031(3) 0.034(3) -0.003(2) 0.003(3) 0.000(3)
P2 0.0444(9) 0.0234(7) 0.0352(8) 0.0006(6) 0.0024(7) 0.0014(7)
C41 0.039(3) 0.021(3) 0.032(3) 0.004(2) 0.004(2) 0.002(2)
C42 0.037(3) 0.034(3) 0.036(3) 0.008(2) 0.010(3) 0.003(3)
C43 0.062(4) 0.032(3) 0.034(3) -0.004(2) 0.004(3) 0.004(3)
C44 0.059(4) 0.065(4) 0.043(3) -0.006(3) 0.011(3) 0.001(4)
C45 0.067(5) 0.062(4) 0.039(3) 0.003(3) -0.002(3) -0.007(4)
C46 0.076(5) 0.042(4) 0.046(4) -0.007(3) 0.018(3) 0.005(3)
C51 0.037(3) 0.025(3) 0.038(3) 0.001(2) 0.005(3) 0.000(3)
C52 0.045(4) 0.032(3) 0.049(3) -0.001(3) 0.007(3) -0.006(3)
C53 0.041(4) 0.051(4) 0.057(4) -0.005(3) 0.011(3) -0.001(3)
C54 0.057(5) 0.043(4) 0.060(4) -0.012(3) 0.010(3) -0.014(3)
C55 0.057(4) 0.029(3) 0.061(4) -0.001(3) 0.013(3) 0.001(3)
C56 0.059(4) 0.024(3) 0.041(3) -0.002(2) 0.010(3) 0.000(3)
C57 0.035(4) 0.034(3) 0.086(5) -0.009(3) 0.001(3) 0.002(3)
C58 0.080(6) 0.055(4) 0.101(6) -0.003(4) 0.015(5) -0.028(4)
C59 0.055(4) 0.031(3) 0.050(3) 0.005(3) 0.002(3) 0.004(3)
B2 0.035(4) 0.021(3) 0.043(4) 0.004(3) 0.006(3) 0.000(3)
C61 0.034(3) 0.019(3) 0.037(3) 0.000(2) 0.006(2) 0.003(2)
F62 0.0430(19) 0.0429(18) 0.0373(17) 0.0111(14) 0.0055(15) 0.0028(16)
C62 0.042(4) 0.024(3) 0.040(3) 0.005(2) 0.009(3) 0.006(3)
F63 0.060(2) 0.055(2) 0.0366(18) 0.0045(15) -0.0024(16) 0.0122(18)
C63 0.038(3) 0.031(3) 0.033(3) 0.002(2) -0.003(3) 0.003(3)
F64 0.041(2) 0.073(3) 0.063(2) -0.0019(19) -0.0026(18) 0.0117(19)
C64 0.032(3) 0.035(3) 0.051(4) -0.004(3) -0.005(3) 0.005(3)
F65 0.041(2) 0.062(2) 0.055(2) 0.0057(17) 0.0138(17) 0.0038(18)
C65 0.032(3) 0.039(3) 0.046(3) -0.002(3) 0.014(3) 0.003(3)
F66 0.043(2) 0.0438(18) 0.0368(17) 0.0039(14) 0.0079(15) -0.0023(16)
C66 0.044(4) 0.027(3) 0.038(3) -0.001(2) 0.002(3) -0.002(3)
C71 0.038(3) 0.029(3) 0.031(3) 0.002(2) 0.005(2) 0.001(3)
F72 0.039(2) 0.0342(17) 0.0503(19) 0.0038(14) -0.0015(15) -0.0055(15)
C72 0.037(3) 0.034(3) 0.039(3) -0.002(2) 0.003(3) -0.002(3)
F73 0.065(2) 0.0359(18) 0.061(2) 0.0160(16) 0.0003(18) -0.0159(18)
C73 0.057(4) 0.023(3) 0.043(3) 0.004(2) 0.005(3) -0.006(3)
F74 0.079(3) 0.0382(19) 0.073(2) 0.0242(18) -0.013(2) -0.0044(19)
C74 0.065(4) 0.025(3) 0.042(3) 0.009(2) -0.008(3) 0.002(3)
F75 0.055(2) 0.0413(19) 0.074(2) 0.0158(17) -0.0172(19) -0.0011(18)
C75 0.045(4) 0.035(3) 0.042(3) 0.005(3) -0.003(3) 0.002(3)
F76 0.043(2) 0.0332(17) 0.059(2) 0.0091(15) -0.0019(16) -0.0015(16)
C76 0.029(3) 0.027(3) 0.039(3) 0.002(2) 0.003(2) -0.001(2)

loop_
_atom_type_symbol
_atom_type_description
_atom_type_scat_dispersion_real
_atom_type_scat_dispersion_imag
_atom_type_scat_source
C C 0.0033 0.0016 'International Tables Vol C Tables 4.2.6.8 and 6.1.1.4'
H H 0.0000 0.0000 'International Tables Vol C Tables 4.2.6.8 and 6.1.1.4'
B B 0.0013 0.0007 'International Tables Vol C Tables 4.2.6.8 and 6.1.1.4'
O O 0.0106 0.0060 'International Tables Vol C Tables 4.2.6.8 and 6.1.1.4'
F F 0.0171 0.0103 'International Tables Vol C Tables 4.2.6.8 and 6.1.1.4'
P P 0.1023 0.0942 'International Tables Vol C Tables 4.2.6.8 and 6.1.1.4'

loop_
_geom_angle_atom_site_label_1
_geom_angle_atom_site_label_2
_geom_angle_atom_site_label_3
_geom_angle
C1 P1 C11 115.8(3)
C1 P1 C7 89.9(2)
C11 P1 C7 101.9(2)
C7 O1 B1 113.6(4)
C7 O2 B2 124.1(4)
C2 C1 B1 122.1(5)
C2 C1 P1 132.3(4)
B1 C1 P1 104.8(3)
C1 C2 C3 130.7(5)
C1 C2 H2 114.7
C3 C2 H2 114.7
C6 C3 C2 107.7(5)
C6 C3 C5 107.9(6)
C2 C3 C5 112.2(5)
C6 C3 C4 108.8(6)
C2 C3 C4 111.4(5)
C5 C3 C4 108.8(6)
C3 C4 H4A 109.5
C3 C4 H4B 109.5
H4A C4 H4B 109.5
C3 C4 H4C 109.5
H4A C4 H4C 109.5
H4B C4 H4C 109.5
C3 C5 H5A 109.5
C3 C5 H5B 109.5
H5A C5 H5B 109.5
C3 C5 H5C 109.5
H5A C5 H5C 109.5
H5B C5 H5C 109.5
C3 C6 H6A 109.5
C3 C6 H6B 109.5
H6A C6 H6B 109.5
C3 C6 H6C 109.5
H6A C6 H6C 109.5
H6B C6 H6C 109.5
O2 C7 O1 121.7(5)
O2 C7 P1 121.7(4)
O1 C7 P1 116.5(4)
C16 C11 C12 119.6(6)
C16 C11 P1 124.5(4)
C12 C11 P1 115.8(5)
C13 C12 C11 118.9(7)
C13 C12 C17 117.5(6)
C11 C12 C17 123.6(6)
C12 C13 C14 121.9(7)
C12 C13 H13 119.0
C14 C13 H13 119.0
C13 C14 C15 118.6(7)
C13 C14 C18 121.2(8)
C15 C14 C18 120.2(8)
C16 C15 C14 122.4(7)
C16 C15 H15 118.8
C14 C15 H15 118.8
C15 C16 C11 118.5(6)
C15 C16 C19 119.4(6)
C11 C16 C19 122.1(6)
C12 C17 H17A 109.5
C12 C17 H17B 109.5
H17A C17 H17B 109.5
C12 C17 H17C 109.5
H17A C17 H17C 109.5
H17B C17 H17C 109.5
C14 C18 H18A 109.5
C14 C18 H18B 109.5
H18A C18 H18B 109.5
C14 C18 H18C 109.5
H18A C18 H18C 109.5
H18B C18 H18C 109.5
C16 C19 H19A 109.5
C16 C19 H19B 109.5
H19A C19 H19B 109.5
C16 C19 H19C 109.5
H19A C19 H19C 109.5
H19B C19 H19C 109.5
O1 B1 C31 108.7(4)
O1 B1 C21 102.8(4)
C31 B1 C21 111.5(4)
O1 B1 C1 103.7(4)
C31 B1 C1 113.3(5)
C21 B1 C1 115.8(4)
C26 C21 C22 113.5(5)
C26 C21 B1 119.2(4)
C22 C21 B1 127.4(5)
F22 C22 C23 115.6(5)
F22 C22 C21 120.8(5)
C23 C22 C21 123.6(6)
F23 C23 C22 120.6(6)
F23 C23 C24 118.8(6)
C22 C23 C24 120.6(5)
F24 C24 C23 120.6(5)
F24 C24 C25 121.1(6)
C23 C24 C25 118.3(6)
F25 C25 C26 122.2(5)
F25 C25 C24 119.2(6)
C26 C25 C24 118.5(6)
F26 C26 C21 119.6(5)
F26 C26 C25 115.0(5)
C21 C26 C25 125.4(5)
C36 C31 C32 113.4(5)
C36 C31 B1 125.2(5)
C32 C31 B1 121.4(4)
F32 C32 C33 116.1(5)
F32 C32 C31 120.0(5)
C33 C32 C31 123.9(5)
F33 C33 C32 120.8(5)
F33 C33 C34 119.0(5)
C32 C33 C34 120.2(5)
F34 C34 C35 120.5(5)
F34 C34 C33 120.3(5)
C35 C34 C33 119.3(5)
F35 C35 C34 120.6(5)
F35 C35 C36 120.5(5)
C34 C35 C36 118.9(5)
F36 C36 C31 120.3(5)
F36 C36 C35 115.5(5)
C31 C36 C35 124.2(5)
C41 P2 C51 123.9(2)
C41 P2 H1A 105(2)
C51 P2 H1A 107(2)
C41 P2 H1B 108(2)
C51 P2 H1B 106(2)
H1A P2 H1B 106(3)
C42 C41 B2 121.1(4)
C42 C41 P2 125.1(4)
B2 C41 P2 112.0(3)
C41 C42 C43 137.1(5)
C41 C42 H42 111.4
C43 C42 H42 111.4
C42 C43 C46 115.4(5)
C42 C43 C45 107.8(5)
C46 C43 C45 108.5(5)
C42 C43 C44 106.1(5)
C46 C43 C44 109.2(5)
C45 C43 C44 109.7(5)
C43 C44 H44A 109.5
C43 C44 H44B 109.5
H44A C44 H44B 109.5
C43 C44 H44C 109.5
H44A C44 H44C 109.5
H44B C44 H44C 109.5
C43 C45 H45A 109.5
C43 C45 H45B 109.5
H45A C45 H45B 109.5
C43 C45 H45C 109.5
H45A C45 H45C 109.5
H45B C45 H45C 109.5
C43 C46 H46A 109.5
C43 C46 H46B 109.5
H46A C46 H46B 109.5
C43 C46 H46C 109.5
H46A C46 H46C 109.5
H46B C46 H46C 109.5
C52 C51 C56 121.9(5)
C52 C51 P2 119.3(4)
C56 C51 P2 118.7(4)
C53 C52 C51 117.4(5)
C53 C52 C57 119.4(6)
C51 C52 C57 123.2(5)
C52 C53 C54 122.5(6)
C52 C53 H53 118.7
C54 C53 H53 118.7
C55 C54 C53 117.2(6)
C55 C54 C58 122.5(6)
C53 C54 C58 120.3(6)
C56 C55 C54 124.1(6)
C56 C55 H55 117.9
C54 C55 H55 117.9
C55 C56 C51 116.8(6)
C55 C56 C59 119.6(5)
C51 C56 C59 123.6(5)
C52 C57 H57A 109.5
C52 C57 H57B 109.5
H57A C57 H57B 109.5
C52 C57 H57C 109.5
H57A C57 H57C 109.5
H57B C57 H57C 109.5
C54 C58 H58A 109.5
C54 C58 H58B 109.5
H58A C58 H58B 109.5
C54 C58 H58C 109.5
H58A C58 H58C 109.5
H58B C58 H58C 109.5
C56 C59 H59A 109.5
C56 C59 H59B 109.5
H59A C59 H59B 109.5
C56 C59 H59C 109.5
H59A C59 H59C 109.5
H59B C59 H59C 109.5
O2 B2 C41 106.3(4)
O2 B2 C71 106.0(4)
C41 B2 C71 112.0(4)
O2 B2 C61 108.8(4)
C41 B2 C61 106.1(4)
C71 B2 C61 117.2(4)
C62 C61 C66 112.8(5)
C62 C61 B2 127.5(5)
C66 C61 B2 119.5(5)
F62 C62 C63 114.1(4)
F62 C62 C61 120.8(5)
C63 C62 C61 125.1(5)
F63 C63 C64 120.6(5)
F63 C63 C62 120.5(5)
C64 C63 C62 118.9(5)
F64 C64 C65 121.5(5)
F64 C64 C63 119.8(5)
C65 C64 C63 118.7(5)
F65 C65 C64 118.7(5)
F65 C65 C66 120.5(5)
C64 C65 C66 120.8(5)
F66 C66 C65 116.8(5)
F66 C66 C61 119.7(5)
C65 C66 C61 123.5(5)
C72 C71 C76 114.1(5)
C72 C71 B2 127.7(5)
C76 C71 B2 118.2(5)
F72 C72 C71 121.4(5)
F72 C72 C73 114.7(5)
C71 C72 C73 123.9(5)
F73 C73 C74 120.1(5)
F73 C73 C72 120.5(5)
C74 C73 C72 119.5(5)
F74 C74 C73 120.8(5)
F74 C74 C75 119.6(5)
C73 C74 C75 119.5(5)
F75 C75 C74 120.1(5)
F75 C75 C76 120.9(5)
C74 C75 C76 119.0(5)
F76 C76 C71 121.0(4)
F76 C76 C75 115.0(5)
C71 C76 C75 124.0(5)

loop_
_geom_bond_atom_site_label_1
_geom_bond_atom_site_label_2
_geom_bond_distance
P1 C1 1.805(5)
P1 C11 1.828(6)
P1 C7 1.828(5)
O1 C7 1.277(6)
O1 B1 1.580(6)
O2 C7 1.274(6)
O2 B2 1.559(7)
C1 C2 1.330(7)
C1 B1 1.639(8)
C2 C3 1.532(8)
C2 H2 0.9500
C3 C6 1.521(8)
C3 C5 1.537(9)
C3 C4 1.543(10)
C4 H4A 0.9800
C4 H4B 0.9800
C4 H4C 0.9800
C5 H5A 0.9800
C5 H5B 0.9800
C5 H5C 0.9800
C6 H6A 0.9800
C6 H6B 0.9800
C6 H6C 0.9800
C11 C16 1.417(9)
C11 C12 1.418(8)
C12 C13 1.376(9)
C12 C17 1.496(9)
C13 C14 1.384(11)
C13 H13 0.9500
C14 C15 1.385(10)
C14 C18 1.542(10)
C15 C16 1.376(9)
C15 H15 0.9500
C16 C19 1.516(9)
C17 H17A 0.9800
C17 H17B 0.9800
C17 H17C 0.9800
C18 H18A 0.9800
C18 H18B 0.9800
C18 H18C 0.9800
C19 H19A 0.9800
C19 H19B 0.9800
C19 H19C 0.9800
B1 C31 1.622(7)
B1 C21 1.632(8)
C21 C26 1.375(7)
C21 C22 1.394(7)
F22 C22 1.339(6)
C22 C23 1.365(8)
F23 C23 1.352(6)
C23 C24 1.378(9)
F24 C24 1.340(7)
C24 C25 1.390(8)
F25 C25 1.335(7)
C25 C26 1.377(8)
F26 C26 1.358(6)
C31 C36 1.385(7)
C31 C32 1.389(7)
F32 C32 1.353(6)
C32 C33 1.367(7)
F33 C33 1.361(6)
C33 C34 1.368(8)
F34 C34 1.350(6)
C34 C35 1.365(8)
F35 C35 1.332(6)
C35 C36 1.391(7)
F36 C36 1.353(6)
P2 C41 1.792(5)
P2 C51 1.809(5)
P2 H1A 1.29(4)
P2 H1B 1.30(4)
C41 C42 1.333(7)
C41 B2 1.639(7)
C42 C43 1.513(7)
C42 H42 0.9500
C43 C46 1.518(8)
C43 C45 1.530(8)
C43 C44 1.539(8)
C44 H44A 0.9800
C44 H44B 0.9800
C44 H44C 0.9800
C45 H45A 0.9800
C45 H45B 0.9800
C45 H45C 0.9800
C46 H46A 0.9800
C46 H46B 0.9800
C46 H46C 0.9800
C51 C52 1.401(8)
C51 C56 1.408(7)
C52 C53 1.385(8)
C52 C57 1.504(8)
C53 C54 1.396(8)
C53 H53 0.9500
C54 C55 1.374(9)
C54 C58 1.498(9)
C55 C56 1.370(8)
C55 H55 0.9500
C56 C59 1.505(8)
C57 H57A 0.9800
C57 H57B 0.9800
C57 H57C 0.9800
C58 H58A 0.9800
C58 H58B 0.9800
C58 H58C 0.9800
C59 H59A 0.9800
C59 H59B 0.9800
C59 H59C 0.9800
B2 C71 1.652(7)
B2 C61 1.657(8)
C61 C62 1.383(7)
C61 C66 1.389(7)
F62 C62 1.372(6)
C62 C63 1.373(7)
F63 C63 1.351(6)
C63 C64 1.365(8)
F64 C64 1.348(6)
C64 C65 1.362(8)
F65 C65 1.358(6)
C65 C66 1.364(8)
F66 C66 1.344(6)
C71 C72 1.379(7)
C71 C76 1.383(7)
F72 C72 1.358(6)
C72 C73 1.382(7)
F73 C73 1.343(6)
C73 C74 1.367(8)
F74 C74 1.345(6)
C74 C75 1.371(8)
F75 C75 1.348(6)
C75 C76 1.385(7)
F76 C76 1.351(6)

loop_
_geom_torsion_atom_site_label_1
_geom_torsion_atom_site_label_2
_geom_torsion_atom_site_label_3
_geom_torsion_atom_site_label_4
_geom_torsion
C11 P1 C1 C2 -57.7(6)
C7 P1 C1 C2 -160.8(6)
C11 P1 C1 B1 132.8(3)
C7 P1 C1 B1 29.7(3)
B1 C1 C2 C3 170.0(6)
P1 C1 C2 C3 2.0(10)
C1 C2 C3 C6 -153.5(7)
C1 C2 C3 C5 -34.9(9)
C1 C2 C3 C4 87.3(8)
B2 O2 C7 O1 -9.8(7)
B2 O2 C7 P1 165.0(4)
B1 O1 C7 O2 175.6(4)
B1 O1 C7 P1 0.5(5)
C1 P1 C7 O2 165.2(4)
C11 P1 C7 O2 48.8(5)
C1 P1 C7 O1 -19.8(4)
C11 P1 C7 O1 -136.1(4)
C1 P1 C11 C16 -39.1(5)
C7 P1 C11 C16 56.6(5)
C1 P1 C11 C12 140.8(4)
C7 P1 C11 C12 -123.6(4)
C16 C11 C12 C13 -0.4(9)
P1 C11 C12 C13 179.8(5)
C16 C11 C12 C17 -179.2(6)
P1 C11 C12 C17 1.0(8)
C11 C12 C13 C14 0.3(11)
C17 C12 C13 C14 179.1(7)
C12 C13 C14 C15 0.0(11)
C12 C13 C14 C18 -178.0(7)
C13 C14 C15 C16 -0.3(11)
C18 C14 C15 C16 177.8(7)
C14 C15 C16 C11 0.2(10)
C14 C15 C16 C19 -177.3(6)
C12 C11 C16 C15 0.2(8)
P1 C11 C16 C15 180.0(5)
C12 C11 C16 C19 177.5(5)
P1 C11 C16 C19 -2.6(8)
C7 O1 B1 C31 142.5(5)
C7 O1 B1 C21 -99.3(5)
C7 O1 B1 C1 21.7(5)
C2 C1 B1 O1 155.6(5)
P1 C1 B1 O1 -33.6(4)
C2 C1 B1 C31 38.0(7)
P1 C1 B1 C31 -151.2(4)
C2 C1 B1 C21 -92.6(6)
P1 C1 B1 C21 78.2(4)
O1 B1 C21 C26 -56.1(6)
C31 B1 C21 C26 60.1(6)
C1 B1 C21 C26 -168.4(4)
O1 B1 C21 C22 123.2(5)
C31 B1 C21 C22 -120.6(6)
C1 B1 C21 C22 10.9(7)
C26 C21 C22 F22 -179.4(5)
B1 C21 C22 F22 1.3(8)
C26 C21 C22 C23 -0.3(8)
B1 C21 C22 C23 -179.7(5)
F22 C22 C23 F23 -1.6(8)
C21 C22 C23 F23 179.3(5)
F22 C22 C23 C24 -179.3(5)
C21 C22 C23 C24 1.6(9)
F23 C23 C24 F24 1.8(8)
C22 C23 C24 F24 179.5(5)
F23 C23 C24 C25 179.8(5)
C22 C23 C24 C25 -2.5(9)
F24 C24 C25 F25 -1.6(9)
C23 C24 C25 F25 -179.5(5)
F24 C24 C25 C26 -179.9(5)
C23 C24 C25 C26 2.2(8)
C22 C21 C26 F26 179.1(4)
B1 C21 C26 F26 -1.5(7)
C22 C21 C26 C25 0.0(8)
B1 C21 C26 C25 179.4(5)
F25 C25 C26 F26 1.7(8)
C24 C25 C26 F26 179.9(5)
F25 C25 C26 C21 -179.2(5)
C24 C25 C26 C21 -1.0(9)
O1 B1 C31 C36 -26.6(8)
C21 B1 C31 C36 -139.2(5)
C1 B1 C31 C36 88.1(6)
O1 B1 C31 C32 154.0(5)
C21 B1 C31 C32 41.4(7)
C1 B1 C31 C32 -91.3(6)
C36 C31 C32 F32 -178.7(5)
B1 C31 C32 F32 0.8(8)
C36 C31 C32 C33 2.8(8)
B1 C31 C32 C33 -177.7(6)
F32 C32 C33 F33 1.0(8)
C31 C32 C33 F33 179.6(5)
F32 C32 C33 C34 -179.5(5)
C31 C32 C33 C34 -1.0(10)
F33 C33 C34 F34 -1.1(9)
C32 C33 C34 F34 179.5(6)
F33 C33 C34 C35 179.0(5)
C32 C33 C34 C35 -0.4(9)
F34 C34 C35 F35 1.0(9)
C33 C34 C35 F35 -179.2(6)
F34 C34 C35 C36 179.9(6)
C33 C34 C35 C36 -0.3(9)
C32 C31 C36 F36 176.6(5)
B1 C31 C36 F36 -2.8(9)
C32 C31 C36 C35 -3.5(8)
B1 C31 C36 C35 177.0(6)
F35 C35 C36 F36 1.2(9)
C34 C35 C36 F36 -177.7(5)
F35 C35 C36 C31 -178.7(5)
C34 C35 C36 C31 2.4(10)
C51 P2 C41 C42 64.9(6)
C51 P2 C41 B2 -130.5(4)
B2 C41 C42 C43 -163.4(6)
P2 C41 C42 C43 -0.2(10)
C41 C42 C43 C46 -6.2(10)
C41 C42 C43 C45 -127.7(7)
C41 C42 C43 C44 114.9(7)
C41 P2 C51 C52 43.4(5)
C41 P2 C51 C56 -139.3(4)
C56 C51 C52 C53 -1.7(8)
P2 C51 C52 C53 175.5(4)
C56 C51 C52 C57 178.7(5)
P2 C51 C52 C57 -4.1(8)
C51 C52 C53 C54 1.2(9)
C57 C52 C53 C54 -179.2(6)
C52 C53 C54 C55 0.9(9)
C52 C53 C54 C58 -178.9(6)
C53 C54 C55 C56 -2.8(10)
C58 C54 C55 C56 177.1(6)
C54 C55 C56 C51 2.3(9)
C54 C55 C56 C59 -177.1(6)
C52 C51 C56 C55 0.1(8)
P2 C51 C56 C55 -177.2(4)
C52 C51 C56 C59 179.4(5)
P2 C51 C56 C59 2.2(7)
C7 O2 B2 C41 -176.1(4)
C7 O2 B2 C71 64.6(6)
C7 O2 B2 C61 -62.3(6)
C42 C41 B2 O2 -145.0(5)
P2 C41 B2 O2 49.8(5)
C42 C41 B2 C71 -29.6(7)
P2 C41 B2 C71 165.1(4)
C42 C41 B2 C61 99.3(6)
P2 C41 B2 C61 -65.9(5)
O2 B2 C61 C62 -10.1(7)
C41 B2 C61 C62 103.8(6)
C71 B2 C61 C62 -130.3(5)
O2 B2 C61 C66 175.9(4)
C41 B2 C61 C66 -70.2(6)
C71 B2 C61 C66 55.7(6)
C66 C61 C62 F62 175.4(4)
B2 C61 C62 F62 1.1(8)
C66 C61 C62 C63 -3.6(7)
B2 C61 C62 C63 -177.9(5)
F62 C62 C63 F63 1.4(7)
C61 C62 C63 F63 -179.6(5)
F62 C62 C63 C64 180.0(5)
C61 C62 C63 C64 -1.0(8)
F63 C63 C64 F64 -0.1(8)
C62 C63 C64 F64 -178.7(5)
F63 C63 C64 C65 -177.2(5)
C62 C63 C64 C65 4.2(8)
F64 C64 C65 F65 1.1(8)
C63 C64 C65 F65 178.1(5)
F64 C64 C65 C66 -179.6(5)
C63 C64 C65 C66 -2.6(8)
F65 C65 C66 F66 -2.8(8)
C64 C65 C66 F66 178.0(5)
F65 C65 C66 C61 176.8(5)
C64 C65 C66 C61 -2.4(9)
C62 C61 C66 F66 -175.2(4)
B2 C61 C66 F66 -0.3(7)
C62 C61 C66 C65 5.3(7)
B2 C61 C66 C65 -179.9(5)
O2 B2 C71 C72 -119.8(6)
C41 B2 C71 C72 124.7(6)
C61 B2 C71 C72 1.8(8)
O2 B2 C71 C76 59.4(6)
C41 B2 C71 C76 -56.0(6)
C61 B2 C71 C76 -178.9(5)
C76 C71 C72 F72 -175.5(5)
B2 C71 C72 F72 3.8(8)
C76 C71 C72 C73 3.1(8)
B2 C71 C72 C73 -177.6(5)
F72 C72 C73 F73 -2.8(7)
C71 C72 C73 F73 178.5(5)
F72 C72 C73 C74 176.0(5)
C71 C72 C73 C74 -2.6(9)
F73 C73 C74 F74 1.2(9)
C72 C73 C74 F74 -177.7(5)
F73 C73 C74 C75 178.1(5)
C72 C73 C74 C75 -0.8(9)
F74 C74 C75 F75 1.4(8)
C73 C74 C75 F75 -175.5(5)
F74 C74 C75 C76 -179.7(5)
C73 C74 C75 C76 3.3(9)
C72 C71 C76 F76 178.1(4)
B2 C71 C76 F76 -1.3(7)
C72 C71 C76 C75 -0.4(8)
B2 C71 C76 C75 -179.8(5)
F75 C75 C76 F76 -2.5(7)
C74 C75 C76 F76 178.7(5)
F75 C75 C76 C71 176.0(5)
C74 C75 C76 C71 -2.8(8)

loop_
_platon_squeeze_void_nr
_platon_squeeze_void_average_x
_platon_squeeze_void_average_y
_platon_squeeze_void_average_z
_platon_squeeze_void_volume
_platon_squeeze_void_count_electrons
_platon_squeeze_void_content
1 0.052 0.198 0.852 16 0 ' '
2 0.052 0.302 0.352 16 0 ' '
3 0.500 1.000 1.000 596 146 ' '
4 0.500 0.500 0.500 596 146 ' '
5 0.948 0.698 0.648 16 0 ' '
6 0.948 0.802 0.148 16 0 ' '
